data_4325456
loop_
_publ_author_name
'K. Geetharani'
'Shubhankar Kumar Bose'
'Satyanarayan Sahoo'
'Babu Varghese'
'Shaikh M. Mobin'
'Sundargopal Ghosh'

_publ_section_title
;
 Cluster Expansion Reactions of Group 6 and 8 Metallaboranes Using
 Transition Metal Carbonyl Compounds of Groups 7-9
;
_journal_name_full 'Inorganic Chemistry'
_journal_page_first 5824
_journal_page_last 5832
_journal_paper_doi 10.1021/ic200802c
_journal_volume 50
_journal_year 2011
_chemical_formula_sum 'C31.5 H38 B4 Fe2 Mo2 O5.5 Se2'
_chemical_formula_weight 1009.36
_chemical_name_systematic
; 
 ? 
;
_space_group_IT_number 2
_symmetry_cell_setting triclinic
_symmetry_space_group_name_Hall '-P 1'
_symmetry_space_group_name_H-M 'P -1'
_atom_sites_solution_hydrogens geom
_atom_sites_solution_primary direct
_atom_sites_solution_secondary difmap
_audit_creation_method SHELXL-97
_cell_angle_alpha 92.939(3)
_cell_angle_beta 97.194(2)
_cell_angle_gamma 119.025(2)
_cell_formula_units_Z 12
_cell_length_a 18.0715(9)
_cell_length_b 18.3109(9)
_cell_length_c 41.907(2)
_cell_measurement_reflns_used 8221
_cell_measurement_temperature 273(2)
_cell_measurement_theta_max 24.8
_cell_measurement_theta_min 2.6
_cell_volume 11929.4(10)
_computing_cell_refinement 'APEX2/SAINT (Bruker, 2004)'
_computing_data_collection 'APEX2 (Bruker, 2004)'
_computing_data_reduction 'SAINT/XPREP (Bruker, 2004)'
_computing_molecular_graphics 'ORTEP3 (Farrugia, 1997) and Mercury (Bruno et al., 2002)'
_computing_publication_material 'SHELXL-97 (Sheldrick, 1997)'
_computing_structure_refinement 'SHELXL-97 (Sheldrick, 1997)'
_computing_structure_solution 'SIR92 (Altornare et al., 1993)'
_diffrn_ambient_temperature 273(2)
_diffrn_measured_fraction_theta_full 0.974
_diffrn_measured_fraction_theta_max 0.974
_diffrn_measurement_device_type 'Bruker axs kappa apex2 CCD Diffractometer'
_diffrn_measurement_method '\w and \f scan'
_diffrn_radiation_monochromator graphite
_diffrn_radiation_source 'fine-focus sealed tube'
_diffrn_radiation_type MoK\a
_diffrn_radiation_wavelength 0.71073
_diffrn_reflns_av_R_equivalents 0.0000
_diffrn_reflns_av_sigmaI/netI 0.1452
_diffrn_reflns_limit_h_max 21
_diffrn_reflns_limit_h_min -21
_diffrn_reflns_limit_k_max 21
_diffrn_reflns_limit_k_min -21
_diffrn_reflns_limit_l_max 49
_diffrn_reflns_limit_l_min -42
_diffrn_reflns_number 135275
_diffrn_reflns_theta_full 25.00
_diffrn_reflns_theta_max 25.00
_diffrn_reflns_theta_min 0.99
_diffrn_standards_decay_% 0
_exptl_absorpt_coefficient_mu 3.198
_exptl_absorpt_correction_T_max 0.788
_exptl_absorpt_correction_T_min 0.322
_exptl_absorpt_correction_type multi-scan
_exptl_absorpt_process_details 'SADABS (Bruker, 1999)'
_exptl_crystal_colour brown
_exptl_crystal_density_diffrn 1.686
_exptl_crystal_description needle
_exptl_crystal_F_000 5940
_exptl_crystal_size_max 0.42
_exptl_crystal_size_mid 0.09
_exptl_crystal_size_min 0.09
_refine_diff_density_max 4.193
_refine_diff_density_min -2.070
_refine_diff_density_rms 0.422
_refine_ls_extinction_coef 0.00098(3)
_refine_ls_extinction_expression Fc^*^=kFc[1+0.001xFc^2^\l^3^/sin(2\q)]^-1/4^
_refine_ls_extinction_method SHELXL
_refine_ls_goodness_of_fit_ref 1.098
_refine_ls_hydrogen_treatment constr
_refine_ls_matrix_type full
_refine_ls_number_parameters 2560
_refine_ls_number_reflns 135275
_refine_ls_number_restraints 2328
_refine_ls_restrained_S_all 1.092
_refine_ls_R_factor_all 0.1839
_refine_ls_R_factor_gt 0.1280
_refine_ls_shift/su_max 0.055
_refine_ls_shift/su_mean 0.000
_refine_ls_structure_factor_coef Fsqd
_refine_ls_weighting_details 'calc w=1/[\s^2^(Fo^2^)+(0.0851P)^2^+1157.0714P] where P=(Fo^2^+2Fc^2^)/3'
_refine_ls_weighting_scheme calc
_refine_ls_wR_factor_gt 0.3117
_refine_ls_wR_factor_ref 0.3417
_reflns_number_gt 85007
_reflns_number_total 135275
_reflns_threshold_expression >2sigma(I)
_cod_data_source_file ic200802c_si_001_4.cif
_cod_data_source_block new2
_cod_original_cell_volume 11929.4(11)
_cod_database_code 4325456

loop_
_symmetry_equiv_pos_as_xyz
'x, y, z'
'-x, -y, -z'

loop_
_atom_site_label
_atom_site_type_symbol
_atom_site_fract_x
_atom_site_fract_y
_atom_site_fract_z
_atom_site_U_iso_or_equiv
_atom_site_adp_type
_atom_site_occupancy
_atom_site_symmetry_multiplicity
_atom_site_calc_flag
_atom_site_refinement_flags
Fe3 Fe 0.17554(12) 0.77236(11) 0.64962(5) 0.0226(5) Uani 1 1 d U
Fe4 Fe 0.15300(14) 0.78027(14) 0.71106(6) 0.0389(6) Uani 1 1 d U
Fe7 Fe 0.57078(11) 0.32694(10) 0.60517(5) 0.0163(4) Uani 1 1 d U
Fe11 Fe 0.89806(13) 0.11804(11) 0.57738(5) 0.0250(5) Uani 1 1 d U
Fe12 Fe 0.74638(17) 0.03815(14) 0.53898(6) 0.0498(7) Uani 1 1 d U
Se3 Se 0.31049(10) 0.63034(8) 0.62787(4) 0.0334(4) Uani 1 1 d U
Se4 Se 0.20239(9) 0.71577(8) 0.60546(4) 0.0225(3) Uani 1 1 d U
Se7 Se 0.42556(9) 0.46593(8) 0.61391(4) 0.0280(4) Uani 1 1 d U
Se8 Se 0.53468(9) 0.38827(8) 0.64521(3) 0.0219(3) Uani 1 1 d U
Se11 Se 0.90426(10) 0.02443(9) 0.67379(4) 0.0294(4) Uani 1 1 d U
Se12 Se 0.98982(9) 0.15685(8) 0.62597(4) 0.0250(3) Uani 1 1 d U
Mo3 Mo 0.32718(7) 0.76897(6) 0.65151(3) 0.0186(3) Uani 1 1 d U
Mo4 Mo 0.17938(7) 0.61840(6) 0.64826(3) 0.0188(3) Uani 1 1 d U
Mo7 Mo 0.56182(7) 0.47665(6) 0.59875(3) 0.0170(3) Uani 1 1 d U
Mo8 Mo 0.41462(7) 0.32531(6) 0.59663(3) 0.0172(3) Uani 1 1 d U
Mo11 Mo 0.83845(7) 0.09187(6) 0.63768(3) 0.0171(3) Uani 1 1 d U
Mo12 Mo 0.90386(7) -0.00224(6) 0.61370(3) 0.0193(3) Uani 1 1 d U
C1 C 0.8311(9) 0.2172(8) 0.8369(4) 0.031(2) Uani 1 1 d U
C2 C 0.7951(9) 0.2571(8) 0.8171(4) 0.024(2) Uani 1 1 d U
C3 C 0.7792(9) 0.3110(7) 0.8361(3) 0.022(2) Uani 1 1 d U
C4 C 0.8007(9) 0.3023(8) 0.8694(4) 0.026(2) Uani 1 1 d U
C5 C 0.8335(9) 0.2465(8) 0.8700(4) 0.029(2) Uani 1 1 d U
C6 C 0.8666(12) 0.1661(11) 0.8253(5) 0.068(6) Uani 1 1 d U
H6A H 0.8207 0.1101 0.8173 0.102 Uiso 1 1 calc R
H6B H 0.9050 0.1641 0.8428 0.102 Uiso 1 1 calc R
H6C H 0.8974 0.1907 0.8081 0.102 Uiso 1 1 calc R
C7 C 0.7850(11) 0.2489(9) 0.7794(4) 0.038(4) Uani 1 1 d U
H7A H 0.8281 0.3000 0.7731 0.057 Uiso 1 1 calc R
H7B H 0.7290 0.2391 0.7703 0.057 Uiso 1 1 calc R
H7C H 0.7918 0.2027 0.7716 0.057 Uiso 1 1 calc R
C8 C 0.7584(10) 0.3739(7) 0.8245(4) 0.037(4) Uani 1 1 d U
H8A H 0.8091 0.4285 0.8288 0.056 Uiso 1 1 calc R
H8B H 0.7151 0.3744 0.8355 0.056 Uiso 1 1 calc R
H8C H 0.7374 0.3601 0.8016 0.056 Uiso 1 1 calc R
C9 C 0.8092(11) 0.3601(11) 0.8973(4) 0.053(5) Uani 1 1 d U
H9A H 0.8672 0.4059 0.9023 0.079 Uiso 1 1 calc R
H9B H 0.7948 0.3302 0.9158 0.079 Uiso 1 1 calc R
H9C H 0.7709 0.3818 0.8920 0.079 Uiso 1 1 calc R
C10 C 0.8788(10) 0.2313(9) 0.8995(4) 0.049(4) Uani 1 1 d U
H10A H 0.8627 0.2464 0.9187 0.073 Uiso 1 1 calc R
H10B H 0.9398 0.2649 0.9007 0.073 Uiso 1 1 calc R
H10C H 0.8628 0.1728 0.8979 0.073 Uiso 1 1 calc R
C11 C 0.4822(9) -0.1272(8) 0.8458(4) 0.033(2) Uani 1 1 d U
C12 C 0.4282(9) -0.1104(8) 0.8242(4) 0.028(2) Uani 1 1 d U
C13 C 0.3903(8) -0.0757(7) 0.8450(4) 0.023(2) Uani 1 1 d U
C14 C 0.4326(9) -0.0654(8) 0.8788(4) 0.028(2) Uani 1 1 d U
C15 C 0.4838(8) -0.0985(7) 0.8781(4) 0.027(2) Uani 1 1 d U
C16 C 0.5319(10) -0.1724(8) 0.8357(4) 0.041(4) Uani 1 1 d U
H16A H 0.4973 -0.2320 0.8360 0.061 Uiso 1 1 calc R
H16B H 0.5848 -0.1512 0.8506 0.061 Uiso 1 1 calc R
H16C H 0.5439 -0.1619 0.8142 0.061 Uiso 1 1 calc R
C17 C 0.3951(12) -0.1410(13) 0.7909(4) 0.066(5) Uani 1 1 d U
H17A H 0.4390 -0.1418 0.7804 0.100 Uiso 1 1 calc R
H17B H 0.3770 -0.1048 0.7810 0.100 Uiso 1 1 calc R
H17C H 0.3470 -0.1970 0.7887 0.100 Uiso 1 1 calc R
C18 C 0.3132(9) -0.0631(10) 0.8344(4) 0.042(4) Uani 1 1 d U
H18A H 0.3136 -0.0487 0.8127 0.063 Uiso 1 1 calc R
H18B H 0.3170 -0.0185 0.8488 0.063 Uiso 1 1 calc R
H18C H 0.2610 -0.1142 0.8351 0.063 Uiso 1 1 calc R
C19 C 0.4102(10) -0.0358(9) 0.9079(4) 0.042(4) Uani 1 1 d U
H19A H 0.3798 -0.0825 0.9194 0.064 Uiso 1 1 calc R
H19B H 0.3746 -0.0120 0.9012 0.064 Uiso 1 1 calc R
H19C H 0.4619 0.0062 0.9217 0.064 Uiso 1 1 calc R
C20 C 0.5367(10) -0.1094(9) 0.9070(5) 0.052(5) Uani 1 1 d U
H20A H 0.5352 -0.0805 0.9265 0.077 Uiso 1 1 calc R
H20B H 0.5951 -0.0863 0.9037 0.077 Uiso 1 1 calc R
H20C H 0.5130 -0.1682 0.9090 0.077 Uiso 1 1 calc R
C21 C 0.5860(9) 0.2865(8) 0.8639(3) 0.025(3) Uani 1 1 d U
C22 C 0.4452(9) 0.1476(8) 0.8675(3) 0.023(3) Uani 1 1 d U
C24 C 0.4339(12) 0.1323(11) 0.7487(4) 0.049(4) Uani 1 1 d U
C25 C 0.3582(12) 0.1307(11) 0.8004(4) 0.042(4) Uani 1 1 d U
C26 C 0.1247(9) 0.4745(8) 0.6516(4) 0.035(3) Uani 1 1 d U
C27 C 0.0923(9) 0.5047(8) 0.6748(4) 0.031(2) Uani 1 1 d U
C28 C 0.0324(8) 0.5278(8) 0.6547(4) 0.026(2) Uani 1 1 d U
C29 C 0.0393(10) 0.5123(8) 0.6213(4) 0.035(3) Uani 1 1 d U
C30 C 0.0918(7) 0.4818(6) 0.6203(3) 0.007(2) Uiso 1 1 d U
C31 C 0.1842(10) 0.4337(8) 0.6589(4) 0.045(4) Uani 1 1 d U
H31A H 0.1492 0.3735 0.6565 0.067 Uiso 1 1 calc R
H31B H 0.2156 0.4538 0.6806 0.067 Uiso 1 1 calc R
H31C H 0.2238 0.4490 0.6439 0.067 Uiso 1 1 calc R
C32 C 0.0956(10) 0.4991(10) 0.7089(4) 0.048(4) Uani 1 1 d U
H32A H 0.0555 0.4428 0.7122 0.073 Uiso 1 1 calc R
H32B H 0.0808 0.5378 0.7187 0.073 Uiso 1 1 calc R
H32C H 0.1525 0.5130 0.7187 0.073 Uiso 1 1 calc R
C33 C -0.0304(9) 0.5472(8) 0.6680(4) 0.027(3) Uiso 1 1 d U
H33A H -0.0328 0.5917 0.6577 0.040 Uiso 1 1 calc R
H33B H -0.0122 0.5645 0.6910 0.040 Uiso 1 1 calc R
H33C H -0.0862 0.4978 0.6639 0.040 Uiso 1 1 calc R
C34 C -0.0120(10) 0.5226(10) 0.5924(4) 0.047(4) Uani 1 1 d U
H34A H 0.0213 0.5392 0.5753 0.071 Uiso 1 1 calc R
H34B H -0.0260 0.5651 0.5985 0.071 Uiso 1 1 calc R
H34C H -0.0639 0.4701 0.5850 0.071 Uiso 1 1 calc R
C35 C 0.1139(11) 0.4496(9) 0.5888(4) 0.056(5) Uani 1 1 d U
H35A H 0.0757 0.3902 0.5832 0.084 Uiso 1 1 calc R
H35B H 0.1721 0.4607 0.5931 0.084 Uiso 1 1 calc R
H35C H 0.1072 0.4786 0.5712 0.084 Uiso 1 1 calc R
C36 C 0.4762(9) 0.8237(8) 0.6549(4) 0.027(2) Uani 1 1 d U
C37 C 0.4641(9) 0.8756(8) 0.6795(4) 0.028(2) Uani 1 1 d U
C38 C 0.4250(9) 0.9186(7) 0.6620(4) 0.026(2) Uani 1 1 d U
C39 C 0.4157(9) 0.8918(7) 0.6277(4) 0.027(2) Uani 1 1 d U
C40 C 0.4448(9) 0.8355(8) 0.6239(4) 0.029(2) Uani 1 1 d U
C41 C 0.5223(10) 0.7775(9) 0.6628(5) 0.055(5) Uani 1 1 d U
H41A H 0.4817 0.7185 0.6611 0.082 Uiso 1 1 calc R
H41B H 0.5540 0.7974 0.6845 0.082 Uiso 1 1 calc R
H41C H 0.5612 0.7866 0.6478 0.082 Uiso 1 1 calc R
C42 C 0.4966(11) 0.8884(10) 0.7148(4) 0.053(4) Uani 1 1 d U
H42A H 0.4856 0.8354 0.7218 0.079 Uiso 1 1 calc R
H42B H 0.4679 0.9107 0.7264 0.079 Uiso 1 1 calc R
H42C H 0.5573 0.9271 0.7191 0.079 Uiso 1 1 calc R
C43 C 0.4191(10) 0.9901(8) 0.6768(4) 0.043(4) Uani 1 1 d U
H43A H 0.4674 1.0421 0.6737 0.064 Uiso 1 1 calc R
H43B H 0.4190 0.9873 0.6996 0.064 Uiso 1 1 calc R
H43C H 0.3670 0.9876 0.6668 0.064 Uiso 1 1 calc R
C44 C 0.3853(10) 0.9250(8) 0.6012(4) 0.038(4) Uani 1 1 d U
H44A H 0.4302 0.9803 0.5991 0.057 Uiso 1 1 calc R
H44B H 0.3362 0.9281 0.6059 0.057 Uiso 1 1 calc R
H44C H 0.3696 0.8885 0.5814 0.057 Uiso 1 1 calc R
C45 C 0.4522(10) 0.7992(8) 0.5899(4) 0.034(3) Uani 1 1 d U
H45A H 0.3987 0.7774 0.5753 0.051 Uiso 1 1 calc R
H45B H 0.4653 0.7548 0.5929 0.051 Uiso 1 1 calc R
H45C H 0.4971 0.8433 0.5810 0.051 Uiso 1 1 calc R
C46 C 0.0620(10) 0.7344(8) 0.6340(4) 0.027(3) Uani 1 1 d U
C47 C 0.2065(10) 0.8771(9) 0.6410(4) 0.035(3) Uani 1 1 d U
C48 C 0.0423(10) 0.7559(9) 0.7035(4) 0.034(3) Uani 1 1 d U
C49 C 0.1651(11) 0.7691(12) 0.7536(5) 0.059(5) Uani 1 1 d U
C50 C 0.1990(11) 0.8888(11) 0.7150(5) 0.061(5) Uani 1 1 d U
C51 C 0.0297(9) 0.0586(8) 0.9158(4) 0.035(3) Uani 1 1 d U
C52 C 0.0869(9) 0.0364(8) 0.9326(4) 0.028(2) Uani 1 1 d U
C53 C 0.1239(8) 0.0058(8) 0.9127(3) 0.023(2) Uani 1 1 d U
C54 C 0.0818(9) 0.0080(8) 0.8784(4) 0.028(2) Uani 1 1 d U
C55 C 0.0290(10) 0.0423(8) 0.8832(4) 0.037(3) Uani 1 1 d U
C56 C -0.0195(12) 0.0982(9) 0.9308(6) 0.067(6) Uani 1 1 d U
H56A H -0.0402 0.0717 0.9495 0.101 Uiso 1 1 calc R
H56B H -0.0672 0.0898 0.9151 0.101 Uiso 1 1 calc R
H56C H 0.0186 0.1574 0.9372 0.101 Uiso 1 1 calc R
C57 C 0.1096(10) 0.0500(10) 0.9691(4) 0.046(4) Uani 1 1 d U
H57A H 0.1330 0.0150 0.9759 0.068 Uiso 1 1 calc R
H57B H 0.0589 0.0355 0.9783 0.068 Uiso 1 1 calc R
H57C H 0.1514 0.1080 0.9762 0.068 Uiso 1 1 calc R
C58 C 0.1981(9) -0.0082(8) 0.9196(4) 0.033(4) Uani 1 1 d U
H58A H 0.2503 0.0436 0.9195 0.050 Uiso 1 1 calc R
H58B H 0.1926 -0.0501 0.9033 0.050 Uiso 1 1 calc R
H58C H 0.1995 -0.0271 0.9405 0.050 Uiso 1 1 calc R
C59 C 0.1041(12) -0.0129(10) 0.8467(4) 0.052(5) Uani 1 1 d U
H59A H 0.0529 -0.0416 0.8306 0.078 Uiso 1 1 calc R
H59B H 0.1290 -0.0485 0.8499 0.078 Uiso 1 1 calc R
H59C H 0.1446 0.0382 0.8394 0.078 Uiso 1 1 calc R
C60 C -0.0204(13) 0.0593(11) 0.8541(6) 0.081(7) Uani 1 1 d U
H60A H 0.0131 0.1165 0.8500 0.121 Uiso 1 1 calc R
H60B H -0.0744 0.0501 0.8592 0.121 Uiso 1 1 calc R
H60C H -0.0305 0.0217 0.8352 0.121 Uiso 1 1 calc R
C61 C -0.3164(8) -0.2977(8) 0.9098(4) 0.027(2) Uani 1 1 d U
C62 C -0.2828(9) -0.3375(8) 0.9295(4) 0.026(2) Uani 1 1 d U
C63 C -0.2613(9) -0.3885(7) 0.9100(4) 0.027(2) Uani 1 1 d U
C64 C -0.2823(9) -0.3749(7) 0.8761(4) 0.029(2) Uani 1 1 d U
C65 C -0.3187(9) -0.3228(8) 0.8765(4) 0.029(2) Uani 1 1 d U
C66 C -0.3592(10) -0.2503(10) 0.9197(5) 0.051(5) Uani 1 1 d U
H66A H -0.4200 -0.2880 0.9171 0.076 Uiso 1 1 calc R
H66B H -0.3482 -0.2063 0.9064 0.076 Uiso 1 1 calc R
H66C H -0.3370 -0.2262 0.9420 0.076 Uiso 1 1 calc R
C67 C -0.2765(11) -0.3333(10) 0.9663(4) 0.044(4) Uani 1 1 d U
H67A H -0.2771 -0.2840 0.9748 0.066 Uiso 1 1 calc R
H67B H -0.2239 -0.3309 0.9757 0.066 Uiso 1 1 calc R
H67C H -0.3244 -0.3826 0.9716 0.066 Uiso 1 1 calc R
C68 C -0.2384(10) -0.4484(8) 0.9208(4) 0.041(4) Uani 1 1 d U
H68A H -0.2164 -0.4346 0.9436 0.061 Uiso 1 1 calc R
H68B H -0.1952 -0.4475 0.9093 0.061 Uiso 1 1 calc R
H68C H -0.2882 -0.5036 0.9166 0.061 Uiso 1 1 calc R
C69 C -0.2850(9) -0.4253(8) 0.8465(4) 0.037(4) Uani 1 1 d U
H69A H -0.3426 -0.4707 0.8394 0.056 Uiso 1 1 calc R
H69B H -0.2473 -0.4477 0.8515 0.056 Uiso 1 1 calc R
H69C H -0.2669 -0.3899 0.8297 0.056 Uiso 1 1 calc R
C70 C -0.3591(10) -0.3017(9) 0.8487(4) 0.044(4) Uani 1 1 d U
H70A H -0.3154 -0.2582 0.8391 0.065 Uiso 1 1 calc R
H70B H -0.3957 -0.2824 0.8559 0.065 Uiso 1 1 calc R
H70C H -0.3925 -0.3509 0.8330 0.065 Uiso 1 1 calc R
C71 C 0.0718(9) -0.2088(8) 0.8772(3) 0.020(2) Uani 1 1 d U
C72 C -0.0660(8) -0.3481(7) 0.8807(3) 0.021(3) Uani 1 1 d U
C73 C 0.1603(11) -0.2075(9) 0.9445(4) 0.035(3) Uani 1 1 d U
C74 C 0.0693(11) -0.2198(9) 0.9957(4) 0.042(4) Uani 1 1 d U
C75 C 0.0154(10) -0.3446(11) 0.9473(4) 0.040(4) Uani 1 1 d U
C76 C 0.2646(8) 0.2660(8) 0.5900(4) 0.028(2) Uani 1 1 d U
C77 C 0.2827(8) 0.2136(7) 0.5682(4) 0.023(2) Uani 1 1 d U
C78 C 0.3202(8) 0.1762(7) 0.5868(4) 0.022(2) Uani 1 1 d U
C79 C 0.3271(9) 0.2045(8) 0.6199(4) 0.025(2) Uani 1 1 d U
C80 C 0.2922(9) 0.2594(7) 0.6208(4) 0.026(2) Uani 1 1 d U
C81 C 0.2167(9) 0.3099(8) 0.5796(5) 0.045(5) Uani 1 1 d U
H81A H 0.1588 0.2782 0.5834 0.068 Uiso 1 1 calc R
H81B H 0.2163 0.3150 0.5569 0.068 Uiso 1 1 calc R
H81C H 0.2441 0.3650 0.5917 0.068 Uiso 1 1 calc R
C82 C 0.2552(9) 0.1939(8) 0.5323(4) 0.029(3) Uani 1 1 d U
H82A H 0.2982 0.1889 0.5226 0.044 Uiso 1 1 calc R
H82B H 0.2478 0.2383 0.5240 0.044 Uiso 1 1 calc R
H82C H 0.2018 0.1417 0.5271 0.044 Uiso 1 1 calc R
C83 C 0.3298(9) 0.1017(7) 0.5767(4) 0.035(4) Uani 1 1 d U
H83A H 0.2994 0.0570 0.5891 0.052 Uiso 1 1 calc R
H83B H 0.3896 0.1178 0.5804 0.052 Uiso 1 1 calc R
H83C H 0.3067 0.0827 0.5540 0.052 Uiso 1 1 calc R
C84 C 0.3537(10) 0.1751(9) 0.6495(4) 0.034(4) Uiso 1 1 d U
H84A H 0.3572 0.2090 0.6685 0.051 Uiso 1 1 calc R
H84B H 0.4088 0.1799 0.6489 0.051 Uiso 1 1 calc R
H84C H 0.3121 0.1173 0.6502 0.051 Uiso 1 1 calc R
C85 C 0.2814(12) 0.3017(9) 0.6499(4) 0.046(4) Uani 1 1 d U
H85A H 0.2975 0.3587 0.6469 0.070 Uiso 1 1 calc R
H85B H 0.3173 0.3014 0.6688 0.070 Uiso 1 1 calc R
H85C H 0.2225 0.2720 0.6528 0.070 Uiso 1 1 calc R
C86 C 0.6113(9) 0.6185(8) 0.5918(4) 0.030(2) Uani 1 1 d U
C87 C 0.6508(8) 0.5876(7) 0.5703(4) 0.025(2) Uani 1 1 d U
C88 C 0.7064(8) 0.5667(7) 0.5919(3) 0.022(2) Uani 1 1 d U
C89 C 0.6964(9) 0.5846(7) 0.6250(4) 0.025(2) Uani 1 1 d U
C90 C 0.6428(9) 0.6161(7) 0.6233(4) 0.030(2) Uani 1 1 d U
C91 C 0.5538(11) 0.6532(10) 0.5806(5) 0.052(5) Uiso 1 1 d U
H91A H 0.5194 0.6499 0.5968 0.078 Uiso 1 1 calc R
H91B H 0.5170 0.6209 0.5606 0.078 Uiso 1 1 calc R
H91C H 0.5882 0.7109 0.5773 0.078 Uiso 1 1 calc R
C92 C 0.6423(12) 0.5846(10) 0.5369(4) 0.050(4) Uani 1 1 d U
H92A H 0.6855 0.6368 0.5314 0.075 Uiso 1 1 calc R
H92B H 0.5864 0.5757 0.5282 0.075 Uiso 1 1 calc R
H92C H 0.6489 0.5392 0.5280 0.075 Uiso 1 1 calc R
C93 C 0.7741(9) 0.5495(7) 0.5829(4) 0.034(4) Uani 1 1 d U
H93A H 0.8265 0.6018 0.5839 0.052 Uiso 1 1 calc R
H93B H 0.7560 0.5203 0.5613 0.052 Uiso 1 1 calc R
H93C H 0.7836 0.5155 0.5977 0.052 Uiso 1 1 calc R
C94 C 0.7513(10) 0.5824(9) 0.6546(4) 0.041(4) Uani 1 1 d U
H94A H 0.7332 0.5948 0.6737 0.062 Uiso 1 1 calc R
H94B H 0.8103 0.6235 0.6548 0.062 Uiso 1 1 calc R
H94C H 0.7456 0.5274 0.6542 0.062 Uiso 1 1 calc R
C95 C 0.6203(11) 0.6499(10) 0.6545(5) 0.057(5) Uani 1 1 d U
H95A H 0.5591 0.6233 0.6529 0.086 Uiso 1 1 calc R
H95B H 0.6441 0.7098 0.6556 0.086 Uiso 1 1 calc R
H95C H 0.6443 0.6370 0.6737 0.086 Uiso 1 1 calc R
C96 C 0.5424(8) 0.2281(8) 0.6159(3) 0.016(3) Uani 1 1 d U
C97 C 0.6820(8) 0.3698(7) 0.6212(3) 0.016(3) Uiso 1 1 d U
C98 C 0.5601(11) 0.1926(10) 0.5490(4) 0.035(3) Uani 1 1 d U
C99 C 0.5704(10) 0.2916(9) 0.5024(4) 0.033(3) Uani 1 1 d U
C100 C 0.7093(11) 0.3327(10) 0.5512(4) 0.034(3) Uani 1 1 d U
C101 C 0.1136(9) 0.4830(8) 0.8159(4) 0.032(2) Uani 1 1 d U
C102 C 0.0834(9) 0.4959(8) 0.8458(4) 0.029(2) Uani 1 1 d U
C103 C 0.1459(9) 0.5802(8) 0.8624(4) 0.025(2) Uani 1 1 d U
C104 C 0.2126(8) 0.6168(7) 0.8431(3) 0.022(2) Uani 1 1 d U
C105 C 0.1918(9) 0.5575(8) 0.8161(4) 0.027(2) Uani 1 1 d U
C106 C 0.0687(11) 0.4083(9) 0.7920(4) 0.055(5) Uani 1 1 d U
H10D H 0.1067 0.4093 0.7777 0.083 Uiso 1 1 calc R
H10E H 0.0197 0.4074 0.7796 0.083 Uiso 1 1 calc R
H10F H 0.0500 0.3589 0.8028 0.083 Uiso 1 1 calc R
C107 C 0.0019(9) 0.4375(9) 0.8552(5) 0.051(5) Uani 1 1 d U
H10G H 0.0013 0.3861 0.8590 0.077 Uiso 1 1 calc R
H10H H -0.0444 0.4259 0.8380 0.077 Uiso 1 1 calc R
H10I H -0.0048 0.4623 0.8746 0.077 Uiso 1 1 calc R
C108 C 0.1303(12) 0.6263(11) 0.8902(5) 0.054(5) Uani 1 1 d U
H10J H 0.1005 0.6542 0.8814 0.081 Uiso 1 1 calc R
H10K H 0.1844 0.6672 0.9030 0.081 Uiso 1 1 calc R
H10L H 0.0961 0.5863 0.9036 0.081 Uiso 1 1 calc R
C109 C 0.2865(10) 0.7109(7) 0.8490(5) 0.045(5) Uani 1 1 d U
H10M H 0.3146 0.7241 0.8304 0.068 Uiso 1 1 calc R
H10N H 0.3273 0.7192 0.8678 0.068 Uiso 1 1 calc R
H10O H 0.2628 0.7470 0.8524 0.068 Uiso 1 1 calc R
C110 C 0.2491(11) 0.5778(12) 0.7905(4) 0.053(5) Uani 1 1 d U
H11A H 0.2401 0.6143 0.7769 0.080 Uiso 1 1 calc R
H11B H 0.2353 0.5267 0.7776 0.080 Uiso 1 1 calc R
H11C H 0.3081 0.6053 0.8009 0.080 Uiso 1 1 calc R
C111 C 0.3069(9) 0.2950(9) 0.8829(4) 0.033(2) Uani 1 1 d U
C112 C 0.3014(9) 0.3097(8) 0.9154(4) 0.027(2) Uani 1 1 d U
C113 C 0.3777(9) 0.3887(8) 0.9301(4) 0.028(2) Uani 1 1 d U
C114 C 0.4309(9) 0.4238(8) 0.9069(4) 0.030(2) Uani 1 1 d U
C115 C 0.3835(10) 0.3636(10) 0.8763(4) 0.039(3) Uani 1 1 d U
C116 C 0.2517(12) 0.2242(10) 0.8616(5) 0.055(5) Uiso 1 1 d U
H11D H 0.2622 0.1791 0.8666 0.083 Uiso 1 1 calc R
H11E H 0.2606 0.2355 0.8399 0.083 Uiso 1 1 calc R
H11F H 0.1935 0.2084 0.8635 0.083 Uiso 1 1 calc R
C117 C 0.2324(9) 0.2472(8) 0.9326(4) 0.031(3) Uani 1 1 d U
H11G H 0.1895 0.2632 0.9339 0.046 Uiso 1 1 calc R
H11H H 0.2580 0.2470 0.9541 0.046 Uiso 1 1 calc R
H11I H 0.2063 0.1918 0.9208 0.046 Uiso 1 1 calc R
C118 C 0.4107(11) 0.4155(10) 0.9657(4) 0.046(4) Uani 1 1 d U
H11J H 0.4586 0.4719 0.9691 0.068 Uiso 1 1 calc R
H11K H 0.4287 0.3781 0.9744 0.068 Uiso 1 1 calc R
H11L H 0.3659 0.4138 0.9764 0.068 Uiso 1 1 calc R
C119 C 0.5180(10) 0.4943(9) 0.9102(5) 0.057(6) Uani 1 1 d U
H11M H 0.5308 0.5314 0.9296 0.086 Uiso 1 1 calc R
H11N H 0.5229 0.5244 0.8918 0.086 Uiso 1 1 calc R
H11O H 0.5578 0.4736 0.9114 0.086 Uiso 1 1 calc R
C120 C 0.4232(12) 0.3764(17) 0.8464(5) 0.099(8) Uani 1 1 d U
H12A H 0.4756 0.3745 0.8507 0.148 Uiso 1 1 calc R
H12B H 0.4353 0.4303 0.8401 0.148 Uiso 1 1 calc R
H12C H 0.3841 0.3328 0.8292 0.148 Uiso 1 1 calc R
C121 C 0.3358(10) 0.6704(8) 0.9280(4) 0.030(3) Uani 1 1 d U
C122 C 0.4174(11) 0.5994(8) 0.9518(4) 0.037(3) Uani 1 1 d U
C123 C 0.2013(11) 0.6122(11) 0.9734(4) 0.049(4) Uani 1 1 d U
C124 C 0.1064(18) 0.4382(14) 0.9736(6) 0.097(7) Uani 1 1 d U
C125 C 0.2840(16) 0.5297(12) 0.9932(5) 0.064(5) Uani 1 1 d U
C126 C 0.9181(10) -0.1235(9) 0.6213(4) 0.034(2) Uani 1 1 d U
C127 C 0.8853(9) -0.1320(8) 0.5908(4) 0.031(2) Uani 1 1 d U
C128 C 0.9494(10) -0.0674(8) 0.5746(4) 0.031(2) Uani 1 1 d U
C129 C 1.0182(9) -0.0156(8) 0.5997(4) 0.029(2) Uani 1 1 d U
C130 C 1.0007(10) -0.0480(9) 0.6287(4) 0.034(2) Uani 1 1 d U
C131 C 0.8741(13) -0.1819(10) 0.6456(5) 0.060(5) Uani 1 1 d U
H13A H 0.8170 -0.1905 0.6447 0.091 Uiso 1 1 calc R
H13B H 0.9063 -0.1572 0.6671 0.091 Uiso 1 1 calc R
H13C H 0.8712 -0.2351 0.6405 0.091 Uiso 1 1 calc R
C132 C 0.8052(10) -0.2047(8) 0.5729(5) 0.047(4) Uani 1 1 d U
H13D H 0.7958 -0.2550 0.5820 0.070 Uiso 1 1 calc R
H13E H 0.8100 -0.2108 0.5505 0.070 Uiso 1 1 calc R
H13F H 0.7577 -0.1956 0.5746 0.070 Uiso 1 1 calc R
C133 C 0.9475(12) -0.0658(10) 0.5393(4) 0.048(4) Uani 1 1 d U
H13G H 0.9922 -0.0123 0.5354 0.072 Uiso 1 1 calc R
H13H H 0.8928 -0.0743 0.5291 0.072 Uiso 1 1 calc R
H13I H 0.9563 -0.1098 0.5304 0.072 Uiso 1 1 calc R
C134 C 1.1076(10) 0.0612(9) 0.5954(6) 0.068(6) Uani 1 1 d U
H13J H 1.1483 0.0765 0.6150 0.102 Uiso 1 1 calc R
H13K H 1.1003 0.1083 0.5907 0.102 Uiso 1 1 calc R
H13L H 1.1283 0.0451 0.5778 0.102 Uiso 1 1 calc R
C135 C 1.0622(14) -0.0190(13) 0.6604(5) 0.078(6) Uani 1 1 d U
H13M H 1.1160 0.0283 0.6579 0.117 Uiso 1 1 calc R
H13N H 1.0714 -0.0641 0.6666 0.117 Uiso 1 1 calc R
H13O H 1.0386 -0.0026 0.6768 0.117 Uiso 1 1 calc R
C136 C 0.7690(10) 0.1070(8) 0.6785(4) 0.033(2) Uani 1 1 d U
C137 C 0.7207(10) 0.1025(9) 0.6492(4) 0.034(2) Uani 1 1 d U
C138 C 0.7656(10) 0.1721(9) 0.6329(4) 0.035(2) Uani 1 1 d U
C139 C 0.8522(10) 0.2245(8) 0.6551(4) 0.034(2) Uani 1 1 d U
C140 C 0.8518(10) 0.1847(8) 0.6810(4) 0.033(2) Uani 1 1 d U
C141 C 0.7463(12) 0.0558(10) 0.7067(4) 0.056(5) Uani 1 1 d U
H14A H 0.7069 0.0656 0.7170 0.084 Uiso 1 1 calc R
H14B H 0.7975 0.0724 0.7220 0.084 Uiso 1 1 calc R
H14C H 0.7201 -0.0030 0.6988 0.084 Uiso 1 1 calc R
C142 C 0.6282(9) 0.0354(9) 0.6381(4) 0.042(4) Uani 1 1 d U
H14D H 0.6233 -0.0192 0.6384 0.063 Uiso 1 1 calc R
H14E H 0.6091 0.0413 0.6165 0.063 Uiso 1 1 calc R
H14F H 0.5935 0.0414 0.6524 0.063 Uiso 1 1 calc R
C143 C 0.7308(12) 0.1963(10) 0.6045(5) 0.057(5) Uani 1 1 d U
H14G H 0.6757 0.1499 0.5947 0.086 Uiso 1 1 calc R
H14H H 0.7692 0.2111 0.5890 0.086 Uiso 1 1 calc R
H14I H 0.7246 0.2438 0.6111 0.086 Uiso 1 1 calc R
C144 C 0.9168(11) 0.3092(8) 0.6493(4) 0.041(4) Uani 1 1 d U
H14J H 0.8897 0.3426 0.6452 0.062 Uiso 1 1 calc R
H14K H 0.9416 0.3044 0.6309 0.062 Uiso 1 1 calc R
H14L H 0.9610 0.3357 0.6681 0.062 Uiso 1 1 calc R
C145 C 0.9209(12) 0.2176(11) 0.7115(5) 0.062(5) Uani 1 1 d U
H14M H 0.9766 0.2406 0.7054 0.093 Uiso 1 1 calc R
H14N H 0.9116 0.1721 0.7239 0.093 Uiso 1 1 calc R
H14O H 0.9179 0.2607 0.7244 0.093 Uiso 1 1 calc R
C146 C 0.9703(11) 0.1287(8) 0.5507(4) 0.038(3) Uani 1 1 d U
C147 C 0.9020(9) 0.2142(8) 0.5703(4) 0.028(3) Uani 1 1 d U
C148 C 0.8010(13) 0.0287(11) 0.5077(5) 0.050(4) Uani 1 1 d U
C149 C 0.6423(13) -0.0603(13) 0.5237(5) 0.076(6) Uani 1 1 d U
C150 C 0.7229(12) 0.1183(13) 0.5242(5) 0.058(5) Uani 1 1 d U
C151 C 0.0289(12) 0.2917(10) 0.4757(5) 0.048(4) Uani 1 1 d U
C152 C -0.0356(13) 0.2966(12) 0.4906(5) 0.065(5) Uani 1 1 d U
H152 H -0.0220 0.3380 0.5076 0.079 Uiso 1 1 calc R
C153 C -0.1191(14) 0.2364(12) 0.4782(6) 0.078(6) Uani 1 1 d U
H153 H -0.1613 0.2362 0.4889 0.094 Uiso 1 1 calc R
C154 C -0.1459(14) 0.1781(12) 0.4524(6) 0.071(6) Uani 1 1 d U
H154 H -0.2036 0.1397 0.4450 0.086 Uiso 1 1 calc R
C155 C -0.0807(17) 0.1797(13) 0.4377(6) 0.084(6) Uani 1 1 d U
H155 H -0.0937 0.1446 0.4185 0.100 Uiso 1 1 calc R
C156 C 0.0015(15) 0.2324(11) 0.4513(6) 0.072(5) Uani 1 1 d U
H156 H 0.0431 0.2260 0.4425 0.087 Uiso 1 1 calc R
C157 C 0.1490(15) 0.5677(13) 0.5086(6) 0.074(6) Uani 1 1 d U
H157 H 0.1202 0.5977 0.5045 0.089 Uiso 1 1 calc R
C158 C 0.1134(11) 0.4814(10) 0.4953(4) 0.045(4) Uani 1 1 d U
H158 H 0.0614 0.4540 0.4810 0.054 Uiso 1 1 calc R
C159 C 0.1583(12) 0.4388(10) 0.5042(4) 0.045(4) Uani 1 1 d U
C160 C 0.2316(12) 0.4781(11) 0.5240(4) 0.050(4) Uani 1 1 d U
H160 H 0.2581 0.4474 0.5305 0.061 Uiso 1 1 calc R
C161 C 0.2712(14) 0.5600(12) 0.5357(6) 0.076(6) Uani 1 1 d U
H161 H 0.3254 0.5874 0.5485 0.091 Uiso 1 1 calc R
C162 C 0.2250(13) 0.6017(11) 0.5271(6) 0.067(5) Uani 1 1 d U
H162 H 0.2504 0.6583 0.5353 0.080 Uiso 1 1 calc R
C163 C 0.1187(12) 0.3443(11) 0.4886(5) 0.055(4) Uani 1 1 d U
C164 C 0.4494(13) 0.2380(10) 0.9537(5) 0.056(4) Uani 1 1 d U
H164 H 0.3983 0.2369 0.9460 0.067 Uiso 1 1 calc R
C165 C 0.5180(15) 0.2837(10) 0.9402(5) 0.067(5) Uani 1 1 d U
H165 H 0.5151 0.3134 0.9232 0.081 Uiso 1 1 calc R
C166 C 0.5930(15) 0.2854(12) 0.9522(5) 0.067(5) Uani 1 1 d U
H166 H 0.6419 0.3171 0.9432 0.080 Uiso 1 1 calc R
C167 C 0.5972(12) 0.2427(10) 0.9762(6) 0.065(5) Uani 1 1 d U
H167 H 0.6488 0.2452 0.9844 0.078 Uiso 1 1 calc R
C168 C 0.5253(11) 0.1951(10) 0.9888(5) 0.048(4) Uani 1 1 d U
H168 H 0.5278 0.1632 1.0050 0.057 Uiso 1 1 calc R
C169 C 0.4506(11) 0.1928(11) 0.9784(4) 0.043(4) Uani 1 1 d U
C170 C 0.3711(11) 0.1467(9) 0.9925(4) 0.042(4) Uani 1 1 d U
C171 C 0.3492(10) 0.0666(10) 1.0057(4) 0.038(3) Uani 1 1 d U
C172 C 0.3781(11) 0.0153(9) 0.9945(5) 0.046(4) Uani 1 1 d U
H172 H 0.4135 0.0314 0.9789 0.056 Uiso 1 1 calc R
C173 C 0.3542(13) -0.0620(11) 1.0067(5) 0.063(5) Uani 1 1 d U
H173 H 0.3765 -0.0952 0.9998 0.076 Uiso 1 1 calc R
C174 C 0.2999(12) -0.0886(10) 1.0281(5) 0.055(4) Uani 1 1 d U
H174 H 0.2847 -0.1394 1.0363 0.066 Uiso 1 1 calc R
C175 C 0.2679(13) -0.0380(10) 1.0375(5) 0.062(5) Uani 1 1 d U
H175 H 0.2288 -0.0556 1.0518 0.074 Uiso 1 1 calc R
C176 C 0.2929(12) 0.0390(10) 1.0260(4) 0.049(4) Uani 1 1 d U
H176 H 0.2699 0.0719 1.0326 0.059 Uiso 1 1 calc R
C177 C 0.8930(13) 0.5250(10) 0.7565(5) 0.055(4) Uani 1 1 d U
C178 C 0.8489(14) 0.5692(12) 0.7434(5) 0.069(6) Uani 1 1 d U
H178 H 0.8036 0.5484 0.7260 0.083 Uiso 1 1 calc R
C179 C 0.8930(16) 0.6594(12) 0.7644(7) 0.084(7) Uani 1 1 d U
H179 H 0.8720 0.6953 0.7589 0.101 Uiso 1 1 calc R
C180 C 0.9575(18) 0.6873(13) 0.7891(8) 0.108(10) Uani 1 1 d U
H180 H 0.9785 0.7406 0.8004 0.130 Uiso 1 1 calc R
C181 C 0.9948(16) 0.6388(12) 0.7988(5) 0.081(6) Uani 1 1 d U
H181 H 1.0401 0.6588 0.8161 0.097 Uiso 1 1 calc R
C182 C 0.9613(12) 0.5597(11) 0.7815(5) 0.053(4) Uani 1 1 d U
H182 H 0.9872 0.5279 0.7873 0.063 Uiso 1 1 calc R
C183 C 0.7725(11) 0.3839(10) 0.7241(4) 0.039(3) Uani 1 1 d U
C184 C 0.7548(12) 0.3166(11) 0.7020(4) 0.046(4) Uani 1 1 d U
H184 H 0.7990 0.3122 0.6946 0.056 Uiso 1 1 calc R
C185 C 0.6706(12) 0.2564(12) 0.6913(4) 0.050(4) Uani 1 1 d U
H185 H 0.6587 0.2091 0.6775 0.060 Uiso 1 1 calc R
C186 C 0.6038(13) 0.2632(13) 0.7000(5) 0.064(5) Uani 1 1 d U
H186 H 0.5476 0.2242 0.6905 0.077 Uiso 1 1 calc R
C187 C 0.6193(10) 0.3259(10) 0.7221(4) 0.039(4) Uani 1 1 d U
H187 H 0.5740 0.3273 0.7299 0.046 Uiso 1 1 calc R
C188 C 0.7053(11) 0.3909(10) 0.7338(4) 0.046(4) Uani 1 1 d U
H188 H 0.7164 0.4375 0.7478 0.055 Uiso 1 1 calc R
C189 C 0.8619(12) 0.4390(10) 0.7379(4) 0.046(4) Uani 1 1 d U
B1 B 0.6490(11) 0.0307(9) 0.8172(5) 0.032(2) Uani 1 1 d U
B2 B 0.5876(10) 0.0716(8) 0.8005(4) 0.0233(17) Uani 1 1 d U
B3 B 0.5900(10) 0.1785(8) 0.8066(4) 0.0215(18) Uani 1 1 d U
B4 B 0.5013(10) 0.0806(9) 0.8136(4) 0.0216(19) Uani 1 1 d U
B5 B 0.3175(10) 0.6495(9) 0.6746(5) 0.031(2) Uani 1 1 d U
B6 B 0.2769(10) 0.6971(9) 0.6958(4) 0.0255(17) Uani 1 1 d U
B7 B 0.1762(10) 0.7021(8) 0.6859(4) 0.0204(18) Uani 1 1 d U
B8 B 0.2685(10) 0.8016(9) 0.6926(4) 0.0252(19) Uani 1 1 d U
B9 B -0.1374(10) -0.1118(9) 0.9336(4) 0.0248(19) Uani 1 1 d U
B10 B -0.0732(10) -0.1526(9) 0.9507(4) 0.0203(17) Uani 1 1 d U
B11 B 0.0104(10) -0.1587(9) 0.9358(4) 0.0204(19) Uani 1 1 d U
B12 B -0.0781(10) -0.2557(9) 0.9372(4) 0.0215(18) Uani 1 1 d U
B13 B 0.4234(10) 0.4382(8) 0.5674(4) 0.0232(19) Uani 1 1 d U
B14 B 0.4761(10) 0.3899(9) 0.5521(4) 0.0209(17) Uani 1 1 d U
B15 B 0.4788(10) 0.2886(8) 0.5610(4) 0.0172(18) Uani 1 1 d U
B16 B 0.5715(10) 0.3898(8) 0.5657(4) 0.0204(19) Uani 1 1 d U
B17 B 0.1625(10) 0.3502(9) 0.8573(4) 0.027(2) Uani 1 1 d U
B18 B 0.1518(10) 0.3795(9) 0.8834(4) 0.019(3) Uiso 1 1 d U
B19 B 0.1938(10) 0.4923(10) 0.9120(4) 0.026(2) Uani 1 1 d U
B20 B 0.2429(11) 0.4407(9) 0.9318(4) 0.026(2) Uani 1 1 d U
B21 B 0.7913(11) -0.0482(9) 0.6455(4) 0.0254(18) Uani 1 1 d U
B22 B 0.7584(10) -0.0467(9) 0.6092(4) 0.0250(17) Uani 1 1 d U
B23 B 0.8093(11) -0.0167(10) 0.5694(4) 0.0292(19) Uani 1 1 d U
B24 B 0.7723(10) 0.0429(9) 0.5872(4) 0.0263(18) Uani 1 1 d U
O1 O 0.6102(6) 0.3534(5) 0.8708(3) 0.035(3) Uani 1 1 d U
O2 O 0.3825(7) 0.1323(6) 0.8769(3) 0.052(4) Uani 1 1 d U
O4 O 0.4194(8) 0.1283(7) 0.7224(3) 0.052(3) Uani 1 1 d U
O5 O 0.2929(10) 0.1146(8) 0.8047(3) 0.064(4) Uani 1 1 d U
O6 O -0.0045(6) 0.7189(6) 0.6259(3) 0.037(3) Uani 1 1 d U
O7 O 0.2300(9) 0.9464(6) 0.6376(4) 0.078(5) Uani 1 1 d U
O8 O -0.0259(8) 0.7414(8) 0.7003(3) 0.068(4) Uani 1 1 d U
O9 O 0.1781(9) 0.7652(9) 0.7801(4) 0.084(5) Uani 1 1 d U
O10 O 0.2247(8) 0.9602(8) 0.7173(4) 0.079(5) Uani 1 1 d U
O11 O 0.1315(7) -0.1889(6) 0.8666(3) 0.052(4) Uani 1 1 d U
O12 O -0.0885(6) -0.4191(6) 0.8723(2) 0.034(2) Uiso 1 1 d U
O13 O 0.2270(8) -0.1827(7) 0.9399(3) 0.060(4) Uani 1 1 d U
O14 O 0.0815(9) -0.2109(8) 1.0232(3) 0.070(4) Uani 1 1 d U
O15 O -0.0103(7) -0.4154(7) 0.9451(3) 0.044(3) Uani 1 1 d U
O16 O 0.5219(7) 0.1602(6) 0.6236(3) 0.037(3) Uani 1 1 d U
O17 O 0.7530(6) 0.3941(6) 0.6299(3) 0.043(3) Uani 1 1 d U
O18 O 0.5384(7) 0.1251(7) 0.5497(3) 0.052(3) Uani 1 1 d U
O19 O 0.5522(8) 0.2865(7) 0.4757(3) 0.059(3) Uani 1 1 d U
O20 O 0.7797(8) 0.3533(7) 0.5569(3) 0.050(3) Uani 1 1 d U
O21 O 0.3469(7) 0.7383(5) 0.9333(3) 0.042(3) Uani 1 1 d U
O22 O 0.4807(8) 0.6215(7) 0.9695(3) 0.062(4) Uani 1 1 d U
O23 O 0.1921(9) 0.6630(8) 0.9828(3) 0.076(4) Uani 1 1 d U
O24 O 0.0573(16) 0.3864(10) 0.9854(5) 0.166(11) Uani 1 1 d U
O25 O 0.3378(10) 0.5352(8) 1.0141(4) 0.072(4) Uani 1 1 d U
O26 O 1.0170(8) 0.1413(7) 0.5333(3) 0.050(3) Uani 1 1 d U
O27 O 0.9056(8) 0.2769(6) 0.5647(3) 0.057(4) Uani 1 1 d U
O28 O 0.8365(8) 0.0229(7) 0.4877(3) 0.056(3) Uani 1 1 d U
O29 O 0.5825(12) -0.1149(9) 0.5149(4) 0.128(8) Uani 1 1 d U
O30 O 0.7035(9) 0.1614(10) 0.5145(4) 0.085(5) Uani 1 1 d U
O31 O 0.1662(10) 0.3146(9) 0.4888(4) 0.087(5) Uani 1 1 d U
O32 O 0.3235(9) 0.1771(8) 0.9935(3) 0.066(4) Uani 1 1 d U
O33 O 0.9138(7) 0.4169(7) 0.7352(3) 0.057(3) Uani 1 1 d U
Fe1 Fe 0.54170(12) 0.17458(11) 0.85246(5) 0.0201(4) Uani 1 1 d U
Fe2 Fe 0.46042(17) 0.15356(16) 0.79307(6) 0.0482(7) Uani 1 1 d U
Fe5 Fe -0.02555(12) -0.24218(10) 0.89338(5) 0.0182(4) Uani 1 1 d U
Fe6 Fe 0.05344(15) -0.23360(14) 0.95228(6) 0.0379(6) Uani 1 1 d U
Fe8 Fe 0.59748(14) 0.30402(13) 0.54564(5) 0.0307(5) Uani 1 1 d U
Fe9 Fe 0.32463(13) 0.56899(11) 0.92325(5) 0.0239(5) Uani 1 1 d U
Fe10 Fe 0.20481(19) 0.51648(15) 0.96004(6) 0.0555(7) Uani 1 1 d U
Se1 Se 0.69184(9) 0.03937(8) 0.86495(4) 0.0340(4) Uani 1 1 d U
Se2 Se 0.61297(9) 0.14258(8) 0.89374(3) 0.0235(3) Uani 1 1 d U
Se5 Se -0.17878(9) -0.10883(8) 0.88920(4) 0.0304(4) Uani 1 1 d U
Se6 Se -0.09647(9) -0.20221(8) 0.85498(4) 0.0248(3) Uani 1 1 d U
Se9 Se 0.25149(10) 0.40505(9) 0.82860(4) 0.0292(4) Uani 1 1 d U
Se10 Se 0.37694(9) 0.57172(8) 0.87579(4) 0.0240(3) Uani 1 1 d U
Mo1 Mo 0.68886(7) 0.16699(6) 0.84535(3) 0.0193(3) Uani 1 1 d U
Mo2 Mo 0.54256(7) 0.01970(6) 0.84932(3) 0.0198(3) Uani 1 1 d U
Mo5 Mo -0.02880(7) -0.08925(6) 0.90361(3) 0.0185(3) Uani 1 1 d U
Mo6 Mo -0.17428(7) -0.24088(6) 0.90299(3) 0.0180(3) Uani 1 1 d U
Mo9 Mo 0.21477(7) 0.49875(6) 0.86202(3) 0.0151(3) Uani 1 1 d U
Mo10 Mo 0.30079(7) 0.42235(6) 0.88922(3) 0.0175(3) Uani 1 1 d U
O3 O 0.5336(9) 0.3375(9) 0.7949(3) 0.065(4) Uani 1 1 d U
C23 C 0.4999(13) 0.2631(13) 0.7952(4) 0.051(4) Uani 1 1 d U

loop_
_atom_site_aniso_label
_atom_site_aniso_U_11
_atom_site_aniso_U_22
_atom_site_aniso_U_33
_atom_site_aniso_U_23
_atom_site_aniso_U_13
_atom_site_aniso_U_12
Fe3 0.0198(11) 0.0180(9) 0.0321(13) 0.0009(9) 0.0100(9) 0.0101(9)
Fe4 0.0250(13) 0.0428(12) 0.0430(15) -0.0094(11) 0.0126(11) 0.0120(11)
Fe7 0.0154(10) 0.0130(8) 0.0216(12) -0.0003(8) 0.0002(8) 0.0089(8)
Fe11 0.0240(12) 0.0195(9) 0.0278(13) 0.0001(8) 0.0044(9) 0.0081(9)
Fe12 0.0425(16) 0.0458(13) 0.0375(16) 0.0006(11) -0.0104(12) 0.0081(13)
Se3 0.0243(9) 0.0165(7) 0.0577(12) -0.0014(7) 0.0144(8) 0.0076(7)
Se4 0.0200(8) 0.0181(6) 0.0258(9) 0.0027(6) 0.0067(6) 0.0060(6)
Se7 0.0229(8) 0.0207(7) 0.0464(11) 0.0039(7) 0.0121(7) 0.0141(7)
Se8 0.0235(8) 0.0233(7) 0.0194(8) 0.0013(6) 0.0045(6) 0.0121(6)
Se11 0.0289(9) 0.0335(8) 0.0335(10) 0.0074(7) 0.0095(7) 0.0202(7)
Se12 0.0161(8) 0.0183(6) 0.0364(10) 0.0009(6) 0.0072(6) 0.0049(6)
Mo3 0.0135(6) 0.0116(5) 0.0282(8) -0.0008(5) 0.0072(5) 0.0037(5)
Mo4 0.0120(6) 0.0126(5) 0.0271(8) 0.0022(5) 0.0033(5) 0.0024(5)
Mo7 0.0137(6) 0.0123(5) 0.0239(7) 0.0021(5) 0.0026(5) 0.0057(5)
Mo8 0.0131(6) 0.0137(5) 0.0249(7) 0.0026(5) 0.0039(5) 0.0066(5)
Mo11 0.0109(6) 0.0129(5) 0.0269(7) 0.0013(5) 0.0073(5) 0.0046(5)
Mo12 0.0124(6) 0.0145(5) 0.0306(8) 0.0008(5) 0.0087(5) 0.0053(5)
C1 0.016(4) 0.020(5) 0.053(6) 0.010(5) 0.010(5) 0.005(4)
C2 0.017(5) 0.020(4) 0.036(5) 0.012(4) 0.011(4) 0.007(4)
C3 0.024(5) 0.011(3) 0.022(5) 0.003(4) 0.001(4) 0.002(3)
C4 0.019(5) 0.022(4) 0.034(5) 0.008(4) 0.000(5) 0.008(3)
C5 0.017(4) 0.018(5) 0.045(6) 0.016(5) -0.003(4) 0.004(4)
C6 0.062(13) 0.060(11) 0.127(17) 0.049(11) 0.068(13) 0.050(11)
C7 0.049(11) 0.044(9) 0.037(6) 0.014(7) 0.026(7) 0.031(9)
C8 0.046(11) 0.012(6) 0.050(11) 0.006(6) 0.002(8) 0.013(7)
C9 0.047(11) 0.070(10) 0.035(9) -0.022(8) -0.004(8) 0.030(9)
C10 0.036(7) 0.043(7) 0.060(7) 0.022(6) -0.018(6) 0.018(6)
C11 0.033(6) 0.016(4) 0.055(6) 0.017(5) 0.012(5) 0.014(4)
C12 0.019(5) 0.018(4) 0.040(5) 0.010(4) 0.017(4) 0.002(3)
C13 0.018(4) 0.020(5) 0.030(6) 0.009(5) 0.010(4) 0.007(3)
C14 0.021(6) 0.021(5) 0.035(5) 0.017(5) 0.008(4) 0.004(4)
C15 0.012(6) 0.014(5) 0.045(6) 0.013(4) 0.004(5) -0.001(5)
C16 0.047(8) 0.017(5) 0.063(8) 0.010(5) 0.024(6) 0.015(5)
C17 0.040(11) 0.110(14) 0.035(8) -0.014(8) 0.006(7) 0.029(10)
C18 0.022(7) 0.057(10) 0.054(12) 0.036(9) 0.018(7) 0.020(7)
C19 0.035(10) 0.050(9) 0.020(7) 0.006(7) 0.008(6) 0.002(8)
C20 0.029(10) 0.045(9) 0.070(10) 0.046(8) 0.001(8) 0.008(8)
C21 0.026(6) 0.026(4) 0.024(6) -0.006(4) 0.003(5) 0.016(4)
C22 0.018(5) 0.031(6) 0.016(5) -0.017(5) -0.009(4) 0.014(5)
C24 0.072(12) 0.069(10) 0.029(5) 0.006(7) -0.003(7) 0.056(11)
C25 0.061(7) 0.066(10) 0.020(9) 0.012(8) -0.002(6) 0.050(8)
C26 0.021(6) 0.010(4) 0.064(8) 0.000(5) 0.010(6) -0.001(4)
C27 0.016(6) 0.017(5) 0.041(6) 0.008(5) 0.002(5) -0.006(4)
C28 0.011(4) 0.022(5) 0.034(5) 0.002(4) 0.003(4) 0.000(3)
C29 0.023(5) 0.018(5) 0.032(6) 0.001(5) -0.004(4) -0.012(4)
C31 0.056(8) 0.010(5) 0.061(9) 0.006(5) -0.007(6) 0.015(5)
C32 0.026(10) 0.061(10) 0.053(8) 0.040(8) 0.015(7) 0.012(9)
C34 0.026(9) 0.066(11) 0.032(8) 0.007(8) -0.003(6) 0.011(8)
C35 0.040(11) 0.022(7) 0.061(10) -0.016(7) 0.017(9) -0.018(8)
C36 0.014(4) 0.016(5) 0.048(6) 0.005(5) 0.015(5) 0.002(4)
C37 0.016(4) 0.026(5) 0.034(5) 0.000(4) 0.010(4) 0.003(3)
C38 0.022(5) 0.014(3) 0.033(5) -0.002(4) 0.012(4) 0.002(3)
C39 0.030(6) 0.011(4) 0.034(5) -0.002(4) 0.010(5) 0.005(4)
C40 0.024(5) 0.027(5) 0.035(5) -0.002(4) 0.019(4) 0.008(4)
C41 0.019(8) 0.028(8) 0.114(17) 0.008(9) 0.011(9) 0.009(7)
C42 0.029(10) 0.055(10) 0.036(7) -0.001(7) -0.004(7) -0.005(8)
C43 0.046(8) 0.027(5) 0.062(8) -0.009(5) 0.021(6) 0.022(6)
C44 0.034(7) 0.021(6) 0.042(7) 0.014(5) 0.010(6) 0.000(5)
C45 0.041(7) 0.010(5) 0.049(6) 0.000(5) 0.031(6) 0.006(5)
C46 0.028(5) 0.031(7) 0.031(7) 0.027(6) 0.012(5) 0.019(5)
C47 0.025(6) 0.035(5) 0.046(7) 0.010(5) 0.018(6) 0.013(5)
C48 0.033(6) 0.038(8) 0.030(9) -0.018(7) 0.011(6) 0.017(7)
C49 0.025(10) 0.091(12) 0.030(5) -0.021(8) 0.003(6) 0.008(10)
C50 0.038(9) 0.049(6) 0.088(12) -0.024(7) 0.042(10) 0.010(7)
C51 0.025(6) 0.013(3) 0.076(7) 0.008(5) 0.017(6) 0.015(4)
C52 0.016(4) 0.024(4) 0.040(5) -0.006(4) 0.008(4) 0.006(3)
C53 0.014(4) 0.024(5) 0.029(6) -0.001(5) 0.010(4) 0.006(3)
C54 0.025(6) 0.025(5) 0.031(5) 0.012(5) 0.013(4) 0.006(4)
C55 0.029(7) 0.025(5) 0.063(6) 0.028(5) 0.015(5) 0.013(5)
C56 0.060(13) 0.031(8) 0.128(18) 0.001(10) 0.033(12) 0.033(10)
C57 0.031(10) 0.047(9) 0.037(7) -0.010(7) 0.008(6) 0.003(8)
C58 0.016(6) 0.026(7) 0.055(11) 0.013(7) 0.008(7) 0.007(6)
C59 0.057(12) 0.052(10) 0.026(8) 0.002(7) 0.024(7) 0.008(9)
C60 0.082(16) 0.061(11) 0.111(13) 0.046(11) -0.004(12) 0.046(12)
C61 0.012(4) 0.020(5) 0.048(6) 0.002(5) 0.002(5) 0.006(4)
C62 0.019(5) 0.022(4) 0.035(5) 0.012(4) 0.013(4) 0.007(4)
C63 0.018(6) 0.011(4) 0.044(6) 0.001(4) -0.002(5) 0.004(3)
C64 0.026(6) 0.013(4) 0.041(5) -0.002(4) 0.004(5) 0.004(3)
C65 0.019(4) 0.019(5) 0.045(6) -0.005(5) -0.008(4) 0.009(4)
C66 0.021(9) 0.045(9) 0.097(15) 0.012(9) 0.027(9) 0.021(8)
C67 0.042(11) 0.057(10) 0.039(7) 0.021(7) 0.028(7) 0.023(9)
C68 0.042(11) 0.014(6) 0.066(12) 0.015(7) 0.012(8) 0.012(7)
C69 0.027(9) 0.018(7) 0.063(8) -0.021(6) -0.011(7) 0.016(7)
C70 0.045(10) 0.037(8) 0.035(8) -0.011(7) -0.016(7) 0.016(8)
C71 0.019(6) 0.021(6) 0.017(6) -0.013(5) -0.004(5) 0.010(5)
C72 0.020(6) 0.019(4) 0.025(6) -0.004(4) -0.006(5) 0.013(4)
C73 0.041(5) 0.033(5) 0.051(7) 0.009(5) 0.003(4) 0.035(5)
C74 0.055(11) 0.035(8) 0.033(5) 0.007(6) -0.001(6) 0.023(8)
C75 0.036(8) 0.056(6) 0.046(10) 0.009(7) 0.008(8) 0.037(6)
C76 0.013(4) 0.017(5) 0.052(6) -0.005(5) -0.002(5) 0.009(4)
C77 0.016(4) 0.016(4) 0.033(5) 0.000(4) 0.002(4) 0.005(3)
C78 0.015(5) 0.011(3) 0.038(6) -0.001(4) 0.005(5) 0.005(3)
C79 0.021(6) 0.019(5) 0.039(6) 0.009(4) 0.012(5) 0.010(4)
C80 0.022(5) 0.013(5) 0.042(6) 0.002(5) 0.019(5) 0.005(4)
C81 0.014(7) 0.014(7) 0.107(15) 0.005(8) 0.003(8) 0.008(6)
C82 0.013(7) 0.029(7) 0.039(6) 0.005(6) 0.002(6) 0.005(6)
C83 0.025(9) 0.017(6) 0.056(11) -0.014(6) -0.012(7) 0.011(6)
C85 0.077(13) 0.033(8) 0.043(9) 0.010(7) 0.034(9) 0.032(9)
C86 0.019(6) 0.020(4) 0.063(7) 0.017(5) 0.011(5) 0.015(4)
C87 0.014(5) 0.017(5) 0.038(5) 0.008(4) -0.001(4) 0.005(4)
C88 0.013(4) 0.018(5) 0.033(6) 0.006(5) -0.001(4) 0.009(3)
C89 0.020(5) 0.011(4) 0.037(5) 0.002(4) -0.001(4) 0.005(3)
C90 0.023(6) 0.013(4) 0.050(6) -0.012(4) -0.003(5) 0.010(4)
C92 0.070(13) 0.047(9) 0.039(7) 0.025(7) 0.004(8) 0.034(10)
C93 0.015(7) 0.009(6) 0.069(12) -0.010(7) 0.004(7) 0.001(6)
C94 0.029(9) 0.051(9) 0.029(8) 0.018(7) -0.006(6) 0.009(7)
C95 0.024(10) 0.053(9) 0.071(10) -0.023(8) 0.019(9) 0.002(8)
C96 0.008(7) 0.029(5) 0.012(7) 0.010(5) 0.004(5) 0.010(6)
C98 0.054(9) 0.052(6) 0.021(8) -0.002(6) -0.001(7) 0.045(7)
C99 0.034(9) 0.036(8) 0.026(5) 0.001(6) 0.010(6) 0.014(8)
C100 0.050(6) 0.056(9) 0.021(8) 0.009(7) 0.005(6) 0.045(7)
C101 0.024(6) 0.027(5) 0.034(5) 0.014(4) -0.009(4) 0.008(4)
C102 0.021(4) 0.029(5) 0.038(6) 0.027(4) 0.000(4) 0.011(4)
C103 0.018(6) 0.028(5) 0.035(6) 0.013(4) 0.004(4) 0.015(4)
C104 0.017(5) 0.021(4) 0.032(5) 0.015(3) 0.001(4) 0.012(4)
C105 0.028(5) 0.028(4) 0.028(4) 0.016(4) 0.004(4) 0.015(4)
C106 0.060(12) 0.045(8) 0.049(10) 0.000(7) -0.026(8) 0.026(8)
C107 0.015(6) 0.052(9) 0.090(14) 0.057(10) 0.016(8) 0.013(6)
C108 0.054(12) 0.078(11) 0.063(12) 0.017(8) 0.036(9) 0.052(10)
C109 0.031(9) 0.011(5) 0.084(14) 0.016(6) -0.004(8) 0.004(5)
C110 0.044(10) 0.090(13) 0.019(8) 0.027(8) 0.009(7) 0.024(10)
C111 0.028(6) 0.037(5) 0.045(6) 0.004(5) -0.003(5) 0.028(5)
C112 0.018(6) 0.025(5) 0.046(6) 0.016(4) 0.004(5) 0.017(4)
C113 0.021(6) 0.023(5) 0.043(5) 0.010(4) -0.002(4) 0.015(4)
C114 0.021(4) 0.029(5) 0.051(6) 0.023(4) 0.005(4) 0.018(4)
C115 0.042(7) 0.052(7) 0.049(6) 0.020(5) 0.015(5) 0.040(5)
C117 0.033(5) 0.024(4) 0.040(5) 0.018(4) 0.000(4) 0.017(3)
C118 0.046(11) 0.046(9) 0.045(6) 0.018(7) -0.001(6) 0.024(9)
C119 0.023(6) 0.029(7) 0.126(18) 0.027(8) 0.017(8) 0.014(6)
C120 0.040(12) 0.23(3) 0.043(9) 0.020(12) 0.018(8) 0.080(15)
C121 0.042(9) 0.026(5) 0.028(8) 0.005(5) 0.007(6) 0.021(5)
C122 0.047(6) 0.022(6) 0.026(7) -0.007(6) -0.018(5) 0.013(6)
C123 0.036(10) 0.059(8) 0.033(10) -0.015(7) -0.001(7) 0.013(8)
C124 0.112(13) 0.083(10) 0.072(15) 0.013(12) 0.080(12) 0.015(11)
C125 0.118(14) 0.069(12) 0.032(6) 0.004(7) 0.029(7) 0.062(12)
C126 0.035(6) 0.037(4) 0.051(5) 0.011(4) 0.024(4) 0.029(4)
C127 0.030(5) 0.020(4) 0.046(5) -0.007(4) 0.023(4) 0.012(4)
C128 0.033(5) 0.028(5) 0.038(5) -0.002(4) 0.016(4) 0.018(4)
C129 0.022(4) 0.025(5) 0.047(5) 0.006(4) 0.017(4) 0.014(4)
C130 0.041(6) 0.046(6) 0.038(6) 0.002(5) 0.012(4) 0.038(5)
C131 0.085(13) 0.048(9) 0.083(12) 0.039(9) 0.034(11) 0.053(9)
C132 0.034(8) 0.012(6) 0.083(13) -0.012(6) 0.025(7) 0.002(5)
C133 0.068(13) 0.044(9) 0.044(6) 0.006(7) 0.028(7) 0.033(10)
C134 0.020(7) 0.034(8) 0.15(2) 0.001(9) 0.039(9) 0.011(6)
C135 0.084(14) 0.102(14) 0.070(10) -0.007(11) -0.028(10) 0.074(12)
C136 0.043(6) 0.023(5) 0.041(5) -0.001(4) 0.019(4) 0.020(5)
C137 0.028(4) 0.032(5) 0.052(6) -0.001(4) 0.020(4) 0.019(4)
C138 0.040(6) 0.033(5) 0.051(7) 0.006(5) 0.014(5) 0.031(4)
C139 0.037(5) 0.023(4) 0.048(6) -0.005(4) 0.018(4) 0.019(4)
C140 0.033(6) 0.029(5) 0.043(5) -0.005(4) 0.014(4) 0.020(5)
C141 0.077(14) 0.049(9) 0.050(10) 0.014(8) 0.046(9) 0.030(10)
C142 0.028(5) 0.036(6) 0.072(9) -0.009(6) 0.015(5) 0.024(5)
C143 0.067(13) 0.050(10) 0.071(12) 0.003(8) -0.010(9) 0.046(10)
C144 0.064(8) 0.025(5) 0.042(8) 0.002(5) 0.029(6) 0.023(5)
C145 0.059(11) 0.066(11) 0.053(9) -0.028(8) -0.009(8) 0.033(10)
C146 0.056(7) 0.017(6) 0.040(7) -0.004(6) 0.030(6) 0.013(6)
C147 0.025(8) 0.024(5) 0.030(8) 0.007(5) 0.009(6) 0.008(5)
C148 0.054(11) 0.049(10) 0.034(6) 0.000(7) -0.011(6) 0.020(8)
C149 0.042(8) 0.090(10) 0.040(11) 0.011(10) -0.022(7) -0.004(7)
C150 0.054(11) 0.097(11) 0.042(11) 0.028(10) 0.020(8) 0.047(10)
C151 0.049(7) 0.037(8) 0.052(12) 0.016(6) 0.011(7) 0.016(7)
C152 0.046(9) 0.061(11) 0.074(15) 0.016(9) 0.016(9) 0.013(8)
C153 0.048(9) 0.065(12) 0.112(19) 0.024(10) 0.029(11) 0.015(9)
C154 0.058(11) 0.046(10) 0.086(16) 0.036(8) -0.023(9) 0.014(10)
C155 0.098(14) 0.064(13) 0.067(16) 0.000(10) -0.006(11) 0.028(12)
C156 0.083(11) 0.042(10) 0.082(15) 0.012(7) 0.012(10) 0.023(9)
C157 0.089(15) 0.075(11) 0.076(18) -0.004(11) 0.022(11) 0.054(12)
C158 0.038(10) 0.051(8) 0.050(12) 0.012(7) 0.025(7) 0.020(8)
C159 0.050(10) 0.044(7) 0.043(12) 0.009(7) 0.018(7) 0.023(7)
C160 0.047(10) 0.061(8) 0.041(12) 0.014(7) 0.022(7) 0.021(8)
C161 0.059(14) 0.071(10) 0.079(18) -0.014(11) 0.005(10) 0.021(10)
C162 0.058(12) 0.040(9) 0.088(18) 0.005(9) 0.037(9) 0.008(8)
C163 0.047(8) 0.047(8) 0.074(14) 0.019(7) 0.020(8) 0.023(7)
C164 0.068(11) 0.037(9) 0.051(12) -0.010(7) -0.002(8) 0.022(9)
C165 0.087(14) 0.025(9) 0.072(15) 0.005(8) 0.014(10) 0.014(10)
C166 0.082(12) 0.051(11) 0.071(15) 0.001(9) 0.045(11) 0.030(11)
C167 0.038(9) 0.046(11) 0.090(17) -0.004(9) 0.009(9) 0.007(9)
C168 0.040(8) 0.048(10) 0.055(12) -0.001(8) 0.008(8) 0.022(8)
C169 0.047(8) 0.064(10) 0.028(10) -0.001(7) -0.003(7) 0.037(8)
C170 0.039(8) 0.032(7) 0.054(11) -0.021(6) 0.001(7) 0.021(7)
C171 0.029(9) 0.052(8) 0.032(10) -0.011(6) -0.006(6) 0.024(7)
C172 0.043(11) 0.038(8) 0.061(13) -0.005(7) 0.006(8) 0.024(8)
C173 0.051(13) 0.058(10) 0.076(16) 0.007(9) -0.001(9) 0.026(11)
C174 0.045(12) 0.027(8) 0.060(14) 0.001(7) -0.015(8) -0.002(8)
C175 0.053(13) 0.049(9) 0.057(14) -0.001(8) 0.006(9) 0.007(9)
C176 0.053(12) 0.056(9) 0.047(12) -0.010(7) 0.006(7) 0.036(10)
C177 0.072(13) 0.045(8) 0.053(12) 0.020(6) 0.024(7) 0.028(8)
C178 0.083(16) 0.073(11) 0.077(16) 0.004(9) 0.019(10) 0.058(12)
C179 0.094(19) 0.041(9) 0.12(2) 0.022(10) 0.046(11) 0.031(12)
C180 0.11(2) 0.039(11) 0.15(3) -0.010(12) 0.011(14) 0.025(13)
C181 0.12(2) 0.073(11) 0.048(14) 0.001(8) 0.033(10) 0.046(13)
C182 0.063(13) 0.066(9) 0.045(12) 0.011(7) 0.027(7) 0.040(10)
C183 0.044(6) 0.066(9) 0.026(10) 0.008(6) 0.005(7) 0.041(7)
C184 0.068(8) 0.075(10) 0.024(10) 0.007(7) 0.013(8) 0.055(8)
C185 0.067(10) 0.077(10) 0.028(11) -0.006(8) -0.006(8) 0.057(8)
C186 0.067(10) 0.102(13) 0.048(13) -0.010(9) -0.001(9) 0.065(10)
C187 0.038(7) 0.065(10) 0.029(10) 0.013(7) 0.007(7) 0.037(7)
C188 0.052(7) 0.050(9) 0.062(13) 0.009(8) 0.013(8) 0.044(7)
C189 0.048(7) 0.044(7) 0.053(11) 0.027(6) 0.024(7) 0.023(7)
B1 0.022(6) 0.019(4) 0.058(5) 0.005(4) 0.020(4) 0.009(4)
B2 0.022(5) 0.013(4) 0.031(4) 0.005(3) 0.012(3) 0.004(3)
B3 0.028(4) 0.015(4) 0.014(4) -0.005(4) -0.002(3) 0.007(4)
B4 0.024(4) 0.024(4) 0.016(5) 0.005(3) 0.007(4) 0.010(4)
B5 0.012(4) 0.017(5) 0.056(5) 0.007(5) 0.004(5) 0.003(4)
B6 0.011(5) 0.018(5) 0.033(4) 0.002(3) 0.001(3) -0.003(3)
B7 0.011(5) 0.016(4) 0.022(5) -0.003(3) -0.001(4) -0.002(4)
B8 0.012(5) 0.019(4) 0.033(5) -0.004(4) 0.009(3) -0.001(4)
B9 0.010(5) 0.013(4) 0.048(5) -0.007(4) 0.009(4) 0.003(3)
B10 0.014(5) 0.017(5) 0.027(4) 0.000(3) 0.009(3) 0.005(3)
B11 0.015(4) 0.024(4) 0.023(5) 0.003(3) 0.006(4) 0.010(4)
B12 0.023(4) 0.016(4) 0.024(5) 0.000(4) 0.003(4) 0.010(4)
B13 0.017(4) 0.012(4) 0.037(4) 0.004(4) 0.000(4) 0.006(3)
B14 0.025(5) 0.019(4) 0.017(4) 0.003(3) 0.000(3) 0.010(3)
B15 0.021(5) 0.016(4) 0.015(5) 0.000(4) 0.002(3) 0.009(4)
B16 0.020(5) 0.015(4) 0.022(5) 0.000(4) 0.003(5) 0.006(4)
B17 0.020(4) 0.017(3) 0.039(6) 0.011(4) -0.010(3) 0.009(3)
B19 0.020(4) 0.040(7) 0.026(3) 0.012(4) 0.011(4) 0.019(4)
B20 0.023(6) 0.029(4) 0.026(4) 0.012(4) 0.008(4) 0.010(4)
B21 0.027(4) 0.017(4) 0.033(5) 0.000(4) 0.023(3) 0.008(4)
B22 0.019(3) 0.014(3) 0.046(4) -0.003(3) 0.007(3) 0.011(3)
B23 0.018(6) 0.029(4) 0.031(4) -0.005(4) 0.003(4) 0.006(4)
B24 0.020(4) 0.015(5) 0.034(3) -0.004(3) -0.002(3) 0.003(3)
O1 0.040(7) 0.012(4) 0.053(8) 0.005(4) -0.001(5) 0.016(5)
O2 0.049(7) 0.022(5) 0.096(11) 0.020(6) 0.054(7) 0.015(6)
O4 0.060(9) 0.051(6) 0.041(6) 0.014(6) -0.001(6) 0.026(7)
O5 0.094(9) 0.093(10) 0.053(9) 0.021(7) 0.031(8) 0.078(10)
O6 0.022(5) 0.041(6) 0.048(8) 0.019(5) 0.000(5) 0.015(5)
O7 0.109(12) 0.019(5) 0.121(13) 0.022(6) 0.105(10) 0.024(7)
O8 0.046(7) 0.094(10) 0.082(11) 0.010(8) 0.020(7) 0.048(8)
O9 0.074(11) 0.089(9) 0.049(7) -0.018(8) -0.014(8) 0.018(9)
O10 0.047(9) 0.052(5) 0.119(14) -0.029(8) 0.024(8) 0.011(7)
O11 0.048(8) 0.031(6) 0.094(11) 0.016(6) 0.057(7) 0.022(6)
O13 0.041(7) 0.050(7) 0.082(11) -0.007(7) 0.003(7) 0.020(7)
O14 0.090(11) 0.073(8) 0.036(6) 0.004(7) 0.012(8) 0.032(8)
O15 0.047(8) 0.062(5) 0.037(7) 0.007(6) 0.009(6) 0.037(7)
O16 0.051(8) 0.035(5) 0.036(7) 0.017(5) 0.024(6) 0.024(6)
O17 0.020(5) 0.039(6) 0.065(9) 0.025(5) -0.011(5) 0.013(5)
O18 0.055(9) 0.047(5) 0.064(9) -0.009(6) 0.013(6) 0.035(7)
O19 0.065(9) 0.065(7) 0.025(6) -0.015(6) -0.002(6) 0.021(7)
O20 0.046(6) 0.061(7) 0.062(9) 0.016(6) 0.013(6) 0.038(7)
O21 0.051(8) 0.020(4) 0.055(8) 0.005(5) 0.012(6) 0.017(5)
O22 0.056(8) 0.050(7) 0.058(9) 0.003(6) -0.024(6) 0.017(7)
O23 0.084(11) 0.078(9) 0.056(10) -0.025(7) -0.013(8) 0.042(9)
O24 0.20(2) 0.090(11) 0.106(16) 0.009(10) 0.110(16) -0.027(12)
O25 0.114(12) 0.061(8) 0.078(11) 0.047(7) 0.037(7) 0.062(9)
O26 0.059(9) 0.048(6) 0.043(8) 0.005(6) 0.030(6) 0.021(7)
O27 0.076(10) 0.032(5) 0.063(9) 0.032(6) 0.030(7) 0.021(6)
O28 0.056(9) 0.041(6) 0.054(9) -0.005(6) -0.003(6) 0.015(7)
O29 0.091(13) 0.094(11) 0.072(12) -0.001(9) -0.050(10) -0.036(8)
O30 0.072(11) 0.113(11) 0.091(13) 0.027(9) 0.007(9) 0.063(10)
O31 0.086(10) 0.093(10) 0.111(14) -0.002(9) 0.020(9) 0.067(10)
O32 0.077(9) 0.078(9) 0.074(10) 0.014(7) 0.027(8) 0.059(8)
O33 0.037(7) 0.049(7) 0.089(11) 0.015(7) 0.029(7) 0.019(6)
Fe1 0.0206(11) 0.0213(9) 0.0231(12) 0.0053(8) 0.0038(8) 0.0137(9)
Fe2 0.0597(18) 0.0764(17) 0.0305(15) 0.0102(13) 0.0027(12) 0.0515(16)
Fe5 0.0206(11) 0.0163(9) 0.0213(12) 0.0020(8) 0.0048(8) 0.0117(9)
Fe6 0.0460(15) 0.0592(14) 0.0289(14) 0.0084(11) 0.0058(11) 0.0416(13)
Fe8 0.0356(13) 0.0419(12) 0.0226(13) -0.0013(10) 0.0033(10) 0.0262(11)
Fe9 0.0259(12) 0.0173(9) 0.0263(12) 0.0035(8) 0.0008(9) 0.0097(9)
Fe10 0.076(2) 0.0434(13) 0.0341(16) 0.0041(12) 0.0319(14) 0.0146(14)
Se1 0.0242(9) 0.0231(7) 0.0625(12) 0.0214(7) 0.0114(8) 0.0155(7)
Se2 0.0251(8) 0.0225(7) 0.0209(8) 0.0078(6) 0.0042(6) 0.0096(6)
Se5 0.0202(8) 0.0213(7) 0.0536(11) 0.0045(7) 0.0028(7) 0.0142(7)
Se6 0.0288(9) 0.0256(7) 0.0209(9) 0.0045(6) 0.0058(6) 0.0136(7)
Se9 0.0324(9) 0.0345(8) 0.0267(9) -0.0001(7) 0.0041(7) 0.0217(8)
Se10 0.0144(7) 0.0211(6) 0.0323(9) 0.0086(6) 0.0062(6) 0.0045(6)
Mo1 0.0143(6) 0.0150(5) 0.0302(8) 0.0081(5) 0.0061(5) 0.0075(5)
Mo2 0.0165(6) 0.0143(5) 0.0294(8) 0.0063(5) 0.0079(5) 0.0070(5)
Mo5 0.0162(6) 0.0125(5) 0.0290(8) 0.0046(5) 0.0065(5) 0.0080(5)
Mo6 0.0133(6) 0.0130(5) 0.0276(8) 0.0027(5) 0.0052(5) 0.0060(5)
Mo9 0.0108(6) 0.0132(5) 0.0209(7) 0.0042(5) 0.0027(5) 0.0054(5)
Mo10 0.0131(6) 0.0133(5) 0.0254(7) 0.0031(5) 0.0006(5) 0.0065(5)
O3 0.071(10) 0.089(6) 0.044(9) 0.014(7) 0.009(7) 0.045(8)
C23 0.066(11) 0.084(6) 0.033(9) 0.017(7) 0.016(9) 0.058(8)

loop_
_atom_type_symbol
_atom_type_description
_atom_type_scat_dispersion_real
_atom_type_scat_dispersion_imag
_atom_type_scat_source
C C 0.0033 0.0016 'International Tables Vol C Tables 4.2.6.8 and 6.1.1.4'
H H 0.0000 0.0000 'International Tables Vol C Tables 4.2.6.8 and 6.1.1.4'
B B 0.0013 0.0007 'International Tables Vol C Tables 4.2.6.8 and 6.1.1.4'
O O 0.0106 0.0060 'International Tables Vol C Tables 4.2.6.8 and 6.1.1.4'
Fe Fe 0.3463 0.8444 'International Tables Vol C Tables 4.2.6.8 and 6.1.1.4'
Se Se -0.0929 2.2259 'International Tables Vol C Tables 4.2.6.8 and 6.1.1.4'
Mo Mo -1.6832 0.6857 'International Tables Vol C Tables 4.2.6.8 and 6.1.1.4'

loop_
_geom_angle_atom_site_label_1
_geom_angle_atom_site_label_2
_geom_angle_atom_site_label_3
_geom_angle
C47 Fe3 C46 92.5(6)
C47 Fe3 B7 143.8(7)
C46 Fe3 B7 105.5(6)
C47 Fe3 B8 99.1(7)
C46 Fe3 B8 144.8(6)
B7 Fe3 B8 49.3(6)
C47 Fe3 Se4 102.7(5)
C46 Fe3 Se4 96.4(5)
B7 Fe3 Se4 106.1(4)
B8 Fe3 Se4 113.0(4)
C47 Fe3 Fe4 102.0(5)
C46 Fe3 Fe4 92.6(5)
B7 Fe3 Fe4 47.2(4)
B8 Fe3 Fe4 52.6(4)
Se4 Fe3 Fe4 153.26(10)
C47 Fe3 Mo3 102.1(5)
C46 Fe3 Mo3 153.3(5)
B7 Fe3 Mo3 75.3(4)
B8 Fe3 Mo3 54.8(4)
Se4 Fe3 Mo3 58.91(6)
Fe4 Fe3 Mo3 105.76(9)
C47 Fe3 Mo4 156.7(5)
C46 Fe3 Mo4 101.4(4)
B7 Fe3 Mo4 49.3(4)
B8 Fe3 Mo4 80.2(4)
Se4 Fe3 Mo4 57.52(6)
Fe4 Fe3 Mo4 96.03(8)
Mo3 Fe3 Mo4 58.28(5)
C50 Fe4 C49 98.0(10)
C50 Fe4 C48 97.0(8)
C49 Fe4 C48 100.1(8)
C50 Fe4 B7 131.9(7)
C49 Fe4 B7 110.5(8)
C48 Fe4 B7 114.3(6)
C50 Fe4 B8 85.0(7)
C49 Fe4 B8 109.7(7)
C48 Fe4 B8 149.6(7)
B7 Fe4 B8 49.6(6)
C50 Fe4 Fe3 92.3(7)
C49 Fe4 Fe3 157.8(6)
C48 Fe4 Fe3 98.1(5)
B7 Fe4 Fe3 49.6(5)
B8 Fe4 Fe3 51.5(5)
C96 Fe7 C97 94.0(5)
C96 Fe7 B16 142.5(6)
C97 Fe7 B16 103.6(6)
C96 Fe7 B15 98.1(5)
C97 Fe7 B15 144.1(6)
B16 Fe7 B15 49.7(6)
C96 Fe7 Se8 104.0(4)
C97 Fe7 Se8 98.7(4)
B16 Fe7 Se8 105.6(4)
B15 Fe7 Se8 110.8(4)
C96 Fe7 Fe8 98.8(4)
C97 Fe7 Fe8 91.3(4)
B16 Fe7 Fe8 48.8(4)
B15 Fe7 Fe8 53.5(4)
Se8 Fe7 Fe8 154.27(9)
C96 Fe7 Mo8 102.5(4)
C97 Fe7 Mo8 154.6(4)
B16 Fe7 Mo8 74.5(4)
B15 Fe7 Mo8 52.6(4)
Se8 Fe7 Mo8 58.78(6)
Fe8 Fe7 Mo8 104.88(8)
C96 Fe7 Mo7 157.9(4)
C97 Fe7 Mo7 101.0(4)
B16 Fe7 Mo7 48.5(4)
B15 Fe7 Mo7 79.1(3)
Se8 Fe7 Mo7 57.91(5)
Fe8 Fe7 Mo7 97.02(7)
Mo8 Fe7 Mo7 58.28(4)
C147 Fe11 C146 93.5(7)
C147 Fe11 B24 103.3(6)
C146 Fe11 B24 145.2(7)
C147 Fe11 B23 140.6(7)
C146 Fe11 B23 101.9(6)
B24 Fe11 B23 47.2(6)
C147 Fe11 Se12 101.4(5)
C146 Fe11 Se12 99.4(6)
B24 Fe11 Se12 106.7(5)
B23 Fe11 Se12 111.3(5)
C147 Fe11 Fe12 88.4(5)
C146 Fe11 Fe12 103.1(6)
B24 Fe11 Fe12 48.2(5)
B23 Fe11 Fe12 53.0(5)
Se12 Fe11 Fe12 154.81(12)
C147 Fe11 Mo12 156.8(5)
C146 Fe11 Mo12 101.6(5)
B24 Fe11 Mo12 73.8(4)
B23 Fe11 Mo12 52.9(5)
Se12 Fe11 Mo12 59.04(6)
Fe12 Fe11 Mo12 104.94(8)
C147 Fe11 Mo11 101.8(5)
C146 Fe11 Mo11 154.4(6)
B24 Fe11 Mo11 50.1(5)
B23 Fe11 Mo11 79.0(5)
Se12 Fe11 Mo11 57.71(6)
Fe12 Fe11 Mo11 97.75(9)
Mo12 Fe11 Mo11 58.21(5)
C148 Fe12 C150 98.8(8)
C148 Fe12 C149 96.1(10)
C150 Fe12 C149 101.3(9)
C148 Fe12 B24 131.1(7)
C150 Fe12 B24 116.6(8)
C149 Fe12 B24 107.8(8)
C148 Fe12 B23 87.4(7)
C150 Fe12 B23 158.6(8)
C149 Fe12 B23 98.3(8)
B24 Fe12 B23 48.1(6)
C148 Fe12 Fe11 87.1(6)
C150 Fe12 Fe11 107.3(7)
C149 Fe12 Fe11 150.4(6)
B24 Fe12 Fe11 52.0(5)
B23 Fe12 Fe11 52.3(4)
B5 Se3 Mo4 62.4(5)
B5 Se3 Mo3 62.3(4)
Mo4 Se3 Mo3 65.27(5)
Fe3 Se4 Mo3 69.92(7)
Fe3 Se4 Mo4 72.46(7)
Mo3 Se4 Mo4 65.70(5)
B13 Se7 Mo7 63.3(4)
B13 Se7 Mo8 62.8(4)
Mo7 Se7 Mo8 65.34(5)
Fe7 Se8 Mo8 70.21(6)
Fe7 Se8 Mo7 71.91(6)
Mo8 Se8 Mo7 65.53(5)
B21 Se11 Mo11 60.9(4)
B21 Se11 Mo12 62.7(5)
Mo11 Se11 Mo12 65.29(5)
Fe11 Se12 Mo11 72.11(7)
Fe11 Se12 Mo12 70.01(6)
Mo11 Se12 Mo12 65.42(5)
B8 Mo3 B6 50.7(5)
B8 Mo3 C36 122.3(5)
B6 Mo3 C36 111.5(5)
B8 Mo3 C40 139.6(5)
B6 Mo3 C40 146.1(5)
C36 Mo3 C40 35.1(5)
B8 Mo3 B5 92.1(6)
B6 Mo3 B5 41.5(6)
C36 Mo3 B5 89.4(5)
C40 Mo3 B5 113.9(5)
B8 Mo3 C37 87.3(5)
B6 Mo3 C37 97.7(5)
C36 Mo3 C37 36.2(5)
C40 Mo3 C37 59.0(5)
B5 Mo3 C37 100.4(5)
B8 Mo3 C39 111.2(5)
B6 Mo3 C39 153.0(5)
C36 Mo3 C39 57.4(5)
C40 Mo3 C39 33.6(4)
B5 Mo3 C39 145.9(5)
C37 Mo3 C39 58.2(5)
B8 Mo3 C38 81.3(5)
B6 Mo3 C38 117.9(5)
C36 Mo3 C38 59.2(4)
C40 Mo3 C38 58.3(5)
B5 Mo3 C38 135.2(5)
C37 Mo3 C38 35.4(5)
C39 Mo3 C38 35.3(5)
B8 Mo3 Se4 99.7(4)
B6 Mo3 Se4 108.3(4)
C36 Mo3 Se4 134.5(4)
C40 Mo3 Se4 101.2(4)
B5 Mo3 Se4 107.0(4)
C37 Mo3 Se4 151.3(4)
C39 Mo3 Se4 93.6(4)
C38 Mo3 Se4 117.8(3)
B8 Mo3 Se3 131.8(4)
B6 Mo3 Se3 84.3(4)
C36 Mo3 Se3 86.4(3)
C40 Mo3 Se3 86.8(3)
B5 Mo3 Se3 46.6(5)
C37 Mo3 Se3 119.0(3)
C39 Mo3 Se3 117.0(3)
C38 Mo3 Se3 143.5(3)
Se4 Mo3 Se3 76.51(6)
B8 Mo3 Mo4 80.0(4)
B6 Mo3 Mo4 54.4(4)
C36 Mo3 Mo4 140.3(3)
C40 Mo3 Mo4 140.2(3)
B5 Mo3 Mo4 54.8(4)
C37 Mo3 Mo4 151.1(4)
C39 Mo3 Mo4 150.6(4)
C38 Mo3 Mo4 159.2(3)
Se4 Mo3 Mo4 57.22(5)
Se3 Mo3 Mo4 57.28(5)
B8 Mo3 Fe3 49.1(4)
B6 Mo3 Fe3 79.7(4)
C36 Mo3 Fe3 157.2(3)
C40 Mo3 Fe3 133.2(4)
B5 Mo3 Fe3 110.7(4)
C37 Mo3 Fe3 125.3(3)
C39 Mo3 Fe3 103.4(3)
C38 Mo3 Fe3 98.1(3)
Se4 Mo3 Fe3 51.17(6)
Se3 Mo3 Fe3 115.06(6)
Mo4 Mo3 Fe3 62.49(5)
B7 Mo4 C26 122.1(6)
B7 Mo4 B6 48.5(6)
C26 Mo4 B6 109.5(5)
B7 Mo4 C30 139.6(5)
C26 Mo4 C30 35.0(5)
B6 Mo4 C30 144.4(4)
B7 Mo4 C27 88.1(6)
C26 Mo4 C27 35.0(5)
B6 Mo4 C27 94.1(5)
C30 Mo4 C27 58.5(5)
B7 Mo4 B5 89.9(6)
C26 Mo4 B5 91.1(5)
B6 Mo4 B5 41.5(6)
C30 Mo4 B5 115.9(4)
C27 Mo4 B5 100.0(5)
B7 Mo4 C29 113.2(6)
C26 Mo4 C29 57.0(5)
B6 Mo4 C29 150.9(6)
C30 Mo4 C29 32.2(4)
C27 Mo4 C29 59.7(5)
B5 Mo4 C29 147.0(5)
B7 Mo4 C28 83.4(5)
C26 Mo4 C28 58.3(5)
B6 Mo4 C28 116.2(6)
C30 Mo4 C28 56.4(4)
C27 Mo4 C28 37.2(5)
B5 Mo4 C28 136.6(5)
C29 Mo4 C28 35.0(5)
B7 Mo4 Se4 95.0(4)
C26 Mo4 Se4 139.0(4)
B6 Mo4 Se4 108.1(4)
C30 Mo4 Se4 105.2(3)
C27 Mo4 Se4 152.8(4)
B5 Mo4 Se4 106.9(4)
C29 Mo4 Se4 94.7(4)
C28 Mo4 Se4 116.3(3)
B7 Mo4 Se3 127.3(4)
C26 Mo4 Se3 91.6(4)
B6 Mo4 Se3 84.4(4)
C30 Mo4 Se3 91.6(3)
C27 Mo4 Se3 122.2(4)
B5 Mo4 Se3 46.6(5)
C29 Mo4 Se3 119.2(4)
C28 Mo4 Se3 147.1(3)
Se4 Mo4 Se3 76.53(6)
B7 Mo4 Mo3 74.2(4)
C26 Mo4 Mo3 144.0(4)
B6 Mo4 Mo3 54.4(4)
C30 Mo4 Mo3 145.9(3)
C27 Mo4 Mo3 148.2(4)
B5 Mo4 Mo3 54.9(4)
C29 Mo4 Mo3 151.7(4)
C28 Mo4 Mo3 155.3(3)
Se4 Mo4 Mo3 57.08(5)
Se3 Mo4 Mo3 57.45(4)
B7 Mo4 Fe3 45.6(4)
C26 Mo4 Fe3 155.9(4)
B6 Mo4 Fe3 77.9(4)
C30 Mo4 Fe3 135.1(3)
C27 Mo4 Fe3 123.9(4)
B5 Mo4 Fe3 107.8(4)
C29 Mo4 Fe3 105.2(4)
C28 Mo4 Fe3 97.6(3)
Se4 Mo4 Fe3 50.02(6)
Se3 Mo4 Fe3 112.23(6)
Mo3 Mo4 Fe3 59.23(5)
B16 Mo7 B14 46.2(6)
B16 Mo7 C90 139.9(6)
B14 Mo7 C90 144.9(5)
B16 Mo7 C89 112.4(6)
B14 Mo7 C89 148.9(6)
C90 Mo7 C89 33.4(4)
B16 Mo7 C86 123.5(6)
B14 Mo7 C86 110.6(5)
C90 Mo7 C86 34.4(5)
C89 Mo7 C86 58.0(5)
B16 Mo7 C88 82.5(5)
B14 Mo7 C88 112.9(5)
C90 Mo7 C88 57.4(5)
C89 Mo7 C88 36.1(5)
C86 Mo7 C88 59.0(4)
B16 Mo7 C87 88.7(5)
B14 Mo7 C87 93.7(5)
C90 Mo7 C87 58.1(5)
C89 Mo7 C87 59.6(5)
C86 Mo7 C87 36.0(5)
C88 Mo7 C87 35.8(4)
B16 Mo7 B13 89.3(6)
B14 Mo7 B13 43.1(5)
C90 Mo7 B13 115.6(5)
C89 Mo7 B13 147.5(4)
C86 Mo7 B13 90.0(5)
C88 Mo7 B13 133.7(5)
C87 Mo7 B13 98.9(5)
B16 Mo7 Se7 127.2(4)
B14 Mo7 Se7 86.2(4)
C90 Mo7 Se7 91.3(4)
C89 Mo7 Se7 120.2(4)
C86 Mo7 Se7 89.6(3)
C88 Mo7 Se7 147.0(3)
C87 Mo7 Se7 120.9(3)
B13 Mo7 Se7 47.0(4)
B16 Mo7 Se8 95.6(4)
B14 Mo7 Se8 108.1(4)
C90 Mo7 Se8 105.2(4)
C89 Mo7 Se8 94.8(3)
C86 Mo7 Se8 137.7(4)
C88 Mo7 Se8 118.7(3)
C87 Mo7 Se8 153.4(3)
B13 Mo7 Se8 107.4(4)
Se7 Mo7 Se8 76.60(6)
B16 Mo7 Mo8 74.4(4)
B14 Mo7 Mo8 55.0(4)
C90 Mo7 Mo8 145.5(4)
C89 Mo7 Mo8 151.9(3)
C86 Mo7 Mo8 142.5(3)
C88 Mo7 Mo8 155.5(3)
C87 Mo7 Mo8 148.1(3)
B13 Mo7 Mo8 55.1(3)
Se7 Mo7 Mo8 57.44(4)
Se8 Mo7 Mo8 57.11(5)
B16 Mo7 Fe7 46.1(4)
B14 Mo7 Fe7 76.9(3)
C90 Mo7 Fe7 135.0(3)
C89 Mo7 Fe7 104.1(3)
C86 Mo7 Fe7 157.2(3)
C88 Mo7 Fe7 98.2(3)
C87 Mo7 Fe7 124.8(3)
B13 Mo7 Fe7 108.3(3)
Se7 Mo7 Fe7 112.69(6)
Se8 Mo7 Fe7 50.17(5)
Mo8 Mo7 Fe7 59.72(5)
B15 Mo8 C80 137.9(5)
B15 Mo8 C76 122.2(5)
C80 Mo8 C76 33.7(5)
B15 Mo8 C79 108.0(5)
C80 Mo8 C79 35.3(4)
C76 Mo8 C79 57.6(5)
B15 Mo8 B14 49.3(5)
C80 Mo8 B14 148.1(5)
C76 Mo8 B14 114.6(5)
C79 Mo8 B14 150.9(5)
B15 Mo8 C77 86.9(5)
C80 Mo8 C77 57.8(5)
C76 Mo8 C77 36.2(5)
C79 Mo8 C77 57.1(5)
B14 Mo8 C77 99.2(5)
B15 Mo8 C78 79.7(5)
C80 Mo8 C78 58.3(5)
C76 Mo8 C78 58.4(4)
C79 Mo8 C78 34.9(5)
B14 Mo8 C78 116.0(5)
C77 Mo8 C78 33.8(4)
B15 Mo8 B13 91.7(5)
C80 Mo8 B13 114.3(5)
C76 Mo8 B13 89.8(5)
C79 Mo8 B13 147.2(5)
B14 Mo8 B13 42.7(5)
C77 Mo8 B13 99.6(5)
C78 Mo8 B13 132.3(5)
B15 Mo8 Se8 99.8(4)
C80 Mo8 Se8 102.3(4)
C76 Mo8 Se8 134.2(4)
C79 Mo8 Se8 94.5(4)
B14 Mo8 Se8 106.3(4)
C77 Mo8 Se8 151.3(3)
C78 Mo8 Se8 119.7(3)
B13 Mo8 Se8 108.0(4)
B15 Mo8 Se7 131.5(4)
C80 Mo8 Se7 88.5(3)
C76 Mo8 Se7 87.2(3)
C79 Mo8 Se7 120.5(3)
B14 Mo8 Se7 84.7(3)
C77 Mo8 Se7 119.3(3)
C78 Mo8 Se7 144.5(3)
B13 Mo8 Se7 47.0(4)
Se8 Mo8 Se7 76.61(5)
B15 Mo8 Mo7 79.8(4)
C80 Mo8 Mo7 142.0(3)
C76 Mo8 Mo7 141.2(3)
C79 Mo8 Mo7 151.9(4)
B14 Mo8 Mo7 52.8(4)
C77 Mo8 Mo7 150.9(3)
C78 Mo8 Mo7 158.3(3)
B13 Mo8 Mo7 55.6(4)
Se8 Mo8 Mo7 57.36(5)
Se7 Mo8 Mo7 57.22(5)
B15 Mo8 Fe7 49.2(4)
C80 Mo8 Fe7 133.3(3)
C76 Mo8 Fe7 156.7(3)
C79 Mo8 Fe7 102.0(3)
B14 Mo8 Fe7 77.2(4)
C77 Mo8 Fe7 125.4(3)
C78 Mo8 Fe7 98.7(3)
B13 Mo8 Fe7 110.7(4)
Se8 Mo8 Fe7 51.01(5)
Se7 Mo8 Fe7 114.58(6)
Mo7 Mo8 Fe7 62.00(5)
B24 Mo11 C136 122.1(6)
B24 Mo11 C140 140.6(5)
C136 Mo11 C140 36.8(5)
B24 Mo11 C137 89.0(6)
C136 Mo11 C137 34.7(5)
C140 Mo11 C137 58.6(5)
B24 Mo11 B21 86.4(6)
C136 Mo11 B21 90.7(5)
C140 Mo11 B21 118.2(6)
C137 Mo11 B21 99.5(5)
B24 Mo11 B22 47.5(6)
C136 Mo11 B22 110.3(6)
C140 Mo11 B22 146.8(6)
C137 Mo11 B22 96.5(5)
B21 Mo11 B22 38.9(6)
B24 Mo11 C139 112.8(6)
C136 Mo11 C139 58.5(5)
C140 Mo11 C139 33.0(5)
C137 Mo11 C139 58.7(5)
B21 Mo11 C139 148.9(6)
B22 Mo11 C139 151.3(5)
B24 Mo11 C138 82.0(6)
C136 Mo11 C138 58.6(5)
C140 Mo11 C138 58.6(5)
C137 Mo11 C138 34.5(5)
B21 Mo11 C138 132.1(6)
B22 Mo11 C138 114.2(5)
C139 Mo11 C138 37.1(5)
B24 Mo11 Se12 96.8(5)
C136 Mo11 Se12 137.8(4)
C140 Mo11 Se12 102.6(4)
C137 Mo11 Se12 151.4(4)
B21 Mo11 Se12 108.8(4)
B22 Mo11 Se12 108.1(4)
C139 Mo11 Se12 93.6(4)
C138 Mo11 Se12 118.6(4)
B24 Mo11 Se11 125.6(4)
C136 Mo11 Se11 90.8(4)
C140 Mo11 Se11 92.3(4)
C137 Mo11 Se11 121.5(4)
B21 Mo11 Se11 47.9(4)
B22 Mo11 Se11 82.5(4)
C139 Mo11 Se11 121.5(4)
C138 Mo11 Se11 148.3(4)
Se12 Mo11 Se11 77.11(6)
B24 Mo11 Mo12 73.6(4)
C136 Mo11 Mo12 143.9(3)
C140 Mo11 Mo12 145.3(4)
C137 Mo11 Mo12 149.8(4)
B21 Mo11 Mo12 55.9(4)
B22 Mo11 Mo12 53.5(4)
C139 Mo11 Mo12 151.0(4)
C138 Mo11 Mo12 154.1(4)
Se12 Mo11 Mo12 57.44(4)
Se11 Mo11 Mo12 57.53(5)
B24 Mo11 Fe11 47.6(5)
C136 Mo11 Fe11 155.8(4)
C140 Mo11 Fe11 132.3(4)
C137 Mo11 Fe11 124.4(4)
B21 Mo11 Fe11 108.4(4)
B22 Mo11 Fe11 78.9(4)
C139 Mo11 Fe11 102.5(4)
C138 Mo11 Fe11 97.2(4)
Se12 Mo11 Fe11 50.18(6)
Se11 Mo11 Fe11 112.85(6)
Mo12 Mo11 Fe11 59.68(5)
B23 Mo12 C130 138.4(6)
B23 Mo12 B22 51.1(6)
C130 Mo12 B22 140.5(5)
B23 Mo12 C129 112.0(6)
C130 Mo12 C129 34.6(5)
B22 Mo12 C129 152.0(5)
B23 Mo12 C127 85.2(6)
C130 Mo12 C127 57.3(5)
B22 Mo12 C127 95.8(5)
C129 Mo12 C127 57.9(5)
B23 Mo12 C126 115.4(6)
C130 Mo12 C126 35.6(5)
B22 Mo12 C126 106.3(5)
C129 Mo12 C126 57.3(5)
C127 Mo12 C126 32.0(5)
B23 Mo12 B21 89.9(6)
C130 Mo12 B21 113.1(6)
B22 Mo12 B21 38.8(6)
C129 Mo12 B21 146.6(5)
C127 Mo12 B21 101.7(5)
C126 Mo12 B21 91.1(5)
B23 Mo12 C128 81.9(6)
C130 Mo12 C128 57.4(5)
B22 Mo12 C128 118.4(5)
C129 Mo12 C128 34.3(5)
C127 Mo12 C128 35.6(5)
C126 Mo12 C128 56.1(5)
B21 Mo12 C128 136.8(5)
B23 Mo12 Se12 100.1(4)
C130 Mo12 Se12 105.3(4)
B22 Mo12 Se12 109.5(3)
C129 Mo12 Se12 94.5(3)
C127 Mo12 Se12 151.3(4)
C126 Mo12 Se12 140.4(4)
B21 Mo12 Se12 106.5(3)
C128 Mo12 Se12 116.7(3)
B23 Mo12 Se11 131.1(4)
C130 Mo12 Se11 87.0(4)
B22 Mo12 Se11 83.4(5)
C129 Mo12 Se11 116.9(4)
C127 Mo12 Se11 120.6(4)
C126 Mo12 Se11 91.3(4)
B21 Mo12 Se11 47.3(4)
C128 Mo12 Se11 143.7(4)
Se12 Mo12 Se11 76.78(6)
B23 Mo12 Mo11 79.9(4)
C130 Mo12 Mo11 141.7(4)
B22 Mo12 Mo11 55.4(4)
C129 Mo12 Mo11 151.4(3)
C127 Mo12 Mo11 150.7(4)
C126 Mo12 Mo11 142.7(4)
B21 Mo12 Mo11 53.6(3)
C128 Mo12 Mo11 159.0(4)
Se12 Mo12 Mo11 57.15(4)
Se11 Mo12 Mo11 57.18(5)
B23 Mo12 Fe11 49.7(4)
C130 Mo12 Fe11 136.9(4)
B22 Mo12 Fe11 81.2(4)
C129 Mo12 Fe11 104.7(4)
C127 Mo12 Fe11 123.8(4)
C126 Mo12 Fe11 153.8(4)
B21 Mo12 Fe11 108.6(4)
C128 Mo12 Fe11 98.0(3)
Se12 Mo12 Fe11 50.95(6)
Se11 Mo12 Fe11 114.77(6)
Mo11 Mo12 Fe11 62.11(5)
C2 C1 C5 105.3(12)
C2 C1 C6 125.7(16)
C5 C1 C6 128.6(14)
C2 C1 Mo1 72.0(8)
C5 C1 Mo1 71.6(8)
C6 C1 Mo1 126.2(10)
C3 C2 C1 111.0(13)
C3 C2 C7 124.7(11)
C1 C2 C7 123.9(12)
C3 C2 Mo1 76.0(8)
C1 C2 Mo1 72.8(8)
C7 C2 Mo1 123.8(10)
C2 C3 C4 106.7(11)
C2 C3 C8 126.0(13)
C4 C3 C8 126.5(13)
C2 C3 Mo1 70.1(7)
C4 C3 Mo1 70.6(7)
C8 C3 Mo1 131.6(10)
C5 C4 C3 108.3(13)
C5 C4 C9 125.8(14)
C3 C4 C9 123.8(12)
C5 C4 Mo1 71.7(7)
C3 C4 Mo1 74.4(7)
C9 C4 Mo1 132.6(11)
C4 C5 C1 108.5(12)
C4 C5 C10 126.3(15)
C1 C5 C10 124.3(13)
C4 C5 Mo1 73.6(8)
C1 C5 Mo1 72.4(8)
C10 C5 Mo1 128.4(10)
C1 C6 H6A 109.5
C1 C6 H6B 109.5
H6A C6 H6B 109.5
C1 C6 H6C 109.5
H6A C6 H6C 109.5
H6B C6 H6C 109.5
C2 C7 H7A 109.5
C2 C7 H7B 109.5
H7A C7 H7B 109.5
C2 C7 H7C 109.5
H7A C7 H7C 109.5
H7B C7 H7C 109.5
C3 C8 H8A 109.5
C3 C8 H8B 109.5
H8A C8 H8B 109.5
C3 C8 H8C 109.5
H8A C8 H8C 109.5
H8B C8 H8C 109.5
C4 C9 H9A 109.5
C4 C9 H9B 109.5
H9A C9 H9B 109.5
C4 C9 H9C 109.5
H9A C9 H9C 109.5
H9B C9 H9C 109.5
C5 C10 H10A 109.5
C5 C10 H10B 109.5
H10A C10 H10B 109.5
C5 C10 H10C 109.5
H10A C10 H10C 109.5
H10B C10 H10C 109.5
C12 C11 C15 109.9(12)
C12 C11 C16 124.8(15)
C15 C11 C16 125.4(13)
C12 C11 Mo2 72.2(7)
C15 C11 Mo2 73.4(7)
C16 C11 Mo2 121.8(9)
C11 C12 C17 129.3(15)
C11 C12 C13 104.7(13)
C17 C12 C13 123.7(14)
C11 C12 Mo2 72.9(8)
C17 C12 Mo2 130.4(12)
C13 C12 Mo2 74.9(8)
C12 C13 C14 107.3(11)
C12 C13 C18 126.5(14)
C14 C13 C18 125.8(13)
C12 C13 Mo2 69.3(7)
C14 C13 Mo2 71.1(7)
C18 C13 Mo2 130.6(9)
C15 C14 C13 106.8(13)
C15 C14 C19 127.5(14)
C13 C14 C19 125.0(13)
C15 C14 Mo2 73.0(9)
C13 C14 Mo2 73.0(8)
C19 C14 Mo2 126.5(9)
C14 C15 C11 111.0(13)
C14 C15 C20 127.4(15)
C11 C15 C20 121.6(13)
C14 C15 Mo2 74.5(8)
C11 C15 Mo2 71.7(8)
C20 C15 Mo2 122.4(9)
C11 C16 H16A 109.5
C11 C16 H16B 109.5
H16A C16 H16B 109.5
C11 C16 H16C 109.5
H16A C16 H16C 109.5
H16B C16 H16C 109.5
C12 C17 H17A 109.5
C12 C17 H17B 109.5
H17A C17 H17B 109.5
C12 C17 H17C 109.5
H17A C17 H17C 109.5
H17B C17 H17C 109.5
C13 C18 H18A 109.5
C13 C18 H18B 109.5
H18A C18 H18B 109.5
C13 C18 H18C 109.5
H18A C18 H18C 109.5
H18B C18 H18C 109.5
C14 C19 H19A 109.5
C14 C19 H19B 109.5
H19A C19 H19B 109.5
C14 C19 H19C 109.5
H19A C19 H19C 109.5
H19B C19 H19C 109.5
C15 C20 H20A 109.5
C15 C20 H20B 109.5
H20A C20 H20B 109.5
C15 C20 H20C 109.5
H20A C20 H20C 109.5
H20B C20 H20C 109.5
O1 C21 Fe1 177.8(14)
O2 C22 Fe1 177.8(13)
O4 C24 Fe2 172.1(15)
O5 C25 Fe2 178.5(19)
C30 C26 C27 109.0(12)
C30 C26 C31 124.7(14)
C27 C26 C31 126.3(15)
C30 C26 Mo4 72.9(7)
C27 C26 Mo4 73.0(7)
C31 C26 Mo4 123.1(9)
C26 C27 C32 130.5(14)
C26 C27 C28 104.3(13)
C32 C27 C28 123.8(14)
C26 C27 Mo4 72.0(8)
C32 C27 Mo4 129.0(10)
C28 C27 Mo4 73.5(7)
C29 C28 C33 129.3(13)
C29 C28 C27 105.6(12)
C33 C28 C27 124.3(13)
C29 C28 Mo4 71.8(8)
C33 C28 Mo4 131.1(9)
C27 C28 Mo4 69.3(7)
C30 C29 C28 109.2(13)
C30 C29 C34 125.9(15)
C28 C29 C34 124.6(15)
C30 C29 Mo4 72.0(8)
C28 C29 Mo4 73.2(8)
C34 C29 Mo4 125.2(10)
C29 C30 C26 111.8(12)
C29 C30 C35 127.1(13)
C26 C30 C35 121.1(12)
C29 C30 Mo4 75.8(7)
C26 C30 Mo4 72.1(7)
C35 C30 Mo4 122.6(8)
C26 C31 H31A 109.5
C26 C31 H31B 109.5
H31A C31 H31B 109.5
C26 C31 H31C 109.5
H31A C31 H31C 109.5
H31B C31 H31C 109.5
C27 C32 H32A 109.5
C27 C32 H32B 109.5
H32A C32 H32B 109.5
C27 C32 H32C 109.5
H32A C32 H32C 109.5
H32B C32 H32C 109.5
C28 C33 H33A 109.5
C28 C33 H33B 109.5
H33A C33 H33B 109.5
C28 C33 H33C 109.5
H33A C33 H33C 109.5
H33B C33 H33C 109.5
C29 C34 H34A 109.5
C29 C34 H34B 109.5
H34A C34 H34B 109.5
C29 C34 H34C 109.5
H34A C34 H34C 109.5
H34B C34 H34C 109.5
C30 C35 H35A 109.5
C30 C35 H35B 109.5
H35A C35 H35B 109.5
C30 C35 H35C 109.5
H35A C35 H35C 109.5
H35B C35 H35C 109.5
C40 C36 C41 128.6(15)
C40 C36 C37 107.6(11)
C41 C36 C37 123.4(15)
C40 C36 Mo3 72.8(8)
C41 C36 Mo3 125.4(9)
C37 C36 Mo3 72.8(8)
C38 C37 C36 106.9(13)
C38 C37 C42 127.8(13)
C36 C37 C42 124.9(13)
C38 C37 Mo3 73.4(8)
C36 C37 Mo3 71.0(7)
C42 C37 Mo3 126.5(10)
C37 C38 C39 105.8(11)
C37 C38 C43 124.3(14)
C39 C38 C43 128.1(13)
C37 C38 Mo3 71.2(7)
C39 C38 Mo3 72.0(7)
C43 C38 Mo3 133.4(10)
C40 C39 C38 110.3(13)
C40 C39 C44 125.3(14)
C38 C39 C44 124.3(12)
C40 C39 Mo3 71.8(8)
C38 C39 Mo3 72.7(8)
C44 C39 Mo3 125.5(10)
C39 C40 C36 109.3(13)
C39 C40 C45 124.3(13)
C36 C40 C45 125.9(12)
C39 C40 Mo3 74.6(8)
C36 C40 Mo3 72.1(8)
C45 C40 Mo3 125.4(9)
C36 C41 H41A 109.5
C36 C41 H41B 109.5
H41A C41 H41B 109.5
C36 C41 H41C 109.5
H41A C41 H41C 109.5
H41B C41 H41C 109.5
C37 C42 H42A 109.5
C37 C42 H42B 109.5
H42A C42 H42B 109.5
C37 C42 H42C 109.5
H42A C42 H42C 109.5
H42B C42 H42C 109.5
C38 C43 H43A 109.5
C38 C43 H43B 109.5
H43A C43 H43B 109.5
C38 C43 H43C 109.5
H43A C43 H43C 109.5
H43B C43 H43C 109.5
C39 C44 H44A 109.5
C39 C44 H44B 109.5
H44A C44 H44B 109.5
C39 C44 H44C 109.5
H44A C44 H44C 109.5
H44B C44 H44C 109.5
C40 C45 H45A 109.5
C40 C45 H45B 109.5
H45A C45 H45B 109.5
C40 C45 H45C 109.5
H45A C45 H45C 109.5
H45B C45 H45C 109.5
O6 C46 Fe3 173.3(14)
O7 C47 Fe3 175.2(16)
O8 C48 Fe4 177.0(15)
O9 C49 Fe4 175.6(17)
O10 C50 Fe4 175.9(18)
C55 C51 C52 106.4(13)
C55 C51 C56 126.5(15)
C52 C51 C56 127.0(16)
C55 C51 Mo5 72.9(8)
C52 C51 Mo5 71.9(7)
C56 C51 Mo5 122.8(10)
C53 C52 C51 114.2(14)
C53 C52 C57 123.0(13)
C51 C52 C57 122.7(13)
C53 C52 Mo5 75.2(8)
C51 C52 Mo5 73.5(8)
C57 C52 Mo5 122.7(10)
C52 C53 C58 131.7(14)
C52 C53 C54 102.0(11)
C58 C53 C54 125.0(13)
C52 C53 Mo5 71.0(8)
C58 C53 Mo5 132.1(9)
C54 C53 Mo5 69.2(7)
C55 C54 C59 128.1(15)
C55 C54 C53 106.2(13)
C59 C54 C53 125.3(13)
C55 C54 Mo5 73.3(8)
C59 C54 Mo5 124.7(10)
C53 C54 Mo5 72.8(7)
C51 C55 C54 111.1(13)
C51 C55 C60 127.4(15)
C54 C55 C60 121.4(17)
C51 C55 Mo5 73.3(8)
C54 C55 Mo5 72.2(7)
C60 C55 Mo5 122.4(11)
C51 C56 H56A 109.5
C51 C56 H56B 109.5
H56A C56 H56B 109.5
C51 C56 H56C 109.5
H56A C56 H56C 109.5
H56B C56 H56C 109.5
C52 C57 H57A 109.5
C52 C57 H57B 109.5
H57A C57 H57B 109.5
C52 C57 H57C 109.5
H57A C57 H57C 109.5
H57B C57 H57C 109.5
C53 C58 H58A 109.5
C53 C58 H58B 109.5
H58A C58 H58B 109.5
C53 C58 H58C 109.5
H58A C58 H58C 109.5
H58B C58 H58C 109.5
C54 C59 H59A 109.5
C54 C59 H59B 109.5
H59A C59 H59B 109.5
C54 C59 H59C 109.5
H59A C59 H59C 109.5
H59B C59 H59C 109.5
C55 C60 H60A 109.5
C55 C60 H60B 109.5
H60A C60 H60B 109.5
C55 C60 H60C 109.5
H60A C60 H60C 109.5
H60B C60 H60C 109.5
C62 C61 C65 108.7(12)
C62 C61 C66 127.4(15)
C65 C61 C66 122.9(13)
C62 C61 Mo6 74.4(8)
C65 C61 Mo6 73.9(8)
C66 C61 Mo6 126.7(9)
C61 C62 C63 110.2(13)
C61 C62 C67 125.3(13)
C63 C62 C67 124.4(12)
C61 C62 Mo6 71.0(8)
C63 C62 Mo6 75.5(8)
C67 C62 Mo6 124.1(10)
C68 C63 C62 126.5(15)
C68 C63 C64 128.3(13)
C62 C63 C64 104.5(11)
C68 C63 Mo6 131.7(10)
C62 C63 Mo6 69.9(7)
C64 C63 Mo6 69.5(7)
C65 C64 C69 124.7(14)
C65 C64 C63 108.7(13)
C69 C64 C63 124.9(11)
C65 C64 Mo6 72.6(7)
C69 C64 Mo6 130.9(10)
C63 C64 Mo6 74.4(7)
C64 C65 C61 107.8(12)
C64 C65 C70 127.6(14)
C61 C65 C70 124.4(12)
C64 C65 Mo6 73.0(8)
C61 C65 Mo6 70.5(8)
C70 C65 Mo6 125.8(10)
C61 C66 H66A 109.5
C61 C66 H66B 109.5
H66A C66 H66B 109.5
C61 C66 H66C 109.5
H66A C66 H66C 109.5
H66B C66 H66C 109.5
C62 C67 H67A 109.5
C62 C67 H67B 109.5
H67A C67 H67B 109.5
C62 C67 H67C 109.5
H67A C67 H67C 109.5
H67B C67 H67C 109.5
C63 C68 H68A 109.5
C63 C68 H68B 109.5
H68A C68 H68B 109.5
C63 C68 H68C 109.5
H68A C68 H68C 109.5
H68B C68 H68C 109.5
C64 C69 H69A 109.5
C64 C69 H69B 109.5
H69A C69 H69B 109.5
C64 C69 H69C 109.5
H69A C69 H69C 109.5
H69B C69 H69C 109.5
C65 C70 H70A 109.5
C65 C70 H70B 109.5
H70A C70 H70B 109.5
C65 C70 H70C 109.5
H70A C70 H70C 109.5
H70B C70 H70C 109.5
O11 C71 Fe5 178.6(14)
O12 C72 Fe5 176.1(12)
O13 C73 Fe6 172.2(13)
O14 C74 Fe6 178.1(17)
O15 C75 Fe6 177.6(16)
C80 C76 C77 107.1(11)
C80 C76 C81 127.4(14)
C77 C76 C81 125.2(14)
C80 C76 Mo8 72.7(8)
C77 C76 Mo8 72.4(7)
C81 C76 Mo8 125.1(9)
C78 C77 C76 108.6(13)
C78 C77 C82 124.6(12)
C76 C77 C82 126.3(12)
C78 C77 Mo8 74.2(8)
C76 C77 Mo8 71.4(7)
C82 C77 Mo8 126.5(9)
C77 C78 C79 107.1(11)
C77 C78 C83 128.2(13)
C79 C78 C83 122.6(12)
C77 C78 Mo8 72.0(7)
C79 C78 Mo8 71.2(7)
C83 C78 Mo8 134.8(9)
C80 C79 C78 108.1(12)
C80 C79 C84 123.2(13)
C78 C79 C84 128.2(12)
C80 C79 Mo8 71.7(7)
C78 C79 Mo8 73.9(8)
C84 C79 Mo8 126.6(10)
C76 C80 C79 109.2(12)
C76 C80 C85 122.7(13)
C79 C80 C85 128.1(14)
C76 C80 Mo8 73.6(8)
C79 C80 Mo8 73.1(8)
C85 C80 Mo8 121.9(10)
C76 C81 H81A 109.5
C76 C81 H81B 109.5
H81A C81 H81B 109.5
C76 C81 H81C 109.5
H81A C81 H81C 109.5
H81B C81 H81C 109.5
C77 C82 H82A 109.5
C77 C82 H82B 109.5
H82A C82 H82B 109.5
C77 C82 H82C 109.5
H82A C82 H82C 109.5
H82B C82 H82C 109.5
C78 C83 H83A 109.5
C78 C83 H83B 109.5
H83A C83 H83B 109.5
C78 C83 H83C 109.5
H83A C83 H83C 109.5
H83B C83 H83C 109.5
C79 C84 H84A 109.5
C79 C84 H84B 109.5
H84A C84 H84B 109.5
C79 C84 H84C 109.5
H84A C84 H84C 109.5
H84B C84 H84C 109.5
C80 C85 H85A 109.5
C80 C85 H85B 109.5
H85A C85 H85B 109.5
C80 C85 H85C 109.5
H85A C85 H85C 109.5
H85B C85 H85C 109.5
C90 C86 C87 107.3(11)
C90 C86 C91 127.8(15)
C87 C86 C91 124.7(15)
C90 C86 Mo7 72.1(7)
C87 C86 Mo7 73.3(7)
C91 C86 Mo7 124.1(10)
C92 C87 C86 127.0(13)
C92 C87 C88 127.4(14)
C86 C87 C88 105.5(13)
C92 C87 Mo7 125.2(10)
C86 C87 Mo7 70.7(8)
C88 C87 Mo7 72.0(7)
C89 C88 C87 106.6(11)
C89 C88 C93 125.5(12)
C87 C88 C93 126.7(14)
C89 C88 Mo7 70.3(7)
C87 C88 Mo7 72.1(7)
C93 C88 Mo7 132.6(9)
C90 C89 C88 107.6(12)
C90 C89 C94 128.2(15)
C88 C89 C94 123.2(13)
C90 C89 Mo7 73.0(8)
C88 C89 Mo7 73.6(7)
C94 C89 Mo7 127.9(9)
C89 C90 C86 113.0(14)
C89 C90 C95 123.3(15)
C86 C90 C95 123.6(13)
C89 C90 Mo7 73.5(7)
C86 C90 Mo7 73.5(8)
C95 C90 Mo7 122.6(10)
C86 C91 H91A 109.5
C86 C91 H91B 109.5
H91A C91 H91B 109.5
C86 C91 H91C 109.5
H91A C91 H91C 109.5
H91B C91 H91C 109.5
C87 C92 H92A 109.5
C87 C92 H92B 109.5
H92A C92 H92B 109.5
C87 C92 H92C 109.5
H92A C92 H92C 109.5
H92B C92 H92C 109.5
C88 C93 H93A 109.5
C88 C93 H93B 109.5
H93A C93 H93B 109.5
C88 C93 H93C 109.5
H93A C93 H93C 109.5
H93B C93 H93C 109.5
C89 C94 H94A 109.5
C89 C94 H94B 109.5
H94A C94 H94B 109.5
C89 C94 H94C 109.5
H94A C94 H94C 109.5
H94B C94 H94C 109.5
C90 C95 H95A 109.5
C90 C95 H95B 109.5
H95A C95 H95B 109.5
C90 C95 H95C 109.5
H95A C95 H95C 109.5
H95B C95 H95C 109.5
O16 C96 Fe7 178.9(13)
O17 C97 Fe7 175.8(13)
O18 C98 Fe8 177.0(15)
O19 C99 Fe8 176.7(14)
O20 C100 Fe8 174.9(15)
C105 C101 C106 129.4(16)
C105 C101 C102 105.2(12)
C106 C101 C102 125.4(15)
C105 C101 Mo9 70.8(7)
C106 C101 Mo9 123.5(9)
C102 C101 Mo9 70.8(7)
C107 C102 C103 126.6(15)
C107 C102 C101 125.4(14)
C103 C102 C101 107.8(12)
C107 C102 Mo9 124.9(8)
C103 C102 Mo9 72.0(7)
C101 C102 Mo9 72.9(8)
C104 C103 C102 106.9(13)
C104 C103 C108 126.9(13)
C102 C103 C108 124.7(14)
C104 C103 Mo9 72.1(7)
C102 C103 Mo9 71.9(7)
C108 C103 Mo9 132.1(10)
C105 C104 C103 107.7(12)
C105 C104 C109 127.0(14)
C103 C104 C109 124.7(14)
C105 C104 Mo9 71.9(7)
C103 C104 Mo9 72.4(7)
C109 C104 Mo9 128.3(9)
C104 C105 C101 112.4(13)
C104 C105 C110 120.7(14)
C101 C105 C110 126.9(15)
C104 C105 Mo9 73.3(8)
C101 C105 Mo9 74.6(7)
C110 C105 Mo9 121.5(10)
C101 C106 H10D 109.5
C101 C106 H10E 109.5
H10D C106 H10E 109.5
C101 C106 H10F 109.5
H10D C106 H10F 109.5
H10E C106 H10F 109.5
C102 C107 H10G 109.5
C102 C107 H10H 109.5
H10G C107 H10H 109.5
C102 C107 H10I 109.5
H10G C107 H10I 109.5
H10H C107 H10I 109.5
C103 C108 H10J 109.5
C103 C108 H10K 109.5
H10J C108 H10K 109.5
C103 C108 H10L 109.5
H10J C108 H10L 109.5
H10K C108 H10L 109.5
C104 C109 H10M 109.5
C104 C109 H10N 109.5
H10M C109 H10N 109.5
C104 C109 H10O 109.5
H10M C109 H10O 109.5
H10N C109 H10O 109.5
C105 C110 H11A 109.5
C105 C110 H11B 109.5
H11A C110 H11B 109.5
C105 C110 H11C 109.5
H11A C110 H11C 109.5
H11B C110 H11C 109.5
C116 C111 C112 126.3(16)
C116 C111 C115 125.5(17)
C112 C111 C115 108.1(13)
C116 C111 Mo10 126.4(11)
C112 C111 Mo10 72.9(7)
C115 C111 Mo10 69.8(7)
C111 C112 C113 108.5(13)
C111 C112 C117 124.4(13)
C113 C112 C117 126.7(14)
C111 C112 Mo10 73.1(8)
C113 C112 Mo10 71.2(7)
C117 C112 Mo10 127.4(9)
C114 C113 C112 109.7(14)
C114 C113 C118 121.7(14)
C112 C113 C118 125.9(14)
C114 C113 Mo10 72.6(8)
C112 C113 Mo10 73.0(7)
C118 C113 Mo10 136.0(10)
C113 C114 C119 131.2(16)
C113 C114 C115 104.6(13)
C119 C114 C115 123.6(15)
C113 C114 Mo10 72.8(8)
C119 C114 Mo10 127.8(9)
C115 C114 Mo10 69.8(7)
C111 C115 C120 130.1(18)
C111 C115 C114 109.1(14)
C120 C115 C114 120.5(17)
C111 C115 Mo10 75.2(8)
C120 C115 Mo10 123.6(12)
C114 C115 Mo10 72.8(8)
C111 C116 H11D 109.5
C111 C116 H11E 109.5
H11D C116 H11E 109.5
C111 C116 H11F 109.5
H11D C116 H11F 109.5
H11E C116 H11F 109.5
C112 C117 H11G 109.5
C112 C117 H11H 109.5
H11G C117 H11H 109.5
C112 C117 H11I 109.5
H11G C117 H11I 109.5
H11H C117 H11I 109.5
C113 C118 H11J 109.5
C113 C118 H11K 109.5
H11J C118 H11K 109.5
C113 C118 H11L 109.5
H11J C118 H11L 109.5
H11K C118 H11L 109.5
C114 C119 H11M 109.5
C114 C119 H11N 109.5
H11M C119 H11N 109.5
C114 C119 H11O 109.5
H11M C119 H11O 109.5
H11N C119 H11O 109.5
C115 C120 H12A 109.5
C115 C120 H12B 109.5
H12A C120 H12B 109.5
C115 C120 H12C 109.5
H12A C120 H12C 109.5
H12B C120 H12C 109.5
O21 C121 Fe9 174.9(14)
O22 C122 Fe9 176.8(17)
O23 C123 Fe10 172.4(18)
O24 C124 Fe10 166(3)
O25 C125 Fe10 175.8(17)
C127 C126 C130 109.5(14)
C127 C126 C131 125.3(16)
C130 C126 C131 125.1(16)
C127 C126 Mo12 73.1(8)
C130 C126 Mo12 69.5(7)
C131 C126 Mo12 121.7(10)
C126 C127 C128 109.3(14)
C126 C127 C132 126.5(15)
C128 C127 C132 123.0(15)
C126 C127 Mo12 75.0(8)
C128 C127 Mo12 74.4(7)
C132 C127 Mo12 127.3(10)
C129 C128 C127 104.8(14)
C129 C128 C133 127.5(15)
C127 C128 C133 127.1(14)
C129 C128 Mo12 69.4(8)
C127 C128 Mo12 70.0(7)
C133 C128 Mo12 131.8(10)
C130 C129 C128 109.5(13)
C130 C129 C134 124.1(15)
C128 C129 C134 126.0(15)
C130 C129 Mo12 71.9(8)
C128 C129 Mo12 76.3(8)
C134 C129 Mo12 124.4(8)
C129 C130 C126 106.6(14)
C129 C130 C135 126.5(17)
C126 C130 C135 126.2(16)
C129 C130 Mo12 73.5(8)
C126 C130 Mo12 74.9(8)
C135 C130 Mo12 124.9(10)
C126 C131 H13A 109.5
C126 C131 H13B 109.5
H13A C131 H13B 109.5
C126 C131 H13C 109.5
H13A C131 H13C 109.5
H13B C131 H13C 109.5
C127 C132 H13D 109.5
C127 C132 H13E 109.5
H13D C132 H13E 109.5
C127 C132 H13F 109.5
H13D C132 H13F 109.5
H13E C132 H13F 109.5
C128 C133 H13G 109.5
C128 C133 H13H 109.5
H13G C133 H13H 109.5
C128 C133 H13I 109.5
H13G C133 H13I 109.5
H13H C133 H13I 109.5
C129 C134 H13J 109.5
C129 C134 H13K 109.5
H13J C134 H13K 109.5
C129 C134 H13L 109.5
H13J C134 H13L 109.5
H13K C134 H13L 109.5
C130 C135 H13M 109.5
C130 C135 H13N 109.5
H13M C135 H13N 109.5
C130 C135 H13O 109.5
H13M C135 H13O 109.5
H13N C135 H13O 109.5
C137 C136 C140 105.9(13)
C137 C136 C141 132.2(16)
C140 C136 C141 121.3(15)
C137 C136 Mo11 73.0(9)
C140 C136 Mo11 71.8(8)
C141 C136 Mo11 126.5(10)
C136 C137 C138 111.8(14)
C136 C137 C142 123.4(14)
C138 C137 C142 124.4(15)
C136 C137 Mo11 72.3(8)
C138 C137 Mo11 75.5(8)
C142 C137 Mo11 124.6(9)
C137 C138 C143 127.1(15)
C137 C138 C139 104.2(14)
C143 C138 C139 127.8(14)
C137 C138 Mo11 70.1(7)
C143 C138 Mo11 131.6(12)
C139 C138 Mo11 70.7(7)
C140 C139 C144 128.8(15)
C140 C139 C138 107.9(13)
C144 C139 C138 122.8(14)
C140 C139 Mo11 71.3(8)
C144 C139 Mo11 128.5(10)
C138 C139 Mo11 72.1(7)
C139 C140 C136 110.2(14)
C139 C140 C145 126.9(15)
C136 C140 C145 122.5(15)
C139 C140 Mo11 75.7(9)
C136 C140 Mo11 71.5(8)
C145 C140 Mo11 125.2(10)
C136 C141 H14A 109.5
C136 C141 H14B 109.5
H14A C141 H14B 109.5
C136 C141 H14C 109.5
H14A C141 H14C 109.5
H14B C141 H14C 109.5
C137 C142 H14D 109.5
C137 C142 H14E 109.5
H14D C142 H14E 109.5
C137 C142 H14F 109.5
H14D C142 H14F 109.5
H14E C142 H14F 109.5
C138 C143 H14G 109.5
C138 C143 H14H 109.5
H14G C143 H14H 109.5
C138 C143 H14I 109.5
H14G C143 H14I 109.5
H14H C143 H14I 109.5
C139 C144 H14J 109.5
C139 C144 H14K 109.5
H14J C144 H14K 109.5
C139 C144 H14L 109.5
H14J C144 H14L 109.5
H14K C144 H14L 109.5
C140 C145 H14M 109.5
C140 C145 H14N 109.5
H14M C145 H14N 109.5
C140 C145 H14O 109.5
H14M C145 H14O 109.5
H14N C145 H14O 109.5
O26 C146 Fe11 174.9(13)
O27 C147 Fe11 177.5(14)
O28 C148 Fe12 180(2)
O29 C149 Fe12 178(2)
O30 C150 Fe12 175(2)
C156 C151 C152 116(2)
C156 C151 C163 122(2)
C152 C151 C163 121.5(18)
C153 C152 C151 116(2)
C153 C152 H152 122.0
C151 C152 H152 122.0
C154 C153 C152 127(2)
C154 C153 H153 116.6
C152 C153 H153 116.6
C153 C154 C155 115(2)
C153 C154 H154 122.7
C155 C154 H154 122.7
C156 C155 C154 119(2)
C156 C155 H155 120.4
C154 C155 H155 120.4
C151 C156 C155 127(2)
C151 C156 H156 116.7
C155 C156 H156 116.7
C162 C157 C158 115.5(19)
C162 C157 H157 122.2
C158 C157 H157 122.2
C159 C158 C157 119.0(18)
C159 C158 H158 120.5
C157 C158 H158 120.5
C160 C159 C158 119.9(16)
C160 C159 C163 122.0(16)
C158 C159 C163 118.0(16)
C159 C160 C161 124.2(19)
C159 C160 H160 117.9
C161 C160 H160 117.9
C160 C161 C162 115(2)
C160 C161 H161 122.3
C162 C161 H161 122.3
C157 C162 C161 125.8(19)
C157 C162 H162 117.1
C161 C162 H162 117.1
O31 C163 C151 119.3(17)
O31 C163 C159 118.1(17)
C151 C163 C159 122.6(15)
C165 C164 C169 123(2)
C165 C164 H164 118.5
C169 C164 H164 118.5
C164 C165 C166 118(2)
C164 C165 H165 121.1
C166 C165 H165 121.1
C167 C166 C165 121(2)
C167 C166 H166 119.4
C165 C166 H166 119.4
C166 C167 C168 119(2)
C166 C167 H167 120.4
C168 C167 H167 120.4
C169 C168 C167 122.0(19)
C169 C168 H168 119.0
C167 C168 H168 119.0
C168 C169 C164 116.7(19)
C168 C169 C170 124.8(17)
C164 C169 C170 118.4(15)
O32 C170 C171 119.9(17)
O32 C170 C169 118.7(15)
C171 C170 C169 121.4(13)
C176 C171 C172 118.8(16)
C176 C171 C170 120.0(14)
C172 C171 C170 120.8(16)
C171 C172 C173 119.9(19)
C171 C172 H172 120.0
C173 C172 H172 120.0
C174 C173 C172 121.3(19)
C174 C173 H173 119.4
C172 C173 H173 119.4
C173 C174 C175 117.5(17)
C173 C174 H174 121.2
C175 C174 H174 121.2
C174 C175 C176 121.1(19)
C174 C175 H175 119.5
C176 C175 H175 119.5
C171 C176 C175 121.2(17)
C171 C176 H176 119.4
C175 C176 H176 119.4
C182 C177 C178 124.0(17)
C182 C177 C189 121.7(16)
C178 C177 C189 114.1(18)
C177 C178 C179 107.3(19)
C177 C178 H178 126.4
C179 C178 H178 126.4
C180 C179 C178 125(2)
C180 C179 H179 117.5
C178 C179 H179 117.5
C179 C180 C181 122(2)
C179 C180 H180 119.1
C181 C180 H180 119.1
C182 C181 C180 117(2)
C182 C181 H181 121.4
C180 C181 H181 121.4
C177 C182 C181 124.7(19)
C177 C182 H182 117.6
C181 C182 H182 117.6
C184 C183 C188 119.6(17)
C184 C183 C189 116.1(15)
C188 C183 C189 124.1(16)
C185 C184 C183 118.6(16)
C185 C184 H184 120.7
C183 C184 H184 120.7
C186 C185 C184 122.5(17)
C186 C185 H185 118.7
C184 C185 H185 118.7
C187 C186 C185 119.7(19)
C187 C186 H186 120.1
C185 C186 H186 120.1
C186 C187 C188 120.0(16)
C186 C187 H187 120.0
C188 C187 H187 120.0
C183 C188 C187 119.2(16)
C183 C188 H188 120.4
C187 C188 H188 120.4
O33 C189 C183 120.2(16)
O33 C189 C177 118.1(18)
C183 C189 C177 121.7(16)
B2 B1 Se1 126.3(11)
B2 B1 Mo2 67.4(8)
Se1 B1 Mo2 68.9(6)
B2 B1 Mo1 67.4(7)
Se1 B1 Mo1 68.9(5)
Mo2 B1 Mo1 69.0(4)
B1 B2 B4 131.9(13)
B1 B2 B3 135.6(12)
B4 B2 B3 57.6(8)
B1 B2 Mo2 70.6(8)
B4 B2 Mo2 61.2(7)
B3 B2 Mo2 99.5(8)
B1 B2 Mo1 70.7(8)
B4 B2 Mo1 92.5(8)
B3 B2 Mo1 65.3(6)
Mo2 B2 Mo1 70.7(5)
B4 B3 B2 57.1(8)
B4 B3 Fe2 60.0(7)
B2 B3 Fe2 107.2(8)
B4 B3 Fe1 61.9(7)
B2 B3 Fe1 103.2(8)
Fe2 B3 Fe1 74.6(6)
B4 B3 Mo1 92.9(8)
B2 B3 Mo1 66.3(7)
Fe2 B3 Mo1 146.5(8)
Fe1 B3 Mo1 75.2(5)
B2 B4 B3 65.3(9)
B2 B4 Fe2 120.7(10)
B3 B4 Fe2 68.7(7)
B2 B4 Fe1 113.5(9)
B3 B4 Fe1 68.4(7)
Fe2 B4 Fe1 80.3(5)
B2 B4 Mo2 72.6(7)
B3 B4 Mo2 111.7(9)
Fe2 B4 Mo2 162.4(9)
Fe1 B4 Mo2 83.6(6)
B6 B5 Se3 129.9(11)
B6 B5 Mo4 68.5(8)
Se3 B5 Mo4 71.0(6)
B6 B5 Mo3 68.5(7)
Se3 B5 Mo3 71.1(6)
Mo4 B5 Mo3 70.3(4)
B5 B6 B7 130.5(12)
B5 B6 B8 134.0(12)
B7 B6 B8 53.7(7)
B5 B6 Mo3 70.1(9)
B7 B6 Mo3 89.7(8)
B8 B6 Mo3 64.0(7)
B5 B6 Mo4 70.0(8)
B7 B6 Mo4 60.7(6)
B8 B6 Mo4 97.0(8)
Mo3 B6 Mo4 71.2(5)
B8 B7 B6 67.2(9)
B8 B7 Fe4 71.5(7)
B6 B7 Fe4 122.7(9)
B8 B7 Fe3 68.5(8)
B6 B7 Fe3 114.7(10)
Fe4 B7 Fe3 83.2(5)
B8 B7 Mo4 112.5(10)
B6 B7 Mo4 70.8(7)
Fe4 B7 Mo4 165.1(8)
Fe3 B7 Mo4 85.1(6)
B7 B8 B6 59.1(8)
B7 B8 Fe3 62.2(7)
B6 B8 Fe3 104.9(8)
B7 B8 Fe4 58.9(7)
B6 B8 Fe4 106.9(8)
Fe3 B8 Fe4 75.9(5)
B7 B8 Mo3 93.3(8)
B6 B8 Mo3 65.3(7)
Fe3 B8 Mo3 76.1(6)
Fe4 B8 Mo3 147.6(8)
B10 B9 Se5 132.0(10)
B10 B9 Mo5 68.8(7)
Se5 B9 Mo5 72.3(6)
B10 B9 Mo6 69.7(7)
Se5 B9 Mo6 71.9(5)
Mo5 B9 Mo6 71.1(4)
B11 B10 B9 128.7(12)
B11 B10 B12 56.4(8)
B9 B10 B12 128.2(11)
B11 B10 Mo5 61.7(7)
B9 B10 Mo5 67.2(8)
B12 B10 Mo5 96.1(8)
B11 B10 Mo6 91.0(8)
B9 B10 Mo6 67.1(7)
B12 B10 Mo6 61.2(6)
Mo5 B10 Mo6 69.9(5)
B12 B11 B10 66.1(9)
B12 B11 Fe6 72.4(7)
B10 B11 Fe6 121.7(10)
B12 B11 Fe5 67.3(7)
B10 B11 Fe5 116.0(9)
Fe6 B11 Fe5 80.8(5)
B12 B11 Mo5 108.9(9)
B10 B11 Mo5 73.2(7)
Fe6 B11 Mo5 162.0(9)
Fe5 B11 Mo5 83.3(6)
B11 B12 B10 57.6(8)
B11 B12 Fe5 64.5(8)
B10 B12 Fe5 107.8(8)
B11 B12 Fe6 59.2(7)
B10 B12 Fe6 105.3(8)
Fe5 B12 Fe6 75.0(5)
B11 B12 Mo6 97.7(8)
B10 B12 Mo6 70.9(7)
Fe5 B12 Mo6 78.7(5)
Fe6 B12 Mo6 150.7(8)
B14 B13 Se7 125.6(10)
B14 B13 Mo8 67.3(7)
Se7 B13 Mo8 70.1(5)
B14 B13 Mo7 64.7(7)
Se7 B13 Mo7 69.6(5)
Mo8 B13 Mo7 69.3(4)
B13 B14 B16 134.2(12)
B13 B14 B15 131.9(12)
B16 B14 B15 57.4(8)
B13 B14 Mo7 72.2(7)
B16 B14 Mo7 62.1(7)
B15 B14 Mo7 99.2(8)
B13 B14 Mo8 70.0(8)
B16 B14 Mo8 92.1(8)
B15 B14 Mo8 62.5(6)
Mo7 B14 Mo8 72.1(5)
B16 B15 B14 56.1(8)
B16 B15 Fe7 62.4(7)
B14 B15 Fe7 104.2(8)
B16 B15 Fe8 59.7(7)
B14 B15 Fe8 104.9(8)
Fe7 B15 Fe8 74.8(5)
B16 B15 Mo8 94.9(8)
B14 B15 Mo8 68.1(7)
Fe7 B15 Mo8 78.2(5)
Fe8 B15 Mo8 149.4(7)
B14 B16 B15 66.5(8)
B14 B16 Fe8 121.4(9)
B15 B16 Fe8 70.9(7)
B14 B16 Fe7 115.7(10)
B15 B16 Fe7 67.9(7)
Fe8 B16 Fe7 81.1(5)
B14 B16 Mo7 71.6(7)
B15 B16 Mo7 110.9(9)
Fe8 B16 Mo7 164.4(9)
Fe7 B16 Mo7 85.3(6)
B18 B17 Se9 131.0(12)
B18 B17 Mo10 75.7(10)
Se9 B17 Mo10 70.3(5)
B18 B17 Mo9 66.3(9)
Se9 B17 Mo9 69.6(4)
Mo10 B17 Mo9 70.4(4)
B17 B18 B19 141.2(13)
B17 B18 Mo9 82.0(10)
B19 B18 Mo9 60.9(6)
B17 B18 Mo10 73.2(10)
B19 B18 Mo10 84.6(7)
Mo9 B18 Mo10 73.0(5)
B20 B19 Fe10 70.6(8)
B20 B19 Fe9 68.7(8)
Fe10 B19 Fe9 81.1(6)
B20 B19 B18 73.0(9)
Fe10 B19 B18 129.9(9)
Fe9 B19 B18 115.6(9)
B20 B19 Mo9 110.0(10)
Fe10 B19 Mo9 164.2(9)
Fe9 B19 Mo9 84.5(6)
B18 B19 Mo9 62.8(7)
B19 B20 Fe9 62.2(7)
B19 B20 Fe10 60.0(7)
Fe9 B20 Fe10 74.8(5)
B19 B20 Mo10 95.9(9)
Fe9 B20 Mo10 77.8(5)
Fe10 B20 Mo10 149.8(7)
B22 B21 Se11 131.0(11)
B22 B21 Mo11 72.0(8)
Se11 B21 Mo11 71.2(5)
B22 B21 Mo12 67.9(8)
Se11 B21 Mo12 70.0(5)
Mo11 B21 Mo12 70.5(4)
B21 B22 B24 130.4(12)
B21 B22 B23 136.4(12)
B24 B22 B23 53.1(9)
B21 B22 Mo12 73.3(8)
B24 B22 Mo12 90.7(8)
B23 B22 Mo12 63.1(7)
B21 B22 Mo11 69.1(8)
B24 B22 Mo11 61.2(6)
B23 B22 Mo11 95.3(8)
Mo12 B22 Mo11 71.2(4)
B24 B23 B22 59.5(9)
B24 B23 Fe11 64.8(7)
B22 B23 Fe11 106.7(9)
B24 B23 Fe12 60.3(8)
B22 B23 Fe12 110.5(9)
Fe11 B23 Fe12 74.7(5)
B24 B23 Mo12 95.9(9)
B22 B23 Mo12 65.8(7)
Fe11 B23 Mo12 77.3(5)
Fe12 B23 Mo12 149.1(8)
B23 B24 B22 67.4(9)
B23 B24 Fe12 71.7(9)
B22 B24 Fe12 125.7(9)
B23 B24 Fe11 68.0(8)
B22 B24 Fe11 114.2(9)
Fe12 B24 Fe11 79.8(7)
B23 B24 Mo11 110.6(10)
B22 B24 Mo11 71.3(8)
Fe12 B24 Mo11 159.5(8)
Fe11 B24 Mo11 82.3(5)
C22 Fe1 C21 93.4(6)
C22 Fe1 B4 102.8(6)
C21 Fe1 B4 144.6(6)
C22 Fe1 B3 141.2(6)
C21 Fe1 B3 99.1(6)
B4 Fe1 B3 49.7(6)
C22 Fe1 Se2 100.0(4)
C21 Fe1 Se2 101.3(4)
B4 Fe1 Se2 106.5(4)
B3 Fe1 Se2 113.1(4)
C22 Fe1 Fe2 89.7(4)
C21 Fe1 Fe2 101.3(5)
B4 Fe1 Fe2 48.4(4)
B3 Fe1 Fe2 51.9(4)
Se2 Fe1 Fe2 154.74(10)
C22 Fe1 Mo1 156.1(4)
C21 Fe1 Mo1 101.3(4)
B4 Fe1 Mo1 75.7(4)
B3 Fe1 Mo1 54.9(4)
Se2 Fe1 Mo1 58.79(6)
Fe2 Fe1 Mo1 105.55(9)
C22 Fe1 Mo2 102.0(4)
C21 Fe1 Mo2 155.5(4)
B4 Fe1 Mo2 49.6(4)
B3 Fe1 Mo2 80.7(4)
Se2 Fe1 Mo2 57.58(5)
Fe2 Fe1 Mo2 97.73(8)
Mo1 Fe1 Mo2 58.43(5)
C25 Fe2 C23 94.1(8)
C25 Fe2 C24 97.4(8)
C23 Fe2 C24 95.8(8)
C25 Fe2 B4 113.1(7)
C23 Fe2 B4 135.2(8)
C24 Fe2 B4 114.0(7)
C25 Fe2 B3 154.6(7)
C23 Fe2 B3 89.1(7)
C24 Fe2 B3 107.4(7)
B4 Fe2 B3 51.4(6)
C25 Fe2 Fe1 101.2(5)
C23 Fe2 Fe1 90.2(6)
C24 Fe2 Fe1 160.0(5)
B4 Fe2 Fe1 51.3(5)
B3 Fe2 Fe1 53.5(4)
C72 Fe5 C71 94.3(6)
C72 Fe5 B11 140.7(6)
C71 Fe5 B11 104.8(6)
C72 Fe5 B12 97.8(6)
C71 Fe5 B12 144.3(6)
B11 Fe5 B12 48.2(6)
C72 Fe5 Se6 103.8(4)
C71 Fe5 Se6 98.9(4)
B11 Fe5 Se6 106.6(4)
B12 Fe5 Se6 110.5(4)
C72 Fe5 Fe6 98.6(4)
C71 Fe5 Fe6 91.4(4)
B11 Fe5 Fe6 47.9(4)
B12 Fe5 Fe6 53.7(4)
Se6 Fe5 Fe6 154.44(10)
C72 Fe5 Mo6 101.0(4)
C71 Fe5 Mo6 155.5(4)
B11 Fe5 Mo6 74.8(4)
B12 Fe5 Mo6 52.3(4)
Se6 Fe5 Mo6 58.95(6)
Fe6 Fe5 Mo6 104.95(9)
C72 Fe5 Mo5 156.9(4)
C71 Fe5 Mo5 102.1(4)
B11 Fe5 Mo5 49.6(4)
B12 Fe5 Mo5 78.3(4)
Se6 Fe5 Mo5 57.91(5)
Fe6 Fe5 Mo5 97.15(8)
Mo6 Fe5 Mo5 58.38(5)
C75 Fe6 C74 96.5(7)
C75 Fe6 C73 93.0(7)
C74 Fe6 C73 102.2(8)
C75 Fe6 B11 135.8(7)
C74 Fe6 B11 108.7(7)
C73 Fe6 B11 115.3(6)
C75 Fe6 B12 91.1(6)
C74 Fe6 B12 104.3(7)
C73 Fe6 B12 152.6(7)
B11 Fe6 B12 48.3(6)
C75 Fe6 Fe5 91.9(5)
C74 Fe6 Fe5 154.5(6)
C73 Fe6 Fe5 101.4(5)
B11 Fe6 Fe5 51.3(5)
B12 Fe6 Fe5 51.3(4)
C99 Fe8 C100 101.8(7)
C99 Fe8 C98 96.1(7)
C100 Fe8 C98 93.9(7)
C99 Fe8 B16 109.9(6)
C100 Fe8 B16 115.9(7)
C98 Fe8 B16 133.9(7)
C99 Fe8 B15 102.1(6)
C100 Fe8 B15 155.5(6)
C98 Fe8 B15 89.1(6)
B16 Fe8 B15 49.4(6)
C99 Fe8 Fe7 152.9(5)
C100 Fe8 Fe7 103.9(5)
C98 Fe8 Fe7 90.5(5)
B16 Fe8 Fe7 50.2(5)
B15 Fe8 Fe7 51.7(4)
C122 Fe9 C121 92.7(7)
C122 Fe9 B19 145.7(7)
C121 Fe9 B19 102.4(7)
C122 Fe9 B20 101.6(7)
C121 Fe9 B20 142.0(7)
B19 Fe9 B20 49.1(6)
C122 Fe9 Se10 100.5(6)
C121 Fe9 Se10 100.6(5)
B19 Fe9 Se10 106.6(5)
B20 Fe9 Se10 110.8(5)
C122 Fe9 Fe10 101.7(6)
C121 Fe9 Fe10 90.0(5)
B19 Fe9 Fe10 48.6(5)
B20 Fe9 Fe10 52.9(5)
Se10 Fe9 Fe10 154.89(11)
C122 Fe9 Mo10 102.4(5)
C121 Fe9 Mo10 156.0(5)
B19 Fe9 Mo10 75.1(5)
B20 Fe9 Mo10 52.8(5)
Se10 Fe9 Mo10 58.70(6)
Fe10 Fe9 Mo10 104.72(8)
C122 Fe9 Mo9 155.6(6)
C121 Fe9 Mo9 101.6(5)
B19 Fe9 Mo9 49.6(5)
B20 Fe9 Mo9 79.0(5)
Se10 Fe9 Mo9 57.80(6)
Fe10 Fe9 Mo9 97.93(9)
Mo10 Fe9 Mo9 58.22(5)
C125 Fe10 C123 95.5(8)
C125 Fe10 C124 100.4(12)
C123 Fe10 C124 98.3(9)
C125 Fe10 B19 132.5(8)
C123 Fe10 B19 114.7(7)
C124 Fe10 B19 109.7(9)
C125 Fe10 B20 88.6(7)
C123 Fe10 B20 156.0(8)
C124 Fe10 B20 104.2(8)
B19 Fe10 B20 49.4(6)
C125 Fe10 Fe9 88.6(7)
C123 Fe10 Fe9 104.1(6)
C124 Fe10 Fe9 155.0(7)
B19 Fe10 Fe9 50.3(5)
B20 Fe10 Fe9 52.3(4)
B1 Se1 Mo2 63.0(5)
B1 Se1 Mo1 63.0(4)
Mo2 Se1 Mo1 65.46(5)
Fe1 Se2 Mo2 72.11(7)
Fe1 Se2 Mo1 70.22(7)
Mo2 Se2 Mo1 65.87(5)
B9 Se5 Mo5 61.4(5)
B9 Se5 Mo6 62.1(4)
Mo5 Se5 Mo6 65.11(5)
Fe5 Se6 Mo6 70.02(7)
Fe5 Se6 Mo5 71.85(6)
Mo6 Se6 Mo5 65.51(5)
B17 Se9 Mo10 61.1(4)
B17 Se9 Mo9 62.2(4)
Mo10 Se9 Mo9 65.37(5)
Fe9 Se10 Mo10 70.30(6)
Fe9 Se10 Mo9 71.96(7)
Mo10 Se10 Mo9 65.57(5)
C5 Mo1 C2 58.3(5)
C5 Mo1 B3 139.1(5)
C2 Mo1 B3 86.4(5)
C5 Mo1 C1 35.9(5)
C2 Mo1 C1 35.3(5)
B3 Mo1 C1 119.9(6)
C5 Mo1 C4 34.7(4)
C2 Mo1 C4 57.7(5)
B3 Mo1 C4 110.5(5)
C1 Mo1 C4 58.8(5)
C5 Mo1 B2 147.2(6)
C2 Mo1 B2 98.8(5)
B3 Mo1 B2 48.5(5)
C1 Mo1 B2 111.7(6)
C4 Mo1 B2 152.2(5)
C5 Mo1 C3 57.9(4)
C2 Mo1 C3 34.0(5)
B3 Mo1 C3 81.4(5)
C1 Mo1 C3 58.2(4)
C4 Mo1 C3 35.0(5)
B2 Mo1 C3 117.3(5)
C5 Mo1 B1 114.5(5)
C2 Mo1 B1 100.9(5)
B3 Mo1 B1 90.2(6)
C1 Mo1 B1 89.4(5)
C4 Mo1 B1 147.5(5)
B2 Mo1 B1 41.9(6)
C3 Mo1 B1 134.1(5)
C5 Mo1 Se2 101.9(4)
C2 Mo1 Se2 150.2(3)
B3 Mo1 Se2 100.3(4)
C1 Mo1 Se2 136.3(4)
C4 Mo1 Se2 93.1(4)
B2 Mo1 Se2 107.4(4)
C3 Mo1 Se2 117.9(3)
B1 Mo1 Se2 108.0(4)
C5 Mo1 Se1 87.1(3)
C2 Mo1 Se1 120.1(3)
B3 Mo1 Se1 131.5(3)
C1 Mo1 Se1 87.7(3)
C4 Mo1 Se1 118.0(3)
B2 Mo1 Se1 85.6(3)
C3 Mo1 Se1 143.4(3)
B1 Mo1 Se1 48.0(5)
Se2 Mo1 Se1 76.64(6)
C5 Mo1 Mo2 140.4(3)
C2 Mo1 Mo2 152.4(4)
B3 Mo1 Mo2 80.3(4)
C1 Mo1 Mo2 141.0(3)
C4 Mo1 Mo2 149.9(4)
B2 Mo1 Mo2 54.6(4)
C3 Mo1 Mo2 159.3(3)
B1 Mo1 Mo2 55.4(4)
Se2 Mo1 Mo2 56.92(5)
Se1 Mo1 Mo2 57.20(5)
C5 Mo1 Fe1 133.9(4)
C2 Mo1 Fe1 124.7(3)
B3 Mo1 Fe1 49.8(4)
C1 Mo1 Fe1 156.9(3)
C4 Mo1 Fe1 102.8(3)
B2 Mo1 Fe1 77.6(4)
C3 Mo1 Fe1 98.8(3)
B1 Mo1 Fe1 109.7(4)
Se2 Mo1 Fe1 50.99(6)
Se1 Mo1 Fe1 114.61(7)
Mo2 Mo1 Fe1 61.87(5)
B4 Mo2 C12 88.7(5)
B4 Mo2 C11 122.7(6)
C12 Mo2 C11 34.8(5)
B4 Mo2 B2 46.2(6)
C12 Mo2 B2 95.4(5)
C11 Mo2 B2 112.3(5)
B4 Mo2 C15 140.0(5)
C12 Mo2 C15 58.7(5)
C11 Mo2 C15 34.9(5)
B2 Mo2 C15 147.2(5)
B4 Mo2 C14 113.1(5)
C12 Mo2 C14 60.2(5)
C11 Mo2 C14 57.1(5)
B2 Mo2 C14 151.0(5)
C15 Mo2 C14 32.5(4)
B4 Mo2 C13 83.7(5)
C12 Mo2 C13 35.8(5)
C11 Mo2 C13 56.9(5)
B2 Mo2 C13 115.1(5)
C15 Mo2 C13 56.3(4)
C14 Mo2 C13 35.9(5)
B4 Mo2 B1 88.2(6)
C12 Mo2 B1 98.7(5)
C11 Mo2 B1 91.6(5)
B2 Mo2 B1 42.0(6)
C15 Mo2 B1 117.1(5)
C14 Mo2 B1 148.0(5)
C13 Mo2 B1 133.7(5)
B4 Mo2 Se2 96.5(4)
C12 Mo2 Se2 152.4(4)
C11 Mo2 Se2 136.8(4)
B2 Mo2 Se2 107.8(4)
C15 Mo2 Se2 103.2(4)
C14 Mo2 Se2 93.1(4)
C13 Mo2 Se2 117.7(3)
B1 Mo2 Se2 108.5(4)
B4 Mo2 Se1 127.5(4)
C12 Mo2 Se1 120.6(3)
C11 Mo2 Se1 90.6(4)
B2 Mo2 Se1 85.8(4)
C15 Mo2 Se1 91.0(3)
C14 Mo2 Se1 119.1(3)
C13 Mo2 Se1 145.6(3)
B1 Mo2 Se1 48.1(5)
Se2 Mo2 Se1 76.86(6)
B4 Mo2 Mo1 75.2(4)
C12 Mo2 Mo1 149.3(4)
C11 Mo2 Mo1 144.0(4)
B2 Mo2 Mo1 54.7(4)
C15 Mo2 Mo1 144.3(3)
C14 Mo2 Mo1 150.3(4)
C13 Mo2 Mo1 157.0(3)
B1 Mo2 Mo1 55.6(4)
Se2 Mo2 Mo1 57.21(5)
Se1 Mo2 Mo1 57.34(4)
B4 Mo2 Fe1 46.8(4)
C12 Mo2 Fe1 125.2(3)
C11 Mo2 Fe1 156.0(4)
B2 Mo2 Fe1 76.5(3)
C15 Mo2 Fe1 133.8(4)
C14 Mo2 Fe1 103.9(3)
C13 Mo2 Fe1 99.1(3)
B1 Mo2 Fe1 108.0(4)
Se2 Mo2 Fe1 50.31(5)
Se1 Mo2 Fe1 112.75(6)
Mo1 Mo2 Fe1 59.71(5)
B11 Mo5 B9 89.0(6)
B11 Mo5 C52 88.3(5)
B9 Mo5 C52 101.2(5)
B11 Mo5 C54 114.0(5)
B9 Mo5 C54 146.5(5)
C52 Mo5 C54 58.0(5)
B11 Mo5 B10 45.1(5)
B9 Mo5 B10 43.9(5)
C52 Mo5 B10 94.5(5)
C54 Mo5 B10 148.9(5)
B11 Mo5 C55 140.5(6)
B9 Mo5 C55 112.9(5)
C52 Mo5 C55 56.4(6)
C54 Mo5 C55 34.5(5)
B10 Mo5 C55 142.2(6)
B11 Mo5 C51 120.9(6)
B9 Mo5 C51 89.7(5)
C52 Mo5 C51 34.6(5)
C54 Mo5 C51 58.0(5)
B10 Mo5 C51 108.5(6)
C55 Mo5 C51 33.8(5)
B11 Mo5 C53 81.6(5)
B9 Mo5 C53 133.6(5)
C52 Mo5 C53 33.7(5)
C54 Mo5 C53 38.0(5)
B10 Mo5 C53 111.0(5)
C55 Mo5 C53 59.3(5)
C51 Mo5 C53 58.6(4)
B11 Mo5 Se6 96.6(4)
B9 Mo5 Se6 107.1(4)
C52 Mo5 Se6 151.4(4)
C54 Mo5 Se6 94.7(4)
B10 Mo5 Se6 109.0(4)
C55 Mo5 Se6 106.8(4)
C51 Mo5 Se6 139.5(4)
C53 Mo5 Se6 119.1(3)
B11 Mo5 Se5 126.9(4)
B9 Mo5 Se5 46.3(4)
C52 Mo5 Se5 122.0(3)
C54 Mo5 Se5 119.0(3)
B10 Mo5 Se5 86.8(4)
C55 Mo5 Se5 89.8(4)
C51 Mo5 Se5 90.5(3)
C53 Mo5 Se5 147.6(3)
Se6 Mo5 Se5 76.82(6)
B11 Mo5 Mo6 74.4(4)
B9 Mo5 Mo6 54.9(3)
C52 Mo5 Mo6 149.8(4)
C54 Mo5 Mo6 151.9(4)
B10 Mo5 Mo6 55.9(4)
C55 Mo5 Mo6 145.1(4)
C51 Mo5 Mo6 142.7(4)
C53 Mo5 Mo6 154.7(3)
Se6 Mo5 Mo6 57.24(5)
Se5 Mo5 Mo6 57.60(4)
B11 Mo5 Fe5 47.1(4)
B9 Mo5 Fe5 108.4(3)
C52 Mo5 Fe5 124.0(3)
C54 Mo5 Fe5 105.1(3)
B10 Mo5 Fe5 77.1(3)
C55 Mo5 Fe5 137.6(4)
C51 Mo5 Fe5 156.5(3)
C53 Mo5 Fe5 97.9(3)
Se6 Mo5 Fe5 50.24(5)
Se5 Mo5 Fe5 112.84(6)
Mo6 Mo5 Fe5 59.67(5)
B12 Mo6 C61 122.0(6)
B12 Mo6 C62 88.4(5)
C61 Mo6 C62 34.6(5)
B12 Mo6 C65 138.8(5)
C61 Mo6 C65 35.7(5)
C62 Mo6 C65 58.2(5)
B12 Mo6 C64 109.5(5)
C61 Mo6 C64 58.4(5)
C62 Mo6 C64 58.4(5)
C65 Mo6 C64 34.3(4)
B12 Mo6 B9 91.1(5)
C61 Mo6 B9 91.0(5)
C62 Mo6 B9 100.6(5)
C65 Mo6 B9 116.3(5)
C64 Mo6 B9 148.8(5)
B12 Mo6 B10 48.0(5)
C61 Mo6 B10 113.1(5)
C62 Mo6 B10 97.9(5)
C65 Mo6 B10 148.6(5)
C64 Mo6 B10 150.6(5)
B9 Mo6 B10 43.2(5)
B12 Mo6 C63 80.3(5)
C61 Mo6 C63 58.2(4)
C62 Mo6 C63 34.6(5)
C65 Mo6 C63 58.5(5)
C64 Mo6 C63 36.1(5)
B9 Mo6 C63 133.9(6)
B10 Mo6 C63 114.5(5)
B12 Mo6 Se6 99.5(4)
C61 Mo6 Se6 134.9(4)
C62 Mo6 Se6 151.8(4)
C65 Mo6 Se6 101.2(4)
C64 Mo6 Se6 93.6(4)
B9 Mo6 Se6 106.2(4)
B10 Mo6 Se6 107.5(4)
C63 Mo6 Se6 119.8(4)
B12 Mo6 Se5 130.6(4)
C61 Mo6 Se5 87.6(3)
C62 Mo6 Se5 118.2(3)
C65 Mo6 Se5 88.9(3)
C64 Mo6 Se5 119.9(3)
B9 Mo6 Se5 46.0(4)
B10 Mo6 Se5 85.6(3)
C63 Mo6 Se5 144.6(3)
Se6 Mo6 Se5 76.67(6)
B12 Mo6 Mo5 78.9(4)
C61 Mo6 Mo5 141.4(3)
C62 Mo6 Mo5 150.7(4)
C65 Mo6 Mo5 141.8(3)
C64 Mo6 Mo5 150.8(4)
B9 Mo6 Mo5 54.0(4)
B10 Mo6 Mo5 54.3(4)
C63 Mo6 Mo5 158.0(3)
Se6 Mo6 Mo5 57.25(5)
Se5 Mo6 Mo5 57.29(4)
B12 Mo6 Fe5 49.1(4)
C61 Mo6 Fe5 156.6(3)
C62 Mo6 Fe5 126.4(3)
C65 Mo6 Fe5 132.0(4)
C64 Mo6 Fe5 101.6(4)
B9 Mo6 Fe5 109.6(4)
B10 Mo6 Fe5 77.6(4)
C63 Mo6 Fe5 98.5(3)
Se6 Mo6 Fe5 51.03(5)
Se5 Mo6 Fe5 114.67(6)
Mo5 Mo6 Fe5 61.96(5)
B19 Mo9 B18 56.2(6)
B19 Mo9 C105 140.6(5)
B18 Mo9 C105 139.4(5)
B19 Mo9 C104 110.2(5)
B18 Mo9 C104 150.2(5)
C105 Mo9 C104 34.8(5)
B19 Mo9 C102 90.8(6)
B18 Mo9 C102 92.6(5)
C105 Mo9 C102 58.4(5)
C104 Mo9 C102 59.3(4)
B19 Mo9 C103 82.2(5)
B18 Mo9 C103 115.4(5)
C105 Mo9 C103 58.5(5)
C104 Mo9 C103 35.5(5)
C102 Mo9 C103 36.1(5)
B19 Mo9 C101 126.3(6)
B18 Mo9 C101 105.2(5)
C105 Mo9 C101 34.6(5)
C104 Mo9 C101 59.0(4)
C102 Mo9 C101 36.3(5)
C103 Mo9 C101 60.1(5)
B19 Mo9 B17 87.4(6)
B18 Mo9 B17 31.7(6)
C105 Mo9 B17 118.8(5)
C104 Mo9 B17 150.9(5)
C102 Mo9 B17 98.9(5)
C103 Mo9 B17 133.0(5)
C101 Mo9 B17 92.0(5)
B19 Mo9 Se10 95.5(4)
B18 Mo9 Se10 112.4(4)
C105 Mo9 Se10 102.8(4)
C104 Mo9 Se10 94.3(3)
C102 Mo9 Se10 153.3(3)
C103 Mo9 Se10 119.2(3)
C101 Mo9 Se10 135.1(4)
B17 Mo9 Se10 107.3(4)
B19 Mo9 Se9 127.1(4)
B18 Mo9 Se9 78.3(4)
C105 Mo9 Se9 91.2(4)
C104 Mo9 Se9 122.4(4)
C102 Mo9 Se9 119.1(4)
C103 Mo9 Se9 147.1(4)
C101 Mo9 Se9 88.0(4)
B17 Mo9 Se9 48.2(5)
Se10 Mo9 Se9 76.80(6)
B19 Mo9 Mo10 74.4(4)
B18 Mo9 Mo10 56.4(4)
C105 Mo9 Mo10 144.3(4)
C104 Mo9 Mo10 151.4(3)
C102 Mo9 Mo10 148.9(3)
C103 Mo9 Mo10 155.5(4)
C101 Mo9 Mo10 141.9(3)
B17 Mo9 Mo10 54.2(4)
Se10 Mo9 Mo10 57.17(4)
Se9 Mo9 Mo10 57.27(5)
B19 Mo9 Fe9 46.0(4)
B18 Mo9 Fe9 86.3(4)
C105 Mo9 Fe9 133.2(4)
C104 Mo9 Fe9 102.2(3)
C102 Mo9 Fe9 126.7(4)
C103 Mo9 Fe9 98.3(4)
C101 Mo9 Fe9 158.2(4)
B17 Mo9 Fe9 106.6(4)
Se10 Mo9 Fe9 50.24(6)
Se9 Mo9 Fe9 112.76(6)
Mo10 Mo9 Fe9 59.83(5)
B20 Mo10 C115 139.1(6)
B20 Mo10 B17 89.5(6)
C115 Mo10 B17 111.0(6)
B20 Mo10 C114 111.3(6)
C115 Mo10 C114 37.4(5)
B17 Mo10 C114 147.2(5)
B20 Mo10 C113 81.4(5)
C115 Mo10 C113 58.9(6)
B17 Mo10 C113 135.3(5)
C114 Mo10 C113 34.7(5)
B20 Mo10 B18 58.8(6)
C115 Mo10 B18 137.1(6)
B17 Mo10 B18 31.1(6)
C114 Mo10 B18 158.8(5)
C113 Mo10 B18 125.5(5)
B20 Mo10 C112 84.6(5)
C115 Mo10 C112 57.9(5)
B17 Mo10 C112 100.1(5)
C114 Mo10 C112 59.2(4)
C113 Mo10 C112 35.8(5)
B18 Mo10 C112 100.0(5)
B20 Mo10 C111 116.5(6)
C115 Mo10 C111 35.0(5)
B17 Mo10 C111 88.4(5)
C114 Mo10 C111 60.1(5)
C113 Mo10 C111 58.4(5)
B18 Mo10 C111 105.6(5)
C112 Mo10 C111 34.0(5)
B20 Mo10 Se10 99.9(4)
C115 Mo10 Se10 105.9(4)
B17 Mo10 Se10 108.6(3)
C114 Mo10 Se10 93.0(3)
C113 Mo10 Se10 116.1(3)
B18 Mo10 Se10 106.9(3)
C112 Mo10 Se10 151.0(3)
C111 Mo10 Se10 140.2(4)
B20 Mo10 Se9 131.2(4)
C115 Mo10 Se9 86.0(4)
B17 Mo10 Se9 48.6(5)
C114 Mo10 Se9 117.5(4)
C113 Mo10 Se9 144.3(4)
B18 Mo10 Se9 75.3(4)
C112 Mo10 Se9 121.4(4)
C111 Mo10 Se9 89.8(4)
Se10 Mo10 Se9 76.89(6)
B20 Mo10 Mo9 79.7(4)
C115 Mo10 Mo9 141.2(4)
B17 Mo10 Mo9 55.5(3)
C114 Mo10 Mo9 150.1(3)
C113 Mo10 Mo9 158.1(4)
B18 Mo10 Mo9 50.6(3)
C112 Mo10 Mo9 150.6(3)
C111 Mo10 Mo9 141.4(4)
Se10 Mo10 Mo9 57.26(4)
Se9 Mo10 Mo9 57.35(5)
B20 Mo10 Fe9 49.4(4)
C115 Mo10 Fe9 138.3(4)
B17 Mo10 Fe9 109.6(4)
C114 Mo10 Fe9 103.1(4)
C113 Mo10 Fe9 97.2(3)
B18 Mo10 Fe9 84.5(4)
C112 Mo10 Fe9 122.9(4)
C111 Mo10 Fe9 155.3(4)
Se10 Mo10 Fe9 51.00(6)
Se9 Mo10 Fe9 114.79(6)
Mo9 Mo10 Fe9 61.95(5)
O3 C23 Fe2 172.7(17)

loop_
_geom_bond_atom_site_label_1
_geom_bond_atom_site_label_2
_geom_bond_distance
Fe3 C47 1.789(14)
Fe3 C46 1.831(15)
Fe3 B7 2.044(15)
Fe3 B8 2.149(17)
Fe3 Se4 2.291(2)
Fe3 Fe4 2.664(3)
Fe3 Mo3 2.762(2)
Fe3 Mo4 2.8513(19)
Fe4 C50 1.731(18)
Fe4 C49 1.80(2)
Fe4 C48 1.807(16)
Fe4 B7 1.968(15)
Fe4 B8 2.181(16)
Fe7 C96 1.728(12)
Fe7 C97 1.784(13)
Fe7 B16 2.060(16)
Fe7 B15 2.154(15)
Fe7 Se8 2.301(2)
Fe7 Fe8 2.650(3)
Fe7 Mo8 2.785(2)
Fe7 Mo7 2.8475(18)
Fe11 C147 1.769(13)
Fe11 C146 1.771(16)
Fe11 B24 2.119(17)
Fe11 B23 2.171(16)
Fe11 Se12 2.294(3)
Fe11 Fe12 2.647(3)
Fe11 Mo12 2.776(2)
Fe11 Mo11 2.843(2)
Fe12 C148 1.78(2)
Fe12 C150 1.831(19)
Fe12 C149 1.87(2)
Fe12 B24 2.005(18)
Fe12 B23 2.192(17)
Se3 B5 1.95(2)
Se3 Mo4 2.5329(19)
Se3 Mo3 2.5378(17)
Se4 Mo3 2.5188(18)
Se4 Mo4 2.5228(17)
Se7 B13 1.980(18)
Se7 Mo7 2.5379(18)
Se7 Mo8 2.5443(16)
Se8 Mo8 2.5310(18)
Se8 Mo7 2.5379(18)
Se11 B21 1.984(18)
Se11 Mo11 2.5287(18)
Se11 Mo12 2.539(2)
Se12 Mo11 2.5253(18)
Se12 Mo12 2.5335(16)
Mo3 B8 2.326(17)
Mo3 B6 2.349(17)
Mo3 C36 2.354(13)
Mo3 C40 2.363(14)
Mo3 B5 2.375(15)
Mo3 C37 2.379(14)
Mo3 C39 2.399(13)
Mo3 C38 2.409(12)
Mo3 Mo4 2.7346(15)
Mo4 B7 2.168(16)
Mo4 C26 2.342(12)
Mo4 B6 2.349(16)
Mo4 C30 2.352(11)
Mo4 C27 2.355(14)
Mo4 B5 2.374(16)
Mo4 C29 2.396(14)
Mo4 C28 2.414(14)
Mo7 B16 2.140(15)
Mo7 B14 2.298(15)
Mo7 C90 2.334(12)
Mo7 C89 2.340(13)
Mo7 C86 2.351(12)
Mo7 C88 2.384(13)
Mo7 C87 2.385(14)
Mo7 B13 2.419(15)
Mo7 Mo8 2.7433(15)
Mo8 B15 2.259(16)
Mo8 C80 2.340(14)
Mo8 C76 2.351(13)
Mo8 C79 2.358(13)
Mo8 B14 2.363(16)
Mo8 C77 2.365(13)
Mo8 C78 2.392(12)
Mo8 B13 2.407(14)
Mo11 B24 2.200(17)
Mo11 C136 2.325(15)
Mo11 C140 2.329(14)
Mo11 C137 2.333(14)
Mo11 B21 2.335(14)
Mo11 B22 2.376(15)
Mo11 C139 2.383(12)
Mo11 C138 2.402(13)
Mo11 Mo12 2.7336(15)
Mo12 B23 2.270(17)
Mo12 C130 2.315(13)
Mo12 B22 2.322(16)
Mo12 C129 2.335(13)
Mo12 C127 2.365(12)
Mo12 C126 2.387(13)
Mo12 B21 2.400(16)
Mo12 C128 2.424(14)
C1 C2 1.424(18)
C1 C5 1.45(2)
C1 C6 1.46(2)
C1 Mo1 2.355(14)
C2 C3 1.393(18)
C2 C7 1.56(2)
C2 Mo1 2.345(13)
C3 C4 1.439(19)
C3 C8 1.460(17)
C3 Mo1 2.420(12)
C4 C5 1.408(17)
C4 C9 1.48(2)
C4 Mo1 2.369(13)
C5 C10 1.510(19)
C5 Mo1 2.344(13)
C6 H6A 0.9600
C6 H6B 0.9600
C6 H6C 0.9600
C7 H7A 0.9600
C7 H7B 0.9600
C7 H7C 0.9600
C8 H8A 0.9600
C8 H8B 0.9600
C8 H8C 0.9600
C9 H9A 0.9600
C9 H9B 0.9600
C9 H9C 0.9600
C10 H10A 0.9600
C10 H10B 0.9600
C10 H10C 0.9600
C11 C12 1.40(2)
C11 C15 1.42(2)
C11 C16 1.566(19)
C11 Mo2 2.349(12)
C12 C17 1.42(2)
C12 C13 1.464(19)
C12 Mo2 2.340(13)
C13 C14 1.48(2)
C13 C18 1.536(18)
C13 Mo2 2.415(13)
C14 C15 1.332(18)
C14 C19 1.49(2)
C14 Mo2 2.389(14)
C15 C20 1.531(19)
C15 Mo2 2.370(13)
C16 H16A 0.9600
C16 H16B 0.9600
C16 H16C 0.9600
C17 H17A 0.9600
C17 H17B 0.9600
C17 H17C 0.9600
C18 H18A 0.9600
C18 H18B 0.9600
C18 H18C 0.9600
C19 H19A 0.9600
C19 H19B 0.9600
C19 H19C 0.9600
C20 H20A 0.9600
C20 H20B 0.9600
C20 H20C 0.9600
C21 O1 1.091(14)
C21 Fe1 1.812(13)
C22 O2 1.154(16)
C22 Fe1 1.777(15)
C24 O4 1.091(19)
C24 Fe2 1.832(18)
C25 O5 1.11(2)
C25 Fe2 1.756(19)
C26 C30 1.412(19)
C26 C27 1.41(2)
C26 C31 1.591(19)
C27 C32 1.43(2)
C27 C28 1.520(19)
C28 C29 1.45(2)
C28 C33 1.502(19)
C29 C30 1.318(19)
C29 C34 1.51(2)
C30 C35 1.59(2)
C31 H31A 0.9600
C31 H31B 0.9600
C31 H31C 0.9600
C32 H32A 0.9600
C32 H32B 0.9600
C32 H32C 0.9600
C33 H33A 0.9600
C33 H33B 0.9600
C33 H33C 0.9600
C34 H34A 0.9600
C34 H34B 0.9600
C34 H34C 0.9600
C35 H35A 0.9600
C35 H35B 0.9600
C35 H35C 0.9600
C36 C40 1.42(2)
C36 C41 1.469(18)
C36 C37 1.47(2)
C37 C38 1.457(19)
C37 C42 1.49(2)
C38 C39 1.46(2)
C38 C43 1.478(17)
C39 C40 1.376(18)
C39 C44 1.463(19)
C40 C45 1.59(2)
C41 H41A 0.9600
C41 H41B 0.9600
C41 H41C 0.9600
C42 H42A 0.9600
C42 H42B 0.9600
C42 H42C 0.9600
C43 H43A 0.9600
C43 H43B 0.9600
C43 H43C 0.9600
C44 H44A 0.9600
C44 H44B 0.9600
C44 H44C 0.9600
C45 H45A 0.9600
C45 H45B 0.9600
C45 H45C 0.9600
C46 O6 1.094(16)
C47 O7 1.149(15)
C48 O8 1.115(18)
C49 O9 1.12(2)
C50 O10 1.151(18)
C51 C55 1.38(2)
C51 C52 1.41(2)
C51 C56 1.56(2)
C51 Mo5 2.377(12)
C52 C53 1.382(19)
C52 C57 1.51(2)
C52 Mo5 2.355(13)
C53 C58 1.480(18)
C53 C54 1.55(2)
C53 Mo5 2.408(13)
C54 C55 1.40(2)
C54 C59 1.52(2)
C54 Mo5 2.357(14)
C55 C60 1.55(2)
C55 Mo5 2.371(13)
C56 H56A 0.9600
C56 H56B 0.9600
C56 H56C 0.9600
C57 H57A 0.9600
C57 H57B 0.9600
C57 H57C 0.9600
C58 H58A 0.9600
C58 H58B 0.9600
C58 H58C 0.9600
C59 H59A 0.9600
C59 H59B 0.9600
C59 H59C 0.9600
C60 H60A 0.9600
C60 H60B 0.9600
C60 H60C 0.9600
C61 C62 1.395(18)
C61 C65 1.44(2)
C61 C66 1.488(18)
C61 Mo6 2.321(14)
C62 C63 1.430(19)
C62 C67 1.53(2)
C62 Mo6 2.365(13)
C63 C68 1.421(17)
C63 C64 1.49(2)
C63 Mo6 2.437(12)
C64 C65 1.397(18)
C64 C69 1.49(2)
C64 Mo6 2.371(13)
C65 C70 1.464(19)
C65 Mo6 2.365(13)
C66 H66A 0.9600
C66 H66B 0.9600
C66 H66C 0.9600
C67 H67A 0.9600
C67 H67B 0.9600
C67 H67C 0.9600
C68 H68A 0.9600
C68 H68B 0.9600
C68 H68C 0.9600
C69 H69A 0.9600
C69 H69B 0.9600
C69 H69C 0.9600
C70 H70A 0.9600
C70 H70B 0.9600
C70 H70C 0.9600
C71 O11 1.119(16)
C71 Fe5 1.796(15)
C72 O12 1.175(13)
C72 Fe5 1.732(12)
C73 O13 1.110(18)
C73 Fe6 1.828(17)
C74 O14 1.133(19)
C74 Fe6 1.792(18)
C75 O15 1.140(16)
C75 Fe6 1.792(16)
C76 C80 1.36(2)
C76 C77 1.466(19)
C76 C81 1.484(17)
C77 C78 1.381(18)
C77 C82 1.49(2)
C78 C79 1.43(2)
C78 C83 1.503(16)
C79 C80 1.423(17)
C79 C84 1.493(19)
C80 C85 1.49(2)
C81 H81A 0.9600
C81 H81B 0.9600
C81 H81C 0.9600
C82 H82A 0.9600
C82 H82B 0.9600
C82 H82C 0.9600
C83 H83A 0.9600
C83 H83B 0.9600
C83 H83C 0.9600
C84 H84A 0.9600
C84 H84B 0.9600
C84 H84C 0.9600
C85 H85A 0.9600
C85 H85B 0.9600
C85 H85C 0.9600
C86 C90 1.38(2)
C86 C87 1.46(2)
C86 C91 1.499(19)
C87 C92 1.39(2)
C87 C88 1.467(17)
C88 C89 1.46(2)
C88 C93 1.489(18)
C89 C90 1.344(18)
C89 C94 1.503(19)
C90 C95 1.60(2)
C91 H91A 0.9600
C91 H91B 0.9600
C91 H91C 0.9600
C92 H92A 0.9600
C92 H92B 0.9600
C92 H92C 0.9600
C93 H93A 0.9600
C93 H93B 0.9600
C93 H93C 0.9600
C94 H94A 0.9600
C94 H94B 0.9600
C94 H94C 0.9600
C95 H95A 0.9600
C95 H95B 0.9600
C95 H95C 0.9600
C96 O16 1.187(14)
C97 O17 1.135(15)
C98 O18 1.103(16)
C98 Fe8 1.832(16)
C99 O19 1.113(18)
C99 Fe8 1.788(17)
C100 O20 1.125(17)
C100 Fe8 1.803(16)
C101 C105 1.408(19)
C101 C106 1.45(2)
C101 C102 1.48(2)
C101 Mo9 2.390(13)
C102 C107 1.458(19)
C102 C103 1.464(19)
C102 Mo9 2.360(13)
C103 C104 1.44(2)
C103 C108 1.54(2)
C103 Mo9 2.361(12)
C104 C105 1.40(2)
C104 C109 1.566(17)
C104 Mo9 2.357(11)
C105 C110 1.52(2)
C105 Mo9 2.340(13)
C106 H10D 0.9600
C106 H10E 0.9600
C106 H10F 0.9600
C107 H10G 0.9600
C107 H10H 0.9600
C107 H10I 0.9600
C108 H10J 0.9600
C108 H10K 0.9600
C108 H10L 0.9600
C109 H10M 0.9600
C109 H10N 0.9600
C109 H10O 0.9600
C110 H11A 0.9600
C110 H11B 0.9600
C110 H11C 0.9600
C111 C116 1.37(2)
C111 C112 1.40(2)
C111 C115 1.42(2)
C111 Mo10 2.391(13)
C112 C113 1.461(19)
C112 C117 1.52(2)
C112 Mo10 2.389(12)
C113 C114 1.41(2)
C113 C118 1.50(2)
C113 Mo10 2.365(13)
C114 C119 1.46(2)
C114 C115 1.50(2)
C114 Mo10 2.363(13)
C115 C120 1.49(2)
C115 Mo10 2.321(14)
C116 H11D 0.9600
C116 H11E 0.9600
C116 H11F 0.9600
C117 H11G 0.9600
C117 H11H 0.9600
C117 H11I 0.9600
C118 H11J 0.9600
C118 H11K 0.9600
C118 H11L 0.9600
C119 H11M 0.9600
C119 H11N 0.9600
C119 H11O 0.9600
C120 H12A 0.9600
C120 H12B 0.9600
C120 H12C 0.9600
C121 O21 1.164(14)
C121 Fe9 1.765(13)
C122 O22 1.153(17)
C122 Fe9 1.754(15)
C123 O23 1.084(18)
C123 Fe10 1.845(18)
C124 O24 1.13(2)
C124 Fe10 1.85(2)
C125 O25 1.19(2)
C125 Fe10 1.78(2)
C126 C127 1.31(2)
C126 C130 1.44(2)
C126 C131 1.52(2)
C127 C128 1.47(2)
C127 C132 1.48(2)
C128 C129 1.41(2)
C128 C133 1.48(2)
C129 C130 1.38(2)
C129 C134 1.59(2)
C130 C135 1.51(2)
C131 H13A 0.9600
C131 H13B 0.9600
C131 H13C 0.9600
C132 H13D 0.9600
C132 H13E 0.9600
C132 H13F 0.9600
C133 H13G 0.9600
C133 H13H 0.9600
C133 H13I 0.9600
C134 H13J 0.9600
C134 H13K 0.9600
C134 H13L 0.9600
C135 H13M 0.9600
C135 H13N 0.9600
C135 H13O 0.9600
C136 C137 1.39(2)
C136 C140 1.47(2)
C136 C141 1.52(2)
C137 C138 1.40(2)
C137 C142 1.51(2)
C138 C143 1.47(2)
C138 C139 1.52(2)
C139 C140 1.34(2)
C139 C144 1.477(19)
C140 C145 1.53(2)
C141 H14A 0.9600
C141 H14B 0.9600
C141 H14C 0.9600
C142 H14D 0.9600
C142 H14E 0.9600
C142 H14F 0.9600
C143 H14G 0.9600
C143 H14H 0.9600
C143 H14I 0.9600
C144 H14J 0.9600
C144 H14K 0.9600
C144 H14L 0.9600
C145 H14M 0.9600
C145 H14N 0.9600
C145 H14O 0.9600
C146 O26 1.130(18)
C147 O27 1.156(14)
C148 O28 1.15(2)
C149 O29 1.06(2)
C150 O30 1.084(18)
C151 C156 1.30(3)
C151 C152 1.43(3)
C151 C163 1.44(2)
C152 C153 1.38(3)
C152 H152 0.9300
C153 C154 1.34(3)
C153 H153 0.9300
C154 C155 1.39(3)
C154 H154 0.9300
C155 C156 1.34(3)
C155 H155 0.9300
C156 H156 0.9300
C157 C162 1.31(3)
C157 C158 1.43(2)
C157 H157 0.9300
C158 C159 1.40(2)
C158 H158 0.9300
C159 C160 1.30(2)
C159 C163 1.58(2)
C160 C161 1.34(2)
C160 H160 0.9300
C161 C162 1.41(3)
C161 H161 0.9300
C162 H162 0.9300
C163 O31 1.218(19)
C164 C165 1.33(3)
C164 C169 1.36(2)
C164 H164 0.9300
C165 C166 1.37(3)
C165 H165 0.9300
C166 C167 1.32(3)
C166 H166 0.9300
C167 C168 1.36(3)
C167 H167 0.9300
C168 C169 1.34(2)
C168 H168 0.9300
C169 C170 1.49(2)
C170 O32 1.234(17)
C170 C171 1.48(2)
C171 C176 1.33(2)
C171 C172 1.37(2)
C172 C173 1.41(2)
C172 H172 0.9300
C173 C174 1.35(3)
C173 H173 0.9300
C174 C175 1.37(2)
C174 H174 0.9300
C175 C176 1.39(2)
C175 H175 0.9300
C176 H176 0.9300
C177 C182 1.37(3)
C177 C178 1.47(2)
C177 C189 1.52(2)
C178 C179 1.59(3)
C178 H178 0.9300
C179 C180 1.33(3)
C179 H179 0.9300
C180 C181 1.40(3)
C180 H180 0.9300
C181 C182 1.39(2)
C181 H181 0.9300
C182 H182 0.9300
C183 C184 1.38(2)
C183 C188 1.39(2)
C183 C189 1.44(2)
C184 C185 1.37(2)
C184 H184 0.9300
C185 C186 1.36(2)
C185 H185 0.9300
C186 C187 1.33(2)
C186 H186 0.9300
C187 C188 1.42(2)
C187 H187 0.9300
C188 H188 0.9300
C189 O33 1.204(19)
B1 B2 1.71(2)
B1 Se1 2.02(2)
B1 Mo2 2.420(17)
B1 Mo1 2.426(16)
B2 B4 1.79(2)
B2 B3 1.940(19)
B2 Mo2 2.368(17)
B2 Mo1 2.372(16)
B3 B4 1.80(2)
B3 Fe2 2.149(16)
B3 Fe1 2.197(17)
B3 Mo1 2.354(15)
B4 Fe2 1.998(15)
B4 Fe1 2.085(16)
B4 Mo2 2.176(15)
B5 B6 1.67(2)
B6 B7 1.86(2)
B6 B8 2.00(2)
B7 B8 1.75(2)
B9 B10 1.76(2)
B9 Se5 1.931(18)
B9 Mo5 2.343(16)
B9 Mo6 2.372(14)
B10 B11 1.75(2)
B10 B12 1.899(19)
B10 Mo5 2.369(16)
B10 Mo6 2.416(16)
B11 B12 1.73(2)
B11 Fe6 1.991(14)
B11 Fe5 2.094(16)
B11 Mo5 2.179(15)
B12 Fe5 2.141(17)
B12 Fe6 2.209(16)
B12 Mo6 2.241(15)
B13 B14 1.74(2)
B14 B16 1.75(2)
B14 B15 1.932(18)
B15 B16 1.77(2)
B15 Fe8 2.209(16)
B16 Fe8 2.018(15)
B17 B18 1.27(2)
B17 Se9 2.020(18)
B17 Mo10 2.357(15)
B17 Mo9 2.395(14)
B18 B19 2.07(2)
B18 Mo9 2.214(14)
B18 Mo10 2.386(15)
B19 B20 1.76(2)
B19 Fe10 2.001(18)
B19 Fe9 2.054(16)
B19 Mo9 2.175(17)
B20 Fe9 2.163(15)
B20 Fe10 2.181(17)
B20 Mo10 2.268(18)
B21 B22 1.57(2)
B22 B24 1.85(2)
B22 B23 1.98(3)
B23 B24 1.72(2)
Fe1 Se2 2.296(2)
Fe1 Fe2 2.634(3)
Fe1 Mo1 2.781(2)
Fe1 Mo2 2.8400(19)
Fe2 C23 1.765(19)
Fe5 Se6 2.298(2)
Fe5 Fe6 2.649(3)
Fe5 Mo6 2.778(2)
Fe5 Mo5 2.8411(19)
Fe9 Se10 2.299(3)
Fe9 Fe10 2.638(3)
Fe9 Mo10 2.786(2)
Fe9 Mo9 2.844(2)
Se1 Mo2 2.5351(18)
Se1 Mo1 2.5391(16)
Se2 Mo2 2.5192(18)
Se2 Mo1 2.5274(19)
Se5 Mo5 2.5425(18)
Se5 Mo6 2.5512(16)
Se6 Mo6 2.5327(19)
Se6 Mo5 2.5331(18)
Se9 Mo10 2.535(2)
Se9 Mo9 2.5373(18)
Se10 Mo10 2.5281(16)
Se10 Mo9 2.5308(17)
Mo1 Mo2 2.7437(16)
Mo5 Mo6 2.7410(15)
Mo9 Mo10 2.7392(14)
O3 C23 1.19(2)

loop_
_geom_torsion_atom_site_label_1
_geom_torsion_atom_site_label_2
_geom_torsion_atom_site_label_3
_geom_torsion_atom_site_label_4
_geom_torsion
C47 Fe3 Fe4 C50 -10.5(8)
C46 Fe3 Fe4 C50 -103.6(8)
B7 Fe3 Fe4 C50 147.6(9)
B8 Fe3 Fe4 C50 81.8(8)
Se4 Fe3 Fe4 C50 146.6(7)
Mo3 Fe3 Fe4 C50 95.9(7)
Mo4 Fe3 Fe4 C50 154.6(7)
C47 Fe3 Fe4 C49 -128.2(17)
C46 Fe3 Fe4 C49 138.7(17)
B7 Fe3 Fe4 C49 29.9(17)
B8 Fe3 Fe4 C49 -35.9(17)
Se4 Fe3 Fe4 C49 29.0(17)
Mo3 Fe3 Fe4 C49 -21.8(16)
Mo4 Fe3 Fe4 C49 36.9(16)
C47 Fe3 Fe4 C48 86.8(7)
C46 Fe3 Fe4 C48 -6.2(6)
B7 Fe3 Fe4 C48 -115.1(7)
B8 Fe3 Fe4 C48 179.2(7)
Se4 Fe3 Fe4 C48 -116.0(5)
Mo3 Fe3 Fe4 C48 -166.7(5)
Mo4 Fe3 Fe4 C48 -108.0(5)
C47 Fe3 Fe4 B7 -158.1(8)
C46 Fe3 Fe4 B7 108.8(7)
B8 Fe3 Fe4 B7 -65.8(7)
Se4 Fe3 Fe4 B7 -0.9(6)
Mo3 Fe3 Fe4 B7 -51.7(6)
Mo4 Fe3 Fe4 B7 7.0(6)
C47 Fe3 Fe4 B8 -92.3(7)
C46 Fe3 Fe4 B8 174.6(6)
B7 Fe3 Fe4 B8 65.8(7)
Se4 Fe3 Fe4 B8 64.8(5)
Mo3 Fe3 Fe4 B8 14.1(5)
Mo4 Fe3 Fe4 B8 72.8(5)
C147 Fe11 Fe12 C148 99.5(7)
C146 Fe11 Fe12 C148 6.2(7)
B24 Fe11 Fe12 C148 -151.0(8)
B23 Fe11 Fe12 C148 -88.9(8)
Se12 Fe11 Fe12 C148 -146.7(6)
Mo12 Fe11 Fe12 C148 -99.8(6)
Mo11 Fe11 Fe12 C148 -158.9(5)
C147 Fe11 Fe12 C150 1.1(8)
C146 Fe11 Fe12 C150 -92.1(8)
B24 Fe11 Fe12 C150 110.6(8)
B23 Fe11 Fe12 C150 172.7(9)
Se12 Fe11 Fe12 C150 115.0(7)
Mo12 Fe11 Fe12 C150 161.8(6)
Mo11 Fe11 Fe12 C150 102.8(6)
C147 Fe11 Fe12 C149 -163.3(17)
C146 Fe11 Fe12 C149 103.5(16)
B24 Fe11 Fe12 C149 -53.7(17)
B23 Fe11 Fe12 C149 8.4(17)
Se12 Fe11 Fe12 C149 -49.4(16)
Mo12 Fe11 Fe12 C149 -2.5(16)
Mo11 Fe11 Fe12 C149 -61.6(16)
C147 Fe11 Fe12 B24 -109.5(7)
C146 Fe11 Fe12 B24 157.2(7)
B23 Fe11 Fe12 B24 62.1(8)
Se12 Fe11 Fe12 B24 4.3(6)
Mo12 Fe11 Fe12 B24 51.2(5)
Mo11 Fe11 Fe12 B24 -7.9(5)
C147 Fe11 Fe12 B23 -171.6(8)
C146 Fe11 Fe12 B23 95.1(8)
B24 Fe11 Fe12 B23 -62.1(8)
Se12 Fe11 Fe12 B23 -57.8(6)
Mo12 Fe11 Fe12 B23 -10.9(6)
Mo11 Fe11 Fe12 B23 -70.0(6)
C47 Fe3 Se4 Mo3 96.6(5)
C46 Fe3 Se4 Mo3 -169.4(4)
B7 Fe3 Se4 Mo3 -61.2(4)
B8 Fe3 Se4 Mo3 -9.2(4)
Fe4 Fe3 Se4 Mo3 -60.5(2)
Mo4 Fe3 Se4 Mo3 -69.88(5)
C47 Fe3 Se4 Mo4 166.5(5)
C46 Fe3 Se4 Mo4 -99.5(4)
B7 Fe3 Se4 Mo4 8.7(4)
B8 Fe3 Se4 Mo4 60.7(4)
Fe4 Fe3 Se4 Mo4 9.4(2)
Mo3 Fe3 Se4 Mo4 69.88(5)
C96 Fe7 Se8 Mo8 -96.3(4)
C97 Fe7 Se8 Mo8 167.3(4)
B16 Fe7 Se8 Mo8 60.5(4)
B15 Fe7 Se8 Mo8 8.2(4)
Fe8 Fe7 Se8 Mo8 55.5(2)
Mo7 Fe7 Se8 Mo8 69.78(5)
C96 Fe7 Se8 Mo7 -166.1(4)
C97 Fe7 Se8 Mo7 97.6(4)
B16 Fe7 Se8 Mo7 -9.3(4)
B15 Fe7 Se8 Mo7 -61.6(4)
Fe8 Fe7 Se8 Mo7 -14.3(2)
Mo8 Fe7 Se8 Mo7 -69.78(5)
C147 Fe11 Se12 Mo11 96.8(5)
C146 Fe11 Se12 Mo11 -167.6(4)
B24 Fe11 Se12 Mo11 -11.0(4)
B23 Fe11 Se12 Mo11 -60.8(5)
Fe12 Fe11 Se12 Mo11 -14.3(2)
Mo12 Fe11 Se12 Mo11 -69.65(5)
C147 Fe11 Se12 Mo12 166.5(5)
C146 Fe11 Se12 Mo12 -98.0(4)
B24 Fe11 Se12 Mo12 58.7(4)
B23 Fe11 Se12 Mo12 8.8(5)
Fe12 Fe11 Se12 Mo12 55.3(2)
Mo11 Fe11 Se12 Mo12 69.65(5)
Fe3 Se4 Mo3 B8 7.9(4)
Mo4 Se4 Mo3 B8 -71.3(4)
Fe3 Se4 Mo3 B6 59.6(4)
Mo4 Se4 Mo3 B6 -19.7(4)
Fe3 Se4 Mo3 C36 -150.3(4)
Mo4 Se4 Mo3 C36 130.5(4)
Fe3 Se4 Mo3 C40 -137.4(3)
Mo4 Se4 Mo3 C40 143.4(3)
Fe3 Se4 Mo3 B5 103.2(5)
Mo4 Se4 Mo3 B5 23.9(5)
Fe3 Se4 Mo3 C37 -94.3(7)
Mo4 Se4 Mo3 C37 -173.5(7)
Fe3 Se4 Mo3 C39 -104.4(3)
Mo4 Se4 Mo3 C39 176.4(3)
Fe3 Se4 Mo3 C38 -77.4(4)
Mo4 Se4 Mo3 C38 -156.6(4)
Fe3 Se4 Mo3 Se3 138.78(7)
Mo4 Se4 Mo3 Se3 59.56(5)
Fe3 Se4 Mo3 Mo4 79.22(6)
Mo4 Se4 Mo3 Fe3 -79.22(7)
B5 Se3 Mo3 B8 -38.9(8)
Mo4 Se3 Mo3 B8 31.5(6)
B5 Se3 Mo3 B6 -19.6(7)
Mo4 Se3 Mo3 B6 50.9(4)
B5 Se3 Mo3 C36 92.5(6)
Mo4 Se3 Mo3 C36 163.0(4)
B5 Se3 Mo3 C40 127.7(7)
Mo4 Se3 Mo3 C40 -161.9(4)
Mo4 Se3 Mo3 B5 70.4(5)
B5 Se3 Mo3 C37 76.1(7)
Mo4 Se3 Mo3 C37 146.5(4)
B5 Se3 Mo3 C39 142.9(7)
Mo4 Se3 Mo3 C39 -146.6(4)
B5 Se3 Mo3 C38 111.3(8)
Mo4 Se3 Mo3 C38 -178.2(6)
B5 Se3 Mo3 Se4 -129.9(5)
Mo4 Se3 Mo3 Se4 -59.49(5)
B5 Se3 Mo3 Mo4 -70.4(5)
B5 Se3 Mo3 Fe3 -95.4(5)
Mo4 Se3 Mo3 Fe3 -24.97(8)
C47 Fe3 Mo3 B8 92.7(7)
C46 Fe3 Mo3 B8 -145.6(10)
B7 Fe3 Mo3 B8 -50.2(6)
Se4 Fe3 Mo3 B8 -169.7(5)
Fe4 Fe3 Mo3 B8 -13.7(5)
Mo4 Fe3 Mo3 B8 -101.0(5)
C47 Fe3 Mo3 B6 138.6(7)
C46 Fe3 Mo3 B6 -99.6(10)
B7 Fe3 Mo3 B6 -4.2(6)
B8 Fe3 Mo3 B6 46.0(6)
Se4 Fe3 Mo3 B6 -123.7(4)
Fe4 Fe3 Mo3 B6 32.3(4)
Mo4 Fe3 Mo3 B6 -55.1(4)
C47 Fe3 Mo3 C36 16.4(12)
C46 Fe3 Mo3 C36 138.2(13)
B7 Fe3 Mo3 C36 -126.4(11)
B8 Fe3 Mo3 C36 -76.2(11)
Se4 Fe3 Mo3 C36 114.1(10)
Fe4 Fe3 Mo3 C36 -89.9(10)
Mo4 Fe3 Mo3 C36 -177.2(10)
C47 Fe3 Mo3 C40 -32.0(7)
C46 Fe3 Mo3 C40 89.8(10)
B7 Fe3 Mo3 C40 -174.8(6)
B8 Fe3 Mo3 C40 -124.7(7)
Se4 Fe3 Mo3 C40 65.7(5)
Fe4 Fe3 Mo3 C40 -138.3(5)
Mo4 Fe3 Mo3 C40 134.3(5)
C47 Fe3 Mo3 B5 166.7(7)
C46 Fe3 Mo3 B5 -71.6(10)
B7 Fe3 Mo3 B5 23.9(6)
B8 Fe3 Mo3 B5 74.0(7)
Se4 Fe3 Mo3 B5 -95.6(5)
Fe4 Fe3 Mo3 B5 60.4(5)
Mo4 Fe3 Mo3 B5 -27.0(5)
C47 Fe3 Mo3 C37 46.4(7)
C46 Fe3 Mo3 C37 168.2(10)
B7 Fe3 Mo3 C37 -96.4(6)
B8 Fe3 Mo3 C37 -46.2(6)
Se4 Fe3 Mo3 C37 144.1(4)
Fe4 Fe3 Mo3 C37 -59.9(5)
Mo4 Fe3 Mo3 C37 -147.3(4)
C47 Fe3 Mo3 C39 -14.0(7)
C46 Fe3 Mo3 C39 107.8(10)
B7 Fe3 Mo3 C39 -156.8(5)
B8 Fe3 Mo3 C39 -106.6(6)
Se4 Fe3 Mo3 C39 83.7(4)
Fe4 Fe3 Mo3 C39 -120.3(4)
Mo4 Fe3 Mo3 C39 152.3(4)
C47 Fe3 Mo3 C38 21.6(7)
C46 Fe3 Mo3 C38 143.4(10)
B7 Fe3 Mo3 C38 -121.2(5)
B8 Fe3 Mo3 C38 -71.0(6)
Se4 Fe3 Mo3 C38 119.3(4)
Fe4 Fe3 Mo3 C38 -84.7(4)
Mo4 Fe3 Mo3 C38 -172.1(4)
C47 Fe3 Mo3 Se4 -97.7(6)
C46 Fe3 Mo3 Se4 24.1(9)
B7 Fe3 Mo3 Se4 119.5(4)
B8 Fe3 Mo3 Se4 169.7(5)
Fe4 Fe3 Mo3 Se4 155.99(10)
Mo4 Fe3 Mo3 Se4 68.63(6)
C47 Fe3 Mo3 Se3 -142.7(5)
C46 Fe3 Mo3 Se3 -20.9(9)
B7 Fe3 Mo3 Se3 74.5(4)
B8 Fe3 Mo3 Se3 124.6(5)
Se4 Fe3 Mo3 Se3 -45.02(8)
Fe4 Fe3 Mo3 Se3 110.97(9)
Mo4 Fe3 Mo3 Se3 23.61(7)
C47 Fe3 Mo3 Mo4 -166.3(6)
C46 Fe3 Mo3 Mo4 -44.5(9)
B7 Fe3 Mo3 Mo4 50.9(4)
B8 Fe3 Mo3 Mo4 101.0(5)
Se4 Fe3 Mo3 Mo4 -68.63(6)
Fe4 Fe3 Mo3 Mo4 87.36(8)
Fe3 Se4 Mo4 B7 -7.9(4)
Mo3 Se4 Mo4 B7 67.5(4)
Fe3 Se4 Mo4 C26 148.3(6)
Mo3 Se4 Mo4 C26 -136.3(6)
Fe3 Se4 Mo4 B6 -55.7(4)
Mo3 Se4 Mo4 B6 19.6(4)
Fe3 Se4 Mo4 C30 136.9(3)
Mo3 Se4 Mo4 C30 -147.7(3)
Fe3 Se4 Mo4 C27 87.8(8)
Mo3 Se4 Mo4 C27 163.1(8)
Fe3 Se4 Mo4 B5 -99.3(4)
Mo3 Se4 Mo4 B5 -23.9(4)
Fe3 Se4 Mo4 C29 105.9(4)
Mo3 Se4 Mo4 C29 -178.7(4)
Fe3 Se4 Mo4 C28 77.2(4)
Mo3 Se4 Mo4 C28 152.6(4)
Fe3 Se4 Mo4 Se3 -135.12(7)
Mo3 Se4 Mo4 Se3 -59.74(5)
Fe3 Se4 Mo4 Mo3 -75.38(7)
Mo3 Se4 Mo4 Fe3 75.38(7)
B5 Se3 Mo4 B7 43.6(7)
Mo3 Se3 Mo4 B7 -26.7(5)
B5 Se3 Mo4 C26 -90.0(6)
Mo3 Se3 Mo4 C26 -160.3(4)
B5 Se3 Mo4 B6 19.5(6)
Mo3 Se3 Mo4 B6 -50.9(4)
B5 Se3 Mo4 C30 -125.0(5)
Mo3 Se3 Mo4 C30 164.6(3)
B5 Se3 Mo4 C27 -71.9(6)
Mo3 Se3 Mo4 C27 -142.2(4)
Mo3 Se3 Mo4 B5 -70.3(5)
B5 Se3 Mo4 C29 -142.5(6)
Mo3 Se3 Mo4 C29 147.2(4)
B5 Se3 Mo4 C28 -112.3(8)
Mo3 Se3 Mo4 C28 177.4(6)
B5 Se3 Mo4 Se4 129.7(5)
Mo3 Se3 Mo4 Se4 59.33(5)
B5 Se3 Mo4 Mo3 70.3(5)
B5 Se3 Mo4 Fe3 93.9(5)
Mo3 Se3 Mo4 Fe3 23.59(7)
B8 Mo3 Mo4 B7 1.5(6)
B6 Mo3 Mo4 B7 49.9(6)
C36 Mo3 Mo4 B7 131.0(7)
C40 Mo3 Mo4 B7 -172.8(7)
B5 Mo3 Mo4 B7 101.4(7)
C37 Mo3 Mo4 B7 66.6(8)
C39 Mo3 Mo4 B7 -114.2(8)
C38 Mo3 Mo4 B7 -24.7(11)
Se4 Mo3 Mo4 B7 -107.0(4)
Se3 Mo3 Mo4 B7 158.2(4)
Fe3 Mo3 Mo4 B7 -47.3(4)
B8 Mo3 Mo4 C26 -121.8(8)
B6 Mo3 Mo4 C26 -73.4(9)
C36 Mo3 Mo4 C26 7.7(10)
C40 Mo3 Mo4 C26 63.9(9)
B5 Mo3 Mo4 C26 -22.0(9)
C37 Mo3 Mo4 C26 -56.8(10)
C39 Mo3 Mo4 C26 122.4(10)
C38 Mo3 Mo4 C26 -148.1(12)
Se4 Mo3 Mo4 C26 129.7(7)
Se3 Mo3 Mo4 C26 34.9(7)
Fe3 Mo3 Mo4 C26 -170.7(7)
B8 Mo3 Mo4 B6 -48.4(6)
C36 Mo3 Mo4 B6 81.1(8)
C40 Mo3 Mo4 B6 137.3(7)
B5 Mo3 Mo4 B6 51.5(7)
C37 Mo3 Mo4 B6 16.7(8)
C39 Mo3 Mo4 B6 -164.2(8)
C38 Mo3 Mo4 B6 -74.6(11)
Se4 Mo3 Mo4 B6 -156.9(5)
Se3 Mo3 Mo4 B6 108.3(5)
Fe3 Mo3 Mo4 B6 -97.2(5)
B8 Mo3 Mo4 C30 175.1(6)
B6 Mo3 Mo4 C30 -136.5(7)
C36 Mo3 Mo4 C30 -55.4(8)
C40 Mo3 Mo4 C30 0.8(7)
B5 Mo3 Mo4 C30 -85.0(7)
C37 Mo3 Mo4 C30 -119.8(8)
C39 Mo3 Mo4 C30 59.4(8)
C38 Mo3 Mo4 C30 148.9(11)
Se4 Mo3 Mo4 C30 66.6(5)
Se3 Mo3 Mo4 C30 -28.2(5)
Fe3 Mo3 Mo4 C30 126.3(5)
B8 Mo3 Mo4 C27 -56.9(8)
B6 Mo3 Mo4 C27 -8.5(8)
C36 Mo3 Mo4 C27 72.5(9)
C40 Mo3 Mo4 C27 128.8(9)
B5 Mo3 Mo4 C27 42.9(9)
C37 Mo3 Mo4 C27 8.1(10)
C39 Mo3 Mo4 C27 -172.7(10)
C38 Mo3 Mo4 C27 -83.2(12)
Se4 Mo3 Mo4 C27 -165.4(7)
Se3 Mo3 Mo4 C27 99.8(7)
Fe3 Mo3 Mo4 C27 -105.8(7)
B8 Mo3 Mo4 B5 -99.8(7)
B6 Mo3 Mo4 B5 -51.5(7)
C36 Mo3 Mo4 B5 29.6(8)
C40 Mo3 Mo4 B5 85.9(8)
C37 Mo3 Mo4 B5 -34.8(9)
C39 Mo3 Mo4 B5 144.4(9)
C38 Mo3 Mo4 B5 -126.1(12)
Se4 Mo3 Mo4 B5 151.7(6)
Se3 Mo3 Mo4 B5 56.9(6)
Fe3 Mo3 Mo4 B5 -148.7(6)
B8 Mo3 Mo4 C29 111.3(9)
B6 Mo3 Mo4 C29 159.7(10)
C36 Mo3 Mo4 C29 -119.2(10)
C40 Mo3 Mo4 C29 -63.0(10)
B5 Mo3 Mo4 C29 -148.9(10)
C37 Mo3 Mo4 C29 176.3(11)
C39 Mo3 Mo4 C29 -4.5(11)
C38 Mo3 Mo4 C29 85.0(13)
Se4 Mo3 Mo4 C29 2.8(8)
Se3 Mo3 Mo4 C29 -92.0(8)
Fe3 Mo3 Mo4 C29 62.4(8)
B8 Mo3 Mo4 C28 26.7(9)
B6 Mo3 Mo4 C28 75.1(10)
C36 Mo3 Mo4 C28 156.2(10)
C40 Mo3 Mo4 C28 -147.6(10)
B5 Mo3 Mo4 C28 126.6(10)
C37 Mo3 Mo4 C28 91.8(11)
C39 Mo3 Mo4 C28 -89.0(11)
C38 Mo3 Mo4 C28 0.5(13)
Se4 Mo3 Mo4 C28 -81.8(8)
Se3 Mo3 Mo4 C28 -176.6(8)
Fe3 Mo3 Mo4 C28 -22.1(8)
B8 Mo3 Mo4 Se4 108.5(4)
B6 Mo3 Mo4 Se4 156.9(5)
C36 Mo3 Mo4 Se4 -122.0(6)
C40 Mo3 Mo4 Se4 -65.8(6)
B5 Mo3 Mo4 Se4 -151.7(6)
C37 Mo3 Mo4 Se4 173.6(7)
C39 Mo3 Mo4 Se4 -7.3(7)
C38 Mo3 Mo4 Se4 82.2(10)
Se3 Mo3 Mo4 Se4 -94.82(7)
Fe3 Mo3 Mo4 Se4 59.64(6)
B8 Mo3 Mo4 Se3 -156.7(4)
B6 Mo3 Mo4 Se3 -108.3(5)
C36 Mo3 Mo4 Se3 -27.2(6)
C40 Mo3 Mo4 Se3 29.0(6)
B5 Mo3 Mo4 Se3 -56.9(6)
C37 Mo3 Mo4 Se3 -91.6(7)
C39 Mo3 Mo4 Se3 87.5(7)
C38 Mo3 Mo4 Se3 177.1(10)
Se4 Mo3 Mo4 Se3 94.82(7)
Fe3 Mo3 Mo4 Se3 154.46(8)
B8 Mo3 Mo4 Fe3 48.8(4)
B6 Mo3 Mo4 Fe3 97.2(5)
C36 Mo3 Mo4 Fe3 178.3(6)
C40 Mo3 Mo4 Fe3 -125.5(6)
B5 Mo3 Mo4 Fe3 148.7(6)
C37 Mo3 Mo4 Fe3 113.9(7)
C39 Mo3 Mo4 Fe3 -66.9(7)
C38 Mo3 Mo4 Fe3 22.6(10)
Se4 Mo3 Mo4 Fe3 -59.64(6)
Se3 Mo3 Mo4 Fe3 -154.46(8)
C47 Fe3 Mo4 B7 133.8(15)
C46 Fe3 Mo4 B7 -100.7(7)
B8 Fe3 Mo4 B7 43.5(7)
Se4 Fe3 Mo4 B7 169.0(6)
Fe4 Fe3 Mo4 B7 -6.8(6)
Mo3 Fe3 Mo4 B7 98.0(6)
C47 Fe3 Mo4 C26 -157.7(17)
C46 Fe3 Mo4 C26 -32.2(12)
B7 Fe3 Mo4 C26 68.5(12)
B8 Fe3 Mo4 C26 112.0(11)
Se4 Fe3 Mo4 C26 -122.5(10)
Fe4 Fe3 Mo4 C26 61.7(10)
Mo3 Fe3 Mo4 C26 166.5(10)
C47 Fe3 Mo4 B6 91.4(14)
C46 Fe3 Mo4 B6 -143.1(6)
B7 Fe3 Mo4 B6 -42.4(7)
B8 Fe3 Mo4 B6 1.1(6)
Se4 Fe3 Mo4 B6 126.6(4)
Fe4 Fe3 Mo4 B6 -49.2(4)
Mo3 Fe3 Mo4 B6 55.6(4)
C47 Fe3 Mo4 C30 -104.3(14)
C46 Fe3 Mo4 C30 21.2(6)
B7 Fe3 Mo4 C30 121.9(7)
B8 Fe3 Mo4 C30 165.4(6)
Se4 Fe3 Mo4 C30 -69.2(4)
Fe4 Fe3 Mo4 C30 115.1(4)
Mo3 Fe3 Mo4 C30 -140.1(4)
C47 Fe3 Mo4 C27 178.2(14)
C46 Fe3 Mo4 C27 -56.3(6)
B7 Fe3 Mo4 C27 44.4(7)
B8 Fe3 Mo4 C27 87.9(6)
Se4 Fe3 Mo4 C27 -146.6(4)
Fe4 Fe3 Mo4 C27 37.6(4)
Mo3 Fe3 Mo4 C27 142.4(4)
C47 Fe3 Mo4 B5 62.3(14)
C46 Fe3 Mo4 B5 -172.2(7)
B7 Fe3 Mo4 B5 -71.5(7)
B8 Fe3 Mo4 B5 -28.0(7)
Se4 Fe3 Mo4 B5 97.5(5)
Fe4 Fe3 Mo4 B5 -78.3(5)
Mo3 Fe3 Mo4 B5 26.5(5)
C47 Fe3 Mo4 C29 -118.4(14)
C46 Fe3 Mo4 C29 7.1(6)
B7 Fe3 Mo4 C29 107.8(7)
B8 Fe3 Mo4 C29 151.3(6)
Se4 Fe3 Mo4 C29 -83.3(4)
Fe4 Fe3 Mo4 C29 101.0(4)
Mo3 Fe3 Mo4 C29 -154.2(4)
C47 Fe3 Mo4 C28 -153.3(14)
C46 Fe3 Mo4 C28 -27.8(6)
B7 Fe3 Mo4 C28 72.9(7)
B8 Fe3 Mo4 C28 116.4(6)
Se4 Fe3 Mo4 C28 -118.2(4)
Fe4 Fe3 Mo4 C28 66.1(4)
Mo3 Fe3 Mo4 C28 170.9(4)
C47 Fe3 Mo4 Se4 -35.2(13)
C46 Fe3 Mo4 Se4 90.3(5)
B7 Fe3 Mo4 Se4 -169.0(6)
B8 Fe3 Mo4 Se4 -125.5(5)
Fe4 Fe3 Mo4 Se4 -175.78(10)
Mo3 Fe3 Mo4 Se4 -70.96(6)
C47 Fe3 Mo4 Se3 12.7(14)
C46 Fe3 Mo4 Se3 138.2(5)
B7 Fe3 Mo4 Se3 -121.1(6)
B8 Fe3 Mo4 Se3 -77.6(5)
Se4 Fe3 Mo4 Se3 47.85(8)
Fe4 Fe3 Mo4 Se3 -127.93(8)
Mo3 Fe3 Mo4 Se3 -23.12(7)
C47 Fe3 Mo4 Mo3 35.8(13)
C46 Fe3 Mo4 Mo3 161.3(5)
B7 Fe3 Mo4 Mo3 -98.0(6)
B8 Fe3 Mo4 Mo3 -54.5(4)
Se4 Fe3 Mo4 Mo3 70.96(6)
Fe4 Fe3 Mo4 Mo3 -104.82(8)
B13 Se7 Mo7 B16 -43.1(7)
Mo8 Se7 Mo7 B16 27.5(5)
B13 Se7 Mo7 B14 -20.3(5)
Mo8 Se7 Mo7 B14 50.3(4)
B13 Se7 Mo7 C90 124.7(6)
Mo8 Se7 Mo7 C90 -164.7(4)
B13 Se7 Mo7 C89 142.3(6)
Mo8 Se7 Mo7 C89 -147.1(4)
B13 Se7 Mo7 C86 90.4(6)
Mo8 Se7 Mo7 C86 161.0(4)
B13 Se7 Mo7 C88 107.4(7)
Mo8 Se7 Mo7 C88 178.0(6)
B13 Se7 Mo7 C87 71.8(6)
Mo8 Se7 Mo7 C87 142.4(4)
Mo8 Se7 Mo7 B13 70.6(4)
B13 Se7 Mo7 Se8 -129.9(4)
Mo8 Se7 Mo7 Se8 -59.33(5)
B13 Se7 Mo7 Mo8 -70.6(4)
B13 Se7 Mo7 Fe7 -94.4(4)
Mo8 Se7 Mo7 Fe7 -23.74(7)
Fe7 Se8 Mo7 B16 8.7(4)
Mo8 Se8 Mo7 B16 -67.3(4)
Fe7 Se8 Mo7 B14 54.3(4)
Mo8 Se8 Mo7 B14 -21.7(4)
Fe7 Se8 Mo7 C90 -136.7(4)
Mo8 Se8 Mo7 C90 147.3(4)
Fe7 Se8 Mo7 C89 -104.4(3)
Mo8 Se8 Mo7 C89 179.7(3)
Fe7 Se8 Mo7 C86 -150.2(5)
Mo8 Se8 Mo7 C86 133.9(5)
Fe7 Se8 Mo7 C88 -75.9(4)
Mo8 Se8 Mo7 C88 -151.8(4)
Fe7 Se8 Mo7 C87 -89.6(8)
Mo8 Se8 Mo7 C87 -165.6(7)
Fe7 Se8 Mo7 B13 99.7(4)
Mo8 Se8 Mo7 B13 23.7(4)
Fe7 Se8 Mo7 Se7 135.64(7)
Mo8 Se8 Mo7 Se7 59.69(5)
Fe7 Se8 Mo7 Mo8 75.96(6)
Mo8 Se8 Mo7 Fe7 -75.96(6)
C96 Fe7 Mo7 B16 -129.7(13)
C97 Fe7 Mo7 B16 98.6(7)
B15 Fe7 Mo7 B16 -44.9(7)
Se8 Fe7 Mo7 B16 -168.0(6)
Fe8 Fe7 Mo7 B16 5.8(6)
Mo8 Fe7 Mo7 B16 -97.4(6)
C96 Fe7 Mo7 B14 -89.3(12)
C97 Fe7 Mo7 B14 139.0(6)
B16 Fe7 Mo7 B14 40.4(7)
B15 Fe7 Mo7 B14 -4.5(6)
Se8 Fe7 Mo7 B14 -127.6(4)
Fe8 Fe7 Mo7 B14 46.2(4)
Mo8 Fe7 Mo7 B14 -57.0(4)
C96 Fe7 Mo7 C90 107.7(13)
C97 Fe7 Mo7 C90 -24.0(7)
B16 Fe7 Mo7 C90 -122.6(8)
B15 Fe7 Mo7 C90 -167.5(7)
Se8 Fe7 Mo7 C90 69.4(6)
Fe8 Fe7 Mo7 C90 -116.8(6)
Mo8 Fe7 Mo7 C90 140.0(6)
C96 Fe7 Mo7 C89 122.7(12)
C97 Fe7 Mo7 C89 -9.0(6)
B16 Fe7 Mo7 C89 -107.6(7)
B15 Fe7 Mo7 C89 -152.5(6)
Se8 Fe7 Mo7 C89 84.4(4)
Fe8 Fe7 Mo7 C89 -101.8(4)
Mo8 Fe7 Mo7 C89 155.0(4)
C96 Fe7 Mo7 C86 158.5(15)
C97 Fe7 Mo7 C86 26.7(12)
B16 Fe7 Mo7 C86 -71.9(12)
B15 Fe7 Mo7 C86 -116.7(12)
Se8 Fe7 Mo7 C86 120.2(11)
Fe8 Fe7 Mo7 C86 -66.0(11)
Mo8 Fe7 Mo7 C86 -169.2(11)
C96 Fe7 Mo7 C88 159.0(12)
C97 Fe7 Mo7 C88 27.3(6)
B16 Fe7 Mo7 C88 -71.3(7)
B15 Fe7 Mo7 C88 -116.1(6)
Se8 Fe7 Mo7 C88 120.8(4)
Fe8 Fe7 Mo7 C88 -65.4(4)
Mo8 Fe7 Mo7 C88 -168.6(4)
C96 Fe7 Mo7 C87 -174.7(12)
C97 Fe7 Mo7 C87 53.6(6)
B16 Fe7 Mo7 C87 -45.0(7)
B15 Fe7 Mo7 C87 -89.9(6)
Se8 Fe7 Mo7 C87 147.0(4)
Fe8 Fe7 Mo7 C87 -39.2(4)
Mo8 Fe7 Mo7 C87 -142.4(4)
C96 Fe7 Mo7 B13 -59.4(12)
C97 Fe7 Mo7 B13 168.9(6)
B16 Fe7 Mo7 B13 70.3(7)
B15 Fe7 Mo7 B13 25.4(6)
Se8 Fe7 Mo7 B13 -97.7(5)
Fe8 Fe7 Mo7 B13 76.1(5)
Mo8 Fe7 Mo7 B13 -27.1(5)
C96 Fe7 Mo7 Se7 -9.2(11)
C97 Fe7 Mo7 Se7 -140.9(4)
B16 Fe7 Mo7 Se7 120.5(6)
B15 Fe7 Mo7 Se7 75.6(4)
Se8 Fe7 Mo7 Se7 -47.49(8)
Fe8 Fe7 Mo7 Se7 126.32(8)
Mo8 Fe7 Mo7 Se7 23.14(7)
C96 Fe7 Mo7 Se8 38.3(11)
C97 Fe7 Mo7 Se8 -93.5(4)
B16 Fe7 Mo7 Se8 168.0(6)
B15 Fe7 Mo7 Se8 123.1(4)
Fe8 Fe7 Mo7 Se8 173.81(10)
Mo8 Fe7 Mo7 Se8 70.62(6)
C96 Fe7 Mo7 Mo8 -32.3(11)
C97 Fe7 Mo7 Mo8 -164.1(4)
B16 Fe7 Mo7 Mo8 97.4(6)
B15 Fe7 Mo7 Mo8 52.5(4)
Se8 Fe7 Mo7 Mo8 -70.62(6)
Fe8 Fe7 Mo7 Mo8 103.18(8)
Fe7 Se8 Mo8 B15 -7.4(4)
Mo7 Se8 Mo8 B15 71.1(4)
Fe7 Se8 Mo8 C80 136.6(3)
Mo7 Se8 Mo8 C80 -144.9(3)
Fe7 Se8 Mo8 C76 149.5(4)
Mo7 Se8 Mo8 C76 -132.0(4)
Fe7 Se8 Mo8 C79 101.8(3)
Mo7 Se8 Mo8 C79 -179.7(3)
Fe7 Se8 Mo8 B14 -57.7(4)
Mo7 Se8 Mo8 B14 20.8(4)
Fe7 Se8 Mo8 C77 94.1(7)
Mo7 Se8 Mo8 C77 172.7(7)
Fe7 Se8 Mo8 C78 76.2(4)
Mo7 Se8 Mo8 C78 154.7(4)
Fe7 Se8 Mo8 B13 -102.5(4)
Mo7 Se8 Mo8 B13 -23.9(4)
Fe7 Se8 Mo8 Se7 -137.98(7)
Mo7 Se8 Mo8 Se7 -59.44(5)
Fe7 Se8 Mo8 Mo7 -78.54(6)
Mo7 Se8 Mo8 Fe7 78.54(6)
B13 Se7 Mo8 B15 39.7(7)
Mo7 Se7 Mo8 B15 -31.7(5)
B13 Se7 Mo8 C80 -126.0(6)
Mo7 Se7 Mo8 C80 162.6(4)
B13 Se7 Mo8 C76 -92.3(6)
Mo7 Se7 Mo8 C76 -163.7(4)
B13 Se7 Mo8 C79 -141.7(6)
Mo7 Se7 Mo8 C79 146.9(4)
B13 Se7 Mo8 B14 22.8(6)
Mo7 Se7 Mo8 B14 -48.6(4)
B13 Se7 Mo8 C77 -74.8(6)
Mo7 Se7 Mo8 C77 -146.1(4)
B13 Se7 Mo8 C78 -106.1(8)
Mo7 Se7 Mo8 C78 -177.5(6)
Mo7 Se7 Mo8 B13 -71.4(5)
B13 Se7 Mo8 Se8 131.0(5)
Mo7 Se7 Mo8 Se8 59.59(5)
B13 Se7 Mo8 Mo7 71.4(5)
B13 Se7 Mo8 Fe7 96.1(5)
Mo7 Se7 Mo8 Fe7 24.68(7)
B16 Mo7 Mo8 B15 -1.1(6)
B14 Mo7 Mo8 B15 46.0(6)
C90 Mo7 Mo8 B15 -175.7(7)
C89 Mo7 Mo8 B15 -109.4(8)
C86 Mo7 Mo8 B15 124.2(8)
C88 Mo7 Mo8 B15 -20.9(9)
C87 Mo7 Mo8 B15 59.2(7)
B13 Mo7 Mo8 B15 99.2(6)
Se7 Mo7 Mo8 B15 156.5(4)
Se8 Mo7 Mo8 B15 -108.6(4)
Fe7 Mo7 Mo8 B15 -49.0(4)
B16 Mo7 Mo8 C80 173.5(7)
B14 Mo7 Mo8 C80 -139.4(7)
C90 Mo7 Mo8 C80 -1.1(9)
C89 Mo7 Mo8 C80 65.2(9)
C86 Mo7 Mo8 C80 -61.3(9)
C88 Mo7 Mo8 C80 153.6(10)
C87 Mo7 Mo8 C80 -126.3(8)
B13 Mo7 Mo8 C80 -86.2(8)
Se7 Mo7 Mo8 C80 -29.0(6)
Se8 Mo7 Mo8 C80 65.9(6)
Fe7 Mo7 Mo8 C80 125.5(6)
B16 Mo7 Mo8 C76 -130.8(8)
B14 Mo7 Mo8 C76 -83.8(8)
C90 Mo7 Mo8 C76 54.5(9)
C89 Mo7 Mo8 C76 120.8(10)
C86 Mo7 Mo8 C76 -5.6(9)
C88 Mo7 Mo8 C76 -150.7(10)
C87 Mo7 Mo8 C76 -70.6(9)
B13 Mo7 Mo8 C76 -30.6(8)
Se7 Mo7 Mo8 C76 26.7(6)
Se8 Mo7 Mo8 C76 121.6(6)
Fe7 Mo7 Mo8 C76 -178.8(6)
B16 Mo7 Mo8 C79 108.2(8)
B14 Mo7 Mo8 C79 155.3(8)
C90 Mo7 Mo8 C79 -66.4(9)
C89 Mo7 Mo8 C79 -0.1(10)
C86 Mo7 Mo8 C79 -126.6(10)
C88 Mo7 Mo8 C79 88.4(11)
C87 Mo7 Mo8 C79 168.4(9)
B13 Mo7 Mo8 C79 -151.5(9)
Se7 Mo7 Mo8 C79 -94.3(7)
Se8 Mo7 Mo8 C79 0.6(7)
Fe7 Mo7 Mo8 C79 60.3(7)
B16 Mo7 Mo8 B14 -47.1(6)
C90 Mo7 Mo8 B14 138.3(8)
C89 Mo7 Mo8 B14 -155.4(8)
C86 Mo7 Mo8 B14 78.1(8)
C88 Mo7 Mo8 B14 -66.9(9)
C87 Mo7 Mo8 B14 13.1(7)
B13 Mo7 Mo8 B14 53.2(7)
Se7 Mo7 Mo8 B14 110.4(4)
Se8 Mo7 Mo8 B14 -154.7(4)
Fe7 Mo7 Mo8 B14 -95.0(4)
B16 Mo7 Mo8 C77 -65.2(8)
B14 Mo7 Mo8 C77 -18.1(8)
C90 Mo7 Mo8 C77 120.2(9)
C89 Mo7 Mo8 C77 -173.5(10)
C86 Mo7 Mo8 C77 60.1(9)
C88 Mo7 Mo8 C77 -85.0(10)
C87 Mo7 Mo8 C77 -4.9(9)
B13 Mo7 Mo8 C77 35.1(8)
Se7 Mo7 Mo8 C77 92.4(6)
Se8 Mo7 Mo8 C77 -172.8(6)
Fe7 Mo7 Mo8 C77 -113.1(6)
B16 Mo7 Mo8 C78 18.5(10)
B14 Mo7 Mo8 C78 65.6(10)
C90 Mo7 Mo8 C78 -156.1(11)
C89 Mo7 Mo8 C78 -89.8(12)
C86 Mo7 Mo8 C78 143.8(11)
C88 Mo7 Mo8 C78 -1.3(12)
C87 Mo7 Mo8 C78 78.8(11)
B13 Mo7 Mo8 C78 118.8(11)
Se7 Mo7 Mo8 C78 176.1(9)
Se8 Mo7 Mo8 C78 -89.0(9)
Fe7 Mo7 Mo8 C78 -29.4(9)
B16 Mo7 Mo8 B13 -100.3(7)
B14 Mo7 Mo8 B13 -53.2(7)
C90 Mo7 Mo8 B13 85.1(8)
C89 Mo7 Mo8 B13 151.4(9)
C86 Mo7 Mo8 B13 24.9(8)
C88 Mo7 Mo8 B13 -120.1(9)
C87 Mo7 Mo8 B13 -40.1(8)
Se7 Mo7 Mo8 B13 57.2(5)
Se8 Mo7 Mo8 B13 152.1(5)
Fe7 Mo7 Mo8 B13 -148.2(5)
B16 Mo7 Mo8 Se8 107.6(4)
B14 Mo7 Mo8 Se8 154.7(4)
C90 Mo7 Mo8 Se8 -67.0(6)
C89 Mo7 Mo8 Se8 -0.7(7)
C86 Mo7 Mo8 Se8 -127.2(7)
C88 Mo7 Mo8 Se8 87.7(8)
C87 Mo7 Mo8 Se8 167.8(6)
B13 Mo7 Mo8 Se8 -152.1(5)
Se7 Mo7 Mo8 Se8 -94.90(7)
Fe7 Mo7 Mo8 Se8 59.63(6)
B16 Mo7 Mo8 Se7 -157.5(4)
B14 Mo7 Mo8 Se7 -110.4(4)
C90 Mo7 Mo8 Se7 27.9(6)
C89 Mo7 Mo8 Se7 94.2(7)
C86 Mo7 Mo8 Se7 -32.3(7)
C88 Mo7 Mo8 Se7 -177.4(8)
C87 Mo7 Mo8 Se7 -97.3(6)
B13 Mo7 Mo8 Se7 -57.2(5)
Se8 Mo7 Mo8 Se7 94.90(7)
Fe7 Mo7 Mo8 Se7 154.52(7)
B16 Mo7 Mo8 Fe7 48.0(4)
B14 Mo7 Mo8 Fe7 95.0(4)
C90 Mo7 Mo8 Fe7 -126.7(6)
C89 Mo7 Mo8 Fe7 -60.4(7)
C86 Mo7 Mo8 Fe7 173.2(7)
C88 Mo7 Mo8 Fe7 28.1(8)
C87 Mo7 Mo8 Fe7 108.2(6)
B13 Mo7 Mo8 Fe7 148.2(5)
Se7 Mo7 Mo8 Fe7 -154.52(7)
Se8 Mo7 Mo8 Fe7 -59.63(6)
C96 Fe7 Mo8 B15 -90.7(6)
C97 Fe7 Mo8 B15 140.0(11)
B16 Fe7 Mo8 B15 50.7(6)
Se8 Fe7 Mo8 B15 170.3(5)
Fe8 Fe7 Mo8 B15 12.1(5)
Mo7 Fe7 Mo8 B15 101.2(5)
C96 Fe7 Mo8 C80 31.6(6)
C97 Fe7 Mo8 C80 -97.7(11)
B16 Fe7 Mo8 C80 173.1(6)
B15 Fe7 Mo8 C80 122.3(6)
Se8 Fe7 Mo8 C80 -67.3(5)
Fe8 Fe7 Mo8 C80 134.4(5)
Mo7 Fe7 Mo8 C80 -136.5(5)
C96 Fe7 Mo8 C76 -13.8(11)
C97 Fe7 Mo8 C76 -143.1(14)
B16 Fe7 Mo8 C76 127.7(11)
B15 Fe7 Mo8 C76 76.9(11)
Se8 Fe7 Mo8 C76 -112.7(10)
Fe8 Fe7 Mo8 C76 89.0(10)
Mo7 Fe7 Mo8 C76 178.1(10)
C96 Fe7 Mo8 C79 12.8(6)
C97 Fe7 Mo8 C79 -116.4(10)
B16 Fe7 Mo8 C79 154.3(6)
B15 Fe7 Mo8 C79 103.6(6)
Se8 Fe7 Mo8 C79 -86.1(4)
Fe8 Fe7 Mo8 C79 115.6(4)
Mo7 Fe7 Mo8 C79 -155.3(4)
C96 Fe7 Mo8 B14 -137.4(6)
C97 Fe7 Mo8 B14 93.4(10)
B16 Fe7 Mo8 B14 4.1(6)
B15 Fe7 Mo8 B14 -46.7(6)
Se8 Fe7 Mo8 B14 123.7(4)
Fe8 Fe7 Mo8 B14 -34.6(4)
Mo7 Fe7 Mo8 B14 54.5(4)
C96 Fe7 Mo8 C77 -45.1(6)
C97 Fe7 Mo8 C77 -174.4(11)
B16 Fe7 Mo8 C77 96.3(6)
B15 Fe7 Mo8 C77 45.6(6)
Se8 Fe7 Mo8 C77 -144.1(4)
Fe8 Fe7 Mo8 C77 57.7(4)
Mo7 Fe7 Mo8 C77 146.8(4)
C96 Fe7 Mo8 C78 -22.5(6)
C97 Fe7 Mo8 C78 -151.7(10)
B16 Fe7 Mo8 C78 119.0(5)
B15 Fe7 Mo8 C78 68.2(6)
Se8 Fe7 Mo8 C78 -121.4(4)
Fe8 Fe7 Mo8 C78 80.3(4)
Mo7 Fe7 Mo8 C78 169.4(4)
C96 Fe7 Mo8 B13 -164.2(6)
C97 Fe7 Mo8 B13 66.5(11)
B16 Fe7 Mo8 B13 -22.8(6)
B15 Fe7 Mo8 B13 -73.5(6)
Se8 Fe7 Mo8 B13 96.8(4)
Fe8 Fe7 Mo8 B13 -61.4(4)
Mo7 Fe7 Mo8 B13 27.7(4)
C96 Fe7 Mo8 Se8 98.9(5)
C97 Fe7 Mo8 Se8 -30.3(10)
B16 Fe7 Mo8 Se8 -119.6(4)
B15 Fe7 Mo8 Se8 -170.3(5)
Fe8 Fe7 Mo8 Se8 -158.27(9)
Mo7 Fe7 Mo8 Se8 -69.17(6)
C96 Fe7 Mo8 Se7 144.7(4)
C97 Fe7 Mo8 Se7 15.4(10)
B16 Fe7 Mo8 Se7 -73.9(4)
B15 Fe7 Mo8 Se7 -124.6(5)
Se8 Fe7 Mo8 Se7 45.74(8)
Fe8 Fe7 Mo8 Se7 -112.54(8)
Mo7 Fe7 Mo8 Se7 -23.43(7)
C96 Fe7 Mo8 Mo7 168.1(5)
C97 Fe7 Mo8 Mo7 38.9(10)
B16 Fe7 Mo8 Mo7 -50.4(4)
B15 Fe7 Mo8 Mo7 -101.2(5)
Se8 Fe7 Mo8 Mo7 69.17(6)
Fe8 Fe7 Mo8 Mo7 -89.10(8)
Fe11 Se12 Mo11 B24 10.2(4)
Mo12 Se12 Mo11 B24 -65.5(4)
Fe11 Se12 Mo11 C136 -148.1(5)
Mo12 Se12 Mo11 C136 136.2(5)
Fe11 Se12 Mo11 C140 -135.4(4)
Mo12 Se12 Mo11 C140 149.0(4)
Fe11 Se12 Mo11 C137 -90.4(9)
Mo12 Se12 Mo11 C137 -166.1(9)
Fe11 Se12 Mo11 B21 98.7(5)
Mo12 Se12 Mo11 B21 23.0(5)
Fe11 Se12 Mo11 B22 57.6(4)
Mo12 Se12 Mo11 B22 -18.1(4)
Fe11 Se12 Mo11 C139 -103.3(4)
Mo12 Se12 Mo11 C139 -178.9(4)
Fe11 Se12 Mo11 C138 -74.4(5)
Mo12 Se12 Mo11 C138 -150.1(5)
Fe11 Se12 Mo11 Se11 135.19(7)
Mo12 Se12 Mo11 Se11 59.51(5)
Fe11 Se12 Mo11 Mo12 75.68(6)
Mo12 Se12 Mo11 Fe11 -75.68(6)
B21 Se11 Mo11 B24 -41.4(8)
Mo12 Se11 Mo11 B24 29.8(6)
B21 Se11 Mo11 C136 90.2(6)
Mo12 Se11 Mo11 C136 161.5(4)
B21 Se11 Mo11 C140 127.0(6)
Mo12 Se11 Mo11 C140 -161.8(4)
B21 Se11 Mo11 C137 73.0(7)
Mo12 Se11 Mo11 C137 144.2(4)
Mo12 Se11 Mo11 B21 71.2(5)
B21 Se11 Mo11 B22 -20.1(7)
Mo12 Se11 Mo11 B22 51.1(4)
B21 Se11 Mo11 C139 143.1(7)
Mo12 Se11 Mo11 C139 -145.7(4)
B21 Se11 Mo11 C138 105.0(9)
Mo12 Se11 Mo11 C138 176.2(7)
B21 Se11 Mo11 Se12 -130.6(5)
Mo12 Se11 Mo11 Se12 -59.41(5)
B21 Se11 Mo11 Mo12 -71.2(5)
B21 Se11 Mo11 Fe11 -94.7(5)
Mo12 Se11 Mo11 Fe11 -23.44(6)
C147 Fe11 Mo11 B24 97.6(7)
C146 Fe11 Mo11 B24 -136.9(11)
B23 Fe11 Mo11 B24 -42.2(7)
Se12 Fe11 Mo11 B24 -166.2(5)
Fe12 Fe11 Mo11 B24 7.6(5)
Mo12 Fe11 Mo11 B24 -95.2(5)
C147 Fe11 Mo11 C136 23.6(11)
C146 Fe11 Mo11 C136 149.1(14)
B24 Fe11 Mo11 C136 -74.0(11)
B23 Fe11 Mo11 C136 -116.2(10)
Se12 Fe11 Mo11 C136 119.7(9)
Fe12 Fe11 Mo11 C136 -66.4(9)
Mo12 Fe11 Mo11 C136 -169.2(9)
C147 Fe11 Mo11 C140 -28.2(7)
C146 Fe11 Mo11 C140 97.3(11)
B24 Fe11 Mo11 C140 -125.8(7)
B23 Fe11 Mo11 C140 -168.0(7)
Se12 Fe11 Mo11 C140 68.0(5)
Fe12 Fe11 Mo11 C140 -118.1(5)
Mo12 Fe11 Mo11 C140 139.0(5)
C147 Fe11 Mo11 C137 48.5(6)
C146 Fe11 Mo11 C137 173.9(11)
B24 Fe11 Mo11 C137 -49.2(7)
B23 Fe11 Mo11 C137 -91.4(6)
Se12 Fe11 Mo11 C137 144.6(4)
Fe12 Fe11 Mo11 C137 -41.5(4)
Mo12 Fe11 Mo11 C137 -144.3(4)
C147 Fe11 Mo11 B21 164.4(7)
C146 Fe11 Mo11 B21 -70.1(11)
B24 Fe11 Mo11 B21 66.8(7)
B23 Fe11 Mo11 B21 24.6(6)
Se12 Fe11 Mo11 B21 -99.4(5)
Fe12 Fe11 Mo11 B21 74.4(5)
Mo12 Fe11 Mo11 B21 -28.4(5)
C147 Fe11 Mo11 B22 138.8(6)
C146 Fe11 Mo11 B22 -95.8(11)
B24 Fe11 Mo11 B22 41.1(6)
B23 Fe11 Mo11 B22 -1.1(6)
Se12 Fe11 Mo11 B22 -125.1(4)
Fe12 Fe11 Mo11 B22 48.8(4)
Mo12 Fe11 Mo11 B22 -54.0(4)
C147 Fe11 Mo11 C139 -11.9(6)
C146 Fe11 Mo11 C139 113.5(11)
B24 Fe11 Mo11 C139 -109.6(6)
B23 Fe11 Mo11 C139 -151.8(6)
Se12 Fe11 Mo11 C139 84.2(4)
Fe12 Fe11 Mo11 C139 -101.9(4)
Mo12 Fe11 Mo11 C139 155.3(4)
C147 Fe11 Mo11 C138 25.4(6)
C146 Fe11 Mo11 C138 150.9(11)
B24 Fe11 Mo11 C138 -72.2(6)
B23 Fe11 Mo11 C138 -114.4(6)
Se12 Fe11 Mo11 C138 121.5(4)
Fe12 Fe11 Mo11 C138 -64.6(4)
Mo12 Fe11 Mo11 C138 -167.4(4)
C147 Fe11 Mo11 Se12 -96.1(5)
C146 Fe11 Mo11 Se12 29.3(10)
B24 Fe11 Mo11 Se12 166.2(5)
B23 Fe11 Mo11 Se12 124.0(4)
Fe12 Fe11 Mo11 Se12 173.89(10)
Mo12 Fe11 Mo11 Se12 71.08(6)
C147 Fe11 Mo11 Se11 -144.3(5)
C146 Fe11 Mo11 Se11 -18.9(10)
B24 Fe11 Mo11 Se11 118.0(5)
B23 Fe11 Mo11 Se11 75.8(4)
Se12 Fe11 Mo11 Se11 -48.20(7)
Fe12 Fe11 Mo11 Se11 125.69(8)
Mo12 Fe11 Mo11 Se11 22.88(6)
C147 Fe11 Mo11 Mo12 -167.2(5)
C146 Fe11 Mo11 Mo12 -41.7(10)
B24 Fe11 Mo11 Mo12 95.2(5)
B23 Fe11 Mo11 Mo12 53.0(4)
Se12 Fe11 Mo11 Mo12 -71.08(6)
Fe12 Fe11 Mo11 Mo12 102.81(8)
Fe11 Se12 Mo12 B23 -8.0(5)
Mo11 Se12 Mo12 B23 70.9(5)
Fe11 Se12 Mo12 C130 138.8(4)
Mo11 Se12 Mo12 C130 -142.4(4)
Fe11 Se12 Mo12 B22 -60.2(5)
Mo11 Se12 Mo12 B22 18.7(5)
Fe11 Se12 Mo12 C129 105.3(4)
Mo11 Se12 Mo12 C129 -175.8(4)
Fe11 Se12 Mo12 C127 90.5(9)
Mo11 Se12 Mo12 C127 169.4(9)
Fe11 Se12 Mo12 C126 146.2(6)
Mo11 Se12 Mo12 C126 -134.9(6)
Fe11 Se12 Mo12 B21 -100.9(5)
Mo11 Se12 Mo12 B21 -22.0(5)
Fe11 Se12 Mo12 C128 78.0(4)
Mo11 Se12 Mo12 C128 156.8(4)
Fe11 Se12 Mo12 Se11 -138.13(8)
Mo11 Se12 Mo12 Se11 -59.26(5)
Fe11 Se12 Mo12 Mo11 -78.87(7)
Mo11 Se12 Mo12 Fe11 78.87(7)
B21 Se11 Mo12 B23 35.9(7)
Mo11 Se11 Mo12 B23 -32.8(5)
B21 Se11 Mo12 C130 -125.7(6)
Mo11 Se11 Mo12 C130 165.7(4)
B21 Se11 Mo12 B22 15.9(6)
Mo11 Se11 Mo12 B22 -52.7(3)
B21 Se11 Mo12 C129 -143.8(6)
Mo11 Se11 Mo12 C129 147.6(4)
B21 Se11 Mo12 C127 -76.9(6)
Mo11 Se11 Mo12 C127 -145.5(4)
B21 Se11 Mo12 C126 -90.3(6)
Mo11 Se11 Mo12 C126 -158.9(4)
Mo11 Se11 Mo12 B21 -68.6(5)
B21 Se11 Mo12 C128 -114.7(8)
Mo11 Se11 Mo12 C128 176.7(6)
B21 Se11 Mo12 Se12 127.8(5)
Mo11 Se11 Mo12 Se12 59.23(5)
B21 Se11 Mo12 Mo11 68.6(5)
B21 Se11 Mo12 Fe11 93.0(5)
Mo11 Se11 Mo12 Fe11 24.42(7)
B24 Mo11 Mo12 B23 0.5(6)
C136 Mo11 Mo12 B23 122.9(8)
C140 Mo11 Mo12 B23 -171.2(8)
C137 Mo11 Mo12 B23 57.6(9)
B21 Mo11 Mo12 B23 97.4(7)
B22 Mo11 Mo12 B23 49.3(7)
C139 Mo11 Mo12 B23 -107.0(9)
C138 Mo11 Mo12 B23 -19.9(10)
Se12 Mo11 Mo12 B23 -109.1(4)
Se11 Mo11 Mo12 B23 155.6(4)
Fe11 Mo11 Mo12 B23 -49.6(4)
B24 Mo11 Mo12 C130 -178.5(8)
C136 Mo11 Mo12 C130 -56.0(9)
C140 Mo11 Mo12 C130 9.8(9)
C137 Mo11 Mo12 C130 -121.3(11)
B21 Mo11 Mo12 C130 -81.5(8)
B22 Mo11 Mo12 C130 -129.6(8)
C139 Mo11 Mo12 C130 74.1(11)
C138 Mo11 Mo12 C130 161.1(11)
Se12 Mo11 Mo12 C130 71.9(7)
Se11 Mo11 Mo12 C130 -23.4(7)
Fe11 Mo11 Mo12 C130 131.5(7)
B24 Mo11 Mo12 B22 -48.8(7)
C136 Mo11 Mo12 B22 73.6(9)
C140 Mo11 Mo12 B22 139.4(9)
C137 Mo11 Mo12 B22 8.3(10)
B21 Mo11 Mo12 B22 48.1(7)
C139 Mo11 Mo12 B22 -156.3(10)
C138 Mo11 Mo12 B22 -69.2(10)
Se12 Mo11 Mo12 B22 -158.5(5)
Se11 Mo11 Mo12 B22 106.2(5)
Fe11 Mo11 Mo12 B22 -98.9(5)
B24 Mo11 Mo12 C129 118.4(9)
C136 Mo11 Mo12 C129 -119.2(11)
C140 Mo11 Mo12 C129 -53.3(11)
C137 Mo11 Mo12 C129 175.5(12)
B21 Mo11 Mo12 C129 -144.7(10)
B22 Mo11 Mo12 C129 167.2(10)
C139 Mo11 Mo12 C129 10.9(12)
C138 Mo11 Mo12 C129 98.0(12)
Se12 Mo11 Mo12 C129 8.8(8)
Se11 Mo11 Mo12 C129 -86.6(8)
Fe11 Mo11 Mo12 C129 68.3(8)
B24 Mo11 Mo12 C127 -60.0(9)
C136 Mo11 Mo12 C127 62.5(11)
C140 Mo11 Mo12 C127 128.3(11)
C137 Mo11 Mo12 C127 -2.8(12)
B21 Mo11 Mo12 C127 37.0(10)
B22 Mo11 Mo12 C127 -11.1(10)
C139 Mo11 Mo12 C127 -167.4(12)
C138 Mo11 Mo12 C127 -80.4(12)
Se12 Mo11 Mo12 C127 -169.6(8)
Se11 Mo11 Mo12 C127 95.1(8)
Fe11 Mo11 Mo12 C127 -110.0(8)
B24 Mo11 Mo12 C126 -118.6(8)
C136 Mo11 Mo12 C126 3.8(10)
C140 Mo11 Mo12 C126 69.7(10)
C137 Mo11 Mo12 C126 -61.4(11)
B21 Mo11 Mo12 C126 -21.7(9)
B22 Mo11 Mo12 C126 -69.8(9)
C139 Mo11 Mo12 C126 134.0(11)
C138 Mo11 Mo12 C126 -139.0(11)
Se12 Mo11 Mo12 C126 131.8(7)
Se11 Mo11 Mo12 C126 36.5(7)
Fe11 Mo11 Mo12 C126 -168.7(7)
B24 Mo11 Mo12 B21 -96.9(7)
C136 Mo11 Mo12 B21 25.5(9)
C140 Mo11 Mo12 B21 91.4(9)
C137 Mo11 Mo12 B21 -39.8(10)
B22 Mo11 Mo12 B21 -48.1(7)
C139 Mo11 Mo12 B21 155.6(10)
C138 Mo11 Mo12 B21 -117.3(10)
Se12 Mo11 Mo12 B21 153.4(5)
Se11 Mo11 Mo12 B21 58.1(5)
Fe11 Mo11 Mo12 B21 -147.0(5)
B24 Mo11 Mo12 C128 30.5(11)
C136 Mo11 Mo12 C128 152.9(12)
C140 Mo11 Mo12 C128 -141.2(12)
C137 Mo11 Mo12 C128 87.6(13)
B21 Mo11 Mo12 C128 127.4(11)
B22 Mo11 Mo12 C128 79.3(11)
C139 Mo11 Mo12 C128 -77.0(13)
C138 Mo11 Mo12 C128 10.1(13)
Se12 Mo11 Mo12 C128 -79.1(10)
Se11 Mo11 Mo12 C128 -174.5(10)
Fe11 Mo11 Mo12 C128 -19.6(10)
B24 Mo11 Mo12 Se12 109.6(4)
C136 Mo11 Mo12 Se12 -127.9(7)
C140 Mo11 Mo12 Se12 -62.1(7)
C137 Mo11 Mo12 Se12 166.8(8)
B21 Mo11 Mo12 Se12 -153.4(5)
B22 Mo11 Mo12 Se12 158.5(5)
C139 Mo11 Mo12 Se12 2.2(8)
C138 Mo11 Mo12 Se12 89.2(8)
Se11 Mo11 Mo12 Se12 -95.31(7)
Fe11 Mo11 Mo12 Se12 59.55(6)
B24 Mo11 Mo12 Se11 -155.1(4)
C136 Mo11 Mo12 Se11 -32.6(7)
C140 Mo11 Mo12 Se11 33.2(7)
C137 Mo11 Mo12 Se11 -97.9(8)
B21 Mo11 Mo12 Se11 -58.1(5)
B22 Mo11 Mo12 Se11 -106.2(5)
C139 Mo11 Mo12 Se11 97.5(8)
C138 Mo11 Mo12 Se11 -175.5(8)
Se12 Mo11 Mo12 Se11 95.31(7)
Fe11 Mo11 Mo12 Se11 154.87(7)
B24 Mo11 Mo12 Fe11 50.1(4)
C136 Mo11 Mo12 Fe11 172.5(7)
C140 Mo11 Mo12 Fe11 -121.6(7)
C137 Mo11 Mo12 Fe11 107.2(8)
B21 Mo11 Mo12 Fe11 147.0(5)
B22 Mo11 Mo12 Fe11 98.9(5)
C139 Mo11 Mo12 Fe11 -57.4(8)
C138 Mo11 Mo12 Fe11 29.7(8)
Se12 Mo11 Mo12 Fe11 -59.55(7)
Se11 Mo11 Mo12 Fe11 -154.87(7)
C147 Fe11 Mo12 B23 134.2(13)
C146 Fe11 Mo12 B23 -96.2(8)
B24 Fe11 Mo12 B23 48.1(7)
Se12 Fe11 Mo12 B23 169.7(6)
Fe12 Fe11 Mo12 B23 10.9(6)
Mo11 Fe11 Mo12 B23 100.8(6)
C147 Fe11 Mo12 C130 -103.9(13)
C146 Fe11 Mo12 C130 25.7(8)
B24 Fe11 Mo12 C130 170.1(7)
B23 Fe11 Mo12 C130 122.0(8)
Se12 Fe11 Mo12 C130 -68.4(6)
Fe12 Fe11 Mo12 C130 132.9(6)
Mo11 Fe11 Mo12 C130 -137.2(6)
C147 Fe11 Mo12 B22 88.7(13)
C146 Fe11 Mo12 B22 -141.7(7)
B24 Fe11 Mo12 B22 2.6(6)
B23 Fe11 Mo12 B22 -45.5(7)
Se12 Fe11 Mo12 B22 124.2(4)
Fe12 Fe11 Mo12 B22 -34.6(4)
Mo11 Fe11 Mo12 B22 55.3(4)
C147 Fe11 Mo12 C129 -119.3(13)
C146 Fe11 Mo12 C129 10.3(7)
B24 Fe11 Mo12 C129 154.7(6)
B23 Fe11 Mo12 C129 106.6(7)
Se12 Fe11 Mo12 C129 -83.8(4)
Fe12 Fe11 Mo12 C129 117.5(4)
Mo11 Fe11 Mo12 C129 -152.6(4)
C147 Fe11 Mo12 C127 179.8(13)
C146 Fe11 Mo12 C127 -50.6(7)
B24 Fe11 Mo12 C127 93.7(6)
B23 Fe11 Mo12 C127 45.6(7)
Se12 Fe11 Mo12 C127 -144.7(4)
Fe12 Fe11 Mo12 C127 56.5(4)
Mo11 Fe11 Mo12 C127 146.4(4)
C147 Fe11 Mo12 C126 -162.3(15)
C146 Fe11 Mo12 C126 -32.7(10)
B24 Fe11 Mo12 C126 111.7(10)
B23 Fe11 Mo12 C126 63.6(11)
Se12 Fe11 Mo12 C126 -126.8(9)
Fe12 Fe11 Mo12 C126 74.5(9)
Mo11 Fe11 Mo12 C126 164.4(9)
C147 Fe11 Mo12 B21 60.9(13)
C146 Fe11 Mo12 B21 -169.5(7)
B24 Fe11 Mo12 B21 -25.1(6)
B23 Fe11 Mo12 B21 -73.3(7)
Se12 Fe11 Mo12 B21 96.4(4)
Fe12 Fe11 Mo12 B21 -62.4(4)
Mo11 Fe11 Mo12 B21 27.6(4)
C147 Fe11 Mo12 C128 -153.6(13)
C146 Fe11 Mo12 C128 -24.0(7)
B24 Fe11 Mo12 C128 120.3(6)
B23 Fe11 Mo12 C128 72.2(7)
Se12 Fe11 Mo12 C128 -118.1(4)
Fe12 Fe11 Mo12 C128 83.1(4)
Mo11 Fe11 Mo12 C128 173.0(4)
C147 Fe11 Mo12 Se12 -35.5(12)
C146 Fe11 Mo12 Se12 94.1(5)
B24 Fe11 Mo12 Se12 -121.5(5)
B23 Fe11 Mo12 Se12 -169.7(6)
Fe12 Fe11 Mo12 Se12 -158.77(12)
Mo11 Fe11 Mo12 Se12 -68.83(6)
C147 Fe11 Mo12 Se11 10.2(12)
C146 Fe11 Mo12 Se11 139.8(5)
B24 Fe11 Mo12 Se11 -75.8(5)
B23 Fe11 Mo12 Se11 -124.0(6)
Se12 Fe11 Mo12 Se11 45.69(8)
Fe12 Fe11 Mo12 Se11 -113.08(10)
Mo11 Fe11 Mo12 Se11 -23.15(7)
C147 Fe11 Mo12 Mo11 33.3(12)
C146 Fe11 Mo12 Mo11 162.9(5)
B24 Fe11 Mo12 Mo11 -52.7(5)
B23 Fe11 Mo12 Mo11 -100.8(6)
Se12 Fe11 Mo12 Mo11 68.83(6)
Fe12 Fe11 Mo12 Mo11 -89.93(10)
C5 C1 C2 C3 2.6(15)
C6 C1 C2 C3 -171.0(14)
Mo1 C1 C2 C3 67.0(10)
C5 C1 C2 C7 176.0(13)
C6 C1 C2 C7 2(2)
Mo1 C1 C2 C7 -119.6(13)
C5 C1 C2 Mo1 -64.4(9)
C6 C1 C2 Mo1 122.0(14)
C1 C2 C3 C4 -3.5(15)
C7 C2 C3 C4 -176.9(13)
Mo1 C2 C3 C4 61.4(9)
C1 C2 C3 C8 167.4(13)
C7 C2 C3 C8 -6(2)
Mo1 C2 C3 C8 -127.6(13)
C1 C2 C3 Mo1 -65.0(9)
C7 C2 C3 Mo1 121.7(13)
C2 C3 C4 C5 3.0(15)
C8 C3 C4 C5 -167.9(13)
Mo1 C3 C4 C5 64.1(9)
C2 C3 C4 C9 167.7(14)
C8 C3 C4 C9 -3(2)
Mo1 C3 C4 C9 -131.2(15)
C2 C3 C4 Mo1 -61.1(9)
C8 C3 C4 Mo1 128.0(14)
C3 C4 C5 C1 -1.5(15)
C9 C4 C5 C1 -165.7(15)
Mo1 C4 C5 C1 64.5(9)
C3 C4 C5 C10 168.1(14)
C9 C4 C5 C10 4(2)
Mo1 C4 C5 C10 -126.0(14)
C3 C4 C5 Mo1 -66.0(9)
C9 C4 C5 Mo1 129.8(15)
C2 C1 C5 C4 -0.7(15)
C6 C1 C5 C4 172.7(14)
Mo1 C1 C5 C4 -65.3(9)
C2 C1 C5 C10 -170.4(12)
C6 C1 C5 C10 3(2)
Mo1 C1 C5 C10 125.0(13)
C2 C1 C5 Mo1 64.6(9)
C6 C1 C5 Mo1 -122.1(15)
C15 C11 C12 C17 -167.2(16)
C16 C11 C12 C17 12(2)
Mo2 C11 C12 C17 128.6(17)
C15 C11 C12 C13 -4.6(15)
C16 C11 C12 C13 174.4(12)
Mo2 C11 C12 C13 -68.7(8)
C15 C11 C12 Mo2 64.2(10)
C16 C11 C12 Mo2 -116.8(13)
C11 C12 C13 C14 6.1(14)
C17 C12 C13 C14 169.9(14)
Mo2 C12 C13 C14 -61.3(9)
C11 C12 C13 C18 -166.8(13)
C17 C12 C13 C18 -3(2)
Mo2 C12 C13 C18 125.9(13)
C11 C12 C13 Mo2 67.4(9)
C17 C12 C13 Mo2 -128.8(15)
C12 C13 C14 C15 -5.5(14)
C18 C13 C14 C15 167.4(13)
Mo2 C13 C14 C15 -65.6(9)
C12 C13 C14 C19 -176.8(12)
C18 C13 C14 C19 -4(2)
Mo2 C13 C14 C19 123.0(13)
C12 C13 C14 Mo2 60.1(9)
C18 C13 C14 Mo2 -127.0(13)
C13 C14 C15 C11 2.7(15)
C19 C14 C15 C11 173.8(13)
Mo2 C14 C15 C11 -63.0(10)
C13 C14 C15 C20 -175.1(12)
C19 C14 C15 C20 -4(2)
Mo2 C14 C15 C20 119.2(14)
C13 C14 C15 Mo2 65.7(9)
C19 C14 C15 Mo2 -123.3(14)
C12 C11 C15 C14 1.2(16)
C16 C11 C15 C14 -177.8(12)
Mo2 C11 C15 C14 64.7(10)
C12 C11 C15 C20 179.2(12)
C16 C11 C15 C20 0(2)
Mo2 C11 C15 C20 -117.3(12)
C12 C11 C15 Mo2 -63.5(9)
C16 C11 C15 Mo2 117.5(13)
B7 Mo4 C26 C30 132.2(8)
B6 Mo4 C26 C30 -175.1(8)
C27 Mo4 C26 C30 116.8(12)
B5 Mo4 C26 C30 -137.2(9)
C29 Mo4 C26 C30 33.8(8)
C28 Mo4 C26 C30 75.5(8)
Se4 Mo4 C26 C30 -19.4(11)
Se3 Mo4 C26 C30 -90.5(7)
Mo3 Mo4 C26 C30 -119.3(7)
Fe3 Mo4 C26 C30 80.5(13)
B7 Mo4 C26 C27 15.5(11)
B6 Mo4 C26 C27 68.1(10)
C30 Mo4 C26 C27 -116.8(12)
B5 Mo4 C26 C27 106.0(10)
C29 Mo4 C26 C27 -83.0(10)
C28 Mo4 C26 C27 -41.3(8)
Se4 Mo4 C26 C27 -136.2(8)
Se3 Mo4 C26 C27 152.7(8)
Mo3 Mo4 C26 C27 123.9(8)
Fe3 Mo4 C26 C27 -36.2(16)
B7 Mo4 C26 C31 -107.1(13)
B6 Mo4 C26 C31 -54.5(14)
C30 Mo4 C26 C31 120.6(17)
C27 Mo4 C26 C31 -122.6(18)
B5 Mo4 C26 C31 -16.6(14)
C29 Mo4 C26 C31 154.4(16)
C28 Mo4 C26 C31 -163.9(16)
Se4 Mo4 C26 C31 101.3(13)
Se3 Mo4 C26 C31 30.1(13)
Mo3 Mo4 C26 C31 1.3(18)
Fe3 Mo4 C26 C31 -158.8(9)
C30 C26 C27 C32 169.2(14)
C31 C26 C27 C32 -7(2)
Mo4 C26 C27 C32 -126.3(16)
C30 C26 C27 C28 2.6(14)
C31 C26 C27 C28 -174.1(12)
Mo4 C26 C27 C28 67.0(8)
C30 C26 C27 Mo4 -64.4(9)
C31 C26 C27 Mo4 118.9(13)
B7 Mo4 C27 C26 -166.9(9)
B6 Mo4 C27 C26 -118.8(9)
C30 Mo4 C27 C26 36.9(8)
B5 Mo4 C27 C26 -77.4(10)
C29 Mo4 C27 C26 74.6(10)
C28 Mo4 C27 C26 111.5(12)
Se4 Mo4 C27 C26 95.7(11)
Se3 Mo4 C27 C26 -32.8(10)
Mo3 Mo4 C27 C26 -111.8(9)
Fe3 Mo4 C27 C26 163.1(7)
B7 Mo4 C27 C32 -39.0(14)
C26 Mo4 C27 C32 128.0(18)
B6 Mo4 C27 C32 9.2(15)
C30 Mo4 C27 C32 164.9(16)
B5 Mo4 C27 C32 50.6(15)
C29 Mo4 C27 C32 -157.4(16)
C28 Mo4 C27 C32 -120.5(18)
Se4 Mo4 C27 C32 -136.3(11)
Se3 Mo4 C27 C32 95.1(14)
Mo3 Mo4 C27 C32 16.1(19)
Fe3 Mo4 C27 C32 -69.0(15)
B7 Mo4 C27 C28 81.5(9)
C26 Mo4 C27 C28 -111.5(12)
B6 Mo4 C27 C28 129.7(8)
C30 Mo4 C27 C28 -74.6(8)
B5 Mo4 C27 C28 171.1(8)
C29 Mo4 C27 C28 -36.9(8)
Se4 Mo4 C27 C28 -15.8(14)
Se3 Mo4 C27 C28 -144.4(7)
Mo3 Mo4 C27 C28 136.6(7)
Fe3 Mo4 C27 C28 51.5(9)
C26 C27 C28 C29 -2.8(14)
C32 C27 C28 C29 -170.6(13)
Mo4 C27 C28 C29 63.1(9)
C26 C27 C28 C33 167.7(12)
C32 C27 C28 C33 0(2)
Mo4 C27 C28 C33 -126.4(12)
C26 C27 C28 Mo4 -65.9(9)
C32 C27 C28 Mo4 126.3(14)
B7 Mo4 C28 C29 149.1(9)
C26 Mo4 C28 C29 -76.4(9)
B6 Mo4 C28 C29 -174.1(8)
C30 Mo4 C28 C29 -34.6(7)
C27 Mo4 C28 C29 -115.3(11)
B5 Mo4 C28 C29 -128.1(10)
Se4 Mo4 C28 C29 56.7(8)
Se3 Mo4 C28 C29 -50.0(11)
Mo3 Mo4 C28 C29 124.7(9)
Fe3 Mo4 C28 C29 105.7(8)
B7 Mo4 C28 C33 22.4(13)
C26 Mo4 C28 C33 156.8(15)
B6 Mo4 C28 C33 59.2(14)
C30 Mo4 C28 C33 -161.3(15)
C27 Mo4 C28 C33 118.0(17)
B5 Mo4 C28 C33 105.1(13)
C29 Mo4 C28 C33 -126.7(16)
Se4 Mo4 C28 C33 -70.0(13)
Se3 Mo4 C28 C33 -176.7(9)
Mo3 Mo4 C28 C33 -2.0(19)
Fe3 Mo4 C28 C33 -21.1(13)
B7 Mo4 C28 C27 -95.6(9)
C26 Mo4 C28 C27 38.9(8)
B6 Mo4 C28 C27 -58.8(9)
C30 Mo4 C28 C27 80.7(8)
B5 Mo4 C28 C27 -12.9(12)
C29 Mo4 C28 C27 115.3(11)
Se4 Mo4 C28 C27 172.0(7)
Se3 Mo4 C28 C27 65.3(11)
Mo3 Mo4 C28 C27 -120.0(9)
Fe3 Mo4 C28 C27 -139.1(8)
C33 C28 C29 C30 -167.8(13)
C27 C28 C29 C30 2.0(14)
Mo4 C28 C29 C30 63.5(10)
C33 C28 C29 C34 7(2)
C27 C28 C29 C34 177.1(13)
Mo4 C28 C29 C34 -121.5(13)
C33 C28 C29 Mo4 128.8(14)
C27 C28 C29 Mo4 -61.4(8)
B7 Mo4 C29 C30 -151.1(8)
C26 Mo4 C29 C30 -36.8(8)
B6 Mo4 C29 C30 -106.5(13)
C27 Mo4 C29 C30 -78.1(9)
B5 Mo4 C29 C30 -20.1(16)
C28 Mo4 C29 C30 -117.4(12)
Se4 Mo4 C29 C30 111.4(8)
Se3 Mo4 C29 C30 34.2(9)
Mo3 Mo4 C29 C30 109.1(9)
Fe3 Mo4 C29 C30 161.2(7)
B7 Mo4 C29 C28 -33.7(9)
C26 Mo4 C29 C28 80.6(9)
B6 Mo4 C29 C28 10.9(15)
C30 Mo4 C29 C28 117.4(12)
C27 Mo4 C29 C28 39.3(8)
B5 Mo4 C29 C28 97.3(13)
Se4 Mo4 C29 C28 -131.2(7)
Se3 Mo4 C29 C28 151.6(7)
Mo3 Mo4 C29 C28 -133.6(8)
Fe3 Mo4 C29 C28 -81.5(8)
B7 Mo4 C29 C34 87.2(15)
C26 Mo4 C29 C34 -158.6(17)
B6 Mo4 C29 C34 131.8(14)
C30 Mo4 C29 C34 -121.8(18)
C27 Mo4 C29 C34 160.2(16)
B5 Mo4 C29 C34 -141.8(14)
C28 Mo4 C29 C34 120.9(17)
Se4 Mo4 C29 C34 -10.3(14)
Se3 Mo4 C29 C34 -87.5(14)
Mo3 Mo4 C29 C34 -13(2)
Fe3 Mo4 C29 C34 39.4(15)
C28 C29 C30 C26 -0.5(15)
C34 C29 C30 C26 -175.4(13)
Mo4 C29 C30 C26 63.7(9)
C28 C29 C30 C35 175.5(11)
C34 C29 C30 C35 1(2)
Mo4 C29 C30 C35 -120.3(12)
C28 C29 C30 Mo4 -64.2(9)
C34 C29 C30 Mo4 120.8(14)
C27 C26 C30 C29 -1.5(15)
C31 C26 C30 C29 175.3(12)
Mo4 C26 C30 C29 -66.0(9)
C27 C26 C30 C35 -177.7(11)
C31 C26 C30 C35 -1.0(18)
Mo4 C26 C30 C35 117.8(11)
C27 C26 C30 Mo4 64.5(9)
C31 C26 C30 Mo4 -118.8(13)
B7 Mo4 C30 C29 43.4(12)
C26 Mo4 C30 C29 118.9(12)
B6 Mo4 C30 C29 126.8(11)
C27 Mo4 C30 C29 82.0(9)
B5 Mo4 C30 C29 168.0(9)
C28 Mo4 C30 C29 37.7(9)
Se4 Mo4 C30 C29 -74.1(9)
Se3 Mo4 C30 C29 -150.6(8)
Mo3 Mo4 C30 C29 -127.1(8)
Fe3 Mo4 C30 C29 -26.2(10)
B7 Mo4 C30 C26 -75.6(11)
B6 Mo4 C30 C26 7.9(13)
C27 Mo4 C30 C26 -36.9(8)
B5 Mo4 C30 C26 49.1(10)
C29 Mo4 C30 C26 -118.9(12)
C28 Mo4 C30 C26 -81.3(9)
Se4 Mo4 C30 C26 167.0(7)
Se3 Mo4 C30 C26 90.5(8)
Mo3 Mo4 C30 C26 114.0(8)
Fe3 Mo4 C30 C26 -145.1(7)
B7 Mo4 C30 C35 168.5(11)
C26 Mo4 C30 C35 -115.9(14)
B6 Mo4 C30 C35 -108.0(13)
C27 Mo4 C30 C35 -152.8(12)
B5 Mo4 C30 C35 -66.9(12)
C29 Mo4 C30 C35 125.2(15)
C28 Mo4 C30 C35 162.8(12)
Se4 Mo4 C30 C35 51.1(11)
Se3 Mo4 C30 C35 -25.4(11)
Mo3 Mo4 C30 C35 -2.0(13)
Fe3 Mo4 C30 C35 99.0(11)
B8 Mo3 C36 C40 -131.9(8)
B6 Mo3 C36 C40 171.9(8)
B5 Mo3 C36 C40 136.0(9)
C37 Mo3 C36 C40 -115.3(11)
C39 Mo3 C36 C40 -35.9(7)
C38 Mo3 C36 C40 -77.6(8)
Se4 Mo3 C36 C40 22.4(9)
Se3 Mo3 C36 C40 89.5(7)
Mo4 Mo3 C36 C40 112.1(7)
Fe3 Mo3 C36 C40 -71.7(13)
B8 Mo3 C36 C41 102.6(15)
B6 Mo3 C36 C41 46.4(16)
C40 Mo3 C36 C41 -125.5(18)
B5 Mo3 C36 C41 10.5(15)
C37 Mo3 C36 C41 119.2(18)
C39 Mo3 C36 C41 -161.4(17)
C38 Mo3 C36 C41 156.9(17)
Se4 Mo3 C36 C41 -103.1(14)
Se3 Mo3 C36 C41 -36.0(14)
Mo4 Mo3 C36 C41 -13.4(18)
Fe3 Mo3 C36 C41 162.8(11)
B8 Mo3 C36 C37 -16.6(10)
B6 Mo3 C36 C37 -72.8(9)
C40 Mo3 C36 C37 115.3(11)
B5 Mo3 C36 C37 -108.7(9)
C39 Mo3 C36 C37 79.4(8)
C38 Mo3 C36 C37 37.7(8)
Se4 Mo3 C36 C37 137.7(7)
Se3 Mo3 C36 C37 -155.2(8)
Mo4 Mo3 C36 C37 -132.5(7)
Fe3 Mo3 C36 C37 43.6(15)
C40 C36 C37 C38 -0.2(14)
C41 C36 C37 C38 173.4(12)
Mo3 C36 C37 C38 -65.1(9)
C40 C36 C37 C42 -173.3(13)
C41 C36 C37 C42 0(2)
Mo3 C36 C37 C42 121.7(14)
C40 C36 C37 Mo3 65.0(9)
C41 C36 C37 Mo3 -121.5(13)
B8 Mo3 C37 C38 -78.9(9)
B6 Mo3 C37 C38 -128.6(8)
C36 Mo3 C37 C38 115.1(12)
C40 Mo3 C37 C38 77.8(9)
B5 Mo3 C37 C38 -170.5(9)
C39 Mo3 C37 C38 38.2(8)
Se4 Mo3 C37 C38 26.4(12)
Se3 Mo3 C37 C38 143.7(7)
Mo4 Mo3 C37 C38 -142.2(7)
Fe3 Mo3 C37 C38 -45.8(9)
B8 Mo3 C37 C36 166.0(9)
B6 Mo3 C37 C36 116.3(8)
C40 Mo3 C37 C36 -37.3(7)
B5 Mo3 C37 C36 74.4(9)
C39 Mo3 C37 C36 -76.9(9)
C38 Mo3 C37 C36 -115.1(12)
Se4 Mo3 C37 C36 -88.7(9)
Se3 Mo3 C37 C36 28.6(9)
Mo4 Mo3 C37 C36 102.7(9)
Fe3 Mo3 C37 C36 -160.9(6)
B8 Mo3 C37 C42 46.2(13)
B6 Mo3 C37 C42 -3.6(14)
C36 Mo3 C37 C42 -119.9(16)
C40 Mo3 C37 C42 -157.2(15)
B5 Mo3 C37 C42 -45.5(14)
C39 Mo3 C37 C42 163.3(15)
C38 Mo3 C37 C42 125.0(16)
Se4 Mo3 C37 C42 151.5(10)
Se3 Mo3 C37 C42 -91.3(13)
Mo4 Mo3 C37 C42 -17.2(17)
Fe3 Mo3 C37 C42 79.3(13)
C36 C37 C38 C39 -0.6(14)
C42 C37 C38 C39 172.3(14)
Mo3 C37 C38 C39 -64.1(9)
C36 C37 C38 C43 -166.3(13)
C42 C37 C38 C43 7(2)
Mo3 C37 C38 C43 130.2(14)
C36 C37 C38 Mo3 63.5(8)
C42 C37 C38 Mo3 -123.6(15)
B8 Mo3 C38 C37 97.5(9)
B6 Mo3 C38 C37 61.2(9)
C36 Mo3 C38 C37 -38.5(8)
C40 Mo3 C38 C37 -79.8(9)
B5 Mo3 C38 C37 13.3(12)
C39 Mo3 C38 C37 -114.4(11)
Se4 Mo3 C38 C37 -166.0(7)
Se3 Mo3 C38 C37 -60.5(10)
Mo4 Mo3 C38 C37 123.7(10)
Fe3 Mo3 C38 C37 143.8(7)
B8 Mo3 C38 C39 -148.0(9)
B6 Mo3 C38 C39 175.6(8)
C36 Mo3 C38 C39 75.9(9)
C40 Mo3 C38 C39 34.6(8)
B5 Mo3 C38 C39 127.7(10)
C37 Mo3 C38 C39 114.4(11)
Se4 Mo3 C38 C39 -51.6(8)
Se3 Mo3 C38 C39 53.9(11)
Mo4 Mo3 C38 C39 -121.9(10)
Fe3 Mo3 C38 C39 -101.8(8)
B8 Mo3 C38 C43 -22.2(15)
B6 Mo3 C38 C43 -58.6(16)
C36 Mo3 C38 C43 -158.3(17)
C40 Mo3 C38 C43 160.4(17)
B5 Mo3 C38 C43 -106.5(16)
C37 Mo3 C38 C43 -119.8(19)
C39 Mo3 C38 C43 125.8(19)
Se4 Mo3 C38 C43 74.2(15)
Se3 Mo3 C38 C43 179.7(12)
Mo4 Mo3 C38 C43 4(2)
Fe3 Mo3 C38 C43 24.0(15)
C37 C38 C39 C40 1.2(15)
C43 C38 C39 C40 166.2(14)
Mo3 C38 C39 C40 -62.3(10)
C37 C38 C39 C44 -174.9(12)
C43 C38 C39 C44 -10(2)
Mo3 C38 C39 C44 121.5(13)
C37 C38 C39 Mo3 63.6(9)
C43 C38 C39 Mo3 -131.5(15)
B8 Mo3 C39 C40 153.2(9)
B6 Mo3 C39 C40 110.4(13)
C36 Mo3 C39 C40 37.6(9)
B5 Mo3 C39 C40 23.0(14)
C37 Mo3 C39 C40 80.6(9)
C38 Mo3 C39 C40 119.0(12)
Se4 Mo3 C39 C40 -105.0(8)
Se3 Mo3 C39 C40 -28.3(9)
Mo4 Mo3 C39 C40 -98.9(10)
Fe3 Mo3 C39 C40 -155.9(8)
B8 Mo3 C39 C38 34.2(10)
B6 Mo3 C39 C38 -8.6(16)
C36 Mo3 C39 C38 -81.4(9)
C40 Mo3 C39 C38 -119.0(12)
B5 Mo3 C39 C38 -96.0(12)
C37 Mo3 C39 C38 -38.4(8)
Se4 Mo3 C39 C38 136.0(8)
Se3 Mo3 C39 C38 -147.3(7)
Mo4 Mo3 C39 C38 142.1(7)
Fe3 Mo3 C39 C38 85.1(8)
B8 Mo3 C39 C44 -86.1(13)
B6 Mo3 C39 C44 -128.8(14)
C36 Mo3 C39 C44 158.3(14)
C40 Mo3 C39 C44 120.8(16)
B5 Mo3 C39 C44 143.8(13)
C37 Mo3 C39 C44 -158.6(14)
C38 Mo3 C39 C44 -120.2(15)
Se4 Mo3 C39 C44 15.8(12)
Se3 Mo3 C39 C44 92.4(12)
Mo4 Mo3 C39 C44 21.9(16)
Fe3 Mo3 C39 C44 -35.1(12)
C38 C39 C40 C36 -1.4(16)
C44 C39 C40 C36 174.7(13)
Mo3 C39 C40 C36 -64.3(9)
C38 C39 C40 C45 -174.4(12)
C44 C39 C40 C45 2(2)
Mo3 C39 C40 C45 122.7(13)
C38 C39 C40 Mo3 62.9(10)
C44 C39 C40 Mo3 -121.0(13)
C41 C36 C40 C39 -172.1(13)
C37 C36 C40 C39 0.9(15)
Mo3 C36 C40 C39 65.9(10)
C41 C36 C40 C45 1(2)
C37 C36 C40 C45 173.8(12)
Mo3 C36 C40 C45 -121.2(13)
C41 C36 C40 Mo3 121.9(14)
C37 C36 C40 Mo3 -65.0(9)
B8 Mo3 C40 C39 -40.5(13)
B6 Mo3 C40 C39 -130.3(10)
C36 Mo3 C40 C39 -116.7(12)
B5 Mo3 C40 C39 -166.1(9)
C37 Mo3 C40 C39 -78.2(9)
C38 Mo3 C40 C39 -36.4(8)
Se4 Mo3 C40 C39 79.4(8)
Se3 Mo3 C40 C39 154.9(8)
Mo4 Mo3 C40 C39 130.8(7)
Fe3 Mo3 C40 C39 33.0(10)
B8 Mo3 C40 C36 76.2(11)
B6 Mo3 C40 C36 -13.6(13)
B5 Mo3 C40 C36 -49.4(9)
C37 Mo3 C40 C36 38.5(7)
C39 Mo3 C40 C36 116.7(12)
C38 Mo3 C40 C36 80.3(8)
Se4 Mo3 C40 C36 -163.9(7)
Se3 Mo3 C40 C36 -88.4(7)
Mo4 Mo3 C40 C36 -112.5(8)
Fe3 Mo3 C40 C36 149.7(6)
B8 Mo3 C40 C45 -162.0(11)
B6 Mo3 C40 C45 108.2(14)
C36 Mo3 C40 C45 121.8(15)
B5 Mo3 C40 C45 72.4(13)
C37 Mo3 C40 C45 160.4(14)
C39 Mo3 C40 C45 -121.5(16)
C38 Mo3 C40 C45 -157.9(14)
Se4 Mo3 C40 C45 -42.1(12)
Se3 Mo3 C40 C45 33.4(11)
Mo4 Mo3 C40 C45 9.3(15)
Fe3 Mo3 C40 C45 -88.5(11)
C47 Fe3 C46 O6 -37(12)
B7 Fe3 C46 O6 111(12)
B8 Fe3 C46 O6 72(12)
Se4 Fe3 C46 O6 -141(12)
Fe4 Fe3 C46 O6 65(12)
Mo3 Fe3 C46 O6 -161(11)
Mo4 Fe3 C46 O6 161(12)
C46 Fe3 C47 O7 136(17)
B7 Fe3 C47 O7 15(18)
B8 Fe3 C47 O7 -11(17)
Se4 Fe3 C47 O7 -127(17)
Fe4 Fe3 C47 O7 43(17)
Mo3 Fe3 C47 O7 -66(17)
Mo4 Fe3 C47 O7 -97(17)
C50 Fe4 C48 O8 -84(29)
C49 Fe4 C48 O8 15(29)
B7 Fe4 C48 O8 134(29)
B8 Fe4 C48 O8 -176(100)
Fe3 Fe4 C48 O8 -177(100)
C50 Fe4 C49 O9 -60(26)
C48 Fe4 C49 O9 -159(26)
B7 Fe4 C49 O9 81(26)
B8 Fe4 C49 O9 28(26)
Fe3 Fe4 C49 O9 57(27)
C49 Fe4 C50 O10 -100(26)
C48 Fe4 C50 O10 1(27)
B7 Fe4 C50 O10 133(26)
B8 Fe4 C50 O10 151(26)
Fe3 Fe4 C50 O10 100(26)
C55 C51 C52 C53 -0.3(17)
C56 C51 C52 C53 -177.3(13)
Mo5 C51 C52 C53 64.9(11)
C55 C51 C52 C57 176.2(13)
C56 C51 C52 C57 -1(2)
Mo5 C51 C52 C57 -118.6(13)
C55 C51 C52 Mo5 -65.2(10)
C56 C51 C52 Mo5 117.8(15)
C51 C52 C53 C58 166.0(14)
C57 C52 C53 C58 -10(2)
Mo5 C52 C53 C58 -130.1(15)
C51 C52 C53 C54 -1.1(15)
C57 C52 C53 C54 -177.6(12)
Mo5 C52 C53 C54 62.8(8)
C51 C52 C53 Mo5 -63.9(11)
C57 C52 C53 Mo5 119.6(13)
C52 C53 C54 C55 2.1(14)
C58 C53 C54 C55 -166.2(13)
Mo5 C53 C54 C55 66.3(9)
C52 C53 C54 C59 175.1(13)
C58 C53 C54 C59 7(2)
Mo5 C53 C54 C59 -120.7(13)
C52 C53 C54 Mo5 -64.2(9)
C58 C53 C54 Mo5 127.6(13)
C52 C51 C55 C54 1.8(17)
C56 C51 C55 C54 178.8(14)
Mo5 C51 C55 C54 -62.7(10)
C52 C51 C55 C60 -177.1(14)
C56 C51 C55 C60 0(2)
Mo5 C51 C55 C60 118.3(16)
C52 C51 C55 Mo5 64.5(9)
C56 C51 C55 Mo5 -118.5(15)
C59 C54 C55 C51 -175.2(14)
C53 C54 C55 C51 -2.5(16)
Mo5 C54 C55 C51 63.4(11)
C59 C54 C55 C60 4(2)
C53 C54 C55 C60 176.6(13)
Mo5 C54 C55 C60 -117.6(14)
C59 C54 C55 Mo5 121.4(15)
C53 C54 C55 Mo5 -65.9(8)
C65 C61 C62 C63 0.7(15)
C66 C61 C62 C63 169.6(13)
Mo6 C61 C62 C63 -65.8(9)
C65 C61 C62 C67 -174.7(13)
C66 C61 C62 C67 -6(2)
Mo6 C61 C62 C67 118.8(14)
C65 C61 C62 Mo6 66.5(10)
C66 C61 C62 Mo6 -124.6(14)
C61 C62 C63 C68 -169.3(13)
C67 C62 C63 C68 6(2)
Mo6 C62 C63 C68 127.7(13)
C61 C62 C63 C64 1.6(14)
C67 C62 C63 C64 177.0(13)
Mo6 C62 C63 C64 -61.4(9)
C61 C62 C63 Mo6 63.0(9)
C67 C62 C63 Mo6 -121.6(14)
C68 C63 C64 C65 167.3(13)
C62 C63 C64 C65 -3.4(14)
Mo6 C63 C64 C65 -65.0(9)
C68 C63 C64 C69 2(2)
C62 C63 C64 C69 -169.1(13)
Mo6 C63 C64 C69 129.3(14)
C68 C63 C64 Mo6 -127.6(14)
C62 C63 C64 Mo6 61.6(8)
C69 C64 C65 C61 169.6(13)
C63 C64 C65 C61 3.9(15)
Mo6 C64 C65 C61 -62.3(9)
C69 C64 C65 C70 -6(2)
C63 C64 C65 C70 -171.4(14)
Mo6 C64 C65 C70 122.4(15)
C69 C64 C65 Mo6 -128.1(14)
C63 C64 C65 Mo6 66.2(9)
C62 C61 C65 C64 -2.9(15)
C66 C61 C65 C64 -172.4(13)
Mo6 C61 C65 C64 64.0(9)
C62 C61 C65 C70 172.6(13)
C66 C61 C65 C70 3(2)
Mo6 C61 C65 C70 -120.6(14)
C62 C61 C65 Mo6 -66.9(9)
C66 C61 C65 Mo6 123.6(13)
B15 Mo8 C76 C80 129.6(8)
C79 Mo8 C76 C80 37.7(7)
B14 Mo8 C76 C80 -174.3(7)
C77 Mo8 C76 C80 114.9(10)
C78 Mo8 C76 C80 79.1(8)
B13 Mo8 C76 C80 -138.4(8)
Se8 Mo8 C76 C80 -23.2(9)
Se7 Mo8 C76 C80 -91.5(7)
Mo7 Mo8 C76 C80 -113.7(7)
Fe7 Mo8 C76 C80 69.0(13)
B15 Mo8 C76 C77 14.7(10)
C80 Mo8 C76 C77 -114.9(10)
C79 Mo8 C76 C77 -77.2(8)
B14 Mo8 C76 C77 70.8(9)
C78 Mo8 C76 C77 -35.8(8)
B13 Mo8 C76 C77 106.6(9)
Se8 Mo8 C76 C77 -138.1(7)
Se7 Mo8 C76 C77 153.6(8)
Mo7 Mo8 C76 C77 131.4(6)
Fe7 Mo8 C76 C77 -45.9(15)
B15 Mo8 C76 C81 -106.4(14)
C80 Mo8 C76 C81 124.0(17)
C79 Mo8 C76 C81 161.7(16)
B14 Mo8 C76 C81 -50.3(15)
C77 Mo8 C76 C81 -121.1(18)
C78 Mo8 C76 C81 -156.9(16)
B13 Mo8 C76 C81 -14.5(14)
Se8 Mo8 C76 C81 100.8(14)
Se7 Mo8 C76 C81 32.5(14)
Mo7 Mo8 C76 C81 10.3(18)
Fe7 Mo8 C76 C81 -167.0(9)
C80 C76 C77 C78 0.5(15)
C81 C76 C77 C78 -173.6(13)
Mo8 C76 C77 C78 65.4(9)
C80 C76 C77 C82 172.9(13)
C81 C76 C77 C82 -1(2)
Mo8 C76 C77 C82 -122.1(13)
C80 C76 C77 Mo8 -64.9(9)
C81 C76 C77 Mo8 121.0(13)
B15 Mo8 C77 C78 76.0(9)
C80 Mo8 C77 C78 -79.9(9)
C76 Mo8 C77 C78 -116.4(12)
C79 Mo8 C77 C78 -37.8(8)
B14 Mo8 C77 C78 124.0(9)
B13 Mo8 C77 C78 167.2(9)
Se8 Mo8 C77 C78 -28.7(13)
Se7 Mo8 C77 C78 -147.0(7)
Mo7 Mo8 C77 C78 138.5(7)
Fe7 Mo8 C77 C78 43.2(10)
B15 Mo8 C77 C76 -167.5(9)
C80 Mo8 C77 C76 36.5(8)
C79 Mo8 C77 C76 78.6(9)
B14 Mo8 C77 C76 -119.6(8)
C78 Mo8 C77 C76 116.4(12)
B13 Mo8 C77 C76 -76.3(9)
Se8 Mo8 C77 C76 87.7(9)
Se7 Mo8 C77 C76 -30.6(9)
Mo7 Mo8 C77 C76 -105.1(10)
Fe7 Mo8 C77 C76 159.7(7)
B15 Mo8 C77 C82 -45.7(11)
C80 Mo8 C77 C82 158.4(12)
C76 Mo8 C77 C82 121.8(14)
C79 Mo8 C77 C82 -159.5(13)
B14 Mo8 C77 C82 2.3(11)
C78 Mo8 C77 C82 -121.7(15)
B13 Mo8 C77 C82 45.5(12)
Se8 Mo8 C77 C82 -150.4(8)
Se7 Mo8 C77 C82 91.3(11)
Mo7 Mo8 C77 C82 16.8(15)
Fe7 Mo8 C77 C82 -78.5(11)
C76 C77 C78 C79 -0.5(14)
C82 C77 C78 C79 -173.2(12)
Mo8 C77 C78 C79 63.0(9)
C76 C77 C78 C83 163.0(13)
C82 C77 C78 C83 -10(2)
Mo8 C77 C78 C83 -133.4(14)
C76 C77 C78 Mo8 -63.6(9)
C82 C77 C78 Mo8 123.8(13)
B15 Mo8 C78 C77 -100.0(9)
C80 Mo8 C78 C77 78.3(9)
C76 Mo8 C78 C77 38.4(9)
C79 Mo8 C78 C77 115.9(11)
B14 Mo8 C78 C77 -65.7(9)
B13 Mo8 C78 C77 -17.1(12)
Se8 Mo8 C78 C77 164.6(7)
Se7 Mo8 C78 C77 54.7(11)
Mo7 Mo8 C78 C77 -119.6(9)
Fe7 Mo8 C78 C77 -145.6(8)
B15 Mo8 C78 C79 144.1(8)
C80 Mo8 C78 C79 -37.6(8)
C76 Mo8 C78 C79 -77.5(9)
B14 Mo8 C78 C79 178.4(8)
C77 Mo8 C78 C79 -115.9(11)
B13 Mo8 C78 C79 -133.0(9)
Se8 Mo8 C78 C79 48.7(8)
Se7 Mo8 C78 C79 -61.2(10)
Mo7 Mo8 C78 C79 124.5(9)
Fe7 Mo8 C78 C79 98.5(7)
B15 Mo8 C78 C83 26.5(14)
C80 Mo8 C78 C83 -155.2(16)
C76 Mo8 C78 C83 164.9(17)
C79 Mo8 C78 C83 -117.6(17)
B14 Mo8 C78 C83 60.8(15)
C77 Mo8 C78 C83 126.5(19)
B13 Mo8 C78 C83 109.4(14)
Se8 Mo8 C78 C83 -68.9(15)
Se7 Mo8 C78 C83 -178.8(11)
Mo7 Mo8 C78 C83 7(2)
Fe7 Mo8 C78 C83 -19.1(15)
C77 C78 C79 C80 0.4(14)
C83 C78 C79 C80 -164.3(12)
Mo8 C78 C79 C80 64.0(9)
C77 C78 C79 C84 172.2(13)
C83 C78 C79 C84 8(2)
Mo8 C78 C79 C84 -124.2(14)
C77 C78 C79 Mo8 -63.6(9)
C83 C78 C79 Mo8 131.8(12)
B15 Mo8 C79 C80 -153.2(9)
C76 Mo8 C79 C80 -36.0(8)
B14 Mo8 C79 C80 -118.8(11)
C77 Mo8 C79 C80 -79.3(9)
C78 Mo8 C79 C80 -115.9(12)
B13 Mo8 C79 C80 -28.9(14)
Se8 Mo8 C79 C80 105.0(8)
Se7 Mo8 C79 C80 27.9(9)
Mo7 Mo8 C79 C80 104.5(9)
Fe7 Mo8 C79 C80 156.1(8)
B15 Mo8 C79 C78 -37.3(9)
C80 Mo8 C79 C78 115.9(12)
C76 Mo8 C79 C78 79.8(9)
B14 Mo8 C79 C78 -2.9(14)
C77 Mo8 C79 C78 36.5(7)
B13 Mo8 C79 C78 86.9(12)
Se8 Mo8 C79 C78 -139.1(7)
Se7 Mo8 C79 C78 143.8(6)
Mo7 Mo8 C79 C78 -139.6(7)
Fe7 Mo8 C79 C78 -88.0(7)
B15 Mo8 C79 C84 88.6(12)
C80 Mo8 C79 C84 -118.2(16)
C76 Mo8 C79 C84 -154.2(14)
B14 Mo8 C79 C84 123.0(14)
C77 Mo8 C79 C84 162.4(14)
C78 Mo8 C79 C84 125.9(15)
B13 Mo8 C79 C84 -147.2(12)
Se8 Mo8 C79 C84 -13.2(12)
Se7 Mo8 C79 C84 -90.3(12)
Mo7 Mo8 C79 C84 -13.7(17)
Fe7 Mo8 C79 C84 37.9(12)
C77 C76 C80 C79 -0.2(15)
C81 C76 C80 C79 173.7(13)
Mo8 C76 C80 C79 -65.0(9)
C77 C76 C80 C85 -177.5(13)
C81 C76 C80 C85 -4(2)
Mo8 C76 C80 C85 117.8(13)
C77 C76 C80 Mo8 64.7(9)
C81 C76 C80 Mo8 -121.3(14)
C78 C79 C80 C76 -0.1(15)
C84 C79 C80 C76 -172.4(13)
Mo8 C79 C80 C76 65.3(10)
C78 C79 C80 C85 177.0(14)
C84 C79 C80 C85 5(2)
Mo8 C79 C80 C85 -117.6(15)
C78 C79 C80 Mo8 -65.4(9)
C84 C79 C80 Mo8 122.3(13)
B15 Mo8 C80 C76 -76.7(10)
C79 Mo8 C80 C76 -116.6(12)
B14 Mo8 C80 C76 9.8(13)
C77 Mo8 C80 C76 -39.3(7)
C78 Mo8 C80 C76 -79.3(8)
B13 Mo8 C80 C76 46.7(9)
Se8 Mo8 C80 C76 163.2(7)
Se7 Mo8 C80 C76 87.3(7)
Mo7 Mo8 C80 C76 111.3(8)
Fe7 Mo8 C80 C76 -149.5(6)
B15 Mo8 C80 C79 39.8(12)
C76 Mo8 C80 C79 116.6(12)
B14 Mo8 C80 C79 126.4(10)
C77 Mo8 C80 C79 77.3(8)
C78 Mo8 C80 C79 37.2(8)
B13 Mo8 C80 C79 163.3(8)
Se8 Mo8 C80 C79 -80.2(8)
Se7 Mo8 C80 C79 -156.2(8)
Mo7 Mo8 C80 C79 -132.1(7)
Fe7 Mo8 C80 C79 -33.0(10)
B15 Mo8 C80 C85 164.6(11)
C76 Mo8 C80 C85 -118.7(14)
C79 Mo8 C80 C85 124.8(16)
B14 Mo8 C80 C85 -108.9(14)
C77 Mo8 C80 C85 -158.0(14)
C78 Mo8 C80 C85 162.0(14)
B13 Mo8 C80 C85 -72.0(13)
Se8 Mo8 C80 C85 44.5(12)
Se7 Mo8 C80 C85 -31.4(12)
Mo7 Mo8 C80 C85 -7.4(16)
Fe7 Mo8 C80 C85 91.8(11)
B16 Mo7 C86 C90 -131.0(9)
B14 Mo7 C86 C90 178.6(9)
C89 Mo7 C86 C90 -33.9(9)
C88 Mo7 C86 C90 -76.5(9)
C87 Mo7 C86 C90 -115.0(11)
B13 Mo7 C86 C90 139.9(9)
Se7 Mo7 C86 C90 92.8(8)
Se8 Mo7 C86 C90 23.5(11)
Mo8 Mo7 C86 C90 119.6(8)
Fe7 Mo7 C86 C90 -75.8(14)
B16 Mo7 C86 C87 -16.1(10)
B14 Mo7 C86 C87 -66.5(9)
C90 Mo7 C86 C87 115.0(11)
C89 Mo7 C86 C87 81.1(8)
C88 Mo7 C86 C87 38.5(8)
B13 Mo7 C86 C87 -105.2(9)
Se7 Mo7 C86 C87 -152.2(7)
Se8 Mo7 C86 C87 138.4(7)
Mo8 Mo7 C86 C87 -125.4(7)
Fe7 Mo7 C86 C87 39.2(15)
B16 Mo7 C86 C91 104.9(14)
B14 Mo7 C86 C91 54.5(15)
C90 Mo7 C86 C91 -124.1(18)
C89 Mo7 C86 C91 -158.0(16)
C88 Mo7 C86 C91 159.5(16)
C87 Mo7 C86 C91 121.0(18)
B13 Mo7 C86 C91 15.8(14)
Se7 Mo7 C86 C91 -31.2(14)
Se8 Mo7 C86 C91 -100.6(14)
Mo8 Mo7 C86 C91 -4.5(18)
Fe7 Mo7 C86 C91 160.2(9)
C90 C86 C87 C92 -175.3(14)
C91 C86 C87 C92 0(2)
Mo7 C86 C87 C92 120.1(15)
C90 C86 C87 C88 0.5(14)
C91 C86 C87 C88 175.6(13)
Mo7 C86 C87 C88 -64.1(8)
C90 C86 C87 Mo7 64.6(9)
C91 C86 C87 Mo7 -120.3(14)
B16 Mo7 C87 C92 44.4(13)
B14 Mo7 C87 C92 -1.5(13)
C90 Mo7 C87 C92 -159.3(14)
C89 Mo7 C87 C92 161.5(14)
C86 Mo7 C87 C92 -122.2(16)
C88 Mo7 C87 C92 123.5(16)
B13 Mo7 C87 C92 -44.6(13)
Se7 Mo7 C87 C92 -89.3(13)
Se8 Mo7 C87 C92 144.3(10)
Mo8 Mo7 C87 C92 -12.3(16)
Fe7 Mo7 C87 C92 75.1(13)
B16 Mo7 C87 C86 166.7(9)
B14 Mo7 C87 C86 120.7(8)
C90 Mo7 C87 C86 -37.1(8)
C89 Mo7 C87 C86 -76.3(9)
C88 Mo7 C87 C86 -114.3(12)
B13 Mo7 C87 C86 77.6(9)
Se7 Mo7 C87 C86 32.9(9)
Se8 Mo7 C87 C86 -93.4(10)
Mo8 Mo7 C87 C86 109.9(9)
Fe7 Mo7 C87 C86 -162.7(7)
B16 Mo7 C87 C88 -79.1(8)
B14 Mo7 C87 C88 -125.0(8)
C90 Mo7 C87 C88 77.2(8)
C89 Mo7 C87 C88 38.0(7)
C86 Mo7 C87 C88 114.3(12)
B13 Mo7 C87 C88 -168.1(8)
Se7 Mo7 C87 C88 147.2(6)
Se8 Mo7 C87 C88 20.8(13)
Mo8 Mo7 C87 C88 -135.8(7)
Fe7 Mo7 C87 C88 -48.4(9)
C92 C87 C88 C89 176.7(14)
C86 C87 C88 C89 1.0(14)
Mo7 C87 C88 C89 -62.3(8)
C92 C87 C88 C93 9(2)
C86 C87 C88 C93 -166.4(12)
Mo7 C87 C88 C93 130.3(13)
C92 C87 C88 Mo7 -121.0(15)
C86 C87 C88 Mo7 63.3(9)
B16 Mo7 C88 C89 -146.2(8)
B14 Mo7 C88 C89 178.1(7)
C90 Mo7 C88 C89 36.4(7)
C86 Mo7 C88 C89 77.0(8)
C87 Mo7 C88 C89 115.7(10)
B13 Mo7 C88 C89 132.0(8)
Se7 Mo7 C88 C89 57.1(9)
Se8 Mo7 C88 C89 -53.9(7)
Mo8 Mo7 C88 C89 -127.0(8)
Fe7 Mo7 C88 C89 -102.7(6)
B16 Mo7 C88 C87 98.1(9)
B14 Mo7 C88 C87 62.4(9)
C90 Mo7 C88 C87 -79.3(8)
C89 Mo7 C88 C87 -115.7(10)
C86 Mo7 C88 C87 -38.6(8)
B13 Mo7 C88 C87 16.3(11)
Se7 Mo7 C88 C87 -58.6(11)
Se8 Mo7 C88 C87 -169.6(7)
Mo8 Mo7 C88 C87 117.4(8)
Fe7 Mo7 C88 C87 141.6(7)
B16 Mo7 C88 C93 -25.7(14)
B14 Mo7 C88 C93 -61.3(15)
C90 Mo7 C88 C93 156.9(16)
C89 Mo7 C88 C93 120.5(16)
C86 Mo7 C88 C93 -162.4(16)
C87 Mo7 C88 C93 -123.8(18)
B13 Mo7 C88 C93 -107.4(14)
Se7 Mo7 C88 C93 177.7(10)
Se8 Mo7 C88 C93 66.7(15)
Mo8 Mo7 C88 C93 -6(2)
Fe7 Mo7 C88 C93 17.8(14)
C87 C88 C89 C90 -2.1(14)
C93 C88 C89 C90 165.5(12)
Mo7 C88 C89 C90 -65.6(10)
C87 C88 C89 C94 -171.6(12)
C93 C88 C89 C94 -4(2)
Mo7 C88 C89 C94 124.9(12)
C87 C88 C89 Mo7 63.5(8)
C93 C88 C89 Mo7 -128.9(12)
B16 Mo7 C89 C90 151.4(10)
B14 Mo7 C89 C90 111.4(12)
C86 Mo7 C89 C90 34.8(9)
C88 Mo7 C89 C90 114.8(12)
C87 Mo7 C89 C90 77.1(10)
B13 Mo7 C89 C90 23.1(16)
Se7 Mo7 C89 C90 -33.2(10)
Se8 Mo7 C89 C90 -110.5(9)
Mo8 Mo7 C89 C90 -109.9(9)
Fe7 Mo7 C89 C90 -160.6(9)
B16 Mo7 C89 C88 36.6(8)
B14 Mo7 C89 C88 -3.4(12)
C90 Mo7 C89 C88 -114.8(12)
C86 Mo7 C89 C88 -80.0(8)
C87 Mo7 C89 C88 -37.7(7)
B13 Mo7 C89 C88 -91.7(12)
Se7 Mo7 C89 C88 -148.0(5)
Se8 Mo7 C89 C88 134.7(6)
Mo8 Mo7 C89 C88 135.3(7)
Fe7 Mo7 C89 C88 84.6(6)
B16 Mo7 C89 C94 -83.0(14)
B14 Mo7 C89 C94 -122.9(14)
C90 Mo7 C89 C94 125.6(19)
C86 Mo7 C89 C94 160.5(16)
C88 Mo7 C89 C94 -119.6(16)
C87 Mo7 C89 C94 -157.3(15)
B13 Mo7 C89 C94 148.7(13)
Se7 Mo7 C89 C94 92.4(13)
Se8 Mo7 C89 C94 15.1(13)
Mo8 Mo7 C89 C94 15.7(18)
Fe7 Mo7 C89 C94 -35.0(14)
C88 C89 C90 C86 2.6(16)
C94 C89 C90 C86 171.4(13)
Mo7 C89 C90 C86 -63.4(10)
C88 C89 C90 C95 -175.5(12)
C94 C89 C90 C95 -7(2)
Mo7 C89 C90 C95 118.5(14)
C88 C89 C90 Mo7 66.0(9)
C94 C89 C90 Mo7 -125.2(14)
C87 C86 C90 C89 -2.0(16)
C91 C86 C90 C89 -176.8(14)
Mo7 C86 C90 C89 63.4(10)
C87 C86 C90 C95 176.1(12)
C91 C86 C90 C95 1(2)
Mo7 C86 C90 C95 -118.5(13)
C87 C86 C90 Mo7 -65.4(9)
C91 C86 C90 Mo7 119.7(15)
B16 Mo7 C90 C89 -43.4(14)
B14 Mo7 C90 C89 -123.2(11)
C86 Mo7 C90 C89 -120.9(14)
C88 Mo7 C90 C89 -39.4(9)
C87 Mo7 C90 C89 -82.0(10)
B13 Mo7 C90 C89 -166.5(9)
Se7 Mo7 C90 C89 151.7(9)
Se8 Mo7 C90 C89 75.3(9)
Mo8 Mo7 C90 C89 128.5(8)
Fe7 Mo7 C90 C89 27.1(12)
B16 Mo7 C90 C86 77.4(11)
B14 Mo7 C90 C86 -2.3(14)
C89 Mo7 C90 C86 120.9(14)
C88 Mo7 C90 C86 81.5(9)
C87 Mo7 C90 C86 38.8(8)
B13 Mo7 C90 C86 -45.6(10)
Se7 Mo7 C90 C86 -87.4(8)
Se8 Mo7 C90 C86 -163.9(8)
Mo8 Mo7 C90 C86 -110.6(9)
Fe7 Mo7 C90 C86 148.0(7)
B16 Mo7 C90 C95 -162.8(11)
B14 Mo7 C90 C95 117.5(14)
C89 Mo7 C90 C95 -119.4(17)
C86 Mo7 C90 C95 119.8(15)
C88 Mo7 C90 C95 -158.8(14)
C87 Mo7 C90 C95 158.6(14)
B13 Mo7 C90 C95 74.1(13)
Se7 Mo7 C90 C95 32.3(12)
Se8 Mo7 C90 C95 -44.1(12)
Mo8 Mo7 C90 C95 9.1(16)
Fe7 Mo7 C90 C95 -92.3(12)
C97 Fe7 C96 O16 126(84)
B16 Fe7 C96 O16 -116(84)
B15 Fe7 C96 O16 -88(84)
Se8 Fe7 C96 O16 26(84)
Fe8 Fe7 C96 O16 -143(84)
Mo8 Fe7 C96 O16 -35(84)
Mo7 Fe7 C96 O16 -7(85)
C96 Fe7 C97 O17 71(17)
B16 Fe7 C97 O17 -76(17)
B15 Fe7 C97 O17 -39(17)
Se8 Fe7 C97 O17 175(100)
Fe8 Fe7 C97 O17 -28(17)
Mo8 Fe7 C97 O17 -159(16)
Mo7 Fe7 C97 O17 -126(17)
C105 C101 C102 C107 176.0(11)
C106 C101 C102 C107 -3(2)
Mo9 C101 C102 C107 -121.1(12)
C105 C101 C102 C103 1.1(13)
C106 C101 C102 C103 -178.1(12)
Mo9 C101 C102 C103 64.0(8)
C105 C101 C102 Mo9 -62.9(8)
C106 C101 C102 Mo9 117.9(13)
C107 C102 C103 C104 -175.4(12)
C101 C102 C103 C104 -0.6(13)
Mo9 C102 C103 C104 64.0(8)
C107 C102 C103 C108 -9(2)
C101 C102 C103 C108 166.2(13)
Mo9 C102 C103 C108 -129.2(13)
C107 C102 C103 Mo9 120.6(12)
C101 C102 C103 Mo9 -64.6(9)
C102 C103 C104 C105 -0.2(13)
C108 C103 C104 C105 -166.6(13)
Mo9 C103 C104 C105 63.7(8)
C102 C103 C104 C109 171.3(11)
C108 C103 C104 C109 5(2)
Mo9 C103 C104 C109 -124.8(12)
C102 C103 C104 Mo9 -63.9(8)
C108 C103 C104 Mo9 129.7(14)
C103 C104 C105 C101 1.0(14)
C109 C104 C105 C101 -170.3(12)
Mo9 C104 C105 C101 65.0(9)
C103 C104 C105 C110 178.8(12)
C109 C104 C105 C110 8(2)
Mo9 C104 C105 C110 -117.1(12)
C103 C104 C105 Mo9 -64.0(8)
C109 C104 C105 Mo9 124.7(12)
C106 C101 C105 C104 177.9(13)
C102 C101 C105 C104 -1.3(14)
Mo9 C101 C105 C104 -64.2(9)
C106 C101 C105 C110 0(2)
C102 C101 C105 C110 -179.0(13)
Mo9 C101 C105 C110 118.1(14)
C106 C101 C105 Mo9 -118.0(14)
C102 C101 C105 Mo9 62.9(8)
C116 C111 C112 C113 174.2(13)
C115 C111 C112 C113 -1.6(14)
Mo10 C111 C112 C113 -62.8(8)
C116 C111 C112 C117 1(2)
C115 C111 C112 C117 -174.6(11)
Mo10 C111 C112 C117 124.1(12)
C116 C111 C112 Mo10 -123.0(15)
C115 C111 C112 Mo10 61.3(9)
C111 C112 C113 C114 0.3(14)
C117 C112 C113 C114 173.1(11)
Mo10 C112 C113 C114 -63.8(9)
C111 C112 C113 C118 -161.0(13)
C117 C112 C113 C118 12(2)
Mo10 C112 C113 C118 135.0(14)
C111 C112 C113 Mo10 64.0(9)
C117 C112 C113 Mo10 -123.2(12)
C112 C113 C114 C119 -170.4(12)
C118 C113 C114 C119 -8(2)
Mo10 C113 C114 C119 125.6(14)
C112 C113 C114 C115 1.0(13)
C118 C113 C114 C115 163.2(12)
Mo10 C113 C114 C115 -63.0(8)
C112 C113 C114 Mo10 64.0(8)
C118 C113 C114 Mo10 -133.8(12)
C116 C111 C115 C120 -1(2)
C112 C111 C115 C120 175.0(15)
Mo10 C111 C115 C120 -121.7(17)
C116 C111 C115 C114 -173.5(13)
C112 C111 C115 C114 2.2(14)
Mo10 C111 C115 C114 65.5(9)
C116 C111 C115 Mo10 121.0(14)
C112 C111 C115 Mo10 -63.3(9)
C113 C114 C115 C111 -2.0(14)
C119 C114 C115 C111 170.3(11)
Mo10 C114 C115 C111 -67.0(9)
C113 C114 C115 C120 -175.6(14)
C119 C114 C115 C120 -3(2)
Mo10 C114 C115 C120 119.4(14)
C113 C114 C115 Mo10 65.0(8)
C119 C114 C115 Mo10 -122.7(12)
B23 Mo12 C126 C127 20.2(11)
C130 Mo12 C126 C127 -119.1(13)
B22 Mo12 C126 C127 74.4(10)
C129 Mo12 C126 C127 -80.6(10)
B21 Mo12 C126 C127 110.6(10)
C128 Mo12 C126 C127 -39.3(9)
Se12 Mo12 C126 C127 -131.5(8)
Se11 Mo12 C126 C127 157.9(9)
Mo11 Mo12 C126 C127 127.9(8)
Fe11 Mo12 C126 C127 -28.9(15)
B23 Mo12 C126 C130 139.3(10)
B22 Mo12 C126 C130 -166.5(9)
C129 Mo12 C126 C130 38.5(9)
C127 Mo12 C126 C130 119.1(13)
B21 Mo12 C126 C130 -130.3(10)
C128 Mo12 C126 C130 79.8(10)
Se12 Mo12 C126 C130 -12.4(12)
Se11 Mo12 C126 C130 -83.0(9)
Mo11 Mo12 C126 C130 -113.0(9)
Fe11 Mo12 C126 C130 90.1(12)
B23 Mo12 C126 C131 -101.3(15)
C130 Mo12 C126 C131 119.4(19)
B22 Mo12 C126 C131 -47.1(16)
C129 Mo12 C126 C131 157.9(17)
C127 Mo12 C126 C131 -121.5(19)
B21 Mo12 C126 C131 -10.9(15)
C128 Mo12 C126 C131 -160.8(17)
Se12 Mo12 C126 C131 107.0(14)
Se11 Mo12 C126 C131 36.4(14)
Mo11 Mo12 C126 C131 6.4(19)
Fe11 Mo12 C126 C131 -150.4(11)
C130 C126 C127 C128 6.9(15)
C131 C126 C127 C128 -175.6(13)
Mo12 C126 C127 C128 67.1(9)
C130 C126 C127 C132 174.2(13)
C131 C126 C127 C132 -8(2)
Mo12 C126 C127 C132 -125.6(14)
C130 C126 C127 Mo12 -60.2(9)
C131 C126 C127 Mo12 117.3(14)
B23 Mo12 C127 C126 -161.7(10)
C130 Mo12 C127 C126 37.2(9)
B22 Mo12 C127 C126 -111.7(10)
C129 Mo12 C127 C126 78.5(10)
B21 Mo12 C127 C126 -72.8(10)
C128 Mo12 C127 C126 115.5(13)
Se12 Mo12 C127 C126 96.0(11)
Se11 Mo12 C127 C126 -25.9(10)
Mo11 Mo12 C127 C126 -102.5(11)
Fe11 Mo12 C127 C126 165.1(8)
B23 Mo12 C127 C128 82.8(10)
C130 Mo12 C127 C128 -78.3(10)
B22 Mo12 C127 C128 132.9(10)
C129 Mo12 C127 C128 -37.0(9)
C126 Mo12 C127 C128 -115.5(13)
B21 Mo12 C127 C128 171.7(9)
Se12 Mo12 C127 C128 -19.5(15)
Se11 Mo12 C127 C128 -141.4(8)
Mo11 Mo12 C127 C128 142.1(7)
Fe11 Mo12 C127 C128 49.6(10)
B23 Mo12 C127 C132 -37.1(15)
C130 Mo12 C127 C132 161.9(17)
B22 Mo12 C127 C132 13.0(15)
C129 Mo12 C127 C132 -156.9(17)
C126 Mo12 C127 C132 124.7(19)
B21 Mo12 C127 C132 51.8(15)
C128 Mo12 C127 C132 -119.9(19)
Se12 Mo12 C127 C132 -139.3(11)
Se11 Mo12 C127 C132 98.8(14)
Mo11 Mo12 C127 C132 22(2)
Fe11 Mo12 C127 C132 -70.2(15)
C126 C127 C128 C129 -6.4(15)
C132 C127 C128 C129 -174.2(12)
Mo12 C127 C128 C129 61.1(9)
C126 C127 C128 C133 164.7(14)
C132 C127 C128 C133 -3(2)
Mo12 C127 C128 C133 -127.8(14)
C126 C127 C128 Mo12 -67.5(10)
C132 C127 C128 Mo12 124.7(13)
B23 Mo12 C128 C129 151.7(9)
C130 Mo12 C128 C129 -37.2(8)
B22 Mo12 C128 C129 -171.3(8)
C127 Mo12 C128 C129 -115.3(13)
C126 Mo12 C128 C129 -80.1(9)
B21 Mo12 C128 C129 -127.2(10)
Se12 Mo12 C128 C129 54.4(9)
Se11 Mo12 C128 C129 -50.2(11)
Mo11 Mo12 C128 C129 121.9(10)
Fe11 Mo12 C128 C129 104.5(8)
B23 Mo12 C128 C127 -93.0(10)
C130 Mo12 C128 C127 78.0(10)
B22 Mo12 C128 C127 -56.0(11)
C129 Mo12 C128 C127 115.3(13)
C126 Mo12 C128 C127 35.1(9)
B21 Mo12 C128 C127 -11.9(13)
Se12 Mo12 C128 C127 169.7(8)
Se11 Mo12 C128 C127 65.0(11)
Mo11 Mo12 C128 C127 -122.9(10)
Fe11 Mo12 C128 C127 -140.3(8)
B23 Mo12 C128 C133 29.3(15)
C130 Mo12 C128 C133 -159.7(17)
B22 Mo12 C128 C133 66.3(16)
C129 Mo12 C128 C133 -122.4(18)
C127 Mo12 C128 C133 122.3(19)
C126 Mo12 C128 C133 157.5(17)
B21 Mo12 C128 C133 110.4(15)
Se12 Mo12 C128 C133 -68.0(15)
Se11 Mo12 C128 C133 -172.7(12)
Mo11 Mo12 C128 C133 -1(2)
Fe11 Mo12 C128 C133 -17.9(15)
C127 C128 C129 C130 3.3(15)
C133 C128 C129 C130 -167.7(13)
Mo12 C128 C129 C130 64.8(10)
C127 C128 C129 C134 175.8(12)
C133 C128 C129 C134 5(2)
Mo12 C128 C129 C134 -122.7(13)
C127 C128 C129 Mo12 -61.5(9)
C133 C128 C129 Mo12 127.5(14)
B23 Mo12 C129 C130 -146.6(9)
B22 Mo12 C129 C130 -99.6(14)
C127 Mo12 C129 C130 -77.7(10)
C126 Mo12 C129 C130 -39.7(9)
B21 Mo12 C129 C130 -19.0(15)
C128 Mo12 C129 C130 -116.2(12)
Se12 Mo12 C129 C130 110.6(9)
Se11 Mo12 C129 C130 33.1(10)
Mo11 Mo12 C129 C130 103.2(10)
Fe11 Mo12 C129 C130 161.4(8)
B23 Mo12 C129 C128 -30.4(10)
C130 Mo12 C129 C128 116.2(12)
B22 Mo12 C129 C128 16.5(16)
C127 Mo12 C129 C128 38.4(8)
C126 Mo12 C129 C128 76.5(9)
B21 Mo12 C129 C128 97.2(12)
Se12 Mo12 C129 C128 -133.2(8)
Se11 Mo12 C129 C128 149.3(7)
Mo11 Mo12 C129 C128 -140.6(7)
Fe11 Mo12 C129 C128 -82.5(8)
B23 Mo12 C129 C134 94.1(15)
C130 Mo12 C129 C134 -119.4(18)
B22 Mo12 C129 C134 141.0(15)
C127 Mo12 C129 C134 162.9(16)
C126 Mo12 C129 C134 -159.0(17)
B21 Mo12 C129 C134 -138.3(14)
C128 Mo12 C129 C134 124.5(18)
Se12 Mo12 C129 C134 -8.8(14)
Se11 Mo12 C129 C134 -86.2(14)
Mo11 Mo12 C129 C134 -16.1(19)
Fe11 Mo12 C129 C134 42.0(15)
C128 C129 C130 C126 0.5(15)
C134 C129 C130 C126 -172.1(12)
Mo12 C129 C130 C126 68.2(9)
C128 C129 C130 C135 170.8(13)
C134 C129 C130 C135 -2(2)
Mo12 C129 C130 C135 -121.6(15)
C128 C129 C130 Mo12 -67.7(10)
C134 C129 C130 Mo12 119.7(12)
C127 C126 C130 C129 -4.7(15)
C131 C126 C130 C129 177.7(13)
Mo12 C126 C130 C129 -67.2(9)
C127 C126 C130 C135 -175.0(14)
C131 C126 C130 C135 7(2)
Mo12 C126 C130 C135 122.5(15)
C127 C126 C130 Mo12 62.5(10)
C131 C126 C130 Mo12 -115.0(13)
B23 Mo12 C130 C129 50.3(13)
B22 Mo12 C130 C129 133.4(10)
C127 Mo12 C130 C129 79.5(10)
C126 Mo12 C130 C129 112.8(13)
B21 Mo12 C130 C129 168.8(9)
C128 Mo12 C130 C129 36.9(8)
Se12 Mo12 C130 C129 -75.3(9)
Se11 Mo12 C130 C129 -150.8(9)
Mo11 Mo12 C130 C129 -131.2(8)
Fe11 Mo12 C130 C129 -26.9(12)
B23 Mo12 C130 C126 -62.5(13)
B22 Mo12 C130 C126 20.6(14)
C129 Mo12 C130 C126 -112.8(13)
C127 Mo12 C130 C126 -33.3(8)
B21 Mo12 C130 C126 56.0(10)
C128 Mo12 C130 C126 -75.9(9)
Se12 Mo12 C130 C126 171.8(8)
Se11 Mo12 C130 C126 96.4(9)
Mo11 Mo12 C130 C126 116.0(9)
Fe11 Mo12 C130 C126 -139.7(8)
B23 Mo12 C130 C135 173.6(15)
B22 Mo12 C130 C135 -103.3(17)
C129 Mo12 C130 C135 123(2)
C127 Mo12 C130 C135 -157.2(18)
C126 Mo12 C130 C135 -124(2)
B21 Mo12 C130 C135 -67.9(17)
C128 Mo12 C130 C135 160.2(18)
Se12 Mo12 C130 C135 48.0(17)
Se11 Mo12 C130 C135 -27.5(16)
Mo11 Mo12 C130 C135 -8(2)
Fe11 Mo12 C130 C135 96.4(16)
B24 Mo11 C136 C137 -19.5(10)
C140 Mo11 C136 C137 113.7(12)
B21 Mo11 C136 C137 -105.7(9)
B22 Mo11 C136 C137 -71.3(9)
C139 Mo11 C136 C137 79.2(9)
C138 Mo11 C136 C137 35.4(8)
Se12 Mo11 C136 C137 134.8(8)
Se11 Mo11 C136 C137 -153.6(8)
Mo12 Mo11 C136 C137 -126.5(8)
Fe11 Mo11 C136 C137 37.5(14)
B24 Mo11 C136 C140 -133.2(9)
C137 Mo11 C136 C140 -113.7(12)
B21 Mo11 C136 C140 140.6(9)
B22 Mo11 C136 C140 175.0(8)
C139 Mo11 C136 C140 -34.5(8)
C138 Mo11 C136 C140 -78.3(9)
Se12 Mo11 C136 C140 21.0(11)
Se11 Mo11 C136 C140 92.6(8)
Mo12 Mo11 C136 C140 119.7(8)
Fe11 Mo11 C136 C140 -76.3(13)
B24 Mo11 C136 C141 110.9(15)
C140 Mo11 C136 C141 -115.9(18)
C137 Mo11 C136 C141 130.4(19)
B21 Mo11 C136 C141 24.7(15)
B22 Mo11 C136 C141 59.1(16)
C139 Mo11 C136 C141 -150.4(17)
C138 Mo11 C136 C141 165.8(17)
Se12 Mo11 C136 C141 -94.8(14)
Se11 Mo11 C136 C141 -23.2(15)
Mo12 Mo11 C136 C141 3.8(19)
Fe11 Mo11 C136 C141 167.9(10)
C140 C136 C137 C138 -1.0(16)
C141 C136 C137 C138 170.1(14)
Mo11 C136 C137 C138 -65.7(10)
C140 C136 C137 C142 -175.0(12)
C141 C136 C137 C142 -4(2)
Mo11 C136 C137 C142 120.2(13)
C140 C136 C137 Mo11 64.7(9)
C141 C136 C137 Mo11 -124.2(16)
B24 Mo11 C137 C136 163.6(9)
C140 Mo11 C137 C136 -39.9(8)
B21 Mo11 C137 C136 77.4(9)
B22 Mo11 C137 C136 116.6(9)
C139 Mo11 C137 C136 -78.8(9)
C138 Mo11 C137 C136 -119.1(13)
Se12 Mo11 C137 C136 -93.9(11)
Se11 Mo11 C137 C136 31.4(9)
Mo12 Mo11 C137 C136 109.9(10)
Fe11 Mo11 C137 C136 -162.4(7)
B24 Mo11 C137 C138 -77.3(10)
C136 Mo11 C137 C138 119.1(13)
C140 Mo11 C137 C138 79.1(10)
B21 Mo11 C137 C138 -163.5(10)
B22 Mo11 C137 C138 -124.3(10)
C139 Mo11 C137 C138 40.3(9)
Se12 Mo11 C137 C138 25.2(15)
Se11 Mo11 C137 C138 150.5(8)
Mo12 Mo11 C137 C138 -131.0(8)
Fe11 Mo11 C137 C138 -43.4(11)
B24 Mo11 C137 C142 44.7(14)
C136 Mo11 C137 C142 -118.9(17)
C140 Mo11 C137 C142 -158.8(16)
B21 Mo11 C137 C142 -41.4(15)
B22 Mo11 C137 C142 -2.3(14)
C139 Mo11 C137 C142 162.3(16)
C138 Mo11 C137 C142 122.1(19)
Se12 Mo11 C137 C142 147.2(10)
Se11 Mo11 C137 C142 -87.5(14)
Mo12 Mo11 C137 C142 -9(2)
Fe11 Mo11 C137 C142 78.7(14)
C136 C137 C138 C143 -168.6(15)
C142 C137 C138 C143 5(2)
Mo11 C137 C138 C143 127.6(16)
C136 C137 C138 C139 0.7(16)
C142 C137 C138 C139 174.7(12)
Mo11 C137 C138 C139 -63.0(9)
C136 C137 C138 Mo11 63.8(10)
C142 C137 C138 Mo11 -122.2(14)
B24 Mo11 C138 C137 99.9(10)
C136 Mo11 C138 C137 -35.7(9)
C140 Mo11 C138 C137 -79.0(10)
B21 Mo11 C138 C137 22.2(13)
B22 Mo11 C138 C137 64.1(11)
C139 Mo11 C138 C137 -113.7(14)
Se12 Mo11 C138 C137 -166.6(8)
Se11 Mo11 C138 C137 -53.1(13)
Mo12 Mo11 C138 C137 119.7(10)
Fe11 Mo11 C138 C137 145.2(9)
B24 Mo11 C138 C143 -22.5(15)
C136 Mo11 C138 C143 -158.1(17)
C140 Mo11 C138 C143 158.6(17)
C137 Mo11 C138 C143 -122(2)
B21 Mo11 C138 C143 -100.2(16)
B22 Mo11 C138 C143 -58.3(16)
C139 Mo11 C138 C143 123.9(19)
Se12 Mo11 C138 C143 71.0(16)
Se11 Mo11 C138 C143 -175.5(11)
Mo12 Mo11 C138 C143 -3(2)
Fe11 Mo11 C138 C143 22.8(15)
B24 Mo11 C138 C139 -146.3(10)
C136 Mo11 C138 C139 78.1(10)
C140 Mo11 C138 C139 34.7(9)
C137 Mo11 C138 C139 113.7(14)
B21 Mo11 C138 C139 135.9(9)
B22 Mo11 C138 C139 177.9(9)
Se12 Mo11 C138 C139 -52.9(10)
Se11 Mo11 C138 C139 60.7(12)
Mo12 Mo11 C138 C139 -126.6(9)
Fe11 Mo11 C138 C139 -101.1(9)
C137 C138 C139 C140 -0.2(15)
C143 C138 C139 C140 169.1(15)
Mo11 C138 C139 C140 -62.7(10)
C137 C138 C139 C144 -172.6(13)
C143 C138 C139 C144 -3(2)
Mo11 C138 C139 C144 124.8(13)
C137 C138 C139 Mo11 62.6(9)
C143 C138 C139 Mo11 -128.2(16)
B24 Mo11 C139 C140 153.3(10)
C136 Mo11 C139 C140 38.5(9)
C137 Mo11 C139 C140 79.4(10)
B21 Mo11 C139 C140 29.0(16)
B22 Mo11 C139 C140 112.8(14)
C138 Mo11 C139 C140 116.8(13)
Se12 Mo11 C139 C140 -107.7(9)
Se11 Mo11 C139 C140 -30.7(10)
Mo12 Mo11 C139 C140 -109.6(10)
Fe11 Mo11 C139 C140 -157.7(9)
B24 Mo11 C139 C144 -81.6(16)
C136 Mo11 C139 C144 163.7(17)
C140 Mo11 C139 C144 125.1(19)
C137 Mo11 C139 C144 -155.4(17)
B21 Mo11 C139 C144 154.1(14)
B22 Mo11 C139 C144 -122.1(16)
C138 Mo11 C139 C144 -118.1(19)
Se12 Mo11 C139 C144 17.4(15)
Se11 Mo11 C139 C144 94.5(15)
Mo12 Mo11 C139 C144 16(2)
Fe11 Mo11 C139 C144 -32.6(15)
B24 Mo11 C139 C138 36.5(11)
C136 Mo11 C139 C138 -78.3(10)
C140 Mo11 C139 C138 -116.8(13)
C137 Mo11 C139 C138 -37.3(9)
B21 Mo11 C139 C138 -87.8(14)
B22 Mo11 C139 C138 -4.0(17)
Se12 Mo11 C139 C138 135.5(9)
Se11 Mo11 C139 C138 -147.5(8)
Mo12 Mo11 C139 C138 133.6(8)
Fe11 Mo11 C139 C138 85.5(9)
C144 C139 C140 C136 171.4(13)
C138 C139 C140 C136 -0.4(16)
Mo11 C139 C140 C136 -63.7(9)
C144 C139 C140 C145 -1(3)
C138 C139 C140 C145 -173.2(14)
Mo11 C139 C140 C145 123.5(15)
C144 C139 C140 Mo11 -124.9(15)
C138 C139 C140 Mo11 63.3(9)
C137 C136 C140 C139 0.9(16)
C141 C136 C140 C139 -171.4(13)
Mo11 C136 C140 C139 66.4(11)
C137 C136 C140 C145 174.1(13)
C141 C136 C140 C145 2(2)
Mo11 C136 C140 C145 -120.4(13)
C137 C136 C140 Mo11 -65.5(10)
C141 C136 C140 Mo11 122.2(13)
B24 Mo11 C140 C139 -40.8(14)
C136 Mo11 C140 C139 -117.4(13)
C137 Mo11 C140 C139 -79.8(10)
B21 Mo11 C140 C139 -163.5(9)
B22 Mo11 C140 C139 -126.0(11)
C138 Mo11 C140 C139 -39.1(9)
Se12 Mo11 C140 C139 76.9(9)
Se11 Mo11 C140 C139 154.2(9)
Mo12 Mo11 C140 C139 126.6(9)
Fe11 Mo11 C140 C139 30.1(11)
B24 Mo11 C140 C136 76.6(12)
C137 Mo11 C140 C136 37.7(8)
B21 Mo11 C140 C136 -46.1(10)
B22 Mo11 C140 C136 -8.6(14)
C139 Mo11 C140 C136 117.4(13)
C138 Mo11 C140 C136 78.3(9)
Se12 Mo11 C140 C136 -165.7(7)
Se11 Mo11 C140 C136 -88.4(8)
Mo12 Mo11 C140 C136 -115.9(8)
Fe11 Mo11 C140 C136 147.5(7)
B24 Mo11 C140 C145 -166.1(13)
C136 Mo11 C140 C145 117.2(18)
C137 Mo11 C140 C145 154.9(17)
B21 Mo11 C140 C145 71.1(16)
B22 Mo11 C140 C145 108.6(16)
C139 Mo11 C140 C145 -125.3(19)
C138 Mo11 C140 C145 -164.5(17)
Se12 Mo11 C140 C145 -48.4(15)
Se11 Mo11 C140 C145 28.9(14)
Mo12 Mo11 C140 C145 1.3(19)
Fe11 Mo11 C140 C145 -95.3(15)
C147 Fe11 C146 O26 4(20)
B24 Fe11 C146 O26 123(19)
B23 Fe11 C146 O26 147(19)
Se12 Fe11 C146 O26 -98(19)
Fe12 Fe11 C146 O26 93(19)
Mo12 Fe11 C146 O26 -158(19)
Mo11 Fe11 C146 O26 -123(19)
C146 Fe11 C147 O27 22(33)
B24 Fe11 C147 O27 -127(33)
B23 Fe11 C147 O27 -91(33)
Se12 Fe11 C147 O27 123(33)
Fe12 Fe11 C147 O27 -81(33)
Mo12 Fe11 C147 O27 153(32)
Mo11 Fe11 C147 O27 -178(100)
C150 Fe12 C148 O28 83(100)
C149 Fe12 C148 O28 -175(100)
B24 Fe12 C148 O28 -55(100)
B23 Fe12 C148 O28 -77(100)
Fe11 Fe12 C148 O28 -24(100)
C148 Fe12 C149 O29 -121(73)
C150 Fe12 C149 O29 -20(73)
B24 Fe12 C149 O29 102(73)
B23 Fe12 C149 O29 151(73)
Fe11 Fe12 C149 O29 144(72)
C148 Fe12 C150 O30 97(22)
C149 Fe12 C150 O30 -1(22)
B24 Fe12 C150 O30 -117(22)
B23 Fe12 C150 O30 -157(21)
Fe11 Fe12 C150 O30 -173(100)
C156 C151 C152 C153 2(3)
C163 C151 C152 C153 -172.5(17)
C151 C152 C153 C154 -5(3)
C152 C153 C154 C155 1(3)
C153 C154 C155 C156 5(3)
C152 C151 C156 C155 5(3)
C163 C151 C156 C155 179(2)
C154 C155 C156 C151 -9(3)
C162 C157 C158 C159 4(3)
C157 C158 C159 C160 -1(3)
C157 C158 C159 C163 -178.7(17)
C158 C159 C160 C161 -4(3)
C163 C159 C160 C161 174.1(19)
C159 C160 C161 C162 5(3)
C158 C157 C162 C161 -3(4)
C160 C161 C162 C157 -1(4)
C156 C151 C163 O31 -34(3)
C152 C151 C163 O31 140(2)
C156 C151 C163 C159 148.7(18)
C152 C151 C163 C159 -37(3)
C160 C159 C163 O31 -18(3)
C158 C159 C163 O31 160.0(18)
C160 C159 C163 C151 159.5(19)
C158 C159 C163 C151 -23(3)
C169 C164 C165 C166 -1(3)
C164 C165 C166 C167 0(3)
C165 C166 C167 C168 1(3)
C166 C167 C168 C169 -3(3)
C167 C168 C169 C164 3(3)
C167 C168 C169 C170 -175.7(16)
C165 C164 C169 C168 -1(3)
C165 C164 C169 C170 177.7(16)
C168 C169 C170 O32 145.6(18)
C164 C169 C170 O32 -33(2)
C168 C169 C170 C171 -34(2)
C164 C169 C170 C171 148.2(16)
O32 C170 C171 C176 -18(2)
C169 C170 C171 C176 161.1(17)
O32 C170 C171 C172 154.3(16)
C169 C170 C171 C172 -27(2)
C176 C171 C172 C173 -6(3)
C170 C171 C172 C173 -178.0(16)
C171 C172 C173 C174 3(3)
C172 C173 C174 C175 1(3)
C173 C174 C175 C176 -2(3)
C172 C171 C176 C175 4(3)
C170 C171 C176 C175 176.8(16)
C174 C175 C176 C171 -1(3)
C182 C177 C178 C179 -2(3)
C189 C177 C178 C179 -176.6(17)
C177 C178 C179 C180 0(4)
C178 C179 C180 C181 1(5)
C179 C180 C181 C182 0(4)
C178 C177 C182 C181 4(3)
C189 C177 C182 C181 177.8(18)
C180 C181 C182 C177 -2(3)
C188 C183 C184 C185 -3(2)
C189 C183 C184 C185 171.8(15)
C183 C184 C185 C186 4(3)
C184 C185 C186 C187 -7(3)
C185 C186 C187 C188 7(3)
C184 C183 C188 C187 3(2)
C189 C183 C188 C187 -170.6(15)
C186 C187 C188 C183 -6(2)
C184 C183 C189 O33 -15(2)
C188 C183 C189 O33 159.3(17)
C184 C183 C189 C177 166.4(15)
C188 C183 C189 C177 -20(3)
C182 C177 C189 O33 -30(3)
C178 C177 C189 O33 144.2(18)
C182 C177 C189 C183 148.5(19)
C178 C177 C189 C183 -37(2)
Se1 B1 B2 B4 -38(2)
Mo2 B1 B2 B4 0.2(13)
Mo1 B1 B2 B4 -75.5(14)
Se1 B1 B2 B3 46(2)
Mo2 B1 B2 B3 83.7(16)
Mo1 B1 B2 B3 8.0(15)
Se1 B1 B2 Mo2 -37.8(10)
Mo1 B1 B2 Mo2 -75.7(4)
Se1 B1 B2 Mo1 37.8(10)
Mo2 B1 B2 Mo1 75.7(4)
B1 B2 B3 B4 -118.8(19)
Mo2 B2 B3 B4 -46.9(8)
Mo1 B2 B3 B4 -110.5(9)
B1 B2 B3 Fe2 -153.2(15)
B4 B2 B3 Fe2 -34.4(9)
Mo2 B2 B3 Fe2 -81.3(8)
Mo1 B2 B3 Fe2 -144.9(8)
B1 B2 B3 Fe1 -75.5(18)
B4 B2 B3 Fe1 43.3(8)
Mo2 B2 B3 Fe1 -3.6(8)
Mo1 B2 B3 Fe1 -67.1(6)
B1 B2 B3 Mo1 -8.4(16)
B4 B2 B3 Mo1 110.5(9)
Mo2 B2 B3 Mo1 63.6(5)
B1 B2 B4 B3 124.6(16)
Mo2 B2 B4 B3 124.8(8)
Mo1 B2 B4 B3 58.4(7)
B1 B2 B4 Fe2 167.0(12)
B3 B2 B4 Fe2 42.4(10)
Mo2 B2 B4 Fe2 167.2(11)
Mo1 B2 B4 Fe2 100.8(9)
B1 B2 B4 Fe1 74.4(16)
B3 B2 B4 Fe1 -50.1(8)
Mo2 B2 B4 Fe1 74.7(7)
Mo1 B2 B4 Fe1 8.3(9)
B1 B2 B4 Mo2 -0.2(14)
B3 B2 B4 Mo2 -124.8(8)
Mo1 B2 B4 Mo2 -66.4(5)
Fe2 B3 B4 B2 141.5(9)
Fe1 B3 B4 B2 -130.8(9)
Mo1 B3 B4 B2 -59.2(8)
B2 B3 B4 Fe2 -141.5(9)
Fe1 B3 B4 Fe2 87.8(5)
Mo1 B3 B4 Fe2 159.4(7)
B2 B3 B4 Fe1 130.8(9)
Fe2 B3 B4 Fe1 -87.8(5)
Mo1 B3 B4 Fe1 71.6(5)
B2 B3 B4 Mo2 57.5(9)
Fe2 B3 B4 Mo2 -161.1(9)
Fe1 B3 B4 Mo2 -73.3(7)
Mo1 B3 B4 Mo2 -1.7(9)
Mo4 Se3 B5 B6 -37.4(11)
Mo3 Se3 B5 B6 37.6(11)
Mo3 Se3 B5 Mo4 75.0(3)
Mo4 Se3 B5 Mo3 -75.0(3)
B7 Mo4 B5 B6 3.2(8)
C26 Mo4 B5 B6 -118.9(8)
C30 Mo4 B5 B6 -144.6(7)
C27 Mo4 B5 B6 -84.8(8)
C29 Mo4 B5 B6 -132.8(10)
C28 Mo4 B5 B6 -77.0(9)
Se4 Mo4 B5 B6 98.5(8)
Se3 Mo4 B5 B6 150.0(9)
Mo3 Mo4 B5 B6 73.8(7)
Fe3 Mo4 B5 B6 45.9(8)
B7 Mo4 B5 Se3 -146.7(5)
C26 Mo4 B5 Se3 91.2(5)
B6 Mo4 B5 Se3 -150.0(9)
C30 Mo4 B5 Se3 65.5(6)
C27 Mo4 B5 Se3 125.2(5)
C29 Mo4 B5 Se3 77.2(11)
C28 Mo4 B5 Se3 133.1(6)
Se4 Mo4 B5 Se3 -51.5(4)
Mo3 Mo4 B5 Se3 -76.1(4)
Fe3 Mo4 B5 Se3 -104.1(3)
B7 Mo4 B5 Mo3 -70.6(5)
C26 Mo4 B5 Mo3 167.3(5)
B6 Mo4 B5 Mo3 -73.8(7)
C30 Mo4 B5 Mo3 141.6(4)
C27 Mo4 B5 Mo3 -158.7(5)
C29 Mo4 B5 Mo3 153.3(9)
C28 Mo4 B5 Mo3 -150.8(5)
Se4 Mo4 B5 Mo3 24.6(5)
Se3 Mo4 B5 Mo3 76.1(4)
Fe3 Mo4 B5 Mo3 -28.0(5)
B8 Mo3 B5 B6 2.2(8)
C36 Mo3 B5 B6 124.5(8)
C40 Mo3 B5 B6 150.4(8)
C37 Mo3 B5 B6 89.9(8)
C39 Mo3 B5 B6 136.8(10)
C38 Mo3 B5 B6 82.1(10)
Se4 Mo3 B5 B6 -98.6(7)
Se3 Mo3 B5 B6 -149.8(10)
Mo4 Mo3 B5 B6 -73.9(7)
Fe3 Mo3 B5 B6 -44.4(8)
B8 Mo3 B5 Se3 152.0(5)
B6 Mo3 B5 Se3 149.8(10)
C36 Mo3 B5 Se3 -85.7(5)
C40 Mo3 B5 Se3 -59.8(6)
C37 Mo3 B5 Se3 -120.3(5)
C39 Mo3 B5 Se3 -73.4(10)
C38 Mo3 B5 Se3 -128.1(6)
Se4 Mo3 B5 Se3 51.2(5)
Mo4 Mo3 B5 Se3 75.9(4)
Fe3 Mo3 B5 Se3 105.4(4)
B8 Mo3 B5 Mo4 76.1(5)
B6 Mo3 B5 Mo4 73.9(7)
C36 Mo3 B5 Mo4 -161.6(5)
C40 Mo3 B5 Mo4 -135.7(5)
C37 Mo3 B5 Mo4 163.7(4)
C39 Mo3 B5 Mo4 -149.4(7)
C38 Mo3 B5 Mo4 156.0(5)
Se4 Mo3 B5 Mo4 -24.7(5)
Se3 Mo3 B5 Mo4 -75.9(4)
Fe3 Mo3 B5 Mo4 29.5(5)
Se3 B5 B6 B7 33(2)
Mo4 B5 B6 B7 -4.9(13)
Mo3 B5 B6 B7 71.6(13)
Se3 B5 B6 B8 -42(2)
Mo4 B5 B6 B8 -80.1(14)
Mo3 B5 B6 B8 -3.6(14)
Se3 B5 B6 Mo3 -38.4(11)
Mo4 B5 B6 Mo3 -76.5(4)
Se3 B5 B6 Mo4 38.1(11)
Mo3 B5 B6 Mo4 76.5(4)
B8 Mo3 B6 B5 -177.1(11)
C36 Mo3 B6 B5 -62.3(9)
C40 Mo3 B6 B5 -54.0(12)
C37 Mo3 B6 B5 -97.0(8)
C39 Mo3 B6 B5 -122.2(12)
C38 Mo3 B6 B5 -127.9(8)
Se4 Mo3 B6 B5 95.3(7)
Se3 Mo3 B6 B5 21.5(7)
Mo4 Mo3 B6 B5 74.9(7)
Fe3 Mo3 B6 B5 138.3(8)
B8 Mo3 B6 B7 49.0(8)
C36 Mo3 B6 B7 163.8(6)
C40 Mo3 B6 B7 172.2(7)
B5 Mo3 B6 B7 -133.9(11)
C37 Mo3 B6 B7 129.1(7)
C39 Mo3 B6 B7 103.9(12)
C38 Mo3 B6 B7 98.3(7)
Se4 Mo3 B6 B7 -38.6(7)
Se3 Mo3 B6 B7 -112.3(7)
Mo4 Mo3 B6 B7 -58.9(6)
Fe3 Mo3 B6 B7 4.5(6)
C36 Mo3 B6 B8 114.8(7)
C40 Mo3 B6 B8 123.1(9)
B5 Mo3 B6 B8 177.1(11)
C37 Mo3 B6 B8 80.1(7)
C39 Mo3 B6 B8 54.9(13)
C38 Mo3 B6 B8 49.3(8)
Se4 Mo3 B6 B8 -87.6(6)
Se3 Mo3 B6 B8 -161.4(6)
Mo4 Mo3 B6 B8 -108.0(7)
Fe3 Mo3 B6 B8 -44.6(6)
B8 Mo3 B6 Mo4 108.0(7)
C36 Mo3 B6 Mo4 -137.3(4)
C40 Mo3 B6 Mo4 -128.9(7)
B5 Mo3 B6 Mo4 -74.9(7)
C37 Mo3 B6 Mo4 -172.0(4)
C39 Mo3 B6 Mo4 162.8(9)
C38 Mo3 B6 Mo4 157.2(4)
Se4 Mo3 B6 Mo4 20.4(4)
Se3 Mo3 B6 Mo4 -53.4(3)
Fe3 Mo3 B6 Mo4 63.4(3)
B7 Mo4 B6 B5 -175.7(11)
C26 Mo4 B6 B5 68.3(9)
C30 Mo4 B6 B5 63.5(12)
C27 Mo4 B6 B5 100.5(8)
C29 Mo4 B6 B5 124.8(11)
C28 Mo4 B6 B5 131.7(8)
Se4 Mo4 B6 B5 -95.3(7)
Se3 Mo4 B6 B5 -21.5(7)
Mo3 Mo4 B6 B5 -75.0(8)
Fe3 Mo4 B6 B5 -135.7(8)
C26 Mo4 B6 B7 -116.0(7)
C30 Mo4 B6 B7 -120.8(9)
C27 Mo4 B6 B7 -83.8(7)
B5 Mo4 B6 B7 175.7(11)
C29 Mo4 B6 B7 -59.5(13)
C28 Mo4 B6 B7 -52.6(8)
Se4 Mo4 B6 B7 80.4(7)
Se3 Mo4 B6 B7 154.2(7)
Mo3 Mo4 B6 B7 100.7(7)
Fe3 Mo4 B6 B7 40.0(6)
B7 Mo4 B6 B8 -41.2(8)
C26 Mo4 B6 B8 -157.3(8)
C30 Mo4 B6 B8 -162.0(7)
C27 Mo4 B6 B8 -125.0(8)
B5 Mo4 B6 B8 134.5(12)
C29 Mo4 B6 B8 -100.7(12)
C28 Mo4 B6 B8 -93.8(8)
Se4 Mo4 B6 B8 39.2(8)
Se3 Mo4 B6 B8 113.0(7)
Mo3 Mo4 B6 B8 59.5(7)
Fe3 Mo4 B6 B8 -1.2(7)
B7 Mo4 B6 Mo3 -100.7(7)
C26 Mo4 B6 Mo3 143.2(4)
C30 Mo4 B6 Mo3 138.5(6)
C27 Mo4 B6 Mo3 175.5(4)
B5 Mo4 B6 Mo3 75.0(8)
C29 Mo4 B6 Mo3 -160.2(8)
C28 Mo4 B6 Mo3 -153.3(4)
Se4 Mo4 B6 Mo3 -20.3(4)
Se3 Mo4 B6 Mo3 53.5(3)
Fe3 Mo4 B6 Mo3 -60.7(2)
B5 B6 B7 B8 -120.5(16)
Mo3 B6 B7 B8 -57.4(8)
Mo4 B6 B7 B8 -125.8(9)
B5 B6 B7 Fe4 -167.7(12)
B8 B6 B7 Fe4 -47.3(10)
Mo3 B6 B7 Fe4 -104.6(10)
Mo4 B6 B7 Fe4 -173.1(11)
B5 B6 B7 Fe3 -69.7(16)
B8 B6 B7 Fe3 50.8(9)
Mo3 B6 B7 Fe3 -6.6(9)
Mo4 B6 B7 Fe3 -75.0(7)
B5 B6 B7 Mo4 5.3(14)
B8 B6 B7 Mo4 125.8(9)
Mo3 B6 B7 Mo4 68.4(5)
C50 Fe4 B7 B8 23.4(14)
C49 Fe4 B7 B8 -98.9(9)
C48 Fe4 B7 B8 149.2(9)
Fe3 Fe4 B7 B8 69.5(7)
C50 Fe4 B7 B6 69.0(16)
C49 Fe4 B7 B6 -53.3(13)
C48 Fe4 B7 B6 -165.3(11)
B8 Fe4 B7 B6 45.5(11)
Fe3 Fe4 B7 B6 115.1(12)
C50 Fe4 B7 Fe3 -46.1(12)
C49 Fe4 B7 Fe3 -168.4(6)
C48 Fe4 B7 Fe3 79.6(7)
B8 Fe4 B7 Fe3 -69.5(7)
C50 Fe4 B7 Mo4 -85(3)
C49 Fe4 B7 Mo4 153(3)
C48 Fe4 B7 Mo4 41(3)
B8 Fe4 B7 Mo4 -108(3)
Fe3 Fe4 B7 Mo4 -39(3)
C47 Fe3 B7 B8 -34.6(14)
C46 Fe3 B7 B8 -151.7(8)
Se4 Fe3 B7 B8 106.8(7)
Fe4 Fe3 B7 B8 -72.8(7)
Mo3 Fe3 B7 B8 55.9(7)
Mo4 Fe3 B7 B8 116.5(9)
C47 Fe3 B7 B6 -84.8(14)
C46 Fe3 B7 B6 158.2(9)
B8 Fe3 B7 B6 -50.2(9)
Se4 Fe3 B7 B6 56.6(9)
Fe4 Fe3 B7 B6 -122.9(11)
Mo3 Fe3 B7 B6 5.8(8)
Mo4 Fe3 B7 B6 66.3(9)
C47 Fe3 B7 Fe4 38.2(12)
C46 Fe3 B7 Fe4 -78.9(6)
B8 Fe3 B7 Fe4 72.8(7)
Se4 Fe3 B7 Fe4 179.6(3)
Mo3 Fe3 B7 Fe4 128.7(4)
Mo4 Fe3 B7 Fe4 -170.8(7)
C47 Fe3 B7 Mo4 -151.1(9)
C46 Fe3 B7 Mo4 91.9(6)
B8 Fe3 B7 Mo4 -116.5(9)
Se4 Fe3 B7 Mo4 -9.7(5)
Fe4 Fe3 B7 Mo4 170.8(7)
Mo3 Fe3 B7 Mo4 -60.5(3)
C26 Mo4 B7 B8 142.4(9)
B6 Mo4 B7 B8 54.0(10)
C30 Mo4 B7 B8 -176.6(8)
C27 Mo4 B7 B8 151.2(10)
B5 Mo4 B7 B8 51.1(10)
C29 Mo4 B7 B8 -153.2(9)
C28 Mo4 B7 B8 -171.8(10)
Se4 Mo4 B7 B8 -55.9(9)
Se3 Mo4 B7 B8 21.0(12)
Mo3 Mo4 B7 B8 -2.2(8)
Fe3 Mo4 B7 B8 -64.3(9)
C26 Mo4 B7 B6 88.4(8)
C30 Mo4 B7 B6 129.4(8)
C27 Mo4 B7 B6 97.2(7)
B5 Mo4 B7 B6 -2.9(7)
C29 Mo4 B7 B6 152.9(7)
C28 Mo4 B7 B6 134.2(7)
Se4 Mo4 B7 B6 -109.9(6)
Se3 Mo4 B7 B6 -33.0(8)
Mo3 Mo4 B7 B6 -56.1(6)
Fe3 Mo4 B7 B6 -118.3(8)
C26 Mo4 B7 Fe4 -115(3)
B6 Mo4 B7 Fe4 157(4)
C30 Mo4 B7 Fe4 -74(3)
C27 Mo4 B7 Fe4 -106(3)
B5 Mo4 B7 Fe4 154(3)
C29 Mo4 B7 Fe4 -50(3)
C28 Mo4 B7 Fe4 -69(3)
Se4 Mo4 B7 Fe4 47(3)
Se3 Mo4 B7 Fe4 124(3)
Mo3 Mo4 B7 Fe4 101(3)
Fe3 Mo4 B7 Fe4 38(3)
C26 Mo4 B7 Fe3 -153.3(5)
B6 Mo4 B7 Fe3 118.3(8)
C30 Mo4 B7 Fe3 -112.3(6)
C27 Mo4 B7 Fe3 -144.5(5)
B5 Mo4 B7 Fe3 115.5(6)
C29 Mo4 B7 Fe3 -88.8(6)
C28 Mo4 B7 Fe3 -107.5(5)
Se4 Mo4 B7 Fe3 8.5(4)
Se3 Mo4 B7 Fe3 85.3(5)
Mo3 Mo4 B7 Fe3 62.2(4)
Fe4 B7 B8 B6 139.3(10)
Fe3 B7 B8 B6 -130.8(9)
Mo4 B7 B8 B6 -56.0(9)
B6 B7 B8 Fe3 130.8(9)
Fe4 B7 B8 Fe3 -89.8(5)
Mo4 B7 B8 Fe3 74.9(7)
B6 B7 B8 Fe4 -139.3(10)
Fe3 B7 B8 Fe4 89.8(5)
Mo4 B7 B8 Fe4 164.7(9)
B6 B7 B8 Mo3 58.4(8)
Fe4 B7 B8 Mo3 -162.2(7)
Fe3 B7 B8 Mo3 -72.4(5)
Mo4 B7 B8 Mo3 2.4(9)
B5 B6 B8 B7 114.3(17)
Mo3 B6 B8 B7 110.5(9)
Mo4 B6 B8 B7 45.4(8)
B5 B6 B8 Fe3 70.5(16)
B7 B6 B8 Fe3 -43.8(9)
Mo3 B6 B8 Fe3 66.7(6)
Mo4 B6 B8 Fe3 1.6(9)
B5 B6 B8 Fe4 150.0(14)
B7 B6 B8 Fe4 35.7(9)
Mo3 B6 B8 Fe4 146.2(8)
Mo4 B6 B8 Fe4 81.1(8)
B5 B6 B8 Mo3 3.8(14)
B7 B6 B8 Mo3 -110.5(9)
Mo4 B6 B8 Mo3 -65.1(5)
C47 Fe3 B8 B7 160.1(8)
C46 Fe3 B8 B7 52.5(12)
Se4 Fe3 B8 B7 -91.8(7)
Fe4 Fe3 B8 B7 61.9(7)
Mo3 Fe3 B8 B7 -101.4(8)
Mo4 Fe3 B8 B7 -43.5(7)
C47 Fe3 B8 B6 -157.7(9)
C46 Fe3 B8 B6 94.7(12)
B7 Fe3 B8 B6 42.2(9)
Se4 Fe3 B8 B6 -49.6(9)
Fe4 Fe3 B8 B6 104.1(9)
Mo3 Fe3 B8 B6 -59.2(7)
Mo4 Fe3 B8 B6 -1.3(7)
C47 Fe3 B8 Fe4 98.2(6)
C46 Fe3 B8 Fe4 -9.5(11)
B7 Fe3 B8 Fe4 -61.9(7)
Se4 Fe3 B8 Fe4 -153.7(2)
Mo3 Fe3 B8 Fe4 -163.3(6)
Mo4 Fe3 B8 Fe4 -105.4(3)
C47 Fe3 B8 Mo3 -98.5(6)
C46 Fe3 B8 Mo3 153.9(8)
B7 Fe3 B8 Mo3 101.4(8)
Se4 Fe3 B8 Mo3 9.6(4)
Fe4 Fe3 B8 Mo3 163.3(6)
Mo4 Fe3 B8 Mo3 57.9(2)
C50 Fe4 B8 B7 -162.7(10)
C49 Fe4 B8 B7 100.6(10)
C48 Fe4 B8 B7 -67.4(14)
Fe3 Fe4 B8 B7 -65.8(7)
C50 Fe4 B8 B6 161.5(11)
C49 Fe4 B8 B6 64.8(11)
C48 Fe4 B8 B6 -103.2(14)
B7 Fe4 B8 B6 -35.8(9)
Fe3 Fe4 B8 B6 -101.6(9)
C50 Fe4 B8 Fe3 -96.9(8)
C49 Fe4 B8 Fe3 166.4(7)
C48 Fe4 B8 Fe3 -1.6(13)
B7 Fe4 B8 Fe3 65.8(7)
C50 Fe4 B8 Mo3 -128.1(16)
C49 Fe4 B8 Mo3 135.2(15)
C48 Fe4 B8 Mo3 -33(2)
B7 Fe4 B8 Mo3 34.6(12)
Fe3 Fe4 B8 Mo3 -31.2(12)
B6 Mo3 B8 B7 -53.6(8)
C36 Mo3 B8 B7 -146.1(7)
C40 Mo3 B8 B7 172.6(8)
B5 Mo3 B8 B7 -55.5(9)
C37 Mo3 B8 B7 -155.8(8)
C39 Mo3 B8 B7 149.9(8)
C38 Mo3 B8 B7 169.0(9)
Se4 Mo3 B8 B7 52.2(8)
Se3 Mo3 B8 B7 -28.3(10)
Mo4 Mo3 B8 B7 -1.8(7)
Fe3 Mo3 B8 B7 60.3(7)
C36 Mo3 B8 B6 -92.5(7)
C40 Mo3 B8 B6 -133.8(8)
B5 Mo3 B8 B6 -1.9(7)
C37 Mo3 B8 B6 -102.2(7)
C39 Mo3 B8 B6 -156.5(7)
C38 Mo3 B8 B6 -137.4(7)
Se4 Mo3 B8 B6 105.8(6)
Se3 Mo3 B8 B6 25.3(8)
Mo4 Mo3 B8 B6 51.8(6)
Fe3 Mo3 B8 B6 113.9(7)
B6 Mo3 B8 Fe3 -113.9(7)
C36 Mo3 B8 Fe3 153.6(4)
C40 Mo3 B8 Fe3 112.2(7)
B5 Mo3 B8 Fe3 -115.8(5)
C37 Mo3 B8 Fe3 143.8(5)
C39 Mo3 B8 Fe3 89.6(5)
C38 Mo3 B8 Fe3 108.7(5)
Se4 Mo3 B8 Fe3 -8.1(4)
Se3 Mo3 B8 Fe3 -88.7(5)
Mo4 Mo3 B8 Fe3 -62.1(3)
B6 Mo3 B8 Fe4 -82.7(14)
C36 Mo3 B8 Fe4 -175.2(12)
C40 Mo3 B8 Fe4 143.4(12)
B5 Mo3 B8 Fe4 -84.6(15)
C37 Mo3 B8 Fe4 175.1(15)
C39 Mo3 B8 Fe4 120.8(14)
C38 Mo3 B8 Fe4 139.9(15)
Se4 Mo3 B8 Fe4 23.1(15)
Se3 Mo3 B8 Fe4 -57.4(17)
Mo4 Mo3 B8 Fe4 -30.9(13)
Fe3 Mo3 B8 Fe4 31.2(12)
Se5 B9 B10 B11 33(2)
Mo5 B9 B10 B11 -5.3(12)
Mo6 B9 B10 B11 71.6(13)
Se5 B9 B10 B12 -41(2)
Mo5 B9 B10 B12 -79.4(13)
Mo6 B9 B10 B12 -2.6(12)
Se5 B9 B10 Mo5 38.0(11)
Mo6 B9 B10 Mo5 76.9(4)
Se5 B9 B10 Mo6 -38.9(10)
Mo5 B9 B10 Mo6 -76.9(4)
B9 B10 B11 B12 -114.7(15)
Mo5 B10 B11 B12 -120.2(9)
Mo6 B10 B11 B12 -53.8(7)
B9 B10 B11 Fe6 -163.3(10)
B12 B10 B11 Fe6 -48.6(10)
Mo5 B10 B11 Fe6 -168.9(11)
Mo6 B10 B11 Fe6 -102.4(10)
B9 B10 B11 Fe5 -68.1(15)
B12 B10 B11 Fe5 46.7(9)
Mo5 B10 B11 Fe5 -73.6(8)
Mo6 B10 B11 Fe5 -7.1(9)
B9 B10 B11 Mo5 5.5(13)
B12 B10 B11 Mo5 120.2(9)
Mo6 B10 B11 Mo5 66.4(4)
Fe6 B11 B12 B10 137.9(9)
Fe5 B11 B12 B10 -134.9(9)
Mo5 B11 B12 B10 -60.9(9)
B10 B11 B12 Fe5 134.9(9)
Fe6 B11 B12 Fe5 -87.2(5)
Mo5 B11 B12 Fe5 74.0(7)
B10 B11 B12 Fe6 -137.9(9)
Fe5 B11 B12 Fe6 87.2(5)
Mo5 B11 B12 Fe6 161.1(9)
B10 B11 B12 Mo6 61.4(8)
Fe6 B11 B12 Mo6 -160.6(7)
Fe5 B11 B12 Mo6 -73.5(6)
Mo5 B11 B12 Mo6 0.5(10)
B9 B10 B12 B11 115.6(16)
Mo5 B10 B12 B11 49.9(8)
Mo6 B10 B12 B11 112.9(9)
B11 B10 B12 Fe5 -42.2(9)
B9 B10 B12 Fe5 73.4(15)
Mo5 B10 B12 Fe5 7.7(9)
Mo6 B10 B12 Fe5 70.7(6)
B11 B10 B12 Fe6 36.6(9)
B9 B10 B12 Fe6 152.3(12)
Mo5 B10 B12 Fe6 86.5(7)
Mo6 B10 B12 Fe6 149.5(8)
B11 B10 B12 Mo6 -112.9(9)
B9 B10 B12 Mo6 2.7(13)
Mo5 B10 B12 Mo6 -63.0(5)
Mo7 Se7 B13 B14 34.3(10)
Mo8 Se7 B13 B14 -40.2(9)
Mo7 Se7 B13 Mo8 74.5(3)
Mo8 Se7 B13 Mo7 -74.5(3)
B15 Mo8 B13 B14 -6.1(8)
C80 Mo8 B13 B14 -152.1(7)
C76 Mo8 B13 B14 -128.2(8)
C79 Mo8 B13 B14 -134.2(10)
C77 Mo8 B13 B14 -93.2(8)
C78 Mo8 B13 B14 -83.7(9)
Se8 Mo8 B13 B14 94.8(7)
Se7 Mo8 B13 B14 145.3(9)
Mo7 Mo8 B13 B14 70.3(7)
Fe7 Mo8 B13 B14 40.5(8)
B15 Mo8 B13 Se7 -151.4(5)
C80 Mo8 B13 Se7 62.6(6)
C76 Mo8 B13 Se7 86.4(5)
C79 Mo8 B13 Se7 80.5(10)
B14 Mo8 B13 Se7 -145.3(9)
C77 Mo8 B13 Se7 121.5(5)
C78 Mo8 B13 Se7 131.0(5)
Se8 Mo8 B13 Se7 -50.6(4)
Mo7 Mo8 B13 Se7 -75.0(4)
Fe7 Mo8 B13 Se7 -104.8(4)
B15 Mo8 B13 Mo7 -76.4(5)
C80 Mo8 B13 Mo7 137.6(4)
C76 Mo8 B13 Mo7 161.4(5)
C79 Mo8 B13 Mo7 155.5(8)
B14 Mo8 B13 Mo7 -70.3(7)
C77 Mo8 B13 Mo7 -163.5(4)
C78 Mo8 B13 Mo7 -154.0(5)
Se8 Mo8 B13 Mo7 24.5(4)
Se7 Mo8 B13 Mo7 75.0(4)
Fe7 Mo8 B13 Mo7 -29.8(4)
B16 Mo7 B13 B14 -2.5(8)
C90 Mo7 B13 B14 144.8(8)
C89 Mo7 B13 B14 130.9(10)
C86 Mo7 B13 B14 121.0(8)
C88 Mo7 B13 B14 76.4(9)
C87 Mo7 B13 B14 86.0(8)
Se7 Mo7 B13 B14 -149.6(9)
Se8 Mo7 B13 B14 -98.2(7)
Mo8 Mo7 B13 B14 -73.9(6)
Fe7 Mo7 B13 B14 -45.3(8)
B16 Mo7 B13 Se7 147.0(5)
B14 Mo7 B13 Se7 149.6(9)
C90 Mo7 B13 Se7 -65.6(6)
C89 Mo7 B13 Se7 -79.5(11)
C86 Mo7 B13 Se7 -89.4(5)
C88 Mo7 B13 Se7 -134.0(5)
C87 Mo7 B13 Se7 -124.4(4)
Se8 Mo7 B13 Se7 51.4(4)
Mo8 Mo7 B13 Se7 75.7(4)
Fe7 Mo7 B13 Se7 104.3(3)
B16 Mo7 B13 Mo8 71.4(5)
B14 Mo7 B13 Mo8 73.9(6)
C90 Mo7 B13 Mo8 -141.3(5)
C89 Mo7 B13 Mo8 -155.2(8)
C86 Mo7 B13 Mo8 -165.1(5)
C88 Mo7 B13 Mo8 150.3(5)
C87 Mo7 B13 Mo8 159.9(4)
Se7 Mo7 B13 Mo8 -75.7(4)
Se8 Mo7 B13 Mo8 -24.3(4)
Fe7 Mo7 B13 Mo8 28.6(4)
Se7 B13 B14 B16 -31(2)
Mo8 B13 B14 B16 -72.6(15)
Mo7 B13 B14 B16 4.3(14)
Se7 B13 B14 B15 50.7(19)
Mo8 B13 B14 B15 9.6(12)
Mo7 B13 B14 B15 86.5(13)
Se7 B13 B14 Mo7 -35.7(9)
Mo8 B13 B14 Mo7 -76.9(4)
Se7 B13 B14 Mo8 41.2(9)
Mo7 B13 B14 Mo8 76.9(4)
B16 Mo7 B14 B13 176.5(11)
C90 Mo7 B14 B13 -64.9(12)
C89 Mo7 B14 B13 -128.2(9)
C86 Mo7 B14 B13 -66.3(8)
C88 Mo7 B14 B13 -130.3(7)
C87 Mo7 B14 B13 -99.0(7)
Se7 Mo7 B14 B13 21.8(7)
Se8 Mo7 B14 B13 96.3(7)
Mo8 Mo7 B14 B13 74.1(7)
Fe7 Mo7 B14 B13 136.2(7)
C90 Mo7 B14 B16 118.6(10)
C89 Mo7 B14 B16 55.3(11)
C86 Mo7 B14 B16 117.2(7)
C88 Mo7 B14 B16 53.2(8)
C87 Mo7 B14 B16 84.5(7)
B13 Mo7 B14 B16 -176.5(11)
Se7 Mo7 B14 B16 -154.7(7)
Se8 Mo7 B14 B16 -80.1(7)
Mo8 Mo7 B14 B16 -102.4(7)
Fe7 Mo7 B14 B16 -40.3(6)
B16 Mo7 B14 B15 45.3(8)
C90 Mo7 B14 B15 163.9(8)
C89 Mo7 B14 B15 100.6(10)
C86 Mo7 B14 B15 162.5(7)
C88 Mo7 B14 B15 98.5(8)
C87 Mo7 B14 B15 129.8(8)
B13 Mo7 B14 B15 -131.2(12)
Se7 Mo7 B14 B15 -109.4(8)
Se8 Mo7 B14 B15 -34.9(8)
Mo8 Mo7 B14 B15 -57.1(7)
Fe7 Mo7 B14 B15 5.0(7)
B16 Mo7 B14 Mo8 102.4(7)
C90 Mo7 B14 Mo8 -139.1(8)
C89 Mo7 B14 Mo8 157.7(7)
C86 Mo7 B14 Mo8 -140.5(4)
C88 Mo7 B14 Mo8 155.6(3)
C87 Mo7 B14 Mo8 -173.1(4)
B13 Mo7 B14 Mo8 -74.1(7)
Se7 Mo7 B14 Mo8 -52.3(2)
Se8 Mo7 B14 Mo8 22.2(4)
Fe7 Mo7 B14 Mo8 62.0(2)
B15 Mo8 B14 B13 172.0(10)
C80 Mo8 B14 B13 53.8(12)
C76 Mo8 B14 B13 59.8(8)
C79 Mo8 B14 B13 126.9(10)
C77 Mo8 B14 B13 94.2(7)
C78 Mo8 B14 B13 125.0(7)
Se8 Mo8 B14 B13 -99.1(7)
Se7 Mo8 B14 B13 -24.7(7)
Mo7 Mo8 B14 B13 -77.0(7)
Fe7 Mo8 B14 B13 -141.4(7)
B15 Mo8 B14 B16 -51.2(8)
C80 Mo8 B14 B16 -169.4(7)
C76 Mo8 B14 B16 -163.4(7)
C79 Mo8 B14 B16 -96.3(11)
C77 Mo8 B14 B16 -129.0(7)
C78 Mo8 B14 B16 -98.1(8)
B13 Mo8 B14 B16 136.8(11)
Se8 Mo8 B14 B16 37.7(7)
Se7 Mo8 B14 B16 112.1(7)
Mo7 Mo8 B14 B16 59.8(6)
Fe7 Mo8 B14 B16 -4.6(6)
C80 Mo8 B14 B15 -118.2(9)
C76 Mo8 B14 B15 -112.2(7)
C79 Mo8 B14 B15 -45.1(12)
C77 Mo8 B14 B15 -77.8(7)
C78 Mo8 B14 B15 -47.0(8)
B13 Mo8 B14 B15 -172.0(10)
Se8 Mo8 B14 B15 88.9(6)
Se7 Mo8 B14 B15 163.3(6)
Mo7 Mo8 B14 B15 111.0(7)
Fe7 Mo8 B14 B15 46.6(6)
B15 Mo8 B14 Mo7 -111.0(7)
C80 Mo8 B14 Mo7 130.8(7)
C76 Mo8 B14 Mo7 136.8(4)
C79 Mo8 B14 Mo7 -156.1(8)
C77 Mo8 B14 Mo7 171.2(4)
C78 Mo8 B14 Mo7 -157.9(4)
B13 Mo8 B14 Mo7 77.0(7)
Se8 Mo8 B14 Mo7 -22.0(4)
Se7 Mo8 B14 Mo7 52.3(3)
Fe7 Mo8 B14 Mo7 -64.4(3)
B13 B14 B15 B16 -122.6(16)
Mo7 B14 B15 B16 -48.2(8)
Mo8 B14 B15 B16 -112.4(9)
B13 B14 B15 Fe7 -80.9(15)
B16 B14 B15 Fe7 41.6(9)
Mo7 B14 B15 Fe7 -6.6(9)
Mo8 B14 B15 Fe7 -70.8(6)
B13 B14 B15 Fe8 -158.7(12)
B16 B14 B15 Fe8 -36.1(8)
Mo7 B14 B15 Fe8 -84.3(8)
Mo8 B14 B15 Fe8 -148.5(7)
B13 B14 B15 Mo8 -10.1(13)
B16 B14 B15 Mo8 112.4(9)
Mo7 B14 B15 Mo8 64.2(5)
C96 Fe7 B15 B16 -158.4(8)
C97 Fe7 B15 B16 -49.9(11)
Se8 Fe7 B15 B16 93.2(7)
Fe8 Fe7 B15 B16 -63.4(7)
Mo8 Fe7 B15 B16 102.0(7)
Mo7 Fe7 B15 B16 43.8(6)
C96 Fe7 B15 B14 163.1(9)
C97 Fe7 B15 B14 -88.4(11)
B16 Fe7 B15 B14 -38.5(8)
Se8 Fe7 B15 B14 54.7(9)
Fe8 Fe7 B15 B14 -101.9(9)
Mo8 Fe7 B15 B14 63.5(7)
Mo7 Fe7 B15 B14 5.3(7)
C96 Fe7 B15 Fe8 -95.0(5)
C97 Fe7 B15 Fe8 13.5(9)
B16 Fe7 B15 Fe8 63.4(7)
Se8 Fe7 B15 Fe8 156.62(18)
Mo8 Fe7 B15 Fe8 165.4(5)
Mo7 Fe7 B15 Fe8 107.3(3)
C96 Fe7 B15 Mo8 99.6(5)
C97 Fe7 B15 Mo8 -152.0(7)
B16 Fe7 B15 Mo8 -102.0(7)
Se8 Fe7 B15 Mo8 -8.8(4)
Fe8 Fe7 B15 Mo8 -165.4(5)
Mo7 Fe7 B15 Mo8 -58.2(2)
C80 Mo8 B15 B16 -173.7(7)
C76 Mo8 B15 B16 146.6(7)
C79 Mo8 B15 B16 -150.9(7)
B14 Mo8 B15 B16 50.4(8)
C77 Mo8 B15 B16 155.3(8)
C78 Mo8 B15 B16 -171.5(8)
B13 Mo8 B15 B16 55.8(8)
Se8 Mo8 B15 B16 -52.8(7)
Se7 Mo8 B15 B16 27.9(9)
Mo7 Mo8 B15 B16 1.2(7)
Fe7 Mo8 B15 B16 -60.4(7)
C80 Mo8 B15 B14 135.9(8)
C76 Mo8 B15 B14 96.3(7)
C79 Mo8 B15 B14 158.8(7)
C77 Mo8 B15 B14 104.9(7)
C78 Mo8 B15 B14 138.1(7)
B13 Mo8 B15 B14 5.4(7)
Se8 Mo8 B15 B14 -103.2(6)
Se7 Mo8 B15 B14 -22.5(8)
Mo7 Mo8 B15 B14 -49.1(6)
Fe7 Mo8 B15 B14 -110.8(7)
C80 Mo8 B15 Fe7 -113.3(7)
C76 Mo8 B15 Fe7 -153.0(4)
C79 Mo8 B15 Fe7 -90.4(5)
B14 Mo8 B15 Fe7 110.8(7)
C77 Mo8 B15 Fe7 -144.3(4)
C78 Mo8 B15 Fe7 -111.1(5)
B13 Mo8 B15 Fe7 116.2(5)
Se8 Mo8 B15 Fe7 7.6(4)
Se7 Mo8 B15 Fe7 88.3(5)
Mo7 Mo8 B15 Fe7 61.7(3)
C80 Mo8 B15 Fe8 -141.8(11)
C76 Mo8 B15 Fe8 178.6(11)
C79 Mo8 B15 Fe8 -118.9(13)
B14 Mo8 B15 Fe8 82.3(14)
C77 Mo8 B15 Fe8 -172.8(13)
C78 Mo8 B15 Fe8 -139.5(14)
B13 Mo8 B15 Fe8 87.7(13)
Se8 Mo8 B15 Fe8 -20.9(13)
Se7 Mo8 B15 Fe8 59.8(15)
Mo7 Mo8 B15 Fe8 33.2(12)
Fe7 Mo8 B15 Fe8 -28.5(10)
B13 B14 B16 B15 119.0(17)
Mo7 B14 B16 B15 123.6(9)
Mo8 B14 B16 B15 55.2(7)
B13 B14 B16 Fe8 165.8(12)
B15 B14 B16 Fe8 46.9(10)
Mo7 B14 B16 Fe8 170.5(11)
Mo8 B14 B16 Fe8 102.0(10)
B13 B14 B16 Fe7 70.6(17)
B15 B14 B16 Fe7 -48.4(8)
Mo7 B14 B16 Fe7 75.2(8)
Mo8 B14 B16 Fe7 6.8(9)
B13 B14 B16 Mo7 -4.7(15)
B15 B14 B16 Mo7 -123.6(9)
Mo8 B14 B16 Mo7 -68.5(5)
Fe7 B15 B16 B14 -133.4(9)
Fe8 B15 B16 B14 138.8(9)
Mo8 B15 B16 B14 -59.4(8)
B14 B15 B16 Fe8 -138.8(9)
Fe7 B15 B16 Fe8 87.9(4)
Mo8 B15 B16 Fe8 161.8(6)
B14 B15 B16 Fe7 133.4(9)
Fe8 B15 B16 Fe7 -87.9(4)
Mo8 B15 B16 Fe7 73.9(5)
B14 B15 B16 Mo7 57.8(9)
Fe7 B15 B16 Mo7 -75.6(7)
Fe8 B15 B16 Mo7 -163.5(9)
Mo8 B15 B16 Mo7 -1.7(9)
C96 Fe7 B16 B14 84.5(13)
C97 Fe7 B16 B14 -159.8(9)
B15 Fe7 B16 B14 47.7(9)
Se8 Fe7 B16 B14 -56.5(10)
Fe8 Fe7 B16 B14 120.7(11)
Mo8 Fe7 B16 B14 -6.0(8)
Mo7 Fe7 B16 B14 -67.0(9)
C96 Fe7 B16 B15 36.8(12)
C97 Fe7 B16 B15 152.5(7)
Se8 Fe7 B16 B15 -104.2(6)
Fe8 Fe7 B16 B15 72.9(7)
Mo8 Fe7 B16 B15 -53.7(6)
Mo7 Fe7 B16 B15 -114.8(8)
C96 Fe7 B16 Fe8 -36.1(11)
C97 Fe7 B16 Fe8 79.6(6)
B15 Fe7 B16 Fe8 -72.9(7)
Se8 Fe7 B16 Fe8 -177.1(3)
Mo8 Fe7 B16 Fe8 -126.6(4)
Mo7 Fe7 B16 Fe8 172.3(8)
C96 Fe7 B16 Mo7 151.6(7)
C97 Fe7 B16 Mo7 -92.7(6)
B15 Fe7 B16 Mo7 114.8(8)
Se8 Fe7 B16 Mo7 10.6(5)
Fe8 Fe7 B16 Mo7 -172.3(8)
Mo8 Fe7 B16 Mo7 61.1(3)
C90 Mo7 B16 B14 -128.5(9)
C89 Mo7 B16 B14 -152.6(7)
C86 Mo7 B16 B14 -87.1(8)
C88 Mo7 B16 B14 -131.9(8)
C87 Mo7 B16 B14 -96.5(7)
B13 Mo7 B16 B14 2.4(8)
Se7 Mo7 B16 B14 32.4(9)
Se8 Mo7 B16 B14 109.8(7)
Mo8 Mo7 B16 B14 56.2(6)
Fe7 Mo7 B16 B14 119.0(9)
B14 Mo7 B16 B15 -54.8(9)
C90 Mo7 B16 B15 176.7(8)
C89 Mo7 B16 B15 152.5(8)
C86 Mo7 B16 B15 -141.9(8)
C88 Mo7 B16 B15 173.3(9)
C87 Mo7 B16 B15 -151.3(9)
B13 Mo7 B16 B15 -52.4(9)
Se7 Mo7 B16 B15 -22.5(11)
Se8 Mo7 B16 B15 55.0(9)
Mo8 Mo7 B16 B15 1.4(8)
Fe7 Mo7 B16 B15 64.2(8)
B14 Mo7 B16 Fe8 -149(4)
C90 Mo7 B16 Fe8 83(3)
C89 Mo7 B16 Fe8 59(3)
C86 Mo7 B16 Fe8 124(3)
C88 Mo7 B16 Fe8 80(3)
C87 Mo7 B16 Fe8 115(3)
B13 Mo7 B16 Fe8 -146(3)
Se7 Mo7 B16 Fe8 -116(3)
Se8 Mo7 B16 Fe8 -39(3)
Mo8 Mo7 B16 Fe8 -92(3)
Fe7 Mo7 B16 Fe8 -29(3)
B14 Mo7 B16 Fe7 -119.0(9)
C90 Mo7 B16 Fe7 112.5(8)
C89 Mo7 B16 Fe7 88.3(6)
C86 Mo7 B16 Fe7 153.8(5)
C88 Mo7 B16 Fe7 109.0(5)
C87 Mo7 B16 Fe7 144.5(5)
B13 Mo7 B16 Fe7 -116.6(5)
Se7 Mo7 B16 Fe7 -86.7(5)
Se8 Mo7 B16 Fe7 -9.3(4)
Mo8 Mo7 B16 Fe7 -62.8(4)
Se9 B17 B18 B19 11(3)
Mo10 B17 B18 B19 57.8(18)
Mo9 B17 B18 B19 -16.8(17)
Se9 B17 B18 Mo9 27.5(13)
Mo10 B17 B18 Mo9 74.5(4)
Se9 B17 B18 Mo10 -47.0(12)
Mo9 B17 B18 Mo10 -74.5(4)
B17 B18 B19 B20 -105(2)
Mo9 B18 B19 B20 -124.0(9)
Mo10 B18 B19 B20 -50.4(7)
B17 B18 B19 Fe10 -149.7(18)
Mo9 B18 B19 Fe10 -168.8(12)
Mo10 B18 B19 Fe10 -95.3(11)
B17 B18 B19 Fe9 -49(2)
Mo9 B18 B19 Fe9 -68.5(8)
Mo10 B18 B19 Fe9 5.0(9)
B17 B18 B19 Mo9 19.1(19)
Mo10 B18 B19 Mo9 73.5(4)
Fe10 B19 B20 Fe9 -87.8(5)
B18 B19 B20 Fe9 127.2(8)
Mo9 B19 B20 Fe9 75.4(7)
Fe9 B19 B20 Fe10 87.8(5)
B18 B19 B20 Fe10 -145.0(8)
Mo9 B19 B20 Fe10 163.2(10)
Fe10 B19 B20 Mo10 -160.7(7)
Fe9 B19 B20 Mo10 -72.9(6)
B18 B19 B20 Mo10 54.2(7)
Mo9 B19 B20 Mo10 2.5(10)
Mo11 Se11 B21 B22 43.1(11)
Mo12 Se11 B21 B22 -32.3(11)
Mo12 Se11 B21 Mo11 -75.5(3)
Mo11 Se11 B21 Mo12 75.5(3)
B24 Mo11 B21 B22 0.3(9)
C136 Mo11 B21 B22 122.4(9)
C140 Mo11 B21 B22 148.0(8)
C137 Mo11 B21 B22 88.6(9)
C139 Mo11 B21 B22 130.5(11)
C138 Mo11 B21 B22 76.1(10)
Se12 Mo11 B21 B22 -95.7(8)
Se11 Mo11 B21 B22 -147.1(10)
Mo12 Mo11 B21 B22 -72.3(8)
Fe11 Mo11 B21 B22 -42.6(8)
B24 Mo11 B21 Se11 147.4(6)
C136 Mo11 B21 Se11 -90.5(5)
C140 Mo11 B21 Se11 -64.9(6)
C137 Mo11 B21 Se11 -124.2(5)
B22 Mo11 B21 Se11 147.1(10)
C139 Mo11 B21 Se11 -82.4(11)
C138 Mo11 B21 Se11 -136.8(6)
Se12 Mo11 B21 Se11 51.4(5)
Mo12 Mo11 B21 Se11 74.8(4)
Fe11 Mo11 B21 Se11 104.5(4)
B24 Mo11 B21 Mo12 72.6(5)
C136 Mo11 B21 Mo12 -165.3(5)
C140 Mo11 B21 Mo12 -139.8(5)
C137 Mo11 B21 Mo12 160.9(5)
B22 Mo11 B21 Mo12 72.3(8)
C139 Mo11 B21 Mo12 -157.2(9)
C138 Mo11 B21 Mo12 148.4(6)
Se12 Mo11 B21 Mo12 -23.4(4)
Se11 Mo11 B21 Mo12 -74.8(4)
Fe11 Mo11 B21 Mo12 29.7(4)
B23 Mo12 B21 B22 0.4(8)
C130 Mo12 B21 B22 -143.9(7)
C129 Mo12 B21 B22 -132.4(10)
C127 Mo12 B21 B22 -84.7(8)
C126 Mo12 B21 B22 -115.1(8)
C128 Mo12 B21 B22 -77.6(10)
Se12 Mo12 B21 B22 100.9(7)
Se11 Mo12 B21 B22 154.2(9)
Mo11 Mo12 B21 B22 77.8(7)
Fe11 Mo12 B21 B22 47.3(7)
B23 Mo12 B21 Se11 -153.8(5)
C130 Mo12 B21 Se11 61.9(6)
B22 Mo12 B21 Se11 -154.2(9)
C129 Mo12 B21 Se11 73.4(10)
C127 Mo12 B21 Se11 121.1(5)
C126 Mo12 B21 Se11 90.7(5)
C128 Mo12 B21 Se11 128.2(6)
Se12 Mo12 B21 Se11 -53.3(4)
Mo11 Mo12 B21 Se11 -76.3(4)
Fe11 Mo12 B21 Se11 -106.9(3)
B23 Mo12 B21 Mo11 -77.5(5)
C130 Mo12 B21 Mo11 138.2(5)
B22 Mo12 B21 Mo11 -77.8(7)
C129 Mo12 B21 Mo11 149.8(8)
C127 Mo12 B21 Mo11 -162.5(5)
C126 Mo12 B21 Mo11 167.1(5)
C128 Mo12 B21 Mo11 -155.5(6)
Se12 Mo12 B21 Mo11 23.1(4)
Se11 Mo12 B21 Mo11 76.3(4)
Fe11 Mo12 B21 Mo11 -30.5(4)
Se11 B21 B22 B24 -43(2)
Mo11 B21 B22 B24 -0.4(14)
Mo12 B21 B22 B24 -76.1(14)
Se11 B21 B22 B23 32(2)
Mo11 B21 B22 B23 75.1(14)
Mo12 B21 B22 B23 -0.6(13)
Se11 B21 B22 Mo12 32.8(11)
Mo11 B21 B22 Mo12 75.7(4)
Se11 B21 B22 Mo11 -42.9(11)
Mo12 B21 B22 Mo11 -75.7(4)
B23 Mo12 B22 B21 -179.5(10)
C130 Mo12 B22 B21 58.3(12)
C129 Mo12 B22 B21 120.0(12)
C127 Mo12 B22 B21 101.5(8)
C126 Mo12 B22 B21 70.6(8)
C128 Mo12 B22 B21 130.5(8)
Se12 Mo12 B22 B21 -92.2(7)
Se11 Mo12 B22 B21 -18.8(7)
Mo11 Mo12 B22 B21 -73.1(7)
Fe11 Mo12 B22 B21 -135.2(7)
B23 Mo12 B22 B24 -47.3(8)
C130 Mo12 B22 B24 -169.4(8)
C129 Mo12 B22 B24 -107.8(11)
C127 Mo12 B22 B24 -126.3(8)
C126 Mo12 B22 B24 -157.1(8)
B21 Mo12 B22 B24 132.3(11)
C128 Mo12 B22 B24 -97.2(8)
Se12 Mo12 B22 B24 40.1(9)
Se11 Mo12 B22 B24 113.5(8)
Mo11 Mo12 B22 B24 59.2(6)
Fe11 Mo12 B22 B24 -2.9(7)
C130 Mo12 B22 B23 -122.2(9)
C129 Mo12 B22 B23 -60.5(13)
C127 Mo12 B22 B23 -79.0(7)
C126 Mo12 B22 B23 -109.8(7)
B21 Mo12 B22 B23 179.5(10)
C128 Mo12 B22 B23 -50.0(8)
Se12 Mo12 B22 B23 87.3(6)
Se11 Mo12 B22 B23 160.8(6)
Mo11 Mo12 B22 B23 106.4(7)
Fe11 Mo12 B22 B23 44.4(6)
B23 Mo12 B22 Mo11 -106.4(7)
C130 Mo12 B22 Mo11 131.4(7)
C129 Mo12 B22 Mo11 -166.9(9)
C127 Mo12 B22 Mo11 174.6(5)
C126 Mo12 B22 Mo11 143.7(5)
B21 Mo12 B22 Mo11 73.1(7)
C128 Mo12 B22 Mo11 -156.4(4)
Se12 Mo12 B22 Mo11 -19.1(5)
Se11 Mo12 B22 Mo11 54.3(3)
Fe11 Mo12 B22 Mo11 -62.1(3)
B24 Mo11 B22 B21 -179.6(12)
C136 Mo11 B22 B21 -64.1(9)
C140 Mo11 B22 B21 -58.7(13)
C137 Mo11 B22 B21 -97.0(9)
C139 Mo11 B22 B21 -125.2(12)
C138 Mo11 B22 B21 -127.9(8)
Se12 Mo11 B22 B21 97.8(8)
Se11 Mo11 B22 B21 24.0(8)
Mo12 Mo11 B22 B21 78.8(8)
Fe11 Mo11 B22 B21 139.1(8)
C136 Mo11 B22 B24 115.5(8)
C140 Mo11 B22 B24 121.0(11)
C137 Mo11 B22 B24 82.6(8)
B21 Mo11 B22 B24 179.6(12)
C139 Mo11 B22 B24 54.4(15)
C138 Mo11 B22 B24 51.8(9)
Se12 Mo11 B22 B24 -82.6(7)
Se11 Mo11 B22 B24 -156.4(7)
Mo12 Mo11 B22 B24 -101.6(8)
Fe11 Mo11 B22 B24 -41.2(7)
B24 Mo11 B22 B23 42.4(9)
C136 Mo11 B22 B23 157.9(7)
C140 Mo11 B22 B23 163.4(9)
C137 Mo11 B22 B23 125.0(8)
B21 Mo11 B22 B23 -138.0(12)
C139 Mo11 B22 B23 96.8(13)
C138 Mo11 B22 B23 94.1(8)
Se12 Mo11 B22 B23 -40.2(8)
Se11 Mo11 B22 B23 -114.0(7)
Mo12 Mo11 B22 B23 -59.2(6)
Fe11 Mo11 B22 B23 1.1(6)
B24 Mo11 B22 Mo12 101.6(8)
C136 Mo11 B22 Mo12 -142.9(5)
C140 Mo11 B22 Mo12 -137.4(8)
C137 Mo11 B22 Mo12 -175.8(5)
B21 Mo11 B22 Mo12 -78.8(8)
C139 Mo11 B22 Mo12 156.0(10)
C138 Mo11 B22 Mo12 153.4(5)
Se12 Mo11 B22 Mo12 19.0(4)
Se11 Mo11 B22 Mo12 -54.8(3)
Fe11 Mo11 B22 Mo12 60.4(3)
B21 B22 B23 B24 -112.7(17)
Mo12 B22 B23 B24 -113.4(9)
Mo11 B22 B23 B24 -47.6(8)
B21 B22 B23 Fe11 -66.6(16)
B24 B22 B23 Fe11 46.1(8)
Mo12 B22 B23 Fe11 -67.3(6)
Mo11 B22 B23 Fe11 -1.5(9)
B21 B22 B23 Fe12 -146.1(13)
B24 B22 B23 Fe12 -33.4(8)
Mo12 B22 B23 Fe12 -146.8(8)
Mo11 B22 B23 Fe12 -81.0(8)
B21 B22 B23 Mo12 0.6(14)
B24 B22 B23 Mo12 113.4(8)
Mo11 B22 B23 Mo12 65.7(5)
C147 Fe11 B23 B24 -50.6(14)
C146 Fe11 B23 B24 -161.5(9)
Se12 Fe11 B23 B24 93.4(8)
Fe12 Fe11 B23 B24 -63.9(7)
Mo12 Fe11 B23 B24 102.9(9)
Mo11 Fe11 B23 B24 44.6(7)
C147 Fe11 B23 B22 -94.0(13)
C146 Fe11 B23 B22 155.2(9)
B24 Fe11 B23 B22 -43.3(9)
Se12 Fe11 B23 B22 50.0(9)
Fe12 Fe11 B23 B22 -107.2(9)
Mo12 Fe11 B23 B22 59.6(7)
Mo11 Fe11 B23 B22 1.3(7)
C147 Fe11 B23 Fe12 13.3(12)
C146 Fe11 B23 Fe12 -97.6(7)
B24 Fe11 B23 Fe12 63.9(7)
Se12 Fe11 B23 Fe12 157.3(2)
Mo12 Fe11 B23 Fe12 166.8(7)
Mo11 Fe11 B23 Fe12 108.5(4)
C147 Fe11 B23 Mo12 -153.5(8)
C146 Fe11 B23 Mo12 95.7(7)
B24 Fe11 B23 Mo12 -102.9(9)
Se12 Fe11 B23 Mo12 -9.5(5)
Fe12 Fe11 B23 Mo12 -166.8(7)
Mo11 Fe11 B23 Mo12 -58.2(3)
C148 Fe12 B23 B24 157.8(9)
C150 Fe12 B23 B24 50(2)
C149 Fe12 B23 B24 -106.4(10)
Fe11 Fe12 B23 B24 69.4(7)
C148 Fe12 B23 B22 -169.1(10)
C150 Fe12 B23 B22 83(2)
C149 Fe12 B23 B22 -73.3(11)
B24 Fe12 B23 B22 33.1(9)
Fe11 Fe12 B23 B22 102.5(9)
C148 Fe12 B23 Fe11 88.4(7)
C150 Fe12 B23 Fe11 -19(2)
C149 Fe12 B23 Fe11 -175.8(8)
B24 Fe12 B23 Fe11 -69.4(7)
C148 Fe12 B23 Mo12 114.1(18)
C150 Fe12 B23 Mo12 6(3)
C149 Fe12 B23 Mo12 -150.1(18)
B24 Fe12 B23 Mo12 -43.6(15)
Fe11 Fe12 B23 Mo12 25.8(13)
C130 Mo12 B23 B24 178.4(8)
B22 Mo12 B23 B24 52.7(8)
C129 Mo12 B23 B24 -153.5(8)
C127 Mo12 B23 B24 154.1(9)
C126 Mo12 B23 B24 143.5(8)
B21 Mo12 B23 B24 52.4(9)
C128 Mo12 B23 B24 -170.2(9)
Se12 Mo12 B23 B24 -54.3(8)
Se11 Mo12 B23 B24 26.9(11)
Mo11 Mo12 B23 B24 -0.6(8)
Fe11 Mo12 B23 B24 -62.5(7)
C130 Mo12 B23 B22 125.8(8)
C129 Mo12 B23 B22 153.9(6)
C127 Mo12 B23 B22 101.5(6)
C126 Mo12 B23 B22 90.9(7)
B21 Mo12 B23 B22 -0.3(6)
C128 Mo12 B23 B22 137.1(7)
Se12 Mo12 B23 B22 -107.0(5)
Se11 Mo12 B23 B22 -25.8(8)
Mo11 Mo12 B23 B22 -53.3(5)
Fe11 Mo12 B23 B22 -115.1(7)
C130 Mo12 B23 Fe11 -119.1(7)
B22 Mo12 B23 Fe11 115.1(7)
C129 Mo12 B23 Fe11 -91.0(5)
C127 Mo12 B23 Fe11 -143.4(5)
C126 Mo12 B23 Fe11 -154.0(5)
B21 Mo12 B23 Fe11 114.9(5)
C128 Mo12 B23 Fe11 -107.7(5)
Se12 Mo12 B23 Fe11 8.1(5)
Se11 Mo12 B23 Fe11 89.4(5)
Mo11 Mo12 B23 Fe11 61.9(3)
C130 Mo12 B23 Fe12 -144.6(14)
B22 Mo12 B23 Fe12 89.7(18)
C129 Mo12 B23 Fe12 -116.4(16)
C127 Mo12 B23 Fe12 -168.9(17)
C126 Mo12 B23 Fe12 -179.4(15)
B21 Mo12 B23 Fe12 89.4(17)
C128 Mo12 B23 Fe12 -133.2(18)
Se12 Mo12 B23 Fe12 -17.3(17)
Se11 Mo12 B23 Fe12 63.9(19)
Mo11 Mo12 B23 Fe12 36.4(16)
Fe11 Mo12 B23 Fe12 -25.4(13)
Fe11 B23 B24 B22 -130.3(9)
Fe12 B23 B24 B22 143.5(9)
Mo12 B23 B24 B22 -57.3(8)
B22 B23 B24 Fe12 -143.5(9)
Fe11 B23 B24 Fe12 86.1(5)
Mo12 B23 B24 Fe12 159.1(7)
B22 B23 B24 Fe11 130.3(9)
Fe12 B23 B24 Fe11 -86.1(5)
Mo12 B23 B24 Fe11 73.0(6)
B22 B23 B24 Mo11 58.1(9)
Fe11 B23 B24 Mo11 -72.2(7)
Fe12 B23 B24 Mo11 -158.3(9)
Mo12 B23 B24 Mo11 0.8(10)
B21 B22 B24 B23 123.4(17)
Mo12 B22 B24 B23 55.0(8)
Mo11 B22 B24 B23 123.0(9)
B21 B22 B24 Fe12 167.4(12)
B23 B22 B24 Fe12 44.0(11)
Mo12 B22 B24 Fe12 99.0(11)
Mo11 B22 B24 Fe12 167.0(13)
B21 B22 B24 Fe11 72.6(18)
B23 B22 B24 Fe11 -50.8(9)
Mo12 B22 B24 Fe11 4.1(10)
Mo11 B22 B24 Fe11 72.1(7)
B21 B22 B24 Mo11 0.5(15)
B23 B22 B24 Mo11 -123.0(9)
Mo12 B22 B24 Mo11 -68.0(5)
C148 Fe12 B24 B23 -30.1(12)
C150 Fe12 B24 B23 -161.8(9)
C149 Fe12 B24 B23 85.2(11)
Fe11 Fe12 B24 B23 -70.1(7)
C148 Fe12 B24 B22 -72.6(15)
C150 Fe12 B24 B22 155.7(12)
C149 Fe12 B24 B22 42.7(15)
B23 Fe12 B24 B22 -42.5(11)
Fe11 Fe12 B24 B22 -112.6(13)
C148 Fe12 B24 Fe11 40.0(10)
C150 Fe12 B24 Fe11 -91.7(8)
C149 Fe12 B24 Fe11 155.3(8)
B23 Fe12 B24 Fe11 70.1(7)
C148 Fe12 B24 Mo11 70(3)
C150 Fe12 B24 Mo11 -62(3)
C149 Fe12 B24 Mo11 -175(2)
B23 Fe12 B24 Mo11 100(3)
Fe11 Fe12 B24 Mo11 30(2)
C147 Fe11 B24 B23 149.7(9)
C146 Fe11 B24 B23 33.0(15)
Se12 Fe11 B24 B23 -103.8(8)
Fe12 Fe11 B24 B23 74.2(8)
Mo12 Fe11 B24 B23 -54.1(7)
Mo11 Fe11 B24 B23 -115.9(9)
C147 Fe11 B24 B22 -159.7(10)
C146 Fe11 B24 B22 83.5(16)
B23 Fe11 B24 B22 50.5(10)
Se12 Fe11 B24 B22 -53.3(10)
Fe12 Fe11 B24 B22 124.8(12)
Mo12 Fe11 B24 B22 -3.6(9)
Mo11 Fe11 B24 B22 -65.4(9)
C147 Fe11 B24 Fe12 75.5(6)
C146 Fe11 B24 Fe12 -41.3(13)
B23 Fe11 B24 Fe12 -74.2(8)
Se12 Fe11 B24 Fe12 -178.1(3)
Mo12 Fe11 B24 Fe12 -128.3(4)
Mo11 Fe11 B24 Fe12 169.8(7)
C147 Fe11 B24 Mo11 -94.3(6)
C146 Fe11 B24 Mo11 148.9(10)
B23 Fe11 B24 Mo11 115.9(9)
Se12 Fe11 B24 Mo11 12.1(4)
Fe12 Fe11 B24 Mo11 -169.8(7)
Mo12 Fe11 B24 Mo11 61.8(3)
C136 Mo11 B24 B23 -144.7(9)
C140 Mo11 B24 B23 171.9(9)
C137 Mo11 B24 B23 -155.6(10)
B21 Mo11 B24 B23 -56.1(10)
B22 Mo11 B24 B23 -55.9(9)
C139 Mo11 B24 B23 149.2(9)
C138 Mo11 B24 B23 170.5(10)
Se12 Mo11 B24 B23 52.4(10)
Se11 Mo11 B24 B23 -26.6(12)
Mo12 Mo11 B24 B23 -0.7(8)
Fe11 Mo11 B24 B23 63.0(9)
C136 Mo11 B24 B22 -88.8(8)
C140 Mo11 B24 B22 -132.3(9)
C137 Mo11 B24 B22 -99.8(8)
B21 Mo11 B24 B22 -0.2(8)
C139 Mo11 B24 B22 -154.9(7)
C138 Mo11 B24 B22 -133.7(8)
Se12 Mo11 B24 B22 108.3(7)
Se11 Mo11 B24 B22 29.2(9)
Mo12 Mo11 B24 B22 55.2(6)
Fe11 Mo11 B24 B22 118.9(8)
C136 Mo11 B24 Fe12 123(2)
C140 Mo11 B24 Fe12 79(3)
C137 Mo11 B24 Fe12 112(2)
B21 Mo11 B24 Fe12 -149(2)
B22 Mo11 B24 Fe12 -149(3)
C139 Mo11 B24 Fe12 56(3)
C138 Mo11 B24 Fe12 78(2)
Se12 Mo11 B24 Fe12 -40(2)
Se11 Mo11 B24 Fe12 -119(2)
Mo12 Mo11 B24 Fe12 -93(2)
Fe11 Mo11 B24 Fe12 -30(2)
C136 Mo11 B24 Fe11 152.3(4)
C140 Mo11 B24 Fe11 108.9(8)
C137 Mo11 B24 Fe11 141.4(5)
B21 Mo11 B24 Fe11 -119.1(5)
B22 Mo11 B24 Fe11 -118.9(8)
C139 Mo11 B24 Fe11 86.2(6)
C138 Mo11 B24 Fe11 107.5(5)
Se12 Mo11 B24 Fe11 -10.6(4)
Se11 Mo11 B24 Fe11 -89.6(5)
Mo12 Mo11 B24 Fe11 -63.7(3)
O2 C22 Fe1 C21 40(36)
O2 C22 Fe1 B4 -109(36)
O2 C22 Fe1 B3 -69(36)
O2 C22 Fe1 Se2 142(36)
O2 C22 Fe1 Fe2 -62(36)
O2 C22 Fe1 Mo1 168(100)
O2 C22 Fe1 Mo2 -159(36)
O1 C21 Fe1 C22 -18(35)
O1 C21 Fe1 B4 100(35)
O1 C21 Fe1 B3 125(35)
O1 C21 Fe1 Se2 -119(35)
O1 C21 Fe1 Fe2 73(35)
O1 C21 Fe1 Mo1 -179(100)
O1 C21 Fe1 Mo2 -147(35)
B2 B4 Fe1 C22 -162.7(9)
B3 B4 Fe1 C22 148.7(7)
Fe2 B4 Fe1 C22 77.9(6)
Mo2 B4 Fe1 C22 -94.9(6)
B2 B4 Fe1 C21 82.1(13)
B3 B4 Fe1 C21 33.5(13)
Fe2 B4 Fe1 C21 -37.3(12)
Mo2 B4 Fe1 C21 149.8(8)
B2 B4 Fe1 B3 48.6(9)
Fe2 B4 Fe1 B3 -70.8(7)
Mo2 B4 Fe1 B3 116.4(8)
B2 B4 Fe1 Se2 -58.0(9)
B3 B4 Fe1 Se2 -106.6(6)
Fe2 B4 Fe1 Se2 -177.4(3)
Mo2 B4 Fe1 Se2 9.8(5)
B2 B4 Fe1 Fe2 119.4(11)
B3 B4 Fe1 Fe2 70.8(7)
Mo2 B4 Fe1 Fe2 -172.8(8)
B2 B4 Fe1 Mo1 -7.3(8)
B3 B4 Fe1 Mo1 -55.9(6)
Fe2 B4 Fe1 Mo1 -126.6(5)
Mo2 B4 Fe1 Mo1 60.5(3)
B2 B4 Fe1 Mo2 -67.8(8)
B3 B4 Fe1 Mo2 -116.4(8)
Fe2 B4 Fe1 Mo2 172.8(8)
B4 B3 Fe1 C22 -53.9(11)
B2 B3 Fe1 C22 -94.7(11)
Fe2 B3 Fe1 C22 9.9(10)
Mo1 B3 Fe1 C22 -155.4(7)
B4 B3 Fe1 C21 -161.1(8)
B2 B3 Fe1 C21 158.1(8)
Fe2 B3 Fe1 C21 -97.3(5)
Mo1 B3 Fe1 C21 97.4(5)
B2 B3 Fe1 B4 -40.7(8)
Fe2 B3 Fe1 B4 63.8(7)
Mo1 B3 Fe1 B4 -101.5(7)
B4 B3 Fe1 Se2 92.4(7)
B2 B3 Fe1 Se2 51.7(9)
Fe2 B3 Fe1 Se2 156.23(19)
Mo1 B3 Fe1 Se2 -9.1(4)
B4 B3 Fe1 Fe2 -63.8(6)
B2 B3 Fe1 Fe2 -104.6(9)
Mo1 B3 Fe1 Fe2 -165.3(5)
B4 B3 Fe1 Mo1 101.5(7)
B2 B3 Fe1 Mo1 60.7(7)
Fe2 B3 Fe1 Mo1 165.3(5)
B4 B3 Fe1 Mo2 43.7(6)
B2 B3 Fe1 Mo2 3.0(7)
Fe2 B3 Fe1 Mo2 107.5(3)
Mo1 B3 Fe1 Mo2 -57.7(2)
O5 C25 Fe2 C23 149(100)
O5 C25 Fe2 C24 52(68)
O5 C25 Fe2 B4 -68(68)
O5 C25 Fe2 B3 -115(68)
O5 C25 Fe2 Fe1 -120(68)
O4 C24 Fe2 C25 83(13)
O4 C24 Fe2 C23 -12(13)
O4 C24 Fe2 B4 -158(13)
O4 C24 Fe2 B3 -103(13)
O4 C24 Fe2 Fe1 -119(12)
B2 B4 Fe2 C25 162.5(11)
B3 B4 Fe2 C25 -156.3(8)
Fe1 B4 Fe2 C25 -85.9(8)
Mo2 B4 Fe2 C25 -62(3)
B2 B4 Fe2 C23 -74.7(15)
B3 B4 Fe2 C23 -33.6(13)
Fe1 B4 Fe2 C23 36.9(12)
Mo2 B4 Fe2 C23 61(3)
B2 B4 Fe2 C24 52.4(13)
B3 B4 Fe2 C24 93.6(10)
Fe1 B4 Fe2 C24 164.0(7)
Mo2 B4 Fe2 C24 -172(3)
B2 B4 Fe2 B3 -41.2(10)
Fe1 B4 Fe2 B3 70.4(7)
Mo2 B4 Fe2 B3 95(3)
B2 B4 Fe2 Fe1 -111.6(12)
B3 B4 Fe2 Fe1 -70.4(7)
Mo2 B4 Fe2 Fe1 24(2)
B4 B3 Fe2 C25 59.3(17)
B2 B3 Fe2 C25 92.5(17)
Fe1 B3 Fe2 C25 -6.8(17)
Mo1 B3 Fe2 C25 20(2)
B4 B3 Fe2 C23 157.1(9)
B2 B3 Fe2 C23 -169.7(10)
Fe1 B3 Fe2 C23 90.9(6)
Mo1 B3 Fe2 C23 117.4(13)
B4 B3 Fe2 C24 -107.2(9)
B2 B3 Fe2 C24 -74.0(10)
Fe1 B3 Fe2 C24 -173.3(6)
Mo1 B3 Fe2 C24 -146.9(12)
B2 B3 Fe2 B4 33.2(9)
Fe1 B3 Fe2 B4 -66.1(7)
Mo1 B3 Fe2 B4 -39.7(11)
B4 B3 Fe2 Fe1 66.1(7)
B2 B3 Fe2 Fe1 99.3(9)
Mo1 B3 Fe2 Fe1 26.5(10)
C22 Fe1 Fe2 C25 3.2(7)
C21 Fe1 Fe2 C25 -90.2(7)
B4 Fe1 Fe2 C25 110.8(8)
B3 Fe1 Fe2 C25 177.0(7)
Se2 Fe1 Fe2 C25 116.7(6)
Mo1 Fe1 Fe2 C25 164.6(6)
Mo2 Fe1 Fe2 C25 105.3(6)
C22 Fe1 Fe2 C23 97.5(7)
C21 Fe1 Fe2 C23 4.0(8)
B4 Fe1 Fe2 C23 -155.0(8)
B3 Fe1 Fe2 C23 -88.7(7)
Se2 Fe1 Fe2 C23 -149.1(6)
Mo1 Fe1 Fe2 C23 -101.2(6)
Mo2 Fe1 Fe2 C23 -160.5(6)
C22 Fe1 Fe2 C24 -154.8(18)
C21 Fe1 Fe2 C24 111.7(18)
B4 Fe1 Fe2 C24 -47.3(18)
B3 Fe1 Fe2 C24 19.0(18)
Se2 Fe1 Fe2 C24 -41.4(18)
Mo1 Fe1 Fe2 C24 6.5(17)
Mo2 Fe1 Fe2 C24 -52.8(17)
C22 Fe1 Fe2 B4 -107.5(7)
C21 Fe1 Fe2 B4 159.0(8)
B3 Fe1 Fe2 B4 66.3(7)
Se2 Fe1 Fe2 B4 5.9(6)
Mo1 Fe1 Fe2 B4 53.8(6)
Mo2 Fe1 Fe2 B4 -5.5(6)
C22 Fe1 Fe2 B3 -173.8(6)
C21 Fe1 Fe2 B3 92.7(6)
B4 Fe1 Fe2 B3 -66.3(7)
Se2 Fe1 Fe2 B3 -60.3(5)
Mo1 Fe1 Fe2 B3 -12.5(4)
Mo2 Fe1 Fe2 B3 -71.8(4)
O12 C72 Fe5 C71 31(18)
O12 C72 Fe5 B11 -89(19)
O12 C72 Fe5 B12 -116(18)
O12 C72 Fe5 Se6 131(18)
O12 C72 Fe5 Fe6 -61(19)
O12 C72 Fe5 Mo6 -169(100)
O12 C72 Fe5 Mo5 166(17)
O11 C71 Fe5 C72 50(59)
O11 C71 Fe5 B11 -165(100)
O11 C71 Fe5 B12 160(58)
O11 C71 Fe5 Se6 -55(59)
O11 C71 Fe5 Fe6 149(59)
O11 C71 Fe5 Mo6 -79(59)
O11 C71 Fe5 Mo5 -114(59)
B12 B11 Fe5 C72 -36.4(12)
B10 B11 Fe5 C72 -82.5(13)
Fe6 B11 Fe5 C72 38.4(11)
Mo5 B11 Fe5 C72 -150.1(7)
B12 B11 Fe5 C71 -152.9(7)
B10 B11 Fe5 C71 161.0(9)
Fe6 B11 Fe5 C71 -78.1(6)
Mo5 B11 Fe5 C71 93.4(6)
B10 B11 Fe5 B12 -46.1(9)
Fe6 B11 Fe5 B12 74.7(7)
Mo5 B11 Fe5 B12 -113.7(8)
B12 B11 Fe5 Se6 102.8(6)
B10 B11 Fe5 Se6 56.7(10)
Fe6 B11 Fe5 Se6 177.6(3)
Mo5 B11 Fe5 Se6 -10.9(5)
B12 B11 Fe5 Fe6 -74.7(7)
B10 B11 Fe5 Fe6 -120.8(11)
Mo5 B11 Fe5 Fe6 171.6(7)
B12 B11 Fe5 Mo6 52.5(6)
B10 B11 Fe5 Mo6 6.4(8)
Fe6 B11 Fe5 Mo6 127.3(5)
Mo5 B11 Fe5 Mo6 -61.2(3)
B12 B11 Fe5 Mo5 113.7(8)
B10 B11 Fe5 Mo5 67.6(9)
Fe6 B11 Fe5 Mo5 -171.6(8)
B11 B12 Fe5 C72 157.7(7)
B10 B12 Fe5 C72 -163.4(9)
Fe6 B12 Fe5 C72 95.0(5)
Mo6 B12 Fe5 C72 -98.0(5)
B11 B12 Fe5 C71 49.1(11)
B10 B12 Fe5 C71 88.0(12)
Fe6 B12 Fe5 C71 -13.6(10)
Mo6 B12 Fe5 C71 153.4(7)
B10 B12 Fe5 B11 38.9(8)
Fe6 B12 Fe5 B11 -62.7(6)
Mo6 B12 Fe5 B11 104.3(7)
B11 B12 Fe5 Se6 -94.4(7)
B10 B12 Fe5 Se6 -55.5(9)
Fe6 B12 Fe5 Se6 -157.06(18)
Mo6 B12 Fe5 Se6 10.0(4)
B11 B12 Fe5 Fe6 62.7(6)
B10 B12 Fe5 Fe6 101.6(9)
Mo6 B12 Fe5 Fe6 167.0(6)
B11 B12 Fe5 Mo6 -104.3(7)
B10 B12 Fe5 Mo6 -65.4(7)
Fe6 B12 Fe5 Mo6 -167.0(6)
B11 B12 Fe5 Mo5 -45.4(6)
B10 B12 Fe5 Mo5 -6.5(7)
Fe6 B12 Fe5 Mo5 -108.1(3)
Mo6 B12 Fe5 Mo5 58.9(3)
O15 C75 Fe6 C74 39(41)
O15 C75 Fe6 C73 142(41)
O15 C75 Fe6 B11 -87(41)
O15 C75 Fe6 B12 -66(41)
O15 C75 Fe6 Fe5 -117(41)
O14 C74 Fe6 C75 85(44)
O14 C74 Fe6 C73 -10(44)
O14 C74 Fe6 B11 -132(43)
O14 C74 Fe6 B12 177(100)
O14 C74 Fe6 Fe5 -167(43)
O13 C73 Fe6 C75 173(12)
O13 C73 Fe6 C74 -90(12)
O13 C73 Fe6 B11 28(12)
O13 C73 Fe6 B12 74(12)
O13 C73 Fe6 Fe5 80(12)
B12 B11 Fe6 C75 28.7(13)
B10 B11 Fe6 C75 74.7(15)
Fe5 B11 Fe6 C75 -40.3(11)
Mo5 B11 Fe6 C75 -69(3)
B12 B11 Fe6 C74 -92.7(9)
B10 B11 Fe6 C74 -46.7(13)
Fe5 B11 Fe6 C74 -161.7(6)
Mo5 B11 Fe6 C74 170(3)
B12 B11 Fe6 C73 153.4(9)
B10 B11 Fe6 C73 -160.6(11)
Fe5 B11 Fe6 C73 84.4(7)
Mo5 B11 Fe6 C73 56(3)
B10 B11 Fe6 B12 46.0(11)
Fe5 B11 Fe6 B12 -69.0(7)
Mo5 B11 Fe6 B12 -97(3)
B12 B11 Fe6 Fe5 69.0(7)
B10 B11 Fe6 Fe5 115.0(12)
Mo5 B11 Fe6 Fe5 -28(2)
B11 B12 Fe6 C75 -160.5(9)
B10 B12 Fe6 C75 163.7(10)
Fe5 B12 Fe6 C75 -91.5(6)
Mo6 B12 Fe6 C75 -118.2(15)
B11 B12 Fe6 C74 102.5(9)
B10 B12 Fe6 C74 66.6(10)
Fe5 B12 Fe6 C74 171.5(5)
Mo6 B12 Fe6 C74 144.7(14)
B11 B12 Fe6 C73 -61.6(15)
B10 B12 Fe6 C73 -97.5(14)
Fe5 B12 Fe6 C73 7.3(14)
Mo6 B12 Fe6 C73 -19(2)
B10 B12 Fe6 B11 -35.9(9)
Fe5 B12 Fe6 B11 68.9(8)
Mo6 B12 Fe6 B11 42.2(13)
B11 B12 Fe6 Fe5 -68.9(7)
B10 B12 Fe6 Fe5 -104.8(9)
Mo6 B12 Fe6 Fe5 -26.7(12)
C72 Fe5 Fe6 C75 -3.4(7)
C71 Fe5 Fe6 C75 -98.0(6)
B11 Fe5 Fe6 C75 153.2(8)
B12 Fe5 Fe6 C75 89.9(7)
Se6 Fe5 Fe6 C75 147.8(6)
Mo6 Fe5 Fe6 C75 100.5(5)
Mo5 Fe5 Fe6 C75 159.6(5)
C72 Fe5 Fe6 C74 -112.9(13)
C71 Fe5 Fe6 C74 152.6(12)
B11 Fe5 Fe6 C74 43.7(13)
B12 Fe5 Fe6 C74 -19.5(12)
Se6 Fe5 Fe6 C74 38.3(12)
Mo6 Fe5 Fe6 C74 -8.9(12)
Mo5 Fe5 Fe6 C74 50.2(12)
C72 Fe5 Fe6 C73 90.1(6)
C71 Fe5 Fe6 C73 -4.5(6)
B11 Fe5 Fe6 C73 -113.4(7)
B12 Fe5 Fe6 C73 -176.6(6)
Se6 Fe5 Fe6 C73 -118.8(5)
Mo6 Fe5 Fe6 C73 -166.0(4)
Mo5 Fe5 Fe6 C73 -106.9(4)
C72 Fe5 Fe6 B11 -156.6(8)
C71 Fe5 Fe6 B11 108.9(7)
B12 Fe5 Fe6 B11 -63.2(7)
Se6 Fe5 Fe6 B11 -5.4(6)
Mo6 Fe5 Fe6 B11 -52.6(6)
Mo5 Fe5 Fe6 B11 6.5(6)
C72 Fe5 Fe6 B12 -93.3(7)
C71 Fe5 Fe6 B12 172.1(6)
B11 Fe5 Fe6 B12 63.2(7)
Se6 Fe5 Fe6 B12 57.8(5)
Mo6 Fe5 Fe6 B12 10.6(5)
Mo5 Fe5 Fe6 B12 69.7(5)
O19 C99 Fe8 C100 -127(27)
O19 C99 Fe8 C98 138(27)
O19 C99 Fe8 B16 -4(27)
O19 C99 Fe8 B15 47(27)
O19 C99 Fe8 Fe7 34(28)
O20 C100 Fe8 C99 156(16)
O20 C100 Fe8 C98 -107(17)
O20 C100 Fe8 B16 37(17)
O20 C100 Fe8 B15 -11(17)
O20 C100 Fe8 Fe7 -16(17)
O18 C98 Fe8 C99 31(30)
O18 C98 Fe8 C100 -71(30)
O18 C98 Fe8 B16 156(30)
O18 C98 Fe8 B15 133(30)
O18 C98 Fe8 Fe7 -175(100)
B14 B16 Fe8 C99 43.9(13)
B15 B16 Fe8 C99 89.0(8)
Fe7 B16 Fe8 C99 158.6(6)
Mo7 B16 Fe8 C99 -172(3)
B14 B16 Fe8 C100 158.5(11)
B15 B16 Fe8 C100 -156.4(8)
Fe7 B16 Fe8 C100 -86.8(7)
Mo7 B16 Fe8 C100 -57(3)
B14 B16 Fe8 C98 -76.6(14)
B15 B16 Fe8 C98 -31.5(11)
Fe7 B16 Fe8 C98 38.1(10)
Mo7 B16 Fe8 C98 68(3)
B14 B16 Fe8 B15 -45.1(10)
Fe7 B16 Fe8 B15 69.6(7)
Mo7 B16 Fe8 B15 99(3)
B14 B16 Fe8 Fe7 -114.7(12)
B15 B16 Fe8 Fe7 -69.6(7)
Mo7 B16 Fe8 Fe7 30(3)
B16 B15 Fe8 C99 -106.0(8)
B14 B15 Fe8 C99 -71.5(9)
Fe7 B15 Fe8 C99 -172.6(5)
Mo8 B15 Fe8 C99 -143.7(13)
B16 B15 Fe8 C100 60.3(16)
B14 B15 Fe8 C100 94.8(15)
Fe7 B15 Fe8 C100 -6.2(15)
Mo8 B15 Fe8 C100 23(2)
B16 B15 Fe8 C98 157.9(8)
B14 B15 Fe8 C98 -167.6(9)
Fe7 B15 Fe8 C98 91.4(5)
Mo8 B15 Fe8 C98 120.3(14)
B14 B15 Fe8 B16 34.5(8)
Fe7 B15 Fe8 B16 -66.6(7)
Mo8 B15 Fe8 B16 -37.7(12)
B16 B15 Fe8 Fe7 66.6(7)
B14 B15 Fe8 Fe7 101.0(8)
Mo8 B15 Fe8 Fe7 28.9(11)
C96 Fe7 Fe8 C99 109.8(11)
C97 Fe7 Fe8 C99 -156.0(11)
B16 Fe7 Fe8 C99 -48.9(12)
B15 Fe7 Fe8 C99 16.1(11)
Se8 Fe7 Fe8 C99 -42.6(11)
Mo8 Fe7 Fe8 C99 4.2(10)
Mo7 Fe7 Fe8 C99 -54.8(10)
C96 Fe7 Fe8 C100 -89.0(6)
C97 Fe7 Fe8 C100 5.2(6)
B16 Fe7 Fe8 C100 112.3(7)
B15 Fe7 Fe8 C100 177.3(6)
Se8 Fe7 Fe8 C100 118.6(5)
Mo8 Fe7 Fe8 C100 165.4(5)
Mo7 Fe7 Fe8 C100 106.4(5)
C96 Fe7 Fe8 C98 5.1(6)
C97 Fe7 Fe8 C98 99.4(6)
B16 Fe7 Fe8 C98 -153.6(7)
B15 Fe7 Fe8 C98 -88.5(6)
Se8 Fe7 Fe8 C98 -147.2(5)
Mo8 Fe7 Fe8 C98 -100.4(5)
Mo7 Fe7 Fe8 C98 -159.4(5)
C96 Fe7 Fe8 B16 158.7(7)
C97 Fe7 Fe8 B16 -107.1(7)
B15 Fe7 Fe8 B16 65.1(7)
Se8 Fe7 Fe8 B16 6.3(6)
Mo8 Fe7 Fe8 B16 53.2(6)
Mo7 Fe7 Fe8 B16 -5.8(6)
C96 Fe7 Fe8 B15 93.6(6)
C97 Fe7 Fe8 B15 -172.1(6)
B16 Fe7 Fe8 B15 -65.1(7)
Se8 Fe7 Fe8 B15 -58.7(5)
Mo8 Fe7 Fe8 B15 -11.9(4)
Mo7 Fe7 Fe8 B15 -70.9(4)
O22 C122 Fe9 C121 -72(25)
O22 C122 Fe9 B19 171(25)
O22 C122 Fe9 B20 143(25)
O22 C122 Fe9 Se10 29(25)
O22 C122 Fe9 Fe10 -162(25)
O22 C122 Fe9 Mo10 89(25)
O22 C122 Fe9 Mo9 54(26)
O21 C121 Fe9 C122 -22(17)
O21 C121 Fe9 B19 127(16)
O21 C121 Fe9 B20 91(16)
O21 C121 Fe9 Se10 -123(16)
O21 C121 Fe9 Fe10 80(17)
O21 C121 Fe9 Mo10 -152(16)
O21 C121 Fe9 Mo9 178(100)
B20 B19 Fe9 C122 -37.1(15)
Fe10 B19 Fe9 C122 35.5(13)
B18 B19 Fe9 C122 -94.7(14)
Mo9 B19 Fe9 C122 -151.0(10)
B20 B19 Fe9 C121 -151.3(9)
Fe10 B19 Fe9 C121 -78.7(7)
B18 B19 Fe9 C121 151.1(9)
Mo9 B19 Fe9 C121 94.8(6)
Fe10 B19 Fe9 B20 72.6(8)
B18 B19 Fe9 B20 -57.6(10)
Mo9 B19 Fe9 B20 -113.9(9)
B20 B19 Fe9 Se10 103.5(7)
Fe10 B19 Fe9 Se10 176.0(3)
B18 B19 Fe9 Se10 45.8(9)
Mo9 B19 Fe9 Se10 -10.5(5)
B20 B19 Fe9 Fe10 -72.6(8)
B18 B19 Fe9 Fe10 -130.2(11)
Mo9 B19 Fe9 Fe10 173.5(7)
B20 B19 Fe9 Mo10 53.3(7)
Fe10 B19 Fe9 Mo10 125.8(5)
B18 B19 Fe9 Mo10 -4.4(8)
Mo9 B19 Fe9 Mo10 -60.7(3)
B20 B19 Fe9 Mo9 113.9(9)
Fe10 B19 Fe9 Mo9 -173.5(7)
B18 B19 Fe9 Mo9 56.3(8)
B19 B20 Fe9 C122 159.7(9)
Fe10 B20 Fe9 C122 96.0(7)
Mo10 B20 Fe9 C122 -96.9(7)
B19 B20 Fe9 C121 49.7(14)
Fe10 B20 Fe9 C121 -14.0(12)
Mo10 B20 Fe9 C121 153.1(9)
Fe10 B20 Fe9 B19 -63.7(7)
Mo10 B20 Fe9 B19 103.4(9)
B19 B20 Fe9 Se10 -94.2(8)
Fe10 B20 Fe9 Se10 -158.0(2)
Mo10 B20 Fe9 Se10 9.2(5)
B19 B20 Fe9 Fe10 63.7(7)
Mo10 B20 Fe9 Fe10 167.1(7)
B19 B20 Fe9 Mo10 -103.4(9)
Fe10 B20 Fe9 Mo10 -167.1(7)
B19 B20 Fe9 Mo9 -45.1(7)
Fe10 B20 Fe9 Mo9 -108.9(4)
Mo10 B20 Fe9 Mo9 58.3(3)
O25 C125 Fe10 C123 -160(27)
O25 C125 Fe10 C124 100(27)
O25 C125 Fe10 B19 -29(28)
O25 C125 Fe10 B20 -4(27)
O25 C125 Fe10 Fe9 -56(27)
O23 C123 Fe10 C125 -95(13)
O23 C123 Fe10 C124 7(13)
O23 C123 Fe10 B19 123(13)
O23 C123 Fe10 B20 166(12)
O23 C123 Fe10 Fe9 175(13)
O24 C124 Fe10 C125 -25(9)
O24 C124 Fe10 C123 -122(9)
O24 C124 Fe10 B19 118(9)
O24 C124 Fe10 B20 66(9)
O24 C124 Fe10 Fe9 85(9)
B20 B19 Fe10 C125 34.0(13)
Fe9 B19 Fe10 C125 -36.4(11)
B18 B19 Fe10 C125 79.7(15)
Mo9 B19 Fe10 C125 -61(3)
B20 B19 Fe10 C123 158.5(9)
Fe9 B19 Fe10 C123 88.0(8)
B18 B19 Fe10 C123 -155.9(11)
Mo9 B19 Fe10 C123 63(3)
B20 B19 Fe10 C124 -92.1(11)
Fe9 B19 Fe10 C124 -162.5(9)
B18 B19 Fe10 C124 -46.4(15)
Mo9 B19 Fe10 C124 173(3)
Fe9 B19 Fe10 B20 -70.4(7)
B18 B19 Fe10 B20 45.6(11)
Mo9 B19 Fe10 B20 -95(3)
B20 B19 Fe10 Fe9 70.4(7)
B18 B19 Fe10 Fe9 116.1(12)
Mo9 B19 Fe10 Fe9 -25(3)
B19 B20 Fe10 C125 -155.6(10)
Fe9 B20 Fe10 C125 -89.3(8)
Mo10 B20 Fe10 C125 -114.9(17)
B19 B20 Fe10 C123 -55.1(19)
Fe9 B20 Fe10 C123 11.2(19)
Mo10 B20 Fe10 C123 -14(3)
B19 B20 Fe10 C124 104.0(12)
Fe9 B20 Fe10 C124 170.3(10)
Mo10 B20 Fe10 C124 144.7(18)
Fe9 B20 Fe10 B19 66.3(7)
Mo10 B20 Fe10 B19 40.7(15)
B19 B20 Fe10 Fe9 -66.3(7)
Mo10 B20 Fe10 Fe9 -25.7(13)
C122 Fe9 Fe10 C125 -6.5(7)
C121 Fe9 Fe10 C125 -99.2(7)
B19 Fe9 Fe10 C125 154.0(8)
B20 Fe9 Fe10 C125 89.3(8)
Se10 Fe9 Fe10 C125 145.1(6)
Mo10 Fe9 Fe10 C125 99.9(6)
Mo9 Fe9 Fe10 C125 159.0(6)
C122 Fe9 Fe10 C123 88.9(7)
C121 Fe9 Fe10 C123 -3.9(7)
B19 Fe9 Fe10 C123 -110.6(8)
B20 Fe9 Fe10 C123 -175.3(8)
Se10 Fe9 Fe10 C123 -119.6(6)
Mo10 Fe9 Fe10 C123 -164.8(6)
Mo9 Fe9 Fe10 C123 -105.6(6)
C122 Fe9 Fe10 C124 -118(2)
C121 Fe9 Fe10 C124 149(2)
B19 Fe9 Fe10 C124 42(2)
B20 Fe9 Fe10 C124 -23(2)
Se10 Fe9 Fe10 C124 33(2)
Mo10 Fe9 Fe10 C124 -12(2)
Mo9 Fe9 Fe10 C124 47(2)
C122 Fe9 Fe10 B19 -160.5(7)
C121 Fe9 Fe10 B19 106.7(7)
B20 Fe9 Fe10 B19 -64.7(8)
Se10 Fe9 Fe10 B19 -9.0(6)
Mo10 Fe9 Fe10 B19 -54.1(6)
Mo9 Fe9 Fe10 B19 5.0(6)
C122 Fe9 Fe10 B20 -95.8(7)
C121 Fe9 Fe10 B20 171.4(7)
B19 Fe9 Fe10 B20 64.7(8)
Se10 Fe9 Fe10 B20 55.7(6)
Mo10 Fe9 Fe10 B20 10.6(6)
Mo9 Fe9 Fe10 B20 69.7(6)
B2 B1 Se1 Mo2 37.4(10)
Mo1 B1 Se1 Mo2 74.7(3)
B2 B1 Se1 Mo1 -37.4(10)
Mo2 B1 Se1 Mo1 -74.7(3)
C22 Fe1 Se2 Mo2 97.9(4)
C21 Fe1 Se2 Mo2 -166.5(5)
B4 Fe1 Se2 Mo2 -8.8(5)
B3 Fe1 Se2 Mo2 -61.4(4)
Fe2 Fe1 Se2 Mo2 -13.4(3)
Mo1 Fe1 Se2 Mo2 -70.10(5)
C22 Fe1 Se2 Mo1 168.0(4)
C21 Fe1 Se2 Mo1 -96.4(5)
B4 Fe1 Se2 Mo1 61.3(5)
B3 Fe1 Se2 Mo1 8.7(4)
Fe2 Fe1 Se2 Mo1 56.7(3)
Mo2 Fe1 Se2 Mo1 70.10(5)
B10 B9 Se5 Mo5 -37.0(11)
Mo6 B9 Se5 Mo5 -75.3(3)
B10 B9 Se5 Mo6 38.3(11)
Mo5 B9 Se5 Mo6 75.3(3)
C72 Fe5 Se6 Mo6 94.7(5)
C71 Fe5 Se6 Mo6 -168.6(4)
B11 Fe5 Se6 Mo6 -60.1(4)
B12 Fe5 Se6 Mo6 -9.2(4)
Fe6 Fe5 Se6 Mo6 -55.9(2)
Mo5 Fe5 Se6 Mo6 -69.82(5)
C72 Fe5 Se6 Mo5 164.5(5)
C71 Fe5 Se6 Mo5 -98.8(4)
B11 Fe5 Se6 Mo5 9.8(4)
B12 Fe5 Se6 Mo5 60.6(4)
Fe6 Fe5 Se6 Mo5 13.9(2)
Mo6 Fe5 Se6 Mo5 69.82(5)
B18 B17 Se9 Mo10 48.9(14)
Mo9 B17 Se9 Mo10 75.7(3)
B18 B17 Se9 Mo9 -26.8(13)
Mo10 B17 Se9 Mo9 -75.7(3)
C122 Fe9 Se10 Mo10 98.3(4)
C121 Fe9 Se10 Mo10 -166.9(5)
B19 Fe9 Se10 Mo10 -60.4(4)
B20 Fe9 Se10 Mo10 -8.5(5)
Fe10 Fe9 Se10 Mo10 -53.4(2)
Mo9 Fe9 Se10 Mo10 -69.79(5)
C122 Fe9 Se10 Mo9 168.1(4)
C121 Fe9 Se10 Mo9 -97.1(5)
B19 Fe9 Se10 Mo9 9.4(4)
B20 Fe9 Se10 Mo9 61.3(5)
Fe10 Fe9 Se10 Mo9 16.4(2)
Mo10 Fe9 Se10 Mo9 69.79(5)
C4 C5 Mo1 C2 77.7(9)
C1 C5 Mo1 C2 -38.5(7)
C10 C5 Mo1 C2 -158.6(16)
C4 C5 Mo1 B3 43.3(13)
C1 C5 Mo1 B3 -72.8(11)
C10 C5 Mo1 B3 167.0(13)
C4 C5 Mo1 C1 116.2(11)
C10 C5 Mo1 C1 -120.2(17)
C1 C5 Mo1 C4 -116.2(11)
C10 C5 Mo1 C4 123.7(19)
C4 C5 Mo1 B2 128.9(10)
C1 C5 Mo1 B2 12.8(12)
C10 C5 Mo1 B2 -107.4(16)
C4 C5 Mo1 C3 37.5(8)
C1 C5 Mo1 C3 -78.7(8)
C10 C5 Mo1 C3 161.1(17)
C4 C5 Mo1 B1 165.6(9)
C1 C5 Mo1 B1 49.4(9)
C10 C5 Mo1 B1 -70.8(16)
C4 C5 Mo1 Se2 -78.1(8)
C1 C5 Mo1 Se2 165.7(6)
C10 C5 Mo1 Se2 45.5(14)
C4 C5 Mo1 Se1 -153.8(9)
C1 C5 Mo1 Se1 90.0(7)
C10 C5 Mo1 Se1 -30.2(14)
C4 C5 Mo1 Mo2 -129.7(7)
C1 C5 Mo1 Mo2 114.1(8)
C10 C5 Mo1 Mo2 -6.1(18)
C4 C5 Mo1 Fe1 -31.8(11)
C1 C5 Mo1 Fe1 -148.0(6)
C10 C5 Mo1 Fe1 91.8(14)
C3 C2 Mo1 C5 -78.4(9)
C1 C2 Mo1 C5 39.2(8)
C7 C2 Mo1 C5 158.9(12)
C3 C2 Mo1 B3 79.9(8)
C1 C2 Mo1 B3 -162.5(9)
C7 C2 Mo1 B3 -42.8(10)
C3 C2 Mo1 C1 -117.6(12)
C7 C2 Mo1 C1 119.7(14)
C3 C2 Mo1 C4 -37.2(8)
C1 C2 Mo1 C4 80.4(9)
C7 C2 Mo1 C4 -159.9(12)
C3 C2 Mo1 B2 126.9(8)
C1 C2 Mo1 B2 -115.5(9)
C7 C2 Mo1 B2 4.2(11)
C1 C2 Mo1 C3 117.6(12)
C7 C2 Mo1 C3 -122.6(14)
C3 C2 Mo1 B1 169.3(8)
C1 C2 Mo1 B1 -73.0(9)
C7 C2 Mo1 B1 46.7(11)
C3 C2 Mo1 Se2 -24.7(12)
C1 C2 Mo1 Se2 92.9(9)
C7 C2 Mo1 Se2 -147.4(8)
C3 C2 Mo1 Se1 -143.1(7)
C1 C2 Mo1 Se1 -25.5(9)
C7 C2 Mo1 Se1 94.2(10)
C3 C2 Mo1 Mo2 140.8(7)
C1 C2 Mo1 Mo2 -101.5(10)
C7 C2 Mo1 Mo2 18.2(15)
C3 C2 Mo1 Fe1 45.9(9)
C1 C2 Mo1 Fe1 163.5(7)
C7 C2 Mo1 Fe1 -76.7(11)
B4 B3 Mo1 C5 -174.3(8)
B2 B3 Mo1 C5 133.8(9)
Fe2 B3 Mo1 C5 -140.7(11)
Fe1 B3 Mo1 C5 -114.3(8)
B4 B3 Mo1 C2 157.0(8)
B2 B3 Mo1 C2 105.0(7)
Fe2 B3 Mo1 C2 -169.4(12)
Fe1 B3 Mo1 C2 -143.0(4)
B4 B3 Mo1 C1 145.4(7)
B2 B3 Mo1 C1 93.5(8)
Fe2 B3 Mo1 C1 179.0(11)
Fe1 B3 Mo1 C1 -154.6(4)
B4 B3 Mo1 C4 -149.6(8)
B2 B3 Mo1 C4 158.5(7)
Fe2 B3 Mo1 C4 -116.0(12)
Fe1 B3 Mo1 C4 -89.6(5)
B4 B3 Mo1 B2 51.9(8)
Fe2 B3 Mo1 B2 85.5(13)
Fe1 B3 Mo1 B2 111.9(8)
B4 B3 Mo1 C3 -169.2(8)
B2 B3 Mo1 C3 138.8(8)
Fe2 B3 Mo1 C3 -135.6(13)
Fe1 B3 Mo1 C3 -109.2(5)
B4 B3 Mo1 B1 56.1(8)
B2 B3 Mo1 B1 4.1(8)
Fe2 B3 Mo1 B1 89.7(12)
Fe1 B3 Mo1 B1 116.0(5)
B4 B3 Mo1 Se2 -52.3(7)
B2 B3 Mo1 Se2 -104.2(6)
Fe2 B3 Mo1 Se2 -18.7(12)
Fe1 B3 Mo1 Se2 7.7(4)
B4 B3 Mo1 Se1 28.9(10)
B2 B3 Mo1 Se1 -23.0(9)
Fe2 B3 Mo1 Se1 62.5(14)
Fe1 B3 Mo1 Se1 88.9(5)
B4 B3 Mo1 Mo2 1.3(7)
B2 B3 Mo1 Mo2 -50.7(6)
Fe2 B3 Mo1 Mo2 34.9(11)
Fe1 B3 Mo1 Mo2 61.2(3)
B4 B3 Mo1 Fe1 -60.0(7)
B2 B3 Mo1 Fe1 -111.9(8)
Fe2 B3 Mo1 Fe1 -26.4(10)
C2 C1 Mo1 C5 -113.6(11)
C6 C1 Mo1 C5 124.9(18)
C5 C1 Mo1 C2 113.6(11)
C6 C1 Mo1 C2 -121.5(19)
C2 C1 Mo1 B3 20.3(10)
C5 C1 Mo1 B3 133.9(7)
C6 C1 Mo1 B3 -101.2(15)
C2 C1 Mo1 C4 -76.9(8)
C5 C1 Mo1 C4 36.7(7)
C6 C1 Mo1 C4 161.6(17)
C2 C1 Mo1 B2 73.8(9)
C5 C1 Mo1 B2 -172.6(7)
C6 C1 Mo1 B2 -47.7(16)
C2 C1 Mo1 C3 -35.6(8)
C5 C1 Mo1 C3 78.0(8)
C6 C1 Mo1 C3 -157.1(17)
C2 C1 Mo1 B1 110.1(9)
C5 C1 Mo1 B1 -136.3(8)
C6 C1 Mo1 B1 -11.4(16)
C2 C1 Mo1 Se2 -134.1(7)
C5 C1 Mo1 Se2 -20.5(9)
C6 C1 Mo1 Se2 104.5(15)
C2 C1 Mo1 Se1 158.1(8)
C5 C1 Mo1 Se1 -88.3(7)
C6 C1 Mo1 Se1 36.6(15)
C2 C1 Mo1 Mo2 133.8(7)
C5 C1 Mo1 Mo2 -112.6(7)
C6 C1 Mo1 Mo2 12.4(19)
C2 C1 Mo1 Fe1 -36.5(16)
C5 C1 Mo1 Fe1 77.1(13)
C6 C1 Mo1 Fe1 -158.0(11)
C3 C4 Mo1 C5 115.9(13)
C9 C4 Mo1 C5 -122.2(18)
C5 C4 Mo1 C2 -79.7(9)
C3 C4 Mo1 C2 36.1(8)
C9 C4 Mo1 C2 158.1(15)
C5 C4 Mo1 B3 -151.4(9)
C3 C4 Mo1 B3 -35.5(10)
C9 C4 Mo1 B3 86.5(14)
C5 C4 Mo1 C1 -38.0(9)
C3 C4 Mo1 C1 77.9(9)
C9 C4 Mo1 C1 -160.2(15)
C5 C4 Mo1 B2 -115.3(12)
C3 C4 Mo1 B2 0.6(15)
C9 C4 Mo1 B2 122.5(16)
C5 C4 Mo1 C3 -115.9(13)
C9 C4 Mo1 C3 122.0(17)
C5 C4 Mo1 B1 -25.0(15)
C3 C4 Mo1 B1 90.9(12)
C9 C4 Mo1 B1 -147.2(14)
C5 C4 Mo1 Se2 106.4(8)
C3 C4 Mo1 Se2 -137.7(7)
C9 C4 Mo1 Se2 -15.7(14)
C5 C4 Mo1 Se1 29.9(10)
C3 C4 Mo1 Se1 145.8(7)
C9 C4 Mo1 Se1 -92.2(13)
C5 C4 Mo1 Mo2 102.1(10)
C3 C4 Mo1 Mo2 -142.1(7)
C9 C4 Mo1 Mo2 -20.1(17)
C5 C4 Mo1 Fe1 157.1(8)
C3 C4 Mo1 Fe1 -87.0(8)
C9 C4 Mo1 Fe1 34.9(14)
B1 B2 Mo1 C5 54.4(12)
B4 B2 Mo1 C5 -171.7(7)
B3 B2 Mo1 C5 -119.4(9)
Mo2 B2 Mo1 C5 129.9(7)
B1 B2 Mo1 C2 96.6(8)
B4 B2 Mo1 C2 -129.6(7)
B3 B2 Mo1 C2 -77.2(7)
Mo2 B2 Mo1 C2 172.1(4)
B1 B2 Mo1 B3 173.8(12)
B4 B2 Mo1 B3 -52.3(8)
Mo2 B2 Mo1 B3 -110.7(8)
B1 B2 Mo1 C1 62.4(9)
B4 B2 Mo1 C1 -163.7(7)
B3 B2 Mo1 C1 -111.4(7)
Mo2 B2 Mo1 C1 138.0(4)
B1 B2 Mo1 C4 126.4(11)
B4 B2 Mo1 C4 -99.8(12)
B3 B2 Mo1 C4 -47.4(14)
Mo2 B2 Mo1 C4 -158.1(9)
B1 B2 Mo1 C3 126.8(8)
B4 B2 Mo1 C3 -99.4(8)
B3 B2 Mo1 C3 -47.1(8)
Mo2 B2 Mo1 C3 -157.7(4)
B4 B2 Mo1 B1 133.8(11)
B3 B2 Mo1 B1 -173.8(12)
Mo2 B2 Mo1 B1 75.5(7)
B1 B2 Mo1 Se2 -97.8(8)
B4 B2 Mo1 Se2 36.1(7)
B3 B2 Mo1 Se2 88.4(7)
Mo2 B2 Mo1 Se2 -22.2(4)
B1 B2 Mo1 Se1 -23.3(7)
B4 B2 Mo1 Se1 110.6(7)
B3 B2 Mo1 Se1 162.9(7)
Mo2 B2 Mo1 Se1 52.3(2)
B1 B2 Mo1 Mo2 -75.5(7)
B4 B2 Mo1 Mo2 58.3(6)
B3 B2 Mo1 Mo2 110.7(8)
B1 B2 Mo1 Fe1 -139.7(8)
B4 B2 Mo1 Fe1 -5.8(6)
B3 B2 Mo1 Fe1 46.5(6)
Mo2 B2 Mo1 Fe1 -64.1(3)
C2 C3 Mo1 C5 79.7(9)
C4 C3 Mo1 C5 -37.2(8)
C8 C3 Mo1 C5 -159.4(16)
C4 C3 Mo1 C2 -116.9(11)
C8 C3 Mo1 C2 121.0(17)
C2 C3 Mo1 B3 -96.4(9)
C4 C3 Mo1 B3 146.6(9)
C8 C3 Mo1 B3 24.5(14)
C2 C3 Mo1 C1 37.0(8)
C4 C3 Mo1 C1 -79.9(9)
C8 C3 Mo1 C1 158.0(16)
C2 C3 Mo1 C4 116.9(11)
C8 C3 Mo1 C4 -122.1(17)
C2 C3 Mo1 B2 -62.8(9)
C4 C3 Mo1 B2 -179.7(8)
C8 C3 Mo1 B2 58.2(15)
C2 C3 Mo1 B1 -14.7(11)
C4 C3 Mo1 B1 -131.6(9)
C8 C3 Mo1 B1 106.3(14)
C2 C3 Mo1 Se2 166.4(7)
C4 C3 Mo1 Se2 49.5(8)
C8 C3 Mo1 Se2 -72.6(14)
C2 C3 Mo1 Se1 60.5(10)
C4 C3 Mo1 Se1 -56.4(10)
C8 C3 Mo1 Se1 -178.5(11)
C2 C3 Mo1 Mo2 -123.9(10)
C4 C3 Mo1 Mo2 119.1(10)
C8 C3 Mo1 Mo2 -3(2)
C2 C3 Mo1 Fe1 -143.3(7)
C4 C3 Mo1 Fe1 99.8(8)
C8 C3 Mo1 Fe1 -22.3(14)
B2 B1 Mo1 C5 -151.0(8)
Se1 B1 Mo1 C5 61.0(6)
Mo2 B1 Mo1 C5 135.6(5)
B2 B1 Mo1 C2 -91.0(8)
Se1 B1 Mo1 C2 121.0(5)
Mo2 B1 Mo1 C2 -164.4(4)
B2 B1 Mo1 B3 -4.6(9)
Se1 B1 Mo1 B3 -152.6(5)
Mo2 B1 Mo1 B3 -78.0(5)
B2 B1 Mo1 C1 -124.6(8)
Se1 B1 Mo1 C1 87.4(5)
Mo2 B1 Mo1 C1 162.1(5)
B2 B1 Mo1 C4 -135.7(10)
Se1 B1 Mo1 C4 76.3(11)
Mo2 B1 Mo1 C4 150.9(8)
Se1 B1 Mo1 B2 -148.0(10)
Mo2 B1 Mo1 B2 -73.4(7)
B2 B1 Mo1 C3 -82.8(10)
Se1 B1 Mo1 C3 129.2(6)
Mo2 B1 Mo1 C3 -156.1(5)
B2 B1 Mo1 Se2 96.3(8)
Se1 B1 Mo1 Se2 -51.8(5)
Mo2 B1 Mo1 Se2 22.9(4)
B2 B1 Mo1 Se1 148.0(10)
Mo2 B1 Mo1 Se1 74.6(4)
B2 B1 Mo1 Mo2 73.4(7)
Se1 B1 Mo1 Mo2 -74.6(4)
B2 B1 Mo1 Fe1 42.2(8)
Se1 B1 Mo1 Fe1 -105.8(4)
Mo2 B1 Mo1 Fe1 -31.2(5)
Fe1 Se2 Mo1 C5 137.9(3)
Mo2 Se2 Mo1 C5 -143.4(3)
Fe1 Se2 Mo1 C2 93.4(6)
Mo2 Se2 Mo1 C2 172.1(6)
Fe1 Se2 Mo1 B3 -7.6(3)
Mo2 Se2 Mo1 B3 71.1(3)
Fe1 Se2 Mo1 C1 150.0(4)
Mo2 Se2 Mo1 C1 -131.3(4)
Fe1 Se2 Mo1 C4 103.9(3)
Mo2 Se2 Mo1 C4 -177.4(3)
Fe1 Se2 Mo1 B2 -57.1(4)
Mo2 Se2 Mo1 B2 21.6(4)
Fe1 Se2 Mo1 C3 78.1(4)
Mo2 Se2 Mo1 C3 156.7(4)
Fe1 Se2 Mo1 B1 -101.1(5)
Mo2 Se2 Mo1 B1 -22.5(5)
Fe1 Se2 Mo1 Se1 -138.01(7)
Mo2 Se2 Mo1 Se1 -59.35(5)
Fe1 Se2 Mo1 Mo2 -78.66(6)
Mo2 Se2 Mo1 Fe1 78.66(6)
B1 Se1 Mo1 C5 -127.2(7)
Mo2 Se1 Mo1 C5 162.0(4)
B1 Se1 Mo1 C2 -76.8(7)
Mo2 Se1 Mo1 C2 -147.7(4)
B1 Se1 Mo1 B3 37.8(8)
Mo2 Se1 Mo1 B3 -33.0(6)
B1 Se1 Mo1 C1 -91.2(7)
Mo2 Se1 Mo1 C1 -162.1(4)
B1 Se1 Mo1 C4 -143.8(7)
Mo2 Se1 Mo1 C4 145.4(4)
B1 Se1 Mo1 B2 20.8(7)
Mo2 Se1 Mo1 B2 -50.0(4)
B1 Se1 Mo1 C3 -111.1(8)
Mo2 Se1 Mo1 C3 178.1(6)
Mo2 Se1 Mo1 B1 -70.8(5)
B1 Se1 Mo1 Se2 129.9(5)
Mo2 Se1 Mo1 Se2 59.05(5)
B1 Se1 Mo1 Mo2 70.8(5)
B1 Se1 Mo1 Fe1 95.0(5)
Mo2 Se1 Mo1 Fe1 24.17(8)
C22 Fe1 Mo1 C5 -96.0(11)
C21 Fe1 Mo1 C5 30.8(7)
B4 Fe1 Mo1 C5 174.6(6)
B3 Fe1 Mo1 C5 124.1(6)
Se2 Fe1 Mo1 C5 -65.6(5)
Fe2 Fe1 Mo1 C5 136.1(5)
Mo2 Fe1 Mo1 C5 -134.3(5)
C22 Fe1 Mo1 C2 -173.2(11)
C21 Fe1 Mo1 C2 -46.4(6)
B4 Fe1 Mo1 C2 97.4(6)
B3 Fe1 Mo1 C2 46.9(6)
Se2 Fe1 Mo1 C2 -142.9(4)
Fe2 Fe1 Mo1 C2 58.8(4)
Mo2 Fe1 Mo1 C2 148.4(4)
C22 Fe1 Mo1 B3 139.9(11)
C21 Fe1 Mo1 B3 -93.3(6)
B4 Fe1 Mo1 B3 50.5(6)
Se2 Fe1 Mo1 B3 170.3(4)
Fe2 Fe1 Mo1 B3 12.0(4)
Mo2 Fe1 Mo1 B3 101.6(4)
C22 Fe1 Mo1 C1 -148.6(14)
C21 Fe1 Mo1 C1 -21.8(11)
B4 Fe1 Mo1 C1 122.0(11)
B3 Fe1 Mo1 C1 71.5(11)
Se2 Fe1 Mo1 C1 -118.2(10)
Fe2 Fe1 Mo1 C1 83.5(10)
Mo2 Fe1 Mo1 C1 173.1(10)
C22 Fe1 Mo1 C4 -113.9(11)
C21 Fe1 Mo1 C4 12.9(6)
B4 Fe1 Mo1 C4 156.7(5)
B3 Fe1 Mo1 C4 106.2(6)
Se2 Fe1 Mo1 C4 -83.6(4)
Fe2 Fe1 Mo1 C4 118.2(4)
Mo2 Fe1 Mo1 C4 -152.2(4)
C22 Fe1 Mo1 B2 94.6(11)
C21 Fe1 Mo1 B2 -138.6(6)
B4 Fe1 Mo1 B2 5.2(6)
B3 Fe1 Mo1 B2 -45.3(6)
Se2 Fe1 Mo1 B2 124.9(4)
Fe2 Fe1 Mo1 B2 -33.3(4)
Mo2 Fe1 Mo1 B2 56.2(4)
C22 Fe1 Mo1 C3 -149.3(11)
C21 Fe1 Mo1 C3 -22.5(6)
B4 Fe1 Mo1 C3 121.3(5)
B3 Fe1 Mo1 C3 70.8(5)
Se2 Fe1 Mo1 C3 -118.9(3)
Fe2 Fe1 Mo1 C3 82.8(3)
Mo2 Fe1 Mo1 C3 172.4(3)
C22 Fe1 Mo1 B1 67.3(11)
C21 Fe1 Mo1 B1 -165.9(7)
B4 Fe1 Mo1 B1 -22.1(6)
B3 Fe1 Mo1 B1 -72.6(6)
Se2 Fe1 Mo1 B1 97.6(5)
Fe2 Fe1 Mo1 B1 -60.7(5)
Mo2 Fe1 Mo1 B1 28.9(5)
C22 Fe1 Mo1 Se2 -30.4(10)
C21 Fe1 Mo1 Se2 96.4(5)
B4 Fe1 Mo1 Se2 -119.8(4)
B3 Fe1 Mo1 Se2 -170.3(4)
Fe2 Fe1 Mo1 Se2 -158.28(10)
Mo2 Fe1 Mo1 Se2 -68.69(6)
C22 Fe1 Mo1 Se1 15.4(10)
C21 Fe1 Mo1 Se1 142.2(5)
B4 Fe1 Mo1 Se1 -74.0(4)
B3 Fe1 Mo1 Se1 -124.5(4)
Se2 Fe1 Mo1 Se1 45.72(8)
Fe2 Fe1 Mo1 Se1 -112.56(10)
Mo2 Fe1 Mo1 Se1 -22.97(7)
C22 Fe1 Mo1 Mo2 38.3(10)
C21 Fe1 Mo1 Mo2 165.1(5)
B4 Fe1 Mo1 Mo2 -51.1(4)
B3 Fe1 Mo1 Mo2 -101.6(4)
Se2 Fe1 Mo1 Mo2 68.69(6)
Fe2 Fe1 Mo1 Mo2 -89.59(9)
B2 B4 Mo2 C12 -98.7(7)
B3 B4 Mo2 C12 -152.1(10)
Fe2 B4 Mo2 C12 120(3)
Fe1 B4 Mo2 C12 144.3(6)
B2 B4 Mo2 C11 -90.6(8)
B3 B4 Mo2 C11 -144.0(9)
Fe2 B4 Mo2 C11 128(3)
Fe1 B4 Mo2 C11 152.3(5)
B3 B4 Mo2 B2 -53.4(9)
Fe2 B4 Mo2 B2 -141(3)
Fe1 B4 Mo2 B2 -117.1(9)
B2 B4 Mo2 C15 -132.0(9)
B3 B4 Mo2 C15 174.6(8)
Fe2 B4 Mo2 C15 87(3)
Fe1 B4 Mo2 C15 111.0(8)
B2 B4 Mo2 C14 -155.3(7)
B3 B4 Mo2 C14 151.3(9)
Fe2 B4 Mo2 C14 64(3)
Fe1 B4 Mo2 C14 87.6(6)
B2 B4 Mo2 C13 -134.2(7)
B3 B4 Mo2 C13 172.3(10)
Fe2 B4 Mo2 C13 85(3)
Fe1 B4 Mo2 C13 108.7(5)
B2 B4 Mo2 B1 0.1(8)
B3 B4 Mo2 B1 -53.3(10)
Fe2 B4 Mo2 B1 -141(3)
Fe1 B4 Mo2 B1 -117.0(6)
B2 B4 Mo2 Se2 108.5(6)
B3 B4 Mo2 Se2 55.1(9)
Fe2 B4 Mo2 Se2 -33(3)
Fe1 B4 Mo2 Se2 -8.6(5)
B2 B4 Mo2 Se1 30.1(8)
B3 B4 Mo2 Se1 -23.4(11)
Fe2 B4 Mo2 Se1 -111(3)
Fe1 B4 Mo2 Se1 -87.0(5)
B2 B4 Mo2 Mo1 54.9(6)
B3 B4 Mo2 Mo1 1.5(8)
Fe2 B4 Mo2 Mo1 -86(3)
Fe1 B4 Mo2 Mo1 -62.1(4)
B2 B4 Mo2 Fe1 117.1(8)
B3 B4 Mo2 Fe1 63.7(8)
Fe2 B4 Mo2 Fe1 -24(2)
C11 C12 Mo2 B4 168.1(10)
C17 C12 Mo2 B4 40.6(15)
C13 C12 Mo2 B4 -81.0(8)
C17 C12 Mo2 C11 -127.4(19)
C13 C12 Mo2 C11 110.9(12)
C11 C12 Mo2 B2 122.3(9)
C17 C12 Mo2 B2 -5.2(15)
C13 C12 Mo2 B2 -126.8(8)
C11 C12 Mo2 C15 -36.3(9)
C17 C12 Mo2 C15 -163.8(17)
C13 C12 Mo2 C15 74.6(8)
C11 C12 Mo2 C14 -74.2(9)
C17 C12 Mo2 C14 158.3(16)
C13 C12 Mo2 C14 36.7(7)
C11 C12 Mo2 C13 -110.9(12)
C17 C12 Mo2 C13 121.6(18)
C11 C12 Mo2 B1 80.1(10)
C17 C12 Mo2 B1 -47.3(15)
C13 C12 Mo2 B1 -169.0(8)
C11 C12 Mo2 Se2 -90.2(11)
C17 C12 Mo2 Se2 142.4(12)
C13 C12 Mo2 Se2 20.7(12)
C11 C12 Mo2 Se1 34.0(10)
C17 C12 Mo2 Se1 -93.4(15)
C13 C12 Mo2 Se1 145.0(6)
C11 C12 Mo2 Mo1 110.6(10)
C17 C12 Mo2 Mo1 -16.8(19)
C13 C12 Mo2 Mo1 -138.4(7)
C11 C12 Mo2 Fe1 -160.5(8)
C17 C12 Mo2 Fe1 72.0(15)
C13 C12 Mo2 Fe1 -49.6(9)
C12 C11 Mo2 B4 -14.2(12)
C15 C11 Mo2 B4 -132.1(9)
C16 C11 Mo2 B4 106.2(13)
C15 C11 Mo2 C12 -117.9(13)
C16 C11 Mo2 C12 120.4(17)
C12 C11 Mo2 B2 -65.5(10)
C15 C11 Mo2 B2 176.6(8)
C16 C11 Mo2 B2 54.9(14)
C12 C11 Mo2 C15 117.9(13)
C16 C11 Mo2 C15 -121.7(16)
C12 C11 Mo2 C14 83.8(9)
C15 C11 Mo2 C14 -34.1(8)
C16 C11 Mo2 C14 -155.8(14)
C12 C11 Mo2 C13 40.7(9)
C15 C11 Mo2 C13 -77.2(9)
C16 C11 Mo2 C13 161.2(15)
C12 C11 Mo2 B1 -103.1(10)
C15 C11 Mo2 B1 139.0(9)
C16 C11 Mo2 B1 17.4(13)
C12 C11 Mo2 Se2 137.5(8)
C15 C11 Mo2 Se2 19.6(11)
C16 C11 Mo2 Se2 -102.1(13)
C12 C11 Mo2 Se1 -151.2(9)
C15 C11 Mo2 Se1 90.9(8)
C16 C11 Mo2 Se1 -30.8(12)
C12 C11 Mo2 Mo1 -125.7(8)
C15 C11 Mo2 Mo1 116.4(8)
C16 C11 Mo2 Mo1 -5.3(17)
C12 C11 Mo2 Fe1 42.0(16)
C15 C11 Mo2 Fe1 -75.9(13)
C16 C11 Mo2 Fe1 162.4(8)
B1 B2 Mo2 B4 179.8(11)
B3 B2 Mo2 B4 44.7(8)
Mo1 B2 Mo2 B4 104.2(7)
B1 B2 Mo2 C12 -97.1(8)
B4 B2 Mo2 C12 83.1(7)
B3 B2 Mo2 C12 127.7(8)
Mo1 B2 Mo2 C12 -172.8(4)
B1 B2 Mo2 C11 -65.6(9)
B4 B2 Mo2 C11 114.6(7)
B3 B2 Mo2 C11 159.2(7)
Mo1 B2 Mo2 C11 -141.3(4)
B1 B2 Mo2 C15 -62.0(12)
B4 B2 Mo2 C15 118.2(10)
B3 B2 Mo2 C15 162.8(8)
Mo1 B2 Mo2 C15 -137.7(7)
B1 B2 Mo2 C14 -127.6(11)
B4 B2 Mo2 C14 52.6(12)
B3 B2 Mo2 C14 97.2(11)
Mo1 B2 Mo2 C14 156.7(8)
B1 B2 Mo2 C13 -128.3(8)
B4 B2 Mo2 C13 51.9(8)
B3 B2 Mo2 C13 96.6(8)
Mo1 B2 Mo2 C13 156.1(4)
B4 B2 Mo2 B1 -179.8(11)
B3 B2 Mo2 B1 -135.2(12)
Mo1 B2 Mo2 B1 -75.7(8)
B1 B2 Mo2 Se2 98.0(7)
B4 B2 Mo2 Se2 -81.8(7)
B3 B2 Mo2 Se2 -37.1(8)
Mo1 B2 Mo2 Se2 22.4(4)
B1 B2 Mo2 Se1 23.3(7)
B4 B2 Mo2 Se1 -156.5(7)
B3 B2 Mo2 Se1 -111.9(7)
Mo1 B2 Mo2 Se1 -52.4(2)
B1 B2 Mo2 Mo1 75.7(8)
B4 B2 Mo2 Mo1 -104.2(7)
B3 B2 Mo2 Mo1 -59.5(7)
B1 B2 Mo2 Fe1 137.9(8)
B4 B2 Mo2 Fe1 -41.9(6)
B3 B2 Mo2 Fe1 2.8(7)
Mo1 B2 Mo2 Fe1 62.3(2)
C14 C15 Mo2 B4 -42.6(13)
C11 C15 Mo2 B4 76.2(12)
C20 C15 Mo2 B4 -167.5(12)
C14 C15 Mo2 C12 -82.6(9)
C11 C15 Mo2 C12 36.2(8)
C20 C15 Mo2 C12 152.5(15)
C14 C15 Mo2 C11 -118.8(13)
C20 C15 Mo2 C11 116.3(16)
C14 C15 Mo2 B2 -124.7(11)
C11 C15 Mo2 B2 -5.9(14)
C20 C15 Mo2 B2 110.4(15)
C11 C15 Mo2 C14 118.8(13)
C20 C15 Mo2 C14 -124.8(18)
C14 C15 Mo2 C13 -39.9(9)
C11 C15 Mo2 C13 78.9(9)
C20 C15 Mo2 C13 -164.8(15)
C14 C15 Mo2 B1 -166.2(9)
C11 C15 Mo2 B1 -47.4(10)
C20 C15 Mo2 B1 68.9(15)
C14 C15 Mo2 Se2 74.8(9)
C11 C15 Mo2 Se2 -166.4(7)
C20 C15 Mo2 Se2 -50.0(13)
C14 C15 Mo2 Se1 151.5(9)
C11 C15 Mo2 Se1 -89.6(8)
C20 C15 Mo2 Se1 26.7(13)
C14 C15 Mo2 Mo1 125.9(8)
C11 C15 Mo2 Mo1 -115.3(8)
C20 C15 Mo2 Mo1 1.0(17)
C14 C15 Mo2 Fe1 28.0(11)
C11 C15 Mo2 Fe1 146.8(7)
C20 C15 Mo2 Fe1 -96.9(13)
C15 C14 Mo2 B4 151.8(9)
C13 C14 Mo2 B4 37.5(9)
C19 C14 Mo2 B4 -83.8(13)
C15 C14 Mo2 C12 77.6(9)
C13 C14 Mo2 C12 -36.7(7)
C19 C14 Mo2 C12 -158.0(14)
C15 C14 Mo2 C11 36.7(9)
C13 C14 Mo2 C11 -77.5(8)
C19 C14 Mo2 C11 161.1(14)
C15 C14 Mo2 B2 113.2(12)
C13 C14 Mo2 B2 -1.0(14)
C19 C14 Mo2 B2 -122.3(14)
C13 C14 Mo2 C15 -114.2(12)
C19 C14 Mo2 C15 124.4(17)
C15 C14 Mo2 C13 114.2(12)
C19 C14 Mo2 C13 -121.3(15)
C15 C14 Mo2 B1 23.6(16)
C13 C14 Mo2 B1 -90.6(12)
C19 C14 Mo2 B1 148.1(13)
C15 C14 Mo2 Se2 -109.8(9)
C13 C14 Mo2 Se2 136.0(7)
C19 C14 Mo2 Se2 14.7(12)
C15 C14 Mo2 Se1 -33.1(10)
C13 C14 Mo2 Se1 -147.3(6)
C19 C14 Mo2 Se1 91.4(12)
C15 C14 Mo2 Mo1 -107.4(9)
C13 C14 Mo2 Mo1 138.3(7)
C19 C14 Mo2 Mo1 17.0(17)
C15 C14 Mo2 Fe1 -159.6(8)
C13 C14 Mo2 Fe1 86.2(7)
C19 C14 Mo2 Fe1 -35.1(13)
C12 C13 Mo2 B4 96.6(9)
C14 C13 Mo2 B4 -145.7(8)
C18 C13 Mo2 B4 -24.3(14)
C14 C13 Mo2 C12 117.7(11)
C18 C13 Mo2 C12 -120.9(17)
C12 C13 Mo2 C11 -39.5(8)
C14 C13 Mo2 C11 78.2(8)
C18 C13 Mo2 C11 -160.4(16)
C12 C13 Mo2 B2 61.7(9)
C14 C13 Mo2 B2 179.5(7)
C18 C13 Mo2 B2 -59.2(15)
C12 C13 Mo2 C15 -81.7(9)
C14 C13 Mo2 C15 36.1(7)
C18 C13 Mo2 C15 157.4(16)
C12 C13 Mo2 C14 -117.7(11)
C18 C13 Mo2 C14 121.4(17)
C12 C13 Mo2 B1 15.2(11)
C14 C13 Mo2 B1 132.9(9)
C18 C13 Mo2 B1 -105.7(14)
C12 C13 Mo2 Se2 -169.3(7)
C14 C13 Mo2 Se2 -51.6(7)
C18 C13 Mo2 Se2 69.8(14)
C12 C13 Mo2 Se1 -61.1(11)
C14 C13 Mo2 Se1 56.7(10)
C18 C13 Mo2 Se1 178.1(11)
C12 C13 Mo2 Mo1 119.8(9)
C14 C13 Mo2 Mo1 -122.4(9)
C18 C13 Mo2 Mo1 -1(2)
C12 C13 Mo2 Fe1 141.0(7)
C14 C13 Mo2 Fe1 -101.3(7)
C18 C13 Mo2 Fe1 20.1(14)
B2 B1 Mo2 B4 -0.1(8)
Se1 B1 Mo2 B4 147.9(5)
Mo1 B1 Mo2 B4 73.3(5)
B2 B1 Mo2 C12 88.3(8)
Se1 B1 Mo2 C12 -123.7(5)
Mo1 B1 Mo2 C12 161.7(4)
B2 B1 Mo2 C11 122.6(8)
Se1 B1 Mo2 C11 -89.4(5)
Mo1 B1 Mo2 C11 -164.0(5)
Se1 B1 Mo2 B2 148.0(9)
Mo1 B1 Mo2 B2 73.4(7)
B2 B1 Mo2 C15 147.5(7)
Se1 B1 Mo2 C15 -64.5(6)
Mo1 B1 Mo2 C15 -139.1(4)
B2 B1 Mo2 C14 133.5(10)
Se1 B1 Mo2 C14 -78.5(11)
Mo1 B1 Mo2 C14 -153.1(8)
B2 B1 Mo2 C13 79.4(9)
Se1 B1 Mo2 C13 -132.6(5)
Mo1 B1 Mo2 C13 152.8(4)
B2 B1 Mo2 Se2 -96.4(7)
Se1 B1 Mo2 Se2 51.6(4)
Mo1 B1 Mo2 Se2 -23.0(4)
B2 B1 Mo2 Se1 -148.0(9)
Mo1 B1 Mo2 Se1 -74.6(4)
B2 B1 Mo2 Mo1 -73.4(7)
Se1 B1 Mo2 Mo1 74.6(4)
B2 B1 Mo2 Fe1 -43.2(8)
Se1 B1 Mo2 Fe1 104.8(3)
Mo1 B1 Mo2 Fe1 30.1(5)
Fe1 Se2 Mo2 B4 8.1(4)
Mo1 Se2 Mo2 B4 -67.7(4)
Fe1 Se2 Mo2 C12 -91.7(7)
Mo1 Se2 Mo2 C12 -167.6(7)
Fe1 Se2 Mo2 C11 -148.2(5)
Mo1 Se2 Mo2 C11 136.0(5)
Fe1 Se2 Mo2 B2 54.1(4)
Mo1 Se2 Mo2 B2 -21.7(4)
Fe1 Se2 Mo2 C15 -136.8(3)
Mo1 Se2 Mo2 C15 147.4(3)
Fe1 Se2 Mo2 C14 -105.6(3)
Mo1 Se2 Mo2 C14 178.6(3)
Fe1 Se2 Mo2 C13 -78.2(3)
Mo1 Se2 Mo2 C13 -154.0(3)
Fe1 Se2 Mo2 B1 98.4(4)
Mo1 Se2 Mo2 B1 22.6(4)
Fe1 Se2 Mo2 Se1 135.23(8)
Mo1 Se2 Mo2 Se1 59.41(5)
Fe1 Se2 Mo2 Mo1 75.82(7)
Mo1 Se2 Mo2 Fe1 -75.82(7)
B1 Se1 Mo2 B4 -42.0(7)
Mo1 Se1 Mo2 B4 28.9(5)
B1 Se1 Mo2 C12 72.9(6)
Mo1 Se1 Mo2 C12 143.9(4)
B1 Se1 Mo2 C11 91.6(6)
Mo1 Se1 Mo2 C11 162.5(4)
B1 Se1 Mo2 B2 -20.8(6)
Mo1 Se1 Mo2 B2 50.2(3)
B1 Se1 Mo2 C15 126.5(6)
Mo1 Se1 Mo2 C15 -162.5(4)
B1 Se1 Mo2 C14 143.6(6)
Mo1 Se1 Mo2 C14 -145.5(4)
B1 Se1 Mo2 C13 109.5(8)
Mo1 Se1 Mo2 C13 -179.6(6)
Mo1 Se1 Mo2 B1 70.9(5)
B1 Se1 Mo2 Se2 -130.2(5)
Mo1 Se1 Mo2 Se2 -59.27(5)
B1 Se1 Mo2 Mo1 -70.9(5)
B1 Se1 Mo2 Fe1 -94.2(5)
Mo1 Se1 Mo2 Fe1 -23.28(7)
C5 Mo1 Mo2 B4 174.3(8)
C2 Mo1 Mo2 B4 -63.4(8)
B3 Mo1 Mo2 B4 -1.1(6)
C1 Mo1 Mo2 B4 -127.4(8)
C4 Mo1 Mo2 B4 113.3(7)
B2 Mo1 Mo2 B4 -46.4(6)
C3 Mo1 Mo2 B4 26.5(11)
B1 Mo1 Mo2 B4 -98.1(7)
Se2 Mo1 Mo2 B4 108.1(4)
Se1 Mo1 Mo2 B4 -156.6(4)
Fe1 Mo1 Mo2 B4 48.3(4)
C5 Mo1 Mo2 C12 -125.0(9)
C2 Mo1 Mo2 C12 -2.8(9)
B3 Mo1 Mo2 C12 59.5(8)
C1 Mo1 Mo2 C12 -66.8(9)
C4 Mo1 Mo2 C12 173.9(9)
B2 Mo1 Mo2 C12 14.3(8)
C3 Mo1 Mo2 C12 87.1(12)
B1 Mo1 Mo2 C12 -37.5(8)
Se2 Mo1 Mo2 C12 168.7(7)
Se1 Mo1 Mo2 C12 -96.0(7)
Fe1 Mo1 Mo2 C12 109.0(7)
C5 Mo1 Mo2 C11 -59.7(9)
C2 Mo1 Mo2 C11 62.5(10)
B3 Mo1 Mo2 C11 124.8(8)
C1 Mo1 Mo2 C11 -1.5(9)
C4 Mo1 Mo2 C11 -120.8(9)
B2 Mo1 Mo2 C11 79.6(8)
C3 Mo1 Mo2 C11 152.4(12)
B1 Mo1 Mo2 C11 27.8(9)
Se2 Mo1 Mo2 C11 -126.0(7)
Se1 Mo1 Mo2 C11 -30.7(7)
Fe1 Mo1 Mo2 C11 174.3(7)
C5 Mo1 Mo2 B2 -139.3(8)
C2 Mo1 Mo2 B2 -17.0(8)
B3 Mo1 Mo2 B2 45.3(6)
C1 Mo1 Mo2 B2 -81.0(8)
C4 Mo1 Mo2 B2 159.7(8)
C3 Mo1 Mo2 B2 72.9(11)
B1 Mo1 Mo2 B2 -51.7(7)
Se2 Mo1 Mo2 B2 154.5(4)
Se1 Mo1 Mo2 B2 -110.3(4)
Fe1 Mo1 Mo2 B2 94.7(4)
C5 Mo1 Mo2 C15 1.9(9)
C2 Mo1 Mo2 C15 124.2(9)
B3 Mo1 Mo2 C15 -173.5(7)
C1 Mo1 Mo2 C15 60.2(9)
C4 Mo1 Mo2 C15 -59.1(9)
B2 Mo1 Mo2 C15 141.2(8)
C3 Mo1 Mo2 C15 -145.9(11)
B1 Mo1 Mo2 C15 89.5(8)
Se2 Mo1 Mo2 C15 -64.3(6)
Se1 Mo1 Mo2 C15 31.0(6)
Fe1 Mo1 Mo2 C15 -124.1(6)
C5 Mo1 Mo2 C14 63.5(9)
C2 Mo1 Mo2 C14 -174.3(9)
B3 Mo1 Mo2 C14 -111.9(7)
C1 Mo1 Mo2 C14 121.8(9)
C4 Mo1 Mo2 C14 2.4(9)
B2 Mo1 Mo2 C14 -157.2(8)
C3 Mo1 Mo2 C14 -84.3(12)
B1 Mo1 Mo2 C14 151.1(8)
Se2 Mo1 Mo2 C14 -2.8(6)
Se1 Mo1 Mo2 C14 92.5(6)
Fe1 Mo1 Mo2 C14 -62.5(6)
C5 Mo1 Mo2 C13 150.4(11)
C2 Mo1 Mo2 C13 -87.3(11)
B3 Mo1 Mo2 C13 -25.0(10)
C1 Mo1 Mo2 C13 -151.3(11)
C4 Mo1 Mo2 C13 89.4(11)
B2 Mo1 Mo2 C13 -70.3(10)
C3 Mo1 Mo2 C13 2.6(13)
B1 Mo1 Mo2 C13 -122.0(10)
Se2 Mo1 Mo2 C13 84.1(9)
Fe1 Mo1 Mo2 C13 24.4(9)
C5 Mo1 Mo2 B1 -87.6(8)
C2 Mo1 Mo2 B1 34.7(9)
B3 Mo1 Mo2 B1 97.0(7)
C1 Mo1 Mo2 B1 -29.3(8)
C4 Mo1 Mo2 B1 -148.6(8)
B2 Mo1 Mo2 B1 51.7(7)
C3 Mo1 Mo2 B1 124.6(11)
Se2 Mo1 Mo2 B1 -153.8(5)
Se1 Mo1 Mo2 B1 -58.6(5)
Fe1 Mo1 Mo2 B1 146.4(5)
C5 Mo1 Mo2 Se2 66.2(6)
C2 Mo1 Mo2 Se2 -171.5(7)
B3 Mo1 Mo2 Se2 -109.2(4)
C1 Mo1 Mo2 Se2 124.5(6)
C4 Mo1 Mo2 Se2 5.2(6)
B2 Mo1 Mo2 Se2 -154.5(4)
C3 Mo1 Mo2 Se2 -81.6(10)
B1 Mo1 Mo2 Se2 153.8(5)
Se1 Mo1 Mo2 Se2 95.27(7)
Fe1 Mo1 Mo2 Se2 -59.77(6)
C5 Mo1 Mo2 Se1 -29.0(6)
C2 Mo1 Mo2 Se1 93.2(7)
B3 Mo1 Mo2 Se1 155.6(4)
C1 Mo1 Mo2 Se1 29.3(6)
C4 Mo1 Mo2 Se1 -90.1(6)
B2 Mo1 Mo2 Se1 110.3(4)
C3 Mo1 Mo2 Se1 -176.8(10)
B1 Mo1 Mo2 Se1 58.6(5)
Se2 Mo1 Mo2 Se1 -95.27(7)
Fe1 Mo1 Mo2 Se1 -155.03(8)
C5 Mo1 Mo2 Fe1 126.0(6)
C2 Mo1 Mo2 Fe1 -111.7(7)
B3 Mo1 Mo2 Fe1 -49.4(4)
C1 Mo1 Mo2 Fe1 -175.7(6)
C4 Mo1 Mo2 Fe1 65.0(6)
B2 Mo1 Mo2 Fe1 -94.7(4)
C3 Mo1 Mo2 Fe1 -21.8(10)
B1 Mo1 Mo2 Fe1 -146.4(5)
Se2 Mo1 Mo2 Fe1 59.77(6)
Se1 Mo1 Mo2 Fe1 155.03(8)
C22 Fe1 Mo2 B4 96.7(7)
C21 Fe1 Mo2 B4 -135.5(13)
B3 Fe1 Mo2 B4 -43.8(7)
Se2 Fe1 Mo2 B4 -168.9(6)
Fe2 Fe1 Mo2 B4 5.4(6)
Mo1 Fe1 Mo2 B4 -98.2(6)
C22 Fe1 Mo2 C12 51.1(6)
C21 Fe1 Mo2 C12 178.9(12)
B4 Fe1 Mo2 C12 -45.6(7)
B3 Fe1 Mo2 C12 -89.4(6)
Se2 Fe1 Mo2 C12 145.5(5)
Fe2 Fe1 Mo2 C12 -40.3(5)
Mo1 Fe1 Mo2 C12 -143.8(5)
C22 Fe1 Mo2 C11 23.2(11)
C21 Fe1 Mo2 C11 151.0(15)
B4 Fe1 Mo2 C11 -73.5(12)
B3 Fe1 Mo2 C11 -117.3(11)
Se2 Fe1 Mo2 C11 117.6(10)
Fe2 Fe1 Mo2 C11 -68.1(10)
Mo1 Fe1 Mo2 C11 -171.7(10)
C22 Fe1 Mo2 B2 138.1(6)
C21 Fe1 Mo2 B2 -94.1(12)
B4 Fe1 Mo2 B2 41.4(7)
B3 Fe1 Mo2 B2 -2.4(6)
Se2 Fe1 Mo2 B2 -127.5(4)
Fe2 Fe1 Mo2 B2 46.8(4)
Mo1 Fe1 Mo2 B2 -56.8(4)
C22 Fe1 Mo2 C15 -27.1(6)
C21 Fe1 Mo2 C15 100.7(12)
B4 Fe1 Mo2 C15 -123.8(7)
B3 Fe1 Mo2 C15 -167.6(6)
Se2 Fe1 Mo2 C15 67.3(5)
Fe2 Fe1 Mo2 C15 -118.4(5)
Mo1 Fe1 Mo2 C15 138.0(5)
C22 Fe1 Mo2 C14 -12.0(6)
C21 Fe1 Mo2 C14 115.8(12)
B4 Fe1 Mo2 C14 -108.8(7)
B3 Fe1 Mo2 C14 -152.6(5)
Se2 Fe1 Mo2 C14 82.4(4)
Fe2 Fe1 Mo2 C14 -103.4(4)
Mo1 Fe1 Mo2 C14 153.1(4)
C22 Fe1 Mo2 C13 24.3(6)
C21 Fe1 Mo2 C13 152.1(12)
B4 Fe1 Mo2 C13 -72.5(7)
B3 Fe1 Mo2 C13 -116.3(5)
Se2 Fe1 Mo2 C13 118.7(4)
Fe2 Fe1 Mo2 C13 -67.1(4)
Mo1 Fe1 Mo2 C13 -170.6(4)
C22 Fe1 Mo2 B1 166.2(6)
C21 Fe1 Mo2 B1 -66.0(13)
B4 Fe1 Mo2 B1 69.5(8)
B3 Fe1 Mo2 B1 25.7(6)
Se2 Fe1 Mo2 B1 -99.4(5)
Fe2 Fe1 Mo2 B1 74.9(5)
Mo1 Fe1 Mo2 B1 -28.7(5)
C22 Fe1 Mo2 Se2 -94.4(4)
C21 Fe1 Mo2 Se2 33.4(11)
B4 Fe1 Mo2 Se2 168.9(6)
B3 Fe1 Mo2 Se2 125.1(4)
Fe2 Fe1 Mo2 Se2 174.26(11)
Mo1 Fe1 Mo2 Se2 70.72(6)
C22 Fe1 Mo2 Se1 -142.4(4)
C21 Fe1 Mo2 Se1 -14.7(12)
B4 Fe1 Mo2 Se1 120.8(6)
B3 Fe1 Mo2 Se1 77.0(4)
Se2 Fe1 Mo2 Se1 -48.05(8)
Fe2 Fe1 Mo2 Se1 126.21(9)
Mo1 Fe1 Mo2 Se1 22.67(7)
C22 Fe1 Mo2 Mo1 -165.1(4)
C21 Fe1 Mo2 Mo1 -37.3(12)
B4 Fe1 Mo2 Mo1 98.2(6)
B3 Fe1 Mo2 Mo1 54.3(4)
Se2 Fe1 Mo2 Mo1 -70.72(6)
Fe2 Fe1 Mo2 Mo1 103.54(9)
B12 B11 Mo5 B9 53.3(10)
B10 B11 Mo5 B9 -3.2(8)
Fe6 B11 Mo5 B9 145(3)
Fe5 B11 Mo5 B9 116.6(5)
B12 B11 Mo5 C52 154.6(10)
B10 B11 Mo5 C52 98.0(7)
Fe6 B11 Mo5 C52 -114(3)
Fe5 B11 Mo5 C52 -142.2(5)
B12 B11 Mo5 C54 -151.9(9)
B10 B11 Mo5 C54 151.6(7)
Fe6 B11 Mo5 C54 -61(3)
Fe5 B11 Mo5 C54 -88.6(6)
B12 B11 Mo5 B10 56.6(10)
Fe6 B11 Mo5 B10 148(3)
Fe5 B11 Mo5 B10 119.8(9)
B12 B11 Mo5 C55 179.6(9)
B10 B11 Mo5 C55 123.0(10)
Fe6 B11 Mo5 C55 -89(3)
Fe5 B11 Mo5 C55 -117.2(8)
B12 B11 Mo5 C51 142.3(9)
B10 B11 Mo5 C51 85.7(8)
Fe6 B11 Mo5 C51 -126(3)
Fe5 B11 Mo5 C51 -154.5(5)
B12 B11 Mo5 C53 -172.3(10)
B10 B11 Mo5 C53 131.2(8)
Fe6 B11 Mo5 C53 -81(3)
Fe5 B11 Mo5 C53 -109.0(5)
B12 B11 Mo5 Se6 -53.7(9)
B10 B11 Mo5 Se6 -110.3(7)
Fe6 B11 Mo5 Se6 38(3)
Fe5 B11 Mo5 Se6 9.5(4)
B12 B11 Mo5 Se5 24.7(11)
B10 B11 Mo5 Se5 -31.9(9)
Fe6 B11 Mo5 Se5 116(3)
Fe5 B11 Mo5 Se5 87.9(5)
B12 B11 Mo5 Mo6 -0.4(8)
B10 B11 Mo5 Mo6 -57.0(6)
Fe6 B11 Mo5 Mo6 91(3)
Fe5 B11 Mo5 Mo6 62.8(3)
B12 B11 Mo5 Fe5 -63.2(8)
B10 B11 Mo5 Fe5 -119.8(9)
Fe6 B11 Mo5 Fe5 28(2)
B10 B9 Mo5 B11 3.3(8)
Se5 B9 Mo5 B11 -148.0(5)
Mo6 B9 Mo5 B11 -71.6(5)
B10 B9 Mo5 C52 -84.8(7)
Se5 B9 Mo5 C52 123.9(5)
Mo6 B9 Mo5 C52 -159.7(4)
B10 B9 Mo5 C54 -131.9(10)
Se5 B9 Mo5 C54 76.8(10)
Mo6 B9 Mo5 C54 153.2(8)
Se5 B9 Mo5 B10 -151.3(9)
Mo6 B9 Mo5 B10 -74.9(6)
B10 B9 Mo5 C55 -142.8(7)
Se5 B9 Mo5 C55 65.8(6)
Mo6 B9 Mo5 C55 142.2(5)
B10 B9 Mo5 C51 -117.6(8)
Se5 B9 Mo5 C51 91.0(5)
Mo6 B9 Mo5 C51 167.4(5)
B10 B9 Mo5 C53 -74.1(8)
Se5 B9 Mo5 C53 134.6(5)
Mo6 B9 Mo5 C53 -149.0(5)
B10 B9 Mo5 Se6 99.9(7)
Se5 B9 Mo5 Se6 -51.5(4)
Mo6 B9 Mo5 Se6 24.9(4)
B10 B9 Mo5 Se5 151.3(8)
Mo6 B9 Mo5 Se5 76.4(4)
B10 B9 Mo5 Mo6 74.9(6)
Se5 B9 Mo5 Mo6 -76.4(4)
B10 B9 Mo5 Fe5 46.9(7)
Se5 B9 Mo5 Fe5 -104.4(3)
Mo6 B9 Mo5 Fe5 -28.0(4)
C53 C52 Mo5 B11 77.3(9)
C51 C52 Mo5 B11 -161.3(10)
C57 C52 Mo5 B11 -42.7(12)
C53 C52 Mo5 B9 165.9(9)
C51 C52 Mo5 B9 -72.7(10)
C57 C52 Mo5 B9 45.9(12)
C53 C52 Mo5 C54 -42.6(8)
C51 C52 Mo5 C54 78.8(10)
C57 C52 Mo5 C54 -162.6(13)
C53 C52 Mo5 B10 122.1(9)
C51 C52 Mo5 B10 -116.6(10)
C57 C52 Mo5 B10 2.0(12)
C53 C52 Mo5 C55 -83.8(10)
C51 C52 Mo5 C55 37.5(9)
C57 C52 Mo5 C55 156.1(13)
C53 C52 Mo5 C51 -121.3(14)
C57 C52 Mo5 C51 118.6(16)
C51 C52 Mo5 C53 121.3(14)
C57 C52 Mo5 C53 -120.0(15)
C53 C52 Mo5 Se6 -23.4(13)
C51 C52 Mo5 Se6 98.0(10)
C57 C52 Mo5 Se6 -143.4(9)
C53 C52 Mo5 Se5 -149.0(7)
C51 C52 Mo5 Se5 -27.7(11)
C57 C52 Mo5 Se5 91.0(11)
C53 C52 Mo5 Mo6 131.6(8)
C51 C52 Mo5 Mo6 -107.1(10)
C57 C52 Mo5 Mo6 11.5(16)
C53 C52 Mo5 Fe5 44.6(10)
C51 C52 Mo5 Fe5 165.9(8)
C57 C52 Mo5 Fe5 -75.4(12)
C55 C54 Mo5 B11 -147.5(10)
C59 C54 Mo5 B11 87.3(14)
C53 C54 Mo5 B11 -34.0(9)
C55 C54 Mo5 B9 -18.0(15)
C59 C54 Mo5 B9 -143.1(13)
C53 C54 Mo5 B9 95.5(11)
C55 C54 Mo5 C52 -75.9(10)
C59 C54 Mo5 C52 158.9(15)
C53 C54 Mo5 C52 37.5(7)
C55 C54 Mo5 B10 -106.7(12)
C59 C54 Mo5 B10 128.1(13)
C53 C54 Mo5 B10 6.7(13)
C59 C54 Mo5 C55 -125.2(18)
C53 C54 Mo5 C55 113.5(12)
C55 C54 Mo5 C51 -34.8(9)
C59 C54 Mo5 C51 -160.0(15)
C53 C54 Mo5 C51 78.6(8)
C55 C54 Mo5 C53 -113.5(12)
C59 C54 Mo5 C53 121.4(15)
C55 C54 Mo5 Se6 113.2(9)
C59 C54 Mo5 Se6 -12.0(13)
C53 C54 Mo5 Se6 -133.4(6)
C55 C54 Mo5 Se5 35.6(10)
C59 C54 Mo5 Se5 -89.5(13)
C53 C54 Mo5 Se5 149.1(6)
C55 C54 Mo5 Mo6 110.4(10)
C59 C54 Mo5 Mo6 -14.8(18)
C53 C54 Mo5 Mo6 -136.2(7)
C55 C54 Mo5 Fe5 163.2(9)
C59 C54 Mo5 Fe5 38.0(13)
C53 C54 Mo5 Fe5 -83.4(7)
B9 B10 Mo5 B11 -175.3(11)
B12 B10 Mo5 B11 -46.3(8)
Mo6 B10 Mo5 B11 -102.6(7)
B11 B10 Mo5 B9 175.3(11)
B12 B10 Mo5 B9 129.0(11)
Mo6 B10 Mo5 B9 72.8(7)
B11 B10 Mo5 C52 -83.2(8)
B9 B10 Mo5 C52 101.5(7)
B12 B10 Mo5 C52 -129.5(8)
Mo6 B10 Mo5 C52 174.2(4)
B11 B10 Mo5 C54 -57.4(12)
B9 B10 Mo5 C54 127.3(10)
B12 B10 Mo5 C54 -103.7(10)
Mo6 B10 Mo5 C54 -159.9(7)
B11 B10 Mo5 C55 -119.5(9)
B9 B10 Mo5 C55 65.1(11)
B12 B10 Mo5 C55 -165.8(8)
Mo6 B10 Mo5 C55 137.9(7)
B11 B10 Mo5 C51 -115.6(7)
B9 B10 Mo5 C51 69.1(8)
B12 B10 Mo5 C51 -161.9(7)
Mo6 B10 Mo5 C51 141.9(4)
B11 B10 Mo5 C53 -52.9(8)
B9 B10 Mo5 C53 131.7(7)
B12 B10 Mo5 C53 -99.2(8)
Mo6 B10 Mo5 C53 -155.5(3)
B11 B10 Mo5 Se6 80.1(7)
B9 B10 Mo5 Se6 -95.2(6)
B12 B10 Mo5 Se6 33.8(8)
Mo6 B10 Mo5 Se6 -22.5(4)
B11 B10 Mo5 Se5 155.0(7)
B9 B10 Mo5 Se5 -20.3(6)
B12 B10 Mo5 Se5 108.7(7)
Mo6 B10 Mo5 Se5 52.4(2)
B11 B10 Mo5 Mo6 102.6(7)
B9 B10 Mo5 Mo6 -72.8(7)
B12 B10 Mo5 Mo6 56.2(6)
B11 B10 Mo5 Fe5 40.7(6)
B9 B10 Mo5 Fe5 -134.7(7)
B12 B10 Mo5 Fe5 -5.7(6)
Mo6 B10 Mo5 Fe5 -61.9(2)
C51 C55 Mo5 B11 -69.0(13)
C54 C55 Mo5 B11 50.5(14)
C60 C55 Mo5 B11 166.9(14)
C51 C55 Mo5 B9 49.9(10)
C54 C55 Mo5 B9 169.4(9)
C60 C55 Mo5 B9 -74.3(16)
C51 C55 Mo5 C52 -38.5(8)
C54 C55 Mo5 C52 81.0(10)
C60 C55 Mo5 C52 -162.6(17)
C51 C55 Mo5 C54 -119.5(13)
C60 C55 Mo5 C54 116.4(19)
C51 C55 Mo5 B10 6.8(13)
C54 C55 Mo5 B10 126.2(10)
C60 C55 Mo5 B10 -117.4(16)
C54 C55 Mo5 C51 119.5(13)
C60 C55 Mo5 C51 -124.2(19)
C51 C55 Mo5 C53 -78.4(9)
C54 C55 Mo5 C53 41.1(9)
C60 C55 Mo5 C53 157.5(17)
C51 C55 Mo5 Se6 167.4(8)
C54 C55 Mo5 Se6 -73.2(9)
C60 C55 Mo5 Se6 43.2(15)
C51 C55 Mo5 Se5 91.2(8)
C54 C55 Mo5 Se5 -149.3(9)
C60 C55 Mo5 Se5 -33.0(15)
C51 C55 Mo5 Mo6 111.0(9)
C54 C55 Mo5 Mo6 -129.5(8)
C60 C55 Mo5 Mo6 -13(2)
C51 C55 Mo5 Fe5 -143.9(7)
C54 C55 Mo5 Fe5 -24.5(12)
C60 C55 Mo5 Fe5 91.9(15)
C55 C51 Mo5 B11 136.2(9)
C52 C51 Mo5 B11 21.9(12)
C56 C51 Mo5 B11 -101.0(15)
C55 C51 Mo5 B9 -135.2(10)
C52 C51 Mo5 B9 110.5(10)
C56 C51 Mo5 B9 -12.4(15)
C55 C51 Mo5 C52 114.3(13)
C56 C51 Mo5 C52 -122.8(19)
C55 C51 Mo5 C54 35.6(9)
C52 C51 Mo5 C54 -78.7(9)
C56 C51 Mo5 C54 158.4(17)
C55 C51 Mo5 B10 -175.6(9)
C52 C51 Mo5 B10 70.1(10)
C56 C51 Mo5 B10 -52.8(15)
C52 C51 Mo5 C55 -114.3(13)
C56 C51 Mo5 C55 122.9(18)
C55 C51 Mo5 C53 80.6(9)
C52 C51 Mo5 C53 -33.7(9)
C56 C51 Mo5 C53 -156.6(17)
C55 C51 Mo5 Se6 -18.8(11)
C52 C51 Mo5 Se6 -133.1(8)
C56 C51 Mo5 Se6 104.1(15)
C55 C51 Mo5 Se5 -88.9(9)
C52 C51 Mo5 Se5 156.8(9)
C56 C51 Mo5 Se5 34.0(14)
C55 C51 Mo5 Mo6 -118.1(9)
C52 C51 Mo5 Mo6 127.6(8)
C56 C51 Mo5 Mo6 4.8(19)
C55 C51 Mo5 Fe5 83.9(14)
C52 C51 Mo5 Fe5 -30.4(17)
C56 C51 Mo5 Fe5 -153.2(11)
C52 C53 Mo5 B11 -99.7(9)
C58 C53 Mo5 B11 30.0(14)
C54 C53 Mo5 B11 148.9(8)
C52 C53 Mo5 B9 -19.2(12)
C58 C53 Mo5 B9 110.4(14)
C54 C53 Mo5 B9 -130.7(8)
C58 C53 Mo5 C52 129.7(19)
C54 C53 Mo5 C52 -111.4(11)
C52 C53 Mo5 C54 111.4(11)
C58 C53 Mo5 C54 -118.9(17)
C52 C53 Mo5 B10 -64.8(9)
C58 C53 Mo5 B10 64.8(15)
C54 C53 Mo5 B10 -176.3(7)
C52 C53 Mo5 C55 74.3(9)
C58 C53 Mo5 C55 -156.1(16)
C54 C53 Mo5 C55 -37.2(8)
C52 C53 Mo5 C51 34.6(9)
C58 C53 Mo5 C51 164.3(16)
C54 C53 Mo5 C51 -76.8(8)
C52 C53 Mo5 Se6 167.4(7)
C58 C53 Mo5 Se6 -62.9(15)
C54 C53 Mo5 Se6 56.0(7)
C52 C53 Mo5 Se5 54.6(12)
C58 C53 Mo5 Se5 -175.8(11)
C54 C53 Mo5 Se5 -56.9(10)
C52 C53 Mo5 Mo6 -118.3(9)
C58 C53 Mo5 Mo6 11(2)
C54 C53 Mo5 Mo6 130.2(8)
C52 C53 Mo5 Fe5 -144.0(8)
C58 C53 Mo5 Fe5 -14.4(14)
C54 C53 Mo5 Fe5 104.6(7)
Fe5 Se6 Mo5 B11 -9.0(4)
Mo6 Se6 Mo5 B11 66.7(4)
Fe5 Se6 Mo5 B9 -100.0(4)
Mo6 Se6 Mo5 B9 -24.2(4)
Fe5 Se6 Mo5 C52 89.6(7)
Mo6 Se6 Mo5 C52 165.3(7)
Fe5 Se6 Mo5 C54 105.8(3)
Mo6 Se6 Mo5 C54 -178.4(3)
Fe5 Se6 Mo5 B10 -53.7(4)
Mo6 Se6 Mo5 B10 22.1(4)
Fe5 Se6 Mo5 C55 138.8(4)
Mo6 Se6 Mo5 C55 -145.5(4)
Fe5 Se6 Mo5 C51 149.6(5)
Mo6 Se6 Mo5 C51 -134.7(5)
Fe5 Se6 Mo5 C53 75.0(4)
Mo6 Se6 Mo5 C53 150.8(4)
Fe5 Se6 Mo5 Se5 -135.52(8)
Mo6 Se6 Mo5 Se5 -59.75(5)
Fe5 Se6 Mo5 Mo6 -75.77(6)
Mo6 Se6 Mo5 Fe5 75.77(7)
B9 Se5 Mo5 B11 41.5(7)
Mo6 Se5 Mo5 B11 -29.0(5)
Mo6 Se5 Mo5 B9 -70.4(5)
B9 Se5 Mo5 C52 -73.8(6)
Mo6 Se5 Mo5 C52 -144.2(5)
B9 Se5 Mo5 C54 -142.1(6)
Mo6 Se5 Mo5 C54 147.4(4)
B9 Se5 Mo5 B10 19.5(6)
Mo6 Se5 Mo5 B10 -51.0(3)
B9 Se5 Mo5 C55 -122.8(6)
Mo6 Se5 Mo5 C55 166.7(4)
B9 Se5 Mo5 C51 -89.1(6)
Mo6 Se5 Mo5 C51 -159.5(4)
B9 Se5 Mo5 C53 -106.0(8)
Mo6 Se5 Mo5 C53 -176.4(6)
B9 Se5 Mo5 Se6 129.8(5)
Mo6 Se5 Mo5 Se6 59.36(5)
B9 Se5 Mo5 Mo6 70.4(5)
B9 Se5 Mo5 Fe5 94.0(5)
Mo6 Se5 Mo5 Fe5 23.60(7)
C72 Fe5 Mo5 B11 126.4(14)
C71 Fe5 Mo5 B11 -99.3(7)
B12 Fe5 Mo5 B11 44.2(7)
Se6 Fe5 Mo5 B11 167.7(6)
Fe6 Fe5 Mo5 B11 -6.3(6)
Mo6 Fe5 Mo5 B11 96.9(6)
C72 Fe5 Mo5 B9 56.0(13)
C71 Fe5 Mo5 B9 -169.7(6)
B11 Fe5 Mo5 B9 -70.4(7)
B12 Fe5 Mo5 B9 -26.2(6)
Se6 Fe5 Mo5 B9 97.2(5)
Fe6 Fe5 Mo5 B9 -76.7(5)
Mo6 Fe5 Mo5 B9 26.4(4)
C72 Fe5 Mo5 C52 174.0(13)
C71 Fe5 Mo5 C52 -51.7(6)
B11 Fe5 Mo5 C52 47.6(7)
B12 Fe5 Mo5 C52 91.8(6)
Se6 Fe5 Mo5 C52 -144.7(5)
Fe6 Fe5 Mo5 C52 41.3(5)
Mo6 Fe5 Mo5 C52 144.5(5)
C72 Fe5 Mo5 C54 -124.7(13)
C71 Fe5 Mo5 C54 9.6(6)
B11 Fe5 Mo5 C54 108.9(7)
B12 Fe5 Mo5 C54 153.1(6)
Se6 Fe5 Mo5 C54 -83.4(4)
Fe6 Fe5 Mo5 C54 102.6(4)
Mo6 Fe5 Mo5 C54 -154.2(4)
C72 Fe5 Mo5 B10 87.3(13)
C71 Fe5 Mo5 B10 -138.4(6)
B11 Fe5 Mo5 B10 -39.1(7)
B12 Fe5 Mo5 B10 5.1(6)
Se6 Fe5 Mo5 B10 128.6(4)
Fe6 Fe5 Mo5 B10 -45.4(4)
Mo6 Fe5 Mo5 B10 57.8(4)
C72 Fe5 Mo5 C55 -110.6(14)
C71 Fe5 Mo5 C55 23.7(7)
B11 Fe5 Mo5 C55 123.0(8)
B12 Fe5 Mo5 C55 167.1(7)
Se6 Fe5 Mo5 C55 -69.4(6)
Fe6 Fe5 Mo5 C55 116.6(6)
Mo6 Fe5 Mo5 C55 -140.2(6)
C72 Fe5 Mo5 C51 -165.8(16)
C71 Fe5 Mo5 C51 -31.4(12)
B11 Fe5 Mo5 C51 67.8(12)
B12 Fe5 Mo5 C51 112.0(12)
Se6 Fe5 Mo5 C51 -124.5(11)
Fe6 Fe5 Mo5 C51 61.5(11)
Mo6 Fe5 Mo5 C51 164.7(11)
C72 Fe5 Mo5 C53 -162.9(13)
C71 Fe5 Mo5 C53 -28.5(6)
B11 Fe5 Mo5 C53 70.7(7)
B12 Fe5 Mo5 C53 114.9(6)
Se6 Fe5 Mo5 C53 -121.6(4)
Fe6 Fe5 Mo5 C53 64.4(4)
Mo6 Fe5 Mo5 C53 167.6(4)
C72 Fe5 Mo5 Se6 -41.3(12)
C71 Fe5 Mo5 Se6 93.0(4)
B11 Fe5 Mo5 Se6 -167.7(6)
B12 Fe5 Mo5 Se6 -123.5(4)
Fe6 Fe5 Mo5 Se6 -173.98(11)
Mo6 Fe5 Mo5 Se6 -70.80(6)
C72 Fe5 Mo5 Se5 6.5(13)
C71 Fe5 Mo5 Se5 140.8(4)
B11 Fe5 Mo5 Se5 -119.9(6)
B12 Fe5 Mo5 Se5 -75.7(4)
Se6 Fe5 Mo5 Se5 47.75(8)
Fe6 Fe5 Mo5 Se5 -126.23(9)
Mo6 Fe5 Mo5 Se5 -23.05(7)
C72 Fe5 Mo5 Mo6 29.5(12)
C71 Fe5 Mo5 Mo6 163.8(4)
B11 Fe5 Mo5 Mo6 -96.9(6)
B12 Fe5 Mo5 Mo6 -52.7(4)
Se6 Fe5 Mo5 Mo6 70.80(6)
Fe6 Fe5 Mo5 Mo6 -103.18(9)
B11 B12 Mo6 C61 -145.2(8)
B10 B12 Mo6 C61 -93.5(8)
Fe5 B12 Mo6 C61 152.9(4)
Fe6 B12 Mo6 C61 179.2(13)
B11 B12 Mo6 C62 -153.9(9)
B10 B12 Mo6 C62 -102.2(7)
Fe5 B12 Mo6 C62 144.2(5)
Fe6 B12 Mo6 C62 170.5(15)
B11 B12 Mo6 C65 172.7(8)
B10 B12 Mo6 C65 -135.7(8)
Fe5 B12 Mo6 C65 110.7(8)
Fe6 B12 Mo6 C65 137.0(13)
B11 B12 Mo6 C64 150.6(8)
B10 B12 Mo6 C64 -157.7(7)
Fe5 B12 Mo6 C64 88.7(5)
Fe6 B12 Mo6 C64 115.0(14)
B11 B12 Mo6 B9 -53.3(9)
B10 B12 Mo6 B9 -1.6(8)
Fe5 B12 Mo6 B9 -115.2(5)
Fe6 B12 Mo6 B9 -88.9(15)
B11 B12 Mo6 B10 -51.7(8)
Fe5 B12 Mo6 B10 -113.6(8)
Fe6 B12 Mo6 B10 -87.3(15)
B11 B12 Mo6 C63 172.3(9)
B10 B12 Mo6 C63 -136.1(8)
Fe5 B12 Mo6 C63 110.3(5)
Fe6 B12 Mo6 C63 136.6(15)
B11 B12 Mo6 Se6 53.4(8)
B10 B12 Mo6 Se6 105.0(6)
Fe5 B12 Mo6 Se6 -8.6(4)
Fe6 B12 Mo6 Se6 17.7(15)
B11 B12 Mo6 Se5 -27.2(11)
B10 B12 Mo6 Se5 24.5(9)
Fe5 B12 Mo6 Se5 -89.1(5)
Fe6 B12 Mo6 Se5 -62.8(16)
B11 B12 Mo6 Mo5 -0.4(7)
B10 B12 Mo6 Mo5 51.3(6)
Fe5 B12 Mo6 Mo5 -62.3(3)
Fe6 B12 Mo6 Mo5 -36.0(14)
B11 B12 Mo6 Fe5 61.9(8)
B10 B12 Mo6 Fe5 113.6(8)
Fe6 B12 Mo6 Fe5 26.3(12)
C62 C61 Mo6 B12 -15.5(10)
C65 C61 Mo6 B12 -130.7(8)
C66 C61 Mo6 B12 109.9(14)
C65 C61 Mo6 C62 -115.3(11)
C66 C61 Mo6 C62 125.4(19)
C62 C61 Mo6 C65 115.3(11)
C66 C61 Mo6 C65 -119.4(17)
C62 C61 Mo6 C64 78.9(9)
C65 C61 Mo6 C64 -36.3(7)
C66 C61 Mo6 C64 -155.7(16)
C62 C61 Mo6 B9 -107.4(9)
C65 C61 Mo6 B9 137.3(8)
C66 C61 Mo6 B9 18.0(15)
C62 C61 Mo6 B10 -69.2(9)
C65 C61 Mo6 B10 175.6(7)
C66 C61 Mo6 B10 56.2(15)
C62 C61 Mo6 C63 36.2(8)
C65 C61 Mo6 C63 -79.0(8)
C66 C61 Mo6 C63 161.6(16)
C62 C61 Mo6 Se6 138.3(7)
C65 C61 Mo6 Se6 23.0(9)
C66 C61 Mo6 Se6 -96.3(14)
C62 C61 Mo6 Se5 -153.3(8)
C65 C61 Mo6 Se5 91.4(7)
C66 C61 Mo6 Se5 -27.9(14)
C62 C61 Mo6 Mo5 -130.3(7)
C65 C61 Mo6 Mo5 114.4(7)
C66 C61 Mo6 Mo5 -4.9(18)
C62 C61 Mo6 Fe5 44.5(15)
C65 C61 Mo6 Fe5 -70.8(13)
C66 C61 Mo6 Fe5 169.9(10)
C61 C62 Mo6 B12 166.9(9)
C63 C62 Mo6 B12 -75.2(8)
C67 C62 Mo6 B12 46.7(11)
C63 C62 Mo6 C61 117.8(13)
C67 C62 Mo6 C61 -120.3(15)
C61 C62 Mo6 C65 -38.4(8)
C63 C62 Mo6 C65 79.5(9)
C67 C62 Mo6 C65 -158.6(13)
C61 C62 Mo6 C64 -78.9(9)
C63 C62 Mo6 C64 38.9(8)
C67 C62 Mo6 C64 160.8(13)
C61 C62 Mo6 B9 76.1(9)
C63 C62 Mo6 B9 -166.1(8)
C67 C62 Mo6 B9 -44.2(12)
C61 C62 Mo6 B10 119.8(9)
C63 C62 Mo6 B10 -122.4(8)
C67 C62 Mo6 B10 -0.5(12)
C61 C62 Mo6 C63 -117.8(13)
C67 C62 Mo6 C63 121.9(15)
C61 C62 Mo6 Se6 -85.8(10)
C63 C62 Mo6 Se6 32.0(12)
C67 C62 Mo6 Se6 153.9(8)
C61 C62 Mo6 Se5 30.6(9)
C63 C62 Mo6 Se5 148.4(7)
C67 C62 Mo6 Se5 -89.7(11)
C61 C62 Mo6 Mo5 103.3(10)
C63 C62 Mo6 Mo5 -138.9(7)
C67 C62 Mo6 Mo5 -17.0(15)
C61 C62 Mo6 Fe5 -159.7(7)
C63 C62 Mo6 Fe5 -41.9(9)
C67 C62 Mo6 Fe5 80.0(11)
C64 C65 Mo6 B12 -38.9(13)
C61 C65 Mo6 B12 77.7(10)
C70 C65 Mo6 B12 -163.4(12)
C64 C65 Mo6 C61 -116.5(12)
C70 C65 Mo6 C61 119.0(15)
C64 C65 Mo6 C62 -79.3(9)
C61 C65 Mo6 C62 37.2(7)
C70 C65 Mo6 C62 156.2(15)
C61 C65 Mo6 C64 116.5(12)
C70 C65 Mo6 C64 -124.5(18)
C64 C65 Mo6 B9 -165.7(9)
C61 C65 Mo6 B9 -49.1(9)
C70 C65 Mo6 B9 69.8(15)
C64 C65 Mo6 B10 -124.4(11)
C61 C65 Mo6 B10 -7.9(13)
C70 C65 Mo6 B10 111.1(15)
C64 C65 Mo6 C63 -38.4(9)
C61 C65 Mo6 C63 78.1(8)
C70 C65 Mo6 C63 -162.9(15)
C64 C65 Mo6 Se6 79.9(9)
C61 C65 Mo6 Se6 -163.6(7)
C70 C65 Mo6 Se6 -44.6(13)
C64 C65 Mo6 Se5 156.0(9)
C61 C65 Mo6 Se5 -87.4(7)
C70 C65 Mo6 Se5 31.5(13)
C64 C65 Mo6 Mo5 130.0(8)
C61 C65 Mo6 Mo5 -113.4(8)
C70 C65 Mo6 Mo5 5.5(17)
C64 C65 Mo6 Fe5 33.1(11)
C61 C65 Mo6 Fe5 149.7(6)
C70 C65 Mo6 Fe5 -91.4(12)
C65 C64 Mo6 B12 154.0(9)
C69 C64 Mo6 B12 -84.8(14)
C63 C64 Mo6 B12 38.1(9)
C65 C64 Mo6 C61 37.8(9)
C69 C64 Mo6 C61 159.0(15)
C63 C64 Mo6 C61 -78.1(9)
C65 C64 Mo6 C62 78.7(10)
C69 C64 Mo6 C62 -160.1(15)
C63 C64 Mo6 C62 -37.2(7)
C69 C64 Mo6 C65 121.2(17)
C63 C64 Mo6 C65 -115.9(13)
C65 C64 Mo6 B9 25.4(16)
C69 C64 Mo6 B9 146.6(13)
C63 C64 Mo6 B9 -90.5(12)
C65 C64 Mo6 B10 119.0(12)
C69 C64 Mo6 B10 -119.7(14)
C63 C64 Mo6 B10 3.2(14)
C65 C64 Mo6 C63 115.9(13)
C69 C64 Mo6 C63 -122.9(16)
C65 C64 Mo6 Se6 -104.6(9)
C69 C64 Mo6 Se6 16.6(13)
C63 C64 Mo6 Se6 139.5(7)
C65 C64 Mo6 Se5 -27.9(10)
C69 C64 Mo6 Se5 93.3(12)
C63 C64 Mo6 Se5 -143.8(7)
C65 C64 Mo6 Mo5 -103.5(10)
C69 C64 Mo6 Mo5 17.7(17)
C63 C64 Mo6 Mo5 140.6(7)
C65 C64 Mo6 Fe5 -155.5(8)
C69 C64 Mo6 Fe5 -34.3(13)
C63 C64 Mo6 Fe5 88.6(8)
B10 B9 Mo6 B12 1.7(8)
Se5 B9 Mo6 B12 152.3(6)
Mo5 B9 Mo6 B12 75.4(5)
B10 B9 Mo6 C61 123.8(8)
Se5 B9 Mo6 C61 -85.6(5)
Mo5 B9 Mo6 C61 -162.5(5)
B10 B9 Mo6 C62 90.3(8)
Se5 B9 Mo6 C62 -119.1(5)
Mo5 B9 Mo6 C62 164.0(4)
B10 B9 Mo6 C65 149.9(7)
Se5 B9 Mo6 C65 -59.5(7)
Mo5 B9 Mo6 C65 -136.4(5)
B10 B9 Mo6 C64 134.3(10)
Se5 B9 Mo6 C64 -75.1(12)
Mo5 B9 Mo6 C64 -152.0(8)
Se5 B9 Mo6 B10 150.6(10)
Mo5 B9 Mo6 B10 73.7(7)
B10 B9 Mo6 C63 79.4(9)
Se5 B9 Mo6 C63 -130.0(6)
Mo5 B9 Mo6 C63 153.1(5)
B10 B9 Mo6 Se6 -98.5(7)
Se5 B9 Mo6 Se6 52.1(4)
Mo5 B9 Mo6 Se6 -24.8(4)
B10 B9 Mo6 Se5 -150.6(9)
Mo5 B9 Mo6 Se5 -76.9(5)
B10 B9 Mo6 Mo5 -73.7(7)
Se5 B9 Mo6 Mo5 76.9(5)
B10 B9 Mo6 Fe5 -44.8(8)
Se5 B9 Mo6 Fe5 105.8(3)
Mo5 B9 Mo6 Fe5 28.9(4)
B11 B10 Mo6 B12 50.1(8)
B9 B10 Mo6 B12 -177.7(11)
Mo5 B10 Mo6 B12 109.3(8)
B11 B10 Mo6 C61 163.1(7)
B9 B10 Mo6 C61 -64.7(8)
B12 B10 Mo6 C61 113.0(7)
Mo5 B10 Mo6 C61 -137.7(4)
B11 B10 Mo6 C62 130.6(7)
B9 B10 Mo6 C62 -97.1(8)
B12 B10 Mo6 C62 80.5(7)
Mo5 B10 Mo6 C62 -170.1(4)
B11 B10 Mo6 C65 168.0(8)
B9 B10 Mo6 C65 -59.7(12)
B12 B10 Mo6 C65 117.9(10)
Mo5 B10 Mo6 C65 -132.7(7)
B11 B10 Mo6 C64 96.8(12)
B9 B10 Mo6 C64 -131.0(10)
B12 B10 Mo6 C64 46.7(13)
Mo5 B10 Mo6 C64 156.0(8)
B11 B10 Mo6 B9 -132.2(11)
B12 B10 Mo6 B9 177.7(11)
Mo5 B10 Mo6 B9 -73.0(7)
B11 B10 Mo6 C63 98.8(8)
B9 B10 Mo6 C63 -128.9(8)
B12 B10 Mo6 C63 48.7(8)
Mo5 B10 Mo6 C63 158.1(4)
B11 B10 Mo6 Se6 -37.0(7)
B9 B10 Mo6 Se6 95.3(7)
B12 B10 Mo6 Se6 -87.1(7)
Mo5 B10 Mo6 Se6 22.3(3)
B11 B10 Mo6 Se5 -111.5(7)
B9 B10 Mo6 Se5 20.7(7)
B12 B10 Mo6 Se5 -161.6(7)
Mo5 B10 Mo6 Se5 -52.3(2)
B11 B10 Mo6 Mo5 -59.2(7)
B9 B10 Mo6 Mo5 73.0(7)
B12 B10 Mo6 Mo5 -109.3(8)
B11 B10 Mo6 Fe5 4.9(6)
B9 B10 Mo6 Fe5 137.2(8)
B12 B10 Mo6 Fe5 -45.1(6)
Mo5 B10 Mo6 Fe5 64.2(2)
C68 C63 Mo6 B12 -20.2(15)
C62 C63 Mo6 B12 101.3(9)
C64 C63 Mo6 B12 -143.8(9)
C68 C63 Mo6 C61 -157.8(17)
C62 C63 Mo6 C61 -36.2(8)
C64 C63 Mo6 C61 78.6(9)
C68 C63 Mo6 C62 -121.5(19)
C64 C63 Mo6 C62 114.9(11)
C68 C63 Mo6 C65 160.1(17)
C62 C63 Mo6 C65 -78.4(9)
C64 C63 Mo6 C65 36.5(8)
C68 C63 Mo6 C64 123.6(19)
C62 C63 Mo6 C64 -114.9(11)
C68 C63 Mo6 B9 -102.4(16)
C62 C63 Mo6 B9 19.1(11)
C64 C63 Mo6 B9 134.0(9)
C68 C63 Mo6 B10 -54.7(16)
C62 C63 Mo6 B10 66.8(9)
C64 C63 Mo6 B10 -178.3(8)
C68 C63 Mo6 Se6 75.2(16)
C62 C63 Mo6 Se6 -163.2(7)
C64 C63 Mo6 Se6 -48.4(8)
C68 C63 Mo6 Se5 -174.4(12)
C62 C63 Mo6 Se5 -52.8(11)
C64 C63 Mo6 Se5 62.0(11)
C68 C63 Mo6 Mo5 -1(2)
C62 C63 Mo6 Mo5 120.9(10)
C64 C63 Mo6 Mo5 -124.2(9)
C68 C63 Mo6 Fe5 25.6(15)
C62 C63 Mo6 Fe5 147.1(7)
C64 C63 Mo6 Fe5 -98.0(7)
Fe5 Se6 Mo6 B12 8.3(4)
Mo5 Se6 Mo6 B12 -70.2(4)
Fe5 Se6 Mo6 C61 -149.3(4)
Mo5 Se6 Mo6 C61 132.1(4)
Fe5 Se6 Mo6 C62 -96.2(7)
Mo5 Se6 Mo6 C62 -174.7(7)
Fe5 Se6 Mo6 C65 -135.9(3)
Mo5 Se6 Mo6 C65 145.6(3)
Fe5 Se6 Mo6 C64 -102.1(3)
Mo5 Se6 Mo6 C64 179.4(3)
Fe5 Se6 Mo6 B9 102.3(4)
Mo5 Se6 Mo6 B9 23.8(4)
Fe5 Se6 Mo6 B10 57.1(4)
Mo5 Se6 Mo6 B10 -21.4(4)
Fe5 Se6 Mo6 C63 -75.9(4)
Mo5 Se6 Mo6 C63 -154.4(4)
Fe5 Se6 Mo6 Se5 138.02(7)
Mo5 Se6 Mo6 Se5 59.48(5)
Fe5 Se6 Mo6 Mo5 78.54(6)
Mo5 Se6 Mo6 Fe5 -78.54(6)
B9 Se5 Mo6 B12 -37.7(8)
Mo5 Se5 Mo6 B12 31.7(6)
B9 Se5 Mo6 C61 93.8(6)
Mo5 Se5 Mo6 C61 163.2(4)
B9 Se5 Mo6 C62 76.9(7)
Mo5 Se5 Mo6 C62 146.3(4)
B9 Se5 Mo6 C65 129.4(7)
Mo5 Se5 Mo6 C65 -161.2(4)
B9 Se5 Mo6 C64 144.7(7)
Mo5 Se5 Mo6 C64 -145.9(4)
Mo5 Se5 Mo6 B9 69.4(5)
B9 Se5 Mo6 B10 -19.7(6)
Mo5 Se5 Mo6 B10 49.7(4)
B9 Se5 Mo6 C63 107.8(8)
Mo5 Se5 Mo6 C63 177.2(6)
B9 Se5 Mo6 Se6 -128.8(5)
Mo5 Se5 Mo6 Se6 -59.43(5)
B9 Se5 Mo6 Mo5 -69.4(5)
B9 Se5 Mo6 Fe5 -93.9(5)
Mo5 Se5 Mo6 Fe5 -24.53(7)
B11 Mo5 Mo6 B12 0.3(6)
B9 Mo5 Mo6 B12 -99.6(7)
C52 Mo5 Mo6 B12 -57.0(8)
C54 Mo5 Mo6 B12 112.3(8)
B10 Mo5 Mo6 B12 -45.6(6)
C55 Mo5 Mo6 B12 -179.7(9)
C51 Mo5 Mo6 B12 -120.7(8)
C53 Mo5 Mo6 B12 19.5(9)
Se6 Mo5 Mo6 B12 109.0(4)
Se5 Mo5 Mo6 B12 -156.0(4)
Fe5 Mo5 Mo6 B12 49.3(4)
B11 Mo5 Mo6 C61 128.7(8)
B9 Mo5 Mo6 C61 28.7(8)
C52 Mo5 Mo6 C61 71.3(9)
C54 Mo5 Mo6 C61 -119.3(9)
B10 Mo5 Mo6 C61 82.8(7)
C55 Mo5 Mo6 C61 -51.3(10)
C51 Mo5 Mo6 C61 7.7(9)
C53 Mo5 Mo6 C61 147.9(10)
Se6 Mo5 Mo6 C61 -122.7(6)
Se5 Mo5 Mo6 C61 -27.6(6)
Fe5 Mo5 Mo6 C61 177.7(6)
B11 Mo5 Mo6 C62 66.2(8)
B9 Mo5 Mo6 C62 -33.7(8)
C52 Mo5 Mo6 C62 8.9(9)
C54 Mo5 Mo6 C62 178.2(10)
B10 Mo5 Mo6 C62 20.3(8)
C55 Mo5 Mo6 C62 -113.8(10)
C51 Mo5 Mo6 C62 -54.8(10)
C53 Mo5 Mo6 C62 85.4(10)
Se6 Mo5 Mo6 C62 174.9(6)
Se5 Mo5 Mo6 C62 -90.1(6)
Fe5 Mo5 Mo6 C62 115.2(6)
B11 Mo5 Mo6 C65 -172.3(7)
B9 Mo5 Mo6 C65 87.8(8)
C52 Mo5 Mo6 C65 130.4(9)
C54 Mo5 Mo6 C65 -60.3(9)
B10 Mo5 Mo6 C65 141.8(7)
C55 Mo5 Mo6 C65 7.7(10)
C51 Mo5 Mo6 C65 66.7(9)
C53 Mo5 Mo6 C65 -153.1(10)
Se6 Mo5 Mo6 C65 -63.6(6)
Se5 Mo5 Mo6 C65 31.4(6)
Fe5 Mo5 Mo6 C65 -123.3(6)
B11 Mo5 Mo6 C64 -109.9(8)
B9 Mo5 Mo6 C64 150.1(8)
C52 Mo5 Mo6 C64 -167.3(9)
C54 Mo5 Mo6 C64 2.1(10)
B10 Mo5 Mo6 C64 -155.8(8)
C55 Mo5 Mo6 C64 70.1(10)
C51 Mo5 Mo6 C64 129.1(10)
C53 Mo5 Mo6 C64 -90.8(10)
Se6 Mo5 Mo6 C64 -1.3(7)
Se5 Mo5 Mo6 C64 93.7(7)
Fe5 Mo5 Mo6 C64 -61.0(7)
B11 Mo5 Mo6 B9 99.9(7)
C52 Mo5 Mo6 B9 42.6(8)
C54 Mo5 Mo6 B9 -148.0(9)
B10 Mo5 Mo6 B9 54.1(7)
C55 Mo5 Mo6 B9 -80.0(9)
C51 Mo5 Mo6 B9 -21.1(9)
C53 Mo5 Mo6 B9 119.1(10)
Se6 Mo5 Mo6 B9 -151.4(5)
Se5 Mo5 Mo6 B9 -56.4(5)
Fe5 Mo5 Mo6 B9 148.9(5)
B11 Mo5 Mo6 B10 45.9(6)
B9 Mo5 Mo6 B10 -54.1(7)
C52 Mo5 Mo6 B10 -11.5(8)
C54 Mo5 Mo6 B10 157.9(8)
C55 Mo5 Mo6 B10 -134.1(9)
C51 Mo5 Mo6 B10 -75.1(8)
C53 Mo5 Mo6 B10 65.1(9)
Se6 Mo5 Mo6 B10 154.6(4)
Se5 Mo5 Mo6 B10 -110.4(4)
Fe5 Mo5 Mo6 B10 94.9(4)
B11 Mo5 Mo6 C63 -19.4(11)
B9 Mo5 Mo6 C63 -119.3(11)
C52 Mo5 Mo6 C63 -76.8(12)
C54 Mo5 Mo6 C63 92.6(12)
B10 Mo5 Mo6 C63 -65.3(11)
C55 Mo5 Mo6 C63 160.6(12)
C51 Mo5 Mo6 C63 -140.4(12)
C53 Mo5 Mo6 C63 -0.2(13)
Se6 Mo5 Mo6 C63 89.3(10)
Se5 Mo5 Mo6 C63 -175.7(10)
Fe5 Mo5 Mo6 C63 29.6(10)
B11 Mo5 Mo6 Se6 -108.7(4)
B9 Mo5 Mo6 Se6 151.4(5)
C52 Mo5 Mo6 Se6 -166.0(6)
C54 Mo5 Mo6 Se6 3.3(7)
B10 Mo5 Mo6 Se6 -154.6(4)
C55 Mo5 Mo6 Se6 71.3(8)
C51 Mo5 Mo6 Se6 130.3(7)
C53 Mo5 Mo6 Se6 -89.5(8)
Se5 Mo5 Mo6 Se6 95.01(7)
Fe5 Mo5 Mo6 Se6 -59.69(6)
B11 Mo5 Mo6 Se5 156.3(4)
B9 Mo5 Mo6 Se5 56.4(5)
C52 Mo5 Mo6 Se5 99.0(6)
C54 Mo5 Mo6 Se5 -91.7(7)
B10 Mo5 Mo6 Se5 110.4(4)
C55 Mo5 Mo6 Se5 -23.7(8)
C51 Mo5 Mo6 Se5 35.3(7)
C53 Mo5 Mo6 Se5 175.5(8)
Se6 Mo5 Mo6 Se5 -95.01(7)
Fe5 Mo5 Mo6 Se5 -154.70(8)
B11 Mo5 Mo6 Fe5 -49.0(4)
B9 Mo5 Mo6 Fe5 -148.9(5)
C52 Mo5 Mo6 Fe5 -106.3(6)
C54 Mo5 Mo6 Fe5 63.0(7)
B10 Mo5 Mo6 Fe5 -94.9(4)
C55 Mo5 Mo6 Fe5 131.0(8)
C51 Mo5 Mo6 Fe5 -170.0(7)
C53 Mo5 Mo6 Fe5 -29.8(8)
Se6 Mo5 Mo6 Fe5 59.69(6)
Se5 Mo5 Mo6 Fe5 154.70(8)
C72 Fe5 Mo6 B12 91.3(7)
C71 Fe5 Mo6 B12 -141.0(11)
B11 Fe5 Mo6 B12 -48.4(6)
Se6 Fe5 Mo6 B12 -169.1(5)
Fe6 Fe5 Mo6 B12 -10.8(5)
Mo5 Fe5 Mo6 B12 -100.0(5)
C72 Fe5 Mo6 C61 15.0(11)
C71 Fe5 Mo6 C61 142.7(14)
B11 Fe5 Mo6 C61 -124.7(11)
B12 Fe5 Mo6 C61 -76.3(11)
Se6 Fe5 Mo6 C61 114.6(10)
Fe6 Fe5 Mo6 C61 -87.1(10)
Mo5 Fe5 Mo6 C61 -176.3(10)
C72 Fe5 Mo6 C62 44.7(7)
C71 Fe5 Mo6 C62 172.4(11)
B11 Fe5 Mo6 C62 -95.1(6)
B12 Fe5 Mo6 C62 -46.6(6)
Se6 Fe5 Mo6 C62 144.3(5)
Fe6 Fe5 Mo6 C62 -57.4(5)
Mo5 Fe5 Mo6 C62 -146.7(5)
C72 Fe5 Mo6 C65 -32.7(7)
C71 Fe5 Mo6 C65 94.9(11)
B11 Fe5 Mo6 C65 -172.5(6)
B12 Fe5 Mo6 C65 -124.1(7)
Se6 Fe5 Mo6 C65 66.8(5)
Fe6 Fe5 Mo6 C65 -134.9(5)
Mo5 Fe5 Mo6 C65 135.9(5)
C72 Fe5 Mo6 C64 -14.4(6)
C71 Fe5 Mo6 C64 113.2(10)
B11 Fe5 Mo6 C64 -154.2(6)
B12 Fe5 Mo6 C64 -105.8(6)
Se6 Fe5 Mo6 C64 85.2(4)
Fe6 Fe5 Mo6 C64 -116.5(4)
Mo5 Fe5 Mo6 C64 154.2(4)
C72 Fe5 Mo6 B9 165.1(7)
C71 Fe5 Mo6 B9 -67.3(11)
B11 Fe5 Mo6 B9 25.3(6)
B12 Fe5 Mo6 B9 73.7(7)
Se6 Fe5 Mo6 B9 -95.4(5)
Fe6 Fe5 Mo6 B9 63.0(5)
Mo5 Fe5 Mo6 B9 -26.3(5)
C72 Fe5 Mo6 B10 135.5(6)
C71 Fe5 Mo6 B10 -96.8(10)
B11 Fe5 Mo6 B10 -4.3(6)
B12 Fe5 Mo6 B10 44.2(6)
Se6 Fe5 Mo6 B10 -124.9(4)
Fe6 Fe5 Mo6 B10 33.4(4)
Mo5 Fe5 Mo6 B10 -55.9(4)
C72 Fe5 Mo6 C63 22.1(6)
C71 Fe5 Mo6 C63 149.8(10)
B11 Fe5 Mo6 C63 -117.6(6)
B12 Fe5 Mo6 C63 -69.2(6)
Se6 Fe5 Mo6 C63 121.7(4)
Fe6 Fe5 Mo6 C63 -80.0(4)
Mo5 Fe5 Mo6 C63 -169.2(4)
C72 Fe5 Mo6 Se6 -99.6(5)
C71 Fe5 Mo6 Se6 28.1(10)
B11 Fe5 Mo6 Se6 120.6(4)
B12 Fe5 Mo6 Se6 169.1(5)
Fe6 Fe5 Mo6 Se6 158.31(10)
Mo5 Fe5 Mo6 Se6 69.05(6)
C72 Fe5 Mo6 Se5 -145.3(5)
C71 Fe5 Mo6 Se5 -17.6(10)
B11 Fe5 Mo6 Se5 74.9(4)
B12 Fe5 Mo6 Se5 123.3(5)
Se6 Fe5 Mo6 Se5 -45.74(8)
Fe6 Fe5 Mo6 Se5 112.56(9)
Mo5 Fe5 Mo6 Se5 23.31(7)
C72 Fe5 Mo6 Mo5 -168.6(5)
C71 Fe5 Mo6 Mo5 -41.0(10)
B11 Fe5 Mo6 Mo5 51.6(4)
B12 Fe5 Mo6 Mo5 100.0(5)
Se6 Fe5 Mo6 Mo5 -69.05(6)
Fe6 Fe5 Mo6 Mo5 89.25(8)
B20 B19 Mo9 B18 57.5(10)
Fe10 B19 Mo9 B18 147(3)
Fe9 B19 Mo9 B18 122.5(7)
B20 B19 Mo9 C105 -173.8(8)
Fe10 B19 Mo9 C105 -85(3)
Fe9 B19 Mo9 C105 -108.9(8)
B18 B19 Mo9 C105 128.6(8)
B20 B19 Mo9 C104 -152.5(9)
Fe10 B19 Mo9 C104 -63(3)
Fe9 B19 Mo9 C104 -87.5(5)
B18 B19 Mo9 C104 150.0(6)
B20 B19 Mo9 C102 150.2(10)
Fe10 B19 Mo9 C102 -121(3)
Fe9 B19 Mo9 C102 -144.9(5)
B18 B19 Mo9 C102 92.6(6)
B20 B19 Mo9 C103 -174.6(10)
Fe10 B19 Mo9 C103 -85(3)
Fe9 B19 Mo9 C103 -109.7(5)
B18 B19 Mo9 C103 127.8(7)
B20 B19 Mo9 C101 141.8(9)
Fe10 B19 Mo9 C101 -129(3)
Fe9 B19 Mo9 C101 -153.2(4)
B18 B19 Mo9 C101 84.3(7)
B20 B19 Mo9 B17 51.3(10)
Fe10 B19 Mo9 B17 141(3)
Fe9 B19 Mo9 B17 116.3(5)
B18 B19 Mo9 B17 -6.2(6)
B20 B19 Mo9 Se10 -55.8(9)
Fe10 B19 Mo9 Se10 33(3)
Fe9 B19 Mo9 Se10 9.1(4)
B18 B19 Mo9 Se10 -113.4(5)
B20 B19 Mo9 Se9 21.8(12)
Fe10 B19 Mo9 Se9 111(3)
Fe9 B19 Mo9 Se9 86.8(5)
B18 B19 Mo9 Se9 -35.7(7)
B20 B19 Mo9 Mo10 -2.1(8)
Fe10 B19 Mo9 Mo10 87(3)
Fe9 B19 Mo9 Mo10 62.8(3)
B18 B19 Mo9 Mo10 -59.7(5)
B20 B19 Mo9 Fe9 -65.0(9)
Fe10 B19 Mo9 Fe9 24(3)
B18 B19 Mo9 Fe9 -122.5(7)
B17 B18 Mo9 B19 -168.1(12)
Mo10 B18 Mo9 B19 -93.3(6)
B17 B18 Mo9 C105 61.5(13)
B19 B18 Mo9 C105 -130.5(8)
Mo10 B18 Mo9 C105 136.3(6)
B17 B18 Mo9 C104 121.2(12)
B19 B18 Mo9 C104 -70.7(12)
Mo10 B18 Mo9 C104 -164.0(9)
B17 B18 Mo9 C102 102.7(10)
B19 B18 Mo9 C102 -89.2(7)
Mo10 B18 Mo9 C102 177.5(5)
B17 B18 Mo9 C103 131.9(10)
B19 B18 Mo9 C103 -60.1(7)
Mo10 B18 Mo9 C103 -153.3(4)
B17 B18 Mo9 C101 68.2(10)
B19 B18 Mo9 C101 -123.8(7)
Mo10 B18 Mo9 C101 143.0(5)
B19 B18 Mo9 B17 168.1(12)
Mo10 B18 Mo9 B17 74.8(9)
B17 B18 Mo9 Se10 -86.7(10)
B19 B18 Mo9 Se10 81.3(6)
Mo10 B18 Mo9 Se10 -11.9(4)
B17 B18 Mo9 Se9 -16.5(9)
B19 B18 Mo9 Se9 151.6(6)
Mo10 B18 Mo9 Se9 58.3(2)
B17 B18 Mo9 Mo10 -74.8(9)
B19 B18 Mo9 Mo10 93.3(6)
B17 B18 Mo9 Fe9 -130.7(9)
B19 B18 Mo9 Fe9 37.4(5)
Mo10 B18 Mo9 Fe9 -55.9(3)
C104 C105 Mo9 B19 36.8(13)
C101 C105 Mo9 B19 -82.8(12)
C110 C105 Mo9 B19 153.0(12)
C104 C105 Mo9 B18 131.1(9)
C101 C105 Mo9 B18 11.5(13)
C110 C105 Mo9 B18 -112.7(13)
C101 C105 Mo9 C104 -119.7(13)
C110 C105 Mo9 C104 116.2(16)
C104 C105 Mo9 C102 80.4(9)
C101 C105 Mo9 C102 -39.2(9)
C110 C105 Mo9 C102 -163.4(15)
C104 C105 Mo9 C103 37.8(8)
C101 C105 Mo9 C103 -81.9(9)
C110 C105 Mo9 C103 153.9(14)
C104 C105 Mo9 C101 119.7(13)
C110 C105 Mo9 C101 -124.2(17)
C104 C105 Mo9 B17 162.9(8)
C101 C105 Mo9 B17 43.3(11)
C110 C105 Mo9 B17 -80.9(14)
C104 C105 Mo9 Se10 -78.9(8)
C101 C105 Mo9 Se10 161.5(8)
C110 C105 Mo9 Se10 37.3(13)
C104 C105 Mo9 Se9 -155.6(8)
C101 C105 Mo9 Se9 84.8(8)
C110 C105 Mo9 Se9 -39.4(12)
C104 C105 Mo9 Mo10 -129.4(7)
C101 C105 Mo9 Mo10 111.0(9)
C110 C105 Mo9 Mo10 -13.2(16)
C104 C105 Mo9 Fe9 -32.2(10)
C101 C105 Mo9 Fe9 -151.8(7)
C110 C105 Mo9 Fe9 84.0(13)
C105 C104 Mo9 B19 -156.1(9)
C103 C104 Mo9 B19 -40.1(10)
C109 C104 Mo9 B19 80.6(14)
C105 C104 Mo9 B18 -99.4(13)
C103 C104 Mo9 B18 16.7(15)
C109 C104 Mo9 B18 137.4(14)
C103 C104 Mo9 C105 116.1(12)
C109 C104 Mo9 C105 -123.2(17)
C105 C104 Mo9 C102 -77.7(9)
C103 C104 Mo9 C102 38.3(8)
C109 C104 Mo9 C102 159.0(16)
C105 C104 Mo9 C103 -116.1(12)
C109 C104 Mo9 C103 120.7(17)
C105 C104 Mo9 C101 -35.2(8)
C103 C104 Mo9 C101 80.9(9)
C109 C104 Mo9 C101 -158.4(16)
C105 C104 Mo9 B17 -32.0(15)
C103 C104 Mo9 B17 84.1(14)
C109 C104 Mo9 B17 -155.2(14)
C105 C104 Mo9 Se10 106.4(8)
C103 C104 Mo9 Se10 -137.6(8)
C109 C104 Mo9 Se10 -16.9(14)
C105 C104 Mo9 Se9 29.3(9)
C103 C104 Mo9 Se9 145.4(7)
C109 C104 Mo9 Se9 -93.9(13)
C105 C104 Mo9 Mo10 109.4(9)
C103 C104 Mo9 Mo10 -134.6(8)
C109 C104 Mo9 Mo10 -13.9(19)
C105 C104 Mo9 Fe9 156.6(7)
C103 C104 Mo9 Fe9 -87.3(8)
C109 C104 Mo9 Fe9 33.4(14)
C107 C102 Mo9 B19 -46.9(15)
C103 C102 Mo9 B19 75.5(9)
C101 C102 Mo9 B19 -168.6(8)
C107 C102 Mo9 B18 9.3(15)
C103 C102 Mo9 B18 131.8(9)
C101 C102 Mo9 B18 -112.4(8)
C107 C102 Mo9 C105 159.0(16)
C103 C102 Mo9 C105 -78.5(9)
C101 C102 Mo9 C105 37.3(7)
C107 C102 Mo9 C104 -160.1(17)
C103 C102 Mo9 C104 -37.7(8)
C101 C102 Mo9 C104 78.2(8)
C107 C102 Mo9 C103 -122.5(19)
C101 C102 Mo9 C103 115.9(11)
C107 C102 Mo9 C101 121.7(17)
C103 C102 Mo9 C101 -115.9(11)
C107 C102 Mo9 B17 40.5(15)
C103 C102 Mo9 B17 163.0(9)
C101 C102 Mo9 B17 -81.1(8)
C107 C102 Mo9 Se10 -150.9(11)
C103 C102 Mo9 Se10 -28.4(14)
C101 C102 Mo9 Se10 87.4(11)
C107 C102 Mo9 Se9 87.4(15)
C103 C102 Mo9 Se9 -150.2(7)
C101 C102 Mo9 Se9 -34.3(8)
C107 C102 Mo9 Mo10 13(2)
C103 C102 Mo9 Mo10 135.7(7)
C101 C102 Mo9 Mo10 -108.4(8)
C107 C102 Mo9 Fe9 -78.0(15)
C103 C102 Mo9 Fe9 44.5(9)
C101 C102 Mo9 Fe9 160.3(6)
C104 C103 Mo9 B19 142.4(9)
C102 C103 Mo9 B19 -102.2(9)
C108 C103 Mo9 B19 18.5(14)
C104 C103 Mo9 B18 -170.9(8)
C102 C103 Mo9 B18 -55.6(10)
C108 C103 Mo9 B18 65.2(15)
C104 C103 Mo9 C105 -37.0(8)
C102 C103 Mo9 C105 78.4(9)
C108 C103 Mo9 C105 -160.9(15)
C102 C103 Mo9 C104 115.3(12)
C108 C103 Mo9 C104 -123.9(17)
C104 C103 Mo9 C102 -115.3(12)
C108 C103 Mo9 C102 120.7(17)
C104 C103 Mo9 C101 -77.4(9)
C102 C103 Mo9 C101 37.9(8)
C108 C103 Mo9 C101 158.7(15)
C104 C103 Mo9 B17 -138.6(9)
C102 C103 Mo9 B17 -23.2(12)
C108 C103 Mo9 B17 97.5(15)
C104 C103 Mo9 Se10 50.5(9)
C102 C103 Mo9 Se10 165.8(7)
C108 C103 Mo9 Se10 -73.5(14)
C104 C103 Mo9 Se9 -62.1(10)
C102 C103 Mo9 Se9 53.2(11)
C108 C103 Mo9 Se9 173.9(10)
C104 C103 Mo9 Mo10 124.8(9)
C102 C103 Mo9 Mo10 -119.9(9)
C108 C103 Mo9 Mo10 0.9(19)
C104 C103 Mo9 Fe9 99.3(8)
C102 C103 Mo9 Fe9 -145.4(8)
C108 C103 Mo9 Fe9 -24.7(14)
C105 C101 Mo9 B19 128.7(9)
C106 C101 Mo9 B19 -106.2(16)
C102 C101 Mo9 B19 14.2(10)
C105 C101 Mo9 B18 -172.3(9)
C106 C101 Mo9 B18 -47.2(16)
C102 C101 Mo9 B18 73.2(8)
C106 C101 Mo9 C105 125.1(19)
C102 C101 Mo9 C105 -114.5(11)
C105 C101 Mo9 C104 35.3(8)
C106 C101 Mo9 C104 160.4(17)
C102 C101 Mo9 C104 -79.2(8)
C105 C101 Mo9 C102 114.5(11)
C106 C101 Mo9 C102 -120.4(17)
C105 C101 Mo9 C103 76.8(9)
C106 C101 Mo9 C103 -158.1(17)
C102 C101 Mo9 C103 -37.7(7)
C105 C101 Mo9 B17 -143.1(9)
C106 C101 Mo9 B17 -18.0(16)
C102 C101 Mo9 B17 102.4(8)
C105 C101 Mo9 Se10 -26.0(11)
C106 C101 Mo9 Se10 99.1(14)
C102 C101 Mo9 Se10 -140.5(6)
C105 C101 Mo9 Se9 -95.0(8)
C106 C101 Mo9 Se9 30.1(15)
C102 C101 Mo9 Se9 150.5(7)
C105 C101 Mo9 Mo10 -118.0(8)
C106 C101 Mo9 Mo10 7.1(19)
C102 C101 Mo9 Mo10 127.5(7)
C105 C101 Mo9 Fe9 67.9(15)
C106 C101 Mo9 Fe9 -167.0(10)
C102 C101 Mo9 Fe9 -46.6(14)
B18 B17 Mo9 B19 9.9(10)
Se9 B17 Mo9 B19 -148.2(5)
Mo10 B17 Mo9 B19 -72.7(5)
Se9 B17 Mo9 B18 -158.1(12)
Mo10 B17 Mo9 B18 -82.6(10)
B18 B17 Mo9 C105 -139.2(10)
Se9 B17 Mo9 C105 62.6(6)
Mo10 B17 Mo9 C105 138.2(5)
B18 B17 Mo9 C104 -119.1(13)
Se9 B17 Mo9 C104 82.8(11)
Mo10 B17 Mo9 C104 158.4(9)
B18 B17 Mo9 C102 -80.5(10)
Se9 B17 Mo9 C102 121.4(5)
Mo10 B17 Mo9 C102 -163.0(5)
B18 B17 Mo9 C103 -66.9(12)
Se9 B17 Mo9 C103 135.0(6)
Mo10 B17 Mo9 C103 -149.4(5)
B18 B17 Mo9 C101 -116.3(10)
Se9 B17 Mo9 C101 85.6(5)
Mo10 B17 Mo9 C101 161.1(5)
B18 B17 Mo9 Se10 104.9(9)
Se9 B17 Mo9 Se10 -53.3(4)
Mo10 B17 Mo9 Se10 22.3(5)
B18 B17 Mo9 Se9 158.1(12)
Mo10 B17 Mo9 Se9 75.6(4)
B18 B17 Mo9 Mo10 82.6(10)
Se9 B17 Mo9 Mo10 -75.6(4)
B18 B17 Mo9 Fe9 52.2(10)
Se9 B17 Mo9 Fe9 -106.0(3)
Mo10 B17 Mo9 Fe9 -30.4(5)
Fe9 Se10 Mo9 B19 -8.5(4)
Mo10 Se10 Mo9 B19 67.5(4)
Fe9 Se10 Mo9 B18 -64.2(4)
Mo10 Se10 Mo9 B18 11.8(4)
Fe9 Se10 Mo9 C105 136.4(4)
Mo10 Se10 Mo9 C105 -147.6(4)
Fe9 Se10 Mo9 C104 102.3(4)
Mo10 Se10 Mo9 C104 178.3(4)
Fe9 Se10 Mo9 C102 94.3(9)
Mo10 Se10 Mo9 C102 170.4(9)
Fe9 Se10 Mo9 C103 75.6(4)
Mo10 Se10 Mo9 C103 151.6(4)
Fe9 Se10 Mo9 C101 151.2(5)
Mo10 Se10 Mo9 C101 -132.8(5)
Fe9 Se10 Mo9 B17 -97.5(5)
Mo10 Se10 Mo9 B17 -21.5(5)
Fe9 Se10 Mo9 Se9 -135.40(7)
Mo10 Se10 Mo9 Se9 -59.37(5)
Fe9 Se10 Mo9 Mo10 -76.03(6)
Mo10 Se10 Mo9 Fe9 76.03(6)
B17 Se9 Mo9 B19 41.3(7)
Mo10 Se9 Mo9 B19 -27.7(6)
B17 Se9 Mo9 B18 11.5(6)
Mo10 Se9 Mo9 B18 -57.4(4)
B17 Se9 Mo9 C105 -128.9(6)
Mo10 Se9 Mo9 C105 162.2(4)
B17 Se9 Mo9 C104 -145.1(6)
Mo10 Se9 Mo9 C104 145.9(4)
B17 Se9 Mo9 C102 -74.9(6)
Mo10 Se9 Mo9 C102 -143.9(4)
B17 Se9 Mo9 C103 -107.6(8)
Mo10 Se9 Mo9 C103 -176.6(6)
B17 Se9 Mo9 C101 -94.4(6)
Mo10 Se9 Mo9 C101 -163.4(4)
Mo10 Se9 Mo9 B17 -68.9(5)
B17 Se9 Mo9 Se10 128.2(5)
Mo10 Se9 Mo9 Se10 59.25(5)
B17 Se9 Mo9 Mo10 68.9(5)
B17 Se9 Mo9 Fe9 92.4(5)
Mo10 Se9 Mo9 Fe9 23.43(7)
C122 Fe9 Mo9 B19 138.6(13)
C121 Fe9 Mo9 B19 -96.5(8)
B20 Fe9 Mo9 B19 44.7(7)
Se10 Fe9 Mo9 B19 168.1(6)
Fe10 Fe9 Mo9 B19 -4.9(6)
Mo10 Fe9 Mo9 B19 97.5(6)
C122 Fe9 Mo9 B18 94.0(12)
C121 Fe9 Mo9 B18 -141.2(7)
B19 Fe9 Mo9 B18 -44.6(7)
B20 Fe9 Mo9 B18 0.1(6)
Se10 Fe9 Mo9 B18 123.5(4)
Fe10 Fe9 Mo9 B18 -49.6(4)
Mo10 Fe9 Mo9 B18 52.9(4)
C122 Fe9 Mo9 C105 -96.8(13)
C121 Fe9 Mo9 C105 28.0(7)
B19 Fe9 Mo9 C105 124.5(7)
B20 Fe9 Mo9 C105 169.3(7)
Se10 Fe9 Mo9 C105 -67.3(5)
Fe10 Fe9 Mo9 C105 119.6(5)
Mo10 Fe9 Mo9 C105 -137.9(5)
C122 Fe9 Mo9 C104 -114.9(12)
C121 Fe9 Mo9 C104 9.9(6)
B19 Fe9 Mo9 C104 106.4(7)
B20 Fe9 Mo9 C104 151.2(6)
Se10 Fe9 Mo9 C104 -85.4(4)
Fe10 Fe9 Mo9 C104 101.5(4)
Mo10 Fe9 Mo9 C104 -156.0(4)
C122 Fe9 Mo9 C102 -175.5(12)
C121 Fe9 Mo9 C102 -50.7(6)
B19 Fe9 Mo9 C102 45.9(7)
B20 Fe9 Mo9 C102 90.6(6)
Se10 Fe9 Mo9 C102 -146.0(4)
Fe10 Fe9 Mo9 C102 40.9(4)
Mo10 Fe9 Mo9 C102 143.4(4)
C122 Fe9 Mo9 C103 -150.9(12)
C121 Fe9 Mo9 C103 -26.0(6)
B19 Fe9 Mo9 C103 70.5(6)
B20 Fe9 Mo9 C103 115.3(6)
Se10 Fe9 Mo9 C103 -121.3(4)
Fe10 Fe9 Mo9 C103 65.6(4)
Mo10 Fe9 Mo9 C103 168.1(4)
C122 Fe9 Mo9 C101 -143.1(15)
C121 Fe9 Mo9 C101 -18.2(12)
B19 Fe9 Mo9 C101 78.3(12)
B20 Fe9 Mo9 C101 123.0(11)
Se10 Fe9 Mo9 C101 -113.6(10)
Fe10 Fe9 Mo9 C101 73.4(10)
Mo10 Fe9 Mo9 C101 175.8(10)
C122 Fe9 Mo9 B17 69.4(13)
C121 Fe9 Mo9 B17 -165.8(7)
B19 Fe9 Mo9 B17 -69.2(7)
B20 Fe9 Mo9 B17 -24.5(7)
Se10 Fe9 Mo9 B17 98.9(5)
Fe10 Fe9 Mo9 B17 -74.1(5)
Mo10 Fe9 Mo9 B17 28.3(5)
C122 Fe9 Mo9 Se10 -29.5(12)
C121 Fe9 Mo9 Se10 95.3(5)
B19 Fe9 Mo9 Se10 -168.1(6)
B20 Fe9 Mo9 Se10 -123.4(5)
Fe10 Fe9 Mo9 Se10 -173.05(10)
Mo10 Fe9 Mo9 Se10 -70.60(6)
C122 Fe9 Mo9 Se9 18.3(12)
C121 Fe9 Mo9 Se9 143.2(5)
B19 Fe9 Mo9 Se9 -120.3(6)
B20 Fe9 Mo9 Se9 -75.5(5)
Se10 Fe9 Mo9 Se9 47.84(7)
Fe10 Fe9 Mo9 Se9 -125.21(8)
Mo10 Fe9 Mo9 Se9 -22.76(7)
C122 Fe9 Mo9 Mo10 41.1(12)
C121 Fe9 Mo9 Mo10 165.9(5)
B19 Fe9 Mo9 Mo10 -97.5(5)
B20 Fe9 Mo9 Mo10 -52.8(5)
Se10 Fe9 Mo9 Mo10 70.60(6)
Fe10 Fe9 Mo9 Mo10 -102.45(8)
B19 B20 Mo10 C115 -179.4(9)
Fe9 B20 Mo10 C115 120.8(8)
Fe10 B20 Mo10 C115 146.1(14)
B19 B20 Mo10 B17 -56.8(9)
Fe9 B20 Mo10 B17 -116.7(5)
Fe10 B20 Mo10 B17 -91.4(16)
B19 B20 Mo10 C114 149.1(8)
Fe9 B20 Mo10 C114 89.3(5)
Fe10 B20 Mo10 C114 114.6(16)
B19 B20 Mo10 C113 167.1(9)
Fe9 B20 Mo10 C113 107.2(5)
Fe10 B20 Mo10 C113 132.5(17)
B19 B20 Mo10 B18 -51.8(8)
Fe9 B20 Mo10 B18 -111.7(6)
Fe10 B20 Mo10 B18 -86.4(16)
B19 B20 Mo10 C112 -156.9(9)
Fe9 B20 Mo10 C112 143.2(5)
Fe10 B20 Mo10 C112 168.5(17)
B19 B20 Mo10 C111 -144.7(8)
Fe9 B20 Mo10 C111 155.4(4)
Fe10 B20 Mo10 C111 -179.3(14)
B19 B20 Mo10 Se10 52.0(8)
Fe9 B20 Mo10 Se10 -7.9(4)
Fe10 B20 Mo10 Se10 17.4(17)
B19 B20 Mo10 Se9 -29.2(10)
Fe9 B20 Mo10 Se9 -89.1(5)
Fe10 B20 Mo10 Se9 -63.8(18)
B19 B20 Mo10 Mo9 -1.9(7)
Fe9 B20 Mo10 Mo9 -61.8(3)
Fe10 B20 Mo10 Mo9 -36.5(15)
B19 B20 Mo10 Fe9 59.9(7)
Fe10 B20 Mo10 Fe9 25.3(13)
C111 C115 Mo10 B20 62.5(13)
C120 C115 Mo10 B20 -168.9(15)
C114 C115 Mo10 B20 -53.3(12)
C111 C115 Mo10 B17 -52.9(10)
C120 C115 Mo10 B17 75.6(17)
C114 C115 Mo10 B17 -168.8(8)
C111 C115 Mo10 C114 115.8(13)
C120 C115 Mo10 C114 -116(2)
C111 C115 Mo10 C113 78.2(9)
C120 C115 Mo10 C113 -153.2(19)
C114 C115 Mo10 C113 -37.6(8)
C111 C115 Mo10 B18 -32.1(13)
C120 C115 Mo10 B18 96.5(17)
C114 C115 Mo10 B18 -147.9(8)
C111 C115 Mo10 C112 35.9(8)
C120 C115 Mo10 C112 164.5(19)
C114 C115 Mo10 C112 -79.9(9)
C120 C115 Mo10 C111 129(2)
C114 C115 Mo10 C111 -115.8(13)
C111 C115 Mo10 Se10 -170.6(8)
C120 C115 Mo10 Se10 -42.0(17)
C114 C115 Mo10 Se10 73.6(8)
C111 C115 Mo10 Se9 -95.4(9)
C120 C115 Mo10 Se9 33.1(16)
C114 C115 Mo10 Se9 148.7(8)
C111 C115 Mo10 Mo9 -113.5(9)
C120 C115 Mo10 Mo9 15(2)
C114 C115 Mo10 Mo9 130.7(7)
C111 C115 Mo10 Fe9 141.1(8)
C120 C115 Mo10 Fe9 -90.4(17)
C114 C115 Mo10 Fe9 25.2(11)
B18 B17 Mo10 B20 8.2(9)
Se9 B17 Mo10 B20 152.3(5)
Mo9 B17 Mo10 B20 77.7(5)
B18 B17 Mo10 C115 152.0(9)
Se9 B17 Mo10 C115 -63.9(6)
Mo9 B17 Mo10 C115 -138.5(5)
B18 B17 Mo10 C114 139.4(10)
Se9 B17 Mo10 C114 -76.6(10)
Mo9 B17 Mo10 C114 -151.1(8)
B18 B17 Mo10 C113 85.5(11)
Se9 B17 Mo10 C113 -130.4(6)
Mo9 B17 Mo10 C113 155.0(6)
Se9 B17 Mo10 B18 144.1(10)
Mo9 B17 Mo10 B18 69.5(8)
B18 B17 Mo10 C112 92.7(9)
Se9 B17 Mo10 C112 -123.3(5)
Mo9 B17 Mo10 C112 162.2(5)
B18 B17 Mo10 C111 124.8(10)
Se9 B17 Mo10 C111 -91.2(5)
Mo9 B17 Mo10 C111 -165.7(5)
B18 B17 Mo10 Se10 -92.0(9)
Se9 B17 Mo10 Se10 52.0(4)
Mo9 B17 Mo10 Se10 -22.5(5)
B18 B17 Mo10 Se9 -144.1(10)
Mo9 B17 Mo10 Se9 -74.6(3)
B18 B17 Mo10 Mo9 -69.5(8)
Se9 B17 Mo10 Mo9 74.6(3)
B18 B17 Mo10 Fe9 -37.8(10)
Se9 B17 Mo10 Fe9 106.2(4)
Mo9 B17 Mo10 Fe9 31.7(5)
C113 C114 Mo10 B20 32.4(10)
C119 C114 Mo10 B20 -96.8(16)
C115 C114 Mo10 B20 145.7(9)
C113 C114 Mo10 C115 -113.3(12)
C119 C114 Mo10 C115 117.5(19)
C113 C114 Mo10 B17 -93.6(13)
C119 C114 Mo10 B17 137.1(16)
C115 C114 Mo10 B17 19.7(14)
C119 C114 Mo10 C113 -129(2)
C115 C114 Mo10 C113 113.3(12)
C113 C114 Mo10 B18 -25.4(19)
C119 C114 Mo10 B18 -154.6(16)
C115 C114 Mo10 B18 87.9(17)
C113 C114 Mo10 C112 -37.1(8)
C119 C114 Mo10 C112 -166.3(18)
C115 C114 Mo10 C112 76.2(9)
C113 C114 Mo10 C111 -76.7(9)
C119 C114 Mo10 C111 154.0(18)
C115 C114 Mo10 C111 36.6(8)
C113 C114 Mo10 Se10 134.2(8)
C119 C114 Mo10 Se10 5.0(16)
C115 C114 Mo10 Se10 -112.5(8)
C113 C114 Mo10 Se9 -149.0(7)
C119 C114 Mo10 Se9 81.8(16)
C115 C114 Mo10 Se9 -35.7(9)
C113 C114 Mo10 Mo9 139.4(7)
C119 C114 Mo10 Mo9 10(2)
C115 C114 Mo10 Mo9 -107.4(9)
C113 C114 Mo10 Fe9 83.7(8)
C119 C114 Mo10 Fe9 -45.6(16)
C115 C114 Mo10 Fe9 -163.1(7)
C114 C113 Mo10 B20 -149.6(9)
C112 C113 Mo10 B20 92.7(9)
C118 C113 Mo10 B20 -31.7(15)
C114 C113 Mo10 C115 40.7(9)
C112 C113 Mo10 C115 -77.0(9)
C118 C113 Mo10 C115 158.6(17)
C114 C113 Mo10 B17 129.8(10)
C112 C113 Mo10 B17 12.1(13)
C118 C113 Mo10 B17 -112.3(16)
C112 C113 Mo10 C114 -117.7(13)
C118 C113 Mo10 C114 117.9(18)
C114 C113 Mo10 B18 169.0(8)
C112 C113 Mo10 B18 51.3(11)
C118 C113 Mo10 B18 -73.1(16)
C114 C113 Mo10 C112 117.7(13)
C118 C113 Mo10 C112 -124.4(19)
C114 C113 Mo10 C111 81.9(10)
C112 C113 Mo10 C111 -35.8(8)
C118 C113 Mo10 C111 -160.2(17)
C114 C113 Mo10 Se10 -52.8(9)
C112 C113 Mo10 Se10 -170.5(7)
C118 C113 Mo10 Se10 65.1(16)
C114 C113 Mo10 Se9 51.6(11)
C112 C113 Mo10 Se9 -66.1(11)
C118 C113 Mo10 Se9 169.5(12)
C114 C113 Mo10 Mo9 -119.4(10)
C112 C113 Mo10 Mo9 122.9(9)
C118 C113 Mo10 Mo9 -1(2)
C114 C113 Mo10 Fe9 -102.7(8)
C112 C113 Mo10 Fe9 139.6(8)
C118 C113 Mo10 Fe9 15.2(15)
B17 B18 Mo10 B20 -170.4(11)
B19 B18 Mo10 B20 41.8(7)
Mo9 B18 Mo10 B20 103.0(6)
B17 B18 Mo10 C115 -40.1(13)
B19 B18 Mo10 C115 172.1(7)
Mo9 B18 Mo10 C115 -126.7(7)
B19 B18 Mo10 B17 -147.8(12)
Mo9 B18 Mo10 B17 -86.6(9)
B17 B18 Mo10 C114 -103.1(17)
B19 B18 Mo10 C114 109.0(14)
Mo9 B18 Mo10 C114 170.2(13)
B17 B18 Mo10 C113 -120.6(10)
B19 B18 Mo10 C113 91.6(7)
Mo9 B18 Mo10 C113 152.8(4)
B17 B18 Mo10 C112 -93.0(10)
B19 B18 Mo10 C112 119.2(7)
Mo9 B18 Mo10 C112 -179.6(5)
B17 B18 Mo10 C111 -58.5(10)
B19 B18 Mo10 C111 153.7(7)
Mo9 B18 Mo10 C111 -145.1(5)
B17 B18 Mo10 Se10 98.2(9)
B19 B18 Mo10 Se10 -49.7(7)
Mo9 B18 Mo10 Se10 11.5(4)
B17 B18 Mo10 Se9 27.1(8)
B19 B18 Mo10 Se9 -120.8(6)
Mo9 B18 Mo10 Se9 -59.6(3)
B17 B18 Mo10 Mo9 86.6(10)
B19 B18 Mo10 Mo9 -61.2(6)
B17 B18 Mo10 Fe9 144.5(9)
B19 B18 Mo10 Fe9 -3.3(6)
Mo9 B18 Mo10 Fe9 57.9(3)
C111 C112 Mo10 B20 160.2(9)
C113 C112 Mo10 B20 -82.8(9)
C117 C112 Mo10 B20 39.5(13)
C111 C112 Mo10 C115 -36.9(9)
C113 C112 Mo10 C115 80.0(10)
C117 C112 Mo10 C115 -157.6(15)
C111 C112 Mo10 B17 71.6(10)
C113 C112 Mo10 B17 -171.4(9)
C117 C112 Mo10 B17 -49.0(14)
C111 C112 Mo10 C114 -81.1(9)
C113 C112 Mo10 C114 35.9(9)
C117 C112 Mo10 C114 158.3(15)
C111 C112 Mo10 C113 -117.0(13)
C117 C112 Mo10 C113 122.4(17)
C111 C112 Mo10 B18 103.2(9)
C113 C112 Mo10 B18 -139.8(9)
C117 C112 Mo10 B18 -17.5(14)
C113 C112 Mo10 C111 117.0(13)
C117 C112 Mo10 C111 -120.7(16)
C111 C112 Mo10 Se10 -99.2(10)
C113 C112 Mo10 Se10 17.8(14)
C117 C112 Mo10 Se10 140.2(9)
C111 C112 Mo10 Se9 24.4(9)
C113 C112 Mo10 Se9 141.4(8)
C117 C112 Mo10 Se9 -96.3(13)
C111 C112 Mo10 Mo9 102.6(10)
C113 C112 Mo10 Mo9 -140.5(8)
C117 C112 Mo10 Mo9 -18.1(18)
C111 C112 Mo10 Fe9 -167.0(7)
C113 C112 Mo10 Fe9 -50.0(9)
C117 C112 Mo10 Fe9 72.4(13)
C116 C111 Mo10 B20 100.7(17)
C112 C111 Mo10 B20 -22.1(10)
C115 C111 Mo10 B20 -139.5(10)
C116 C111 Mo10 C115 -120(2)
C112 C111 Mo10 C115 117.4(13)
C116 C111 Mo10 B17 12.0(17)
C112 C111 Mo10 B17 -110.8(9)
C115 C111 Mo10 B17 131.8(10)
C116 C111 Mo10 C114 -158.9(19)
C112 C111 Mo10 C114 78.3(9)
C115 C111 Mo10 C114 -39.1(9)
C116 C111 Mo10 C113 160.5(19)
C112 C111 Mo10 C113 37.7(8)
C115 C111 Mo10 C113 -79.7(10)
C116 C111 Mo10 B18 38.2(18)
C112 C111 Mo10 B18 -84.7(9)
C115 C111 Mo10 B18 157.9(9)
C116 C111 Mo10 C112 123(2)
C115 C111 Mo10 C112 -117.4(13)
C116 C111 Mo10 Se10 -105.5(16)
C112 C111 Mo10 Se10 131.6(8)
C115 C111 Mo10 Se10 14.2(12)
C116 C111 Mo10 Se9 -36.6(16)
C112 C111 Mo10 Se9 -159.4(8)
C115 C111 Mo10 Se9 83.2(9)
C116 C111 Mo10 Mo9 -7(2)
C112 C111 Mo10 Mo9 -129.8(7)
C115 C111 Mo10 Mo9 112.8(9)
C116 C111 Mo10 Fe9 149.7(12)
C112 C111 Mo10 Fe9 26.9(15)
C115 C111 Mo10 Fe9 -90.5(13)
Fe9 Se10 Mo10 B20 7.7(4)
Mo9 Se10 Mo10 B20 -70.8(4)
Fe9 Se10 Mo10 C115 -140.2(5)
Mo9 Se10 Mo10 C115 141.3(5)
Fe9 Se10 Mo10 B17 100.6(5)
Mo9 Se10 Mo10 B17 22.0(5)
Fe9 Se10 Mo10 C114 -104.5(4)
Mo9 Se10 Mo10 C114 177.0(4)
Fe9 Se10 Mo10 C113 -77.5(4)
Mo9 Se10 Mo10 C113 -156.0(4)
Fe9 Se10 Mo10 B18 68.0(4)
Mo9 Se10 Mo10 B18 -10.6(4)
Fe9 Se10 Mo10 C112 -89.0(8)
Mo9 Se10 Mo10 C112 -167.5(8)
Fe9 Se10 Mo10 C111 -148.6(6)
Mo9 Se10 Mo10 C111 132.9(6)
Fe9 Se10 Mo10 Se9 137.96(7)
Mo9 Se10 Mo10 Se9 59.42(5)
Fe9 Se10 Mo10 Mo9 78.54(7)
Mo9 Se10 Mo10 Fe9 -78.54(7)
B17 Se9 Mo10 B20 -38.2(7)
Mo9 Se9 Mo10 B20 32.4(5)
B17 Se9 Mo10 C115 122.8(6)
Mo9 Se9 Mo10 C115 -166.6(4)
Mo9 Se9 Mo10 B17 70.6(5)
B17 Se9 Mo10 C114 143.6(6)
Mo9 Se9 Mo10 C114 -145.8(4)
B17 Se9 Mo10 C113 113.4(8)
Mo9 Se9 Mo10 C113 -176.0(6)
B17 Se9 Mo10 B18 -18.2(6)
Mo9 Se9 Mo10 B18 52.3(3)
B17 Se9 Mo10 C112 74.6(6)
Mo9 Se9 Mo10 C112 145.2(4)
B17 Se9 Mo10 C111 88.0(6)
Mo9 Se9 Mo10 C111 158.5(4)
B17 Se9 Mo10 Se10 -129.9(5)
Mo9 Se9 Mo10 Se10 -59.32(5)
B17 Se9 Mo10 Mo9 -70.6(5)
B17 Se9 Mo10 Fe9 -94.9(5)
Mo9 Se9 Mo10 Fe9 -24.35(7)
B19 Mo9 Mo10 B20 1.6(6)
B18 Mo9 Mo10 B20 -57.9(6)
C105 Mo9 Mo10 B20 172.5(7)
C104 Mo9 Mo10 B20 105.4(9)
C102 Mo9 Mo10 B20 -62.7(9)
C103 Mo9 Mo10 B20 19.7(9)
C101 Mo9 Mo10 B20 -128.2(7)
B17 Mo9 Mo10 B20 -96.6(7)
Se10 Mo9 Mo10 B20 108.9(4)
Se9 Mo9 Mo10 B20 -155.8(4)
Fe9 Mo9 Mo10 B20 49.3(4)
B19 Mo9 Mo10 C115 178.9(8)
B18 Mo9 Mo10 C115 119.4(8)
C105 Mo9 Mo10 C115 -10.1(9)
C104 Mo9 Mo10 C115 -77.2(10)
C102 Mo9 Mo10 C115 114.7(10)
C103 Mo9 Mo10 C115 -162.9(10)
C101 Mo9 Mo10 C115 49.2(9)
B17 Mo9 Mo10 C115 80.7(9)
Se10 Mo9 Mo10 C115 -73.7(7)
Se9 Mo9 Mo10 C115 21.6(7)
Fe9 Mo9 Mo10 C115 -133.4(7)
B19 Mo9 Mo10 B17 98.2(7)
B18 Mo9 Mo10 B17 38.7(7)
C105 Mo9 Mo10 B17 -90.8(8)
C104 Mo9 Mo10 B17 -158.0(10)
C102 Mo9 Mo10 B17 33.9(10)
C103 Mo9 Mo10 B17 116.3(10)
C101 Mo9 Mo10 B17 -31.6(8)
Se10 Mo9 Mo10 B17 -154.4(6)
Se9 Mo9 Mo10 B17 -59.2(6)
Fe9 Mo9 Mo10 B17 145.9(6)
B19 Mo9 Mo10 C114 -113.4(9)
B18 Mo9 Mo10 C114 -172.9(10)
C105 Mo9 Mo10 C114 57.5(10)
C104 Mo9 Mo10 C114 -9.6(11)
C102 Mo9 Mo10 C114 -177.7(11)
C103 Mo9 Mo10 C114 -95.3(11)
C101 Mo9 Mo10 C114 116.8(10)
B17 Mo9 Mo10 C114 148.4(10)
Se10 Mo9 Mo10 C114 -6.1(8)
Se9 Mo9 Mo10 C114 89.2(8)
Fe9 Mo9 Mo10 C114 -65.7(8)
B19 Mo9 Mo10 C113 -28.8(11)
B18 Mo9 Mo10 C113 -88.3(11)
C105 Mo9 Mo10 C113 142.1(11)
C104 Mo9 Mo10 C113 75.0(12)
C102 Mo9 Mo10 C113 -93.1(12)
C103 Mo9 Mo10 C113 -10.7(12)
C101 Mo9 Mo10 C113 -158.6(11)
B17 Mo9 Mo10 C113 -127.0(11)
Se10 Mo9 Mo10 C113 78.5(10)
Se9 Mo9 Mo10 C113 173.8(10)
Fe9 Mo9 Mo10 C113 18.9(10)
B19 Mo9 Mo10 B18 59.5(7)
C105 Mo9 Mo10 B18 -129.5(8)
C104 Mo9 Mo10 B18 163.3(9)
C102 Mo9 Mo10 B18 -4.8(9)
C103 Mo9 Mo10 B18 77.6(9)
C101 Mo9 Mo10 B18 -70.3(8)
B17 Mo9 Mo10 B18 -38.7(7)
Se10 Mo9 Mo10 B18 166.9(5)
Se9 Mo9 Mo10 B18 -97.9(5)
Fe9 Mo9 Mo10 B18 107.2(5)
B19 Mo9 Mo10 C112 60.3(9)
B18 Mo9 Mo10 C112 0.8(9)
C105 Mo9 Mo10 C112 -128.7(10)
C104 Mo9 Mo10 C112 164.1(11)
C102 Mo9 Mo10 C112 -3.9(11)
C103 Mo9 Mo10 C112 78.5(11)
C101 Mo9 Mo10 C112 -69.5(10)
B17 Mo9 Mo10 C112 -37.9(10)
Se10 Mo9 Mo10 C112 167.7(8)
Se9 Mo9 Mo10 C112 -97.1(8)
Fe9 Mo9 Mo10 C112 108.0(8)
B19 Mo9 Mo10 C111 121.5(8)
B18 Mo9 Mo10 C111 62.0(8)
C105 Mo9 Mo10 C111 -67.6(9)
C104 Mo9 Mo10 C111 -134.7(10)
C102 Mo9 Mo10 C111 57.2(10)
C103 Mo9 Mo10 C111 139.6(10)
C101 Mo9 Mo10 C111 -8.3(9)
B17 Mo9 Mo10 C111 23.3(9)
Se10 Mo9 Mo10 C111 -131.2(7)
Se9 Mo9 Mo10 C111 -35.9(7)
Fe9 Mo9 Mo10 C111 169.2(7)
B19 Mo9 Mo10 Se10 -107.4(5)
B18 Mo9 Mo10 Se10 -166.9(5)
C105 Mo9 Mo10 Se10 63.6(6)
C104 Mo9 Mo10 Se10 -3.5(8)
C102 Mo9 Mo10 Se10 -171.6(8)
C103 Mo9 Mo10 Se10 -89.2(8)
C101 Mo9 Mo10 Se10 122.9(6)
B17 Mo9 Mo10 Se10 154.4(6)
Se9 Mo9 Mo10 Se10 95.26(7)
Fe9 Mo9 Mo10 Se10 -59.65(7)
B19 Mo9 Mo10 Se9 157.4(5)
B18 Mo9 Mo10 Se9 97.9(5)
C105 Mo9 Mo10 Se9 -31.7(6)
C104 Mo9 Mo10 Se9 -98.8(8)
C102 Mo9 Mo10 Se9 93.1(8)
C103 Mo9 Mo10 Se9 175.5(8)
C101 Mo9 Mo10 Se9 27.6(6)
B17 Mo9 Mo10 Se9 59.2(6)
Se10 Mo9 Mo10 Se9 -95.26(7)
Fe9 Mo9 Mo10 Se9 -154.91(7)
B19 Mo9 Mo10 Fe9 -47.7(5)
B18 Mo9 Mo10 Fe9 -107.2(5)
C105 Mo9 Mo10 Fe9 123.3(6)
C104 Mo9 Mo10 Fe9 56.1(8)
C102 Mo9 Mo10 Fe9 -112.0(8)
C103 Mo9 Mo10 Fe9 -29.6(8)
C101 Mo9 Mo10 Fe9 -177.5(6)
B17 Mo9 Mo10 Fe9 -145.9(6)
Se10 Mo9 Mo10 Fe9 59.65(7)
Se9 Mo9 Mo10 Fe9 154.91(8)
C122 Fe9 Mo10 B20 95.2(8)
C121 Fe9 Mo10 B20 -136.7(14)
B19 Fe9 Mo10 B20 -49.5(7)
Se10 Fe9 Mo10 B20 -170.0(5)
Fe10 Fe9 Mo10 B20 -10.6(5)
Mo9 Fe9 Mo10 B20 -100.9(5)
C122 Fe9 Mo10 C115 -27.1(8)
C121 Fe9 Mo10 C115 101.0(14)
B19 Fe9 Mo10 C115 -171.9(8)
B20 Fe9 Mo10 C115 -122.3(8)
Se10 Fe9 Mo10 C115 67.7(6)
Fe10 Fe9 Mo10 C115 -132.9(6)
Mo9 Fe9 Mo10 C115 136.8(6)
C122 Fe9 Mo10 B17 166.8(7)
C121 Fe9 Mo10 B17 -65.2(13)
B19 Fe9 Mo10 B17 22.0(7)
B20 Fe9 Mo10 B17 71.5(7)
Se10 Fe9 Mo10 B17 -98.4(5)
Fe10 Fe9 Mo10 B17 60.9(5)
Mo9 Fe9 Mo10 B17 -29.3(5)
C122 Fe9 Mo10 C114 -11.7(7)
C121 Fe9 Mo10 C114 116.4(13)
B19 Fe9 Mo10 C114 -156.4(6)
B20 Fe9 Mo10 C114 -106.9(7)
Se10 Fe9 Mo10 C114 83.1(4)
Fe10 Fe9 Mo10 C114 -117.5(4)
Mo9 Fe9 Mo10 C114 152.2(4)
C122 Fe9 Mo10 C113 23.1(7)
C121 Fe9 Mo10 C113 151.1(13)
B19 Fe9 Mo10 C113 -121.7(6)
B20 Fe9 Mo10 C113 -72.1(7)
Se10 Fe9 Mo10 C113 117.9(4)
Fe10 Fe9 Mo10 C113 -82.7(4)
Mo9 Fe9 Mo10 C113 -173.0(4)
C122 Fe9 Mo10 B18 148.2(7)
C121 Fe9 Mo10 B18 -83.7(13)
B19 Fe9 Mo10 B18 3.5(6)
B20 Fe9 Mo10 B18 53.0(7)
Se10 Fe9 Mo10 B18 -117.0(4)
Fe10 Fe9 Mo10 B18 42.4(4)
Mo9 Fe9 Mo10 B18 -47.9(4)
C122 Fe9 Mo10 C112 49.9(7)
C121 Fe9 Mo10 C112 178.0(13)
B19 Fe9 Mo10 C112 -94.9(6)
B20 Fe9 Mo10 C112 -45.3(7)
Se10 Fe9 Mo10 C112 144.7(4)
Fe10 Fe9 Mo10 C112 -55.9(4)
Mo9 Fe9 Mo10 C112 -146.2(4)
C122 Fe9 Mo10 C111 32.4(11)
C121 Fe9 Mo10 C111 160.4(15)
B19 Fe9 Mo10 C111 -112.4(11)
B20 Fe9 Mo10 C111 -62.9(11)
Se10 Fe9 Mo10 C111 127.2(9)
Fe10 Fe9 Mo10 C111 -73.5(9)
Mo9 Fe9 Mo10 C111 -163.8(9)
C122 Fe9 Mo10 Se10 -94.8(6)
C121 Fe9 Mo10 Se10 33.2(12)
B19 Fe9 Mo10 Se10 120.4(5)
B20 Fe9 Mo10 Se10 170.0(5)
Fe10 Fe9 Mo10 Se10 159.37(12)
Mo9 Fe9 Mo10 Se10 69.08(6)
C122 Fe9 Mo10 Se9 -140.7(6)
C121 Fe9 Mo10 Se9 -12.7(13)
B19 Fe9 Mo10 Se9 74.5(5)
B20 Fe9 Mo10 Se9 124.0(5)
Se10 Fe9 Mo10 Se9 -45.92(8)
Fe10 Fe9 Mo10 Se9 113.45(10)
Mo9 Fe9 Mo10 Se9 23.16(7)
C122 Fe9 Mo10 Mo9 -163.9(6)
C121 Fe9 Mo10 Mo9 -35.8(12)
B19 Fe9 Mo10 Mo9 51.3(5)
B20 Fe9 Mo10 Mo9 100.9(5)
Se10 Fe9 Mo10 Mo9 -69.08(6)
Fe10 Fe9 Mo10 Mo9 90.29(10)
C25 Fe2 C23 O3 -162(13)
C24 Fe2 C23 O3 -65(13)
B4 Fe2 C23 O3 68(13)
B3 Fe2 C23 O3 43(13)
Fe1 Fe2 C23 O3 96(13)
